data_7125016
loop_
_publ_author_name
'Liao, Lingwen'
'Chen, Jishi'
'Wang, Chengming'
'Zhuang, Shengli'
'Yan, Nan'
'Yao, Chuanhao'
'Xia, Nan'
'Li, Lingling'
'Bao, Xiaoli'
'Wu, Zhikun'

_publ_section_title
;
 Transition-sized Au<sub>92</sub> nanoparticle bridging non-fcc-structured
 gold nanoclusters and fcc-structured gold nanocrystals.
;
_journal_issue 81
_journal_name_full 'Chemical communications (Cambridge, England)'
_journal_page_first 12036
_journal_page_last 12039
_journal_paper_doi 10.1039/c6cc06108g
_journal_volume 52
_journal_year 2016
_chemical_formula_moiety 'C430 H515 Au92 S44'
_chemical_formula_sum 'C440 H572 Au92 S44'
_chemical_formula_weight 25392.50
_space_group_crystal_system monoclinic
_space_group_IT_number 15
_space_group_name_Hall '-C 2yc'
_space_group_name_H-M_alt 'C 1 2/c 1'
_atom_sites_solution_hydrogens geom
_audit_creation_date 2016-08-11
_audit_creation_method
;
Olex2 1.2
(compiled 2016.02.16 svn.r3265 for OlexSys, GUI svn.r5155)
;
_audit_update_record
;
2016-08-13 deposited with the CCDC.
2016-08-19 downloaded from the CCDC.
;
_cell_angle_alpha 90
_cell_angle_beta 91.544(2)
_cell_angle_gamma 90
_cell_formula_units_Z 8
_cell_length_a 45.325(2)
_cell_length_b 28.1243(14)
_cell_length_c 88.076(4)
_cell_measurement_reflns_used 598
_cell_measurement_temperature 173(2)
_cell_measurement_theta_max 50
_cell_measurement_theta_min 4
_cell_volume 112233(9)
_computing_molecular_graphics 'Olex2 (Dolomanov et al., 2009)'
_computing_publication_material 'Olex2 (Dolomanov et al., 2009)'
_computing_structure_refinement 'ShelXL (Sheldrick, 2015)'
_diffrn_ambient_temperature 173.02
_diffrn_measured_fraction_theta_full 0.971
_diffrn_measured_fraction_theta_max 0.971
_diffrn_measurement_device_type 'Bruker APEX-II CCD'
_diffrn_radiation_type CuK\a
_diffrn_radiation_wavelength 1.54178
_diffrn_reflns_av_R_equivalents 0.0924
_diffrn_reflns_av_unetI/netI 0.0816
_diffrn_reflns_Laue_measured_fraction_full 0.971
_diffrn_reflns_Laue_measured_fraction_max 0.971
_diffrn_reflns_limit_h_max 35
_diffrn_reflns_limit_h_min -52
_diffrn_reflns_limit_k_max 25
_diffrn_reflns_limit_k_min -32
_diffrn_reflns_limit_l_max 91
_diffrn_reflns_limit_l_min -102
_diffrn_reflns_number 315258
_diffrn_reflns_point_group_measured_fraction_full 0.971
_diffrn_reflns_point_group_measured_fraction_max 0.971
_diffrn_reflns_theta_full 63.686
_diffrn_reflns_theta_max 63.686
_diffrn_reflns_theta_min 2.217
_exptl_absorpt_coefficient_mu 45.716
_exptl_crystal_density_diffrn 3.006
_exptl_crystal_description block
_exptl_crystal_F_000 89472
_refine_diff_density_max 8.086
_refine_diff_density_min -7.947
_refine_diff_density_rms 0.934
_refine_ls_extinction_method none
_refine_ls_goodness_of_fit_ref 1.492
_refine_ls_hydrogen_treatment constr
_refine_ls_matrix_type fullcycle
_refine_ls_number_parameters 4603
_refine_ls_number_reflns 89696
_refine_ls_number_restraints 5433
_refine_ls_restrained_S_all 1.448
_refine_ls_R_factor_all 0.2566
_refine_ls_R_factor_gt 0.1859
_refine_ls_shift/su_max 0.064
_refine_ls_shift/su_mean 0.002
_refine_ls_structure_factor_coef Fsqd
_refine_ls_weighting_details 'w=1/[\s^2^(Fo^2^)+(0.2000P)^2^] where P=(Fo^2^+2Fc^2^)/3'
_refine_ls_weighting_scheme calc
_refine_ls_wR_factor_gt 0.4516
_refine_ls_wR_factor_ref 0.4904
_reflns_Friedel_coverage 0.000
_reflns_number_gt 40844
_reflns_number_total 89696
_reflns_threshold_expression 'I > 2\s(I)'
_cod_data_source_file c6cc06108g2.cif
_cod_data_source_block 4_0m
_cod_original_cell_volume 112231(10)
_cod_database_code 7125016
_shelx_space_group_comment
;
The symmetry employed for this shelxl refinement is uniquely defined
by the following loop, which should always be used as a source of
symmetry information in preference to the above space-group names.
They are only intended as comments.
;
_olex2_refinement_description
;
1. Fixed Uiso
 At 1.2 times of:
  All C(H) groups
 At 1.5 times of:
  All C(H,H,H) groups
2. Restrained distances
 C297-C294 = C298-C297 = C299-C297 = C300-C297 = C307-C304 = C308-C307 = C309-
 C307 = C310-C307 = C318-C317 = C320-C317 = C319-C317 = C327-C324 = C87-C84 =
 C88-C87 = C90-C87 = C89-C87 = C278-C277 = C280-C277 = C279-C277 = C277-C274 =
 C287-C284 = C289-C287 = C288-C287 = C290-C287 = C267-C264 = C269-C267 = C268-
 C267 = C270-C267 = C397-C394 = C398-C397 = C400-C397 = C399-C397 = C247-C244 =
 C248-C247 = C249-C247 = C387-C384 = C390-C387 = C388-C387 = C389-C387 = C407-
 C404 = C409-C407 = C410-C407 = C408-C407 = C227-C224 = C229-C227 = C230-C227 =
 C417-C414 = C420-C417 = C418-C417 = C419-C417 = C147-C144 = C150-C147 = C148-
 C147 = C149-C147 = C137-C134 = C139-C137 = C138-C137 = C140-C137 = C27-C24 =
 C28-C27 = C29-C27 = C30-C27 = C37-C34 = C40-C37 = C38-C37 = C39-C37 = C17-C14 =
  C19-C17 = C20-C17 = C18-C17 = C7-C4 = C7-C10 = C9-C7 = C8-C7 = C57-C54 = C60-
 C57 = C58-C57 = C59-C57 = C107-C104 = C108-C107 = C357-C354 = C360-C357 = C359-
 C357 = C358-C357 = C377-C374 = C379-C377 = C380-C377 = C378-C377 = C237-C234 =
 C239-C237 = C240-C237 = C238-C237 = C207-C204 = C208-C207 = C209-C207 = C210-
 C207 = C257-C254 = C259-C257 = C260-C257 = C258-C257 = C197-C194 = C199-C197 =
 C200-C197 = C198-C197 = C167-C164 = C169-C167 = C168-C167 = C170-C167 = C157-
 C154 = C158-C157 = C159-C157 = C160-C157 = C177-C174 = C178-C177 = C179-C177 =
 C180-C177 = C127-C124 = C128-C127 = C130-C127 = C129-C127 = C437-C434 = C439-
 C437 = C440-C437 = C438-C437 = C47-C44 = C328-C327 = C367-C364 = C370-C367 =
 C369-C367 = C368-C367 = C427-C424 = C428-C427 = C429-C427 = C430-C427 = C187-
 C184 = C188-C187 = C190-C187 = C189-C187 = C97-C94
 1.52 with sigma of 0.01
 C90-C89 = C88-C89 = C88-C90 = C318-C319 = C319-C320 = C318-C320
 2.4 with sigma of 0.02
 C230-C229
 2.4 with sigma of 0.02
 C148-C149 = C149-C150 = C148-C150
 2.4 with sigma of 0.01
 C249-C248
 2.4 with sigma of 0.01
 C308-C309 = C309-C310 = C308-C310
 2.4 with sigma of 0.02
 C328-C329
 2.4 with sigma of 0.02
 C178-C179 = C178-C180 = C179-C180
 2.4 with sigma of 0.02
 C188-C189 = C188-C190 = C189-C190
 2.4 with sigma of 0.02
 C118-C119 = C118-C120 = C119-C120
 2.4 with sigma of 0.02
 C428-C429 = C429-C430 = C428-C430
 2.4 with sigma of 0.02
 C8-C9 = C9-C10 = C8-C10 = C18-C19 = C19-C20 = C18-C20
 2.4 with sigma of 0.02
 C318-C319 = C319-C320 = C318-C320
 2.4 with sigma of 0.02
 C368-C369 = C369-C370 = C368-C370 = C378-C379 = C379-C380 = C378-C380
 2.4 with sigma of 0.02
 C418-C419 = C419-C420 = C418-C420
 2.4 with sigma of 0.01
 C47-C48 = C47-C49 = C47-C50
 1.52 with sigma of 0.01
 C48-C49 = C48-C50 = C49-C50
 2.4 with sigma of 0.02
 C337-C334 = C338-C337 = C337-C339 = C337-C340
 1.52 with sigma of 0.01
 C338-C339 = C338-C340 = C339-C340 = C339-C334
 2.4 with sigma of 0.02
 C298-C299 = C298-C300 = C299-C300 = C299-C294
 2.4 with sigma of 0.02
 C437-C434 = C438-C437 = C437-C439 = C437-C440
 1.52 with sigma of 0.01
 C438-C439 = C438-C440 = C439-C440 = C439-C434
 2.4 with sigma of 0.02
 C77-C74 = C77-C78 = C77-C79 = C77-C80
 1.52 with sigma of 0.01
 C78-C79 = C78-C80 = C79-C80
 2.4 with sigma of 0.02
 C17-C14 = C17-C18 = C17-C19 = C17-C20
 1.52 with sigma of 0.01
 C18-C19 = C18-C20 = C19-C20
 2.4 with sigma of 0.02
 C228-C227 = C229-C227 = C230-C227
 1.52 with sigma of 0.01
 C228-C229 = C229-C230 = C228-C230
 2.4 with sigma of 0.01
 C248-C249 = C249-C250 = C248-C250
 2.4 with sigma of 0.01
 C250-C247 = C248-C247 = C249-C247
 1.52 with sigma of 0.01
 C327-C329 = C327-C328 = C327-C330 = C324-C327
 1.52 with sigma of 0.02
 C328-C329 = C328-C330 = C329-C330
 2.4 with sigma of 0.01
 C27-C29 = C27-C28 = C27-C30 = C24-C27
 1.52 with sigma of 0.02
 C28-C29 = C28-C30 = C29-C30
 2.4 with sigma of 0.01
 C108-C107 = C109-C107 = C110-C107
 1.52 with sigma of 0.01
 C108-C109 = C109-C110 = C108-C110 = C98-C99
 2.4 with sigma of 0.01
 C64-C67 = C77-C74 = C67-C68 = C67-C69 = C67-C70
 1.52 with sigma of 0.01
 C68-C69 = C68-C70 = C69-C70
 2.4 with sigma of 0.02
 C48-C47 = C97-C98 = C97-C98
 1.52 with sigma of 0.01
 C97-C94 = C97-C98 = C97-C99 = C97-C100
 1.52 with sigma of 0.01
 C98-C99 = C98-C100 = C99-C100
 2.4 with sigma of 0.02
 C64-C70
 2.4 with sigma of 0.01
 C74-C78 = C74-C80 = C74-C79
 2.4 with sigma of 0.02
 C46-C41 = C46-C45 = C45-C44 = C44-C43 = C43-C42 = C42-C41
 1.39 with sigma of 0.02
3. Uiso/Uaniso restraints and constraints
C1 \\sim C2 \\sim C3 \\sim C4 \\sim C5 \\sim C6 \\sim C7 \\sim C8 \\sim C9
\\sim C10 \\sim C11 \\sim C12 \\sim C13 \\sim C14 \\sim C15 \\sim C16 \\sim C17
\\sim C18 \\sim C19 \\sim C20 \\sim C21 \\sim C22 \\sim C23 \\sim C24 \\sim C25
\\sim C26 \\sim C27 \\sim C28 \\sim C29 \\sim C30 \\sim C31 \\sim C32 \\sim C33
\\sim C34 \\sim C35 \\sim C36 \\sim C37 \\sim C38 \\sim C39 \\sim C40 \\sim C41
\\sim C46 \\sim C45 \\sim C44 \\sim C43 \\sim C42 \\sim C47 \\sim C50 \\sim C48
\\sim C49 \\sim C51 \\sim C52 \\sim C53 \\sim C54 \\sim C55 \\sim C56 \\sim C57
\\sim C58 \\sim C59 \\sim C60 \\sim C61 \\sim C66 \\sim C65 \\sim C64 \\sim C63
\\sim C62 \\sim C67 \\sim C70 \\sim C69 \\sim C68 \\sim C71 \\sim C76 \\sim C75
\\sim C74 \\sim C73 \\sim C72 \\sim C77 \\sim C81 \\sim C82 \\sim C83 \\sim C84
\\sim C85 \\sim C86 \\sim C87 \\sim C88 \\sim C89 \\sim C90 \\sim C91 \\sim C92
\\sim C93 \\sim C94 \\sim C95 \\sim C96 \\sim C97 \\sim C100 \\sim C101 \\sim
C106 \\sim C105 \\sim C104 \\sim C103 \\sim C102 \\sim C107 \\sim C108 \\sim
C109 \\sim C110 \\sim C111 \\sim C112 \\sim C113 \\sim C114 \\sim C115 \\sim
C116 \\sim C117 \\sim C118 \\sim C119 \\sim C120 \\sim C121 \\sim C122 \\sim
C123 \\sim C124 \\sim C125 \\sim C126 \\sim C127 \\sim C128 \\sim C129 \\sim
C130 \\sim C131 \\sim C132 \\sim C133 \\sim C134 \\sim C135 \\sim C136 \\sim
C137 \\sim C138 \\sim C139 \\sim C140 \\sim C141 \\sim C146 \\sim C145 \\sim
C144 \\sim C143 \\sim C142 \\sim C147 \\sim C148 \\sim C149 \\sim C150 \\sim
C151 \\sim C152 \\sim C153 \\sim C154 \\sim C155 \\sim C156 \\sim C157 \\sim
C158 \\sim C159 \\sim C160 \\sim C161 \\sim C162 \\sim C163 \\sim C164 \\sim
C165 \\sim C166 \\sim C167 \\sim C168 \\sim C169 \\sim C170 \\sim C171 \\sim
C176 \\sim C175 \\sim C174 \\sim C173 \\sim C172 \\sim C177 \\sim C178 \\sim
C179 \\sim C180 \\sim C181 \\sim C186 \\sim C185 \\sim C184 \\sim C183 \\sim
C182 \\sim C187 \\sim C188 \\sim C189 \\sim C190 \\sim C191 \\sim C192 \\sim
C193 \\sim C194 \\sim C195 \\sim C196 \\sim C197 \\sim C198 \\sim C199 \\sim
C200 \\sim C201 \\sim C206 \\sim C205 \\sim C204 \\sim C203 \\sim C202 \\sim
C207 \\sim C208 \\sim C209 \\sim C210 \\sim C211 \\sim C212 \\sim C213 \\sim
C214 \\sim C215 \\sim C216 \\sim C217 \\sim C218 \\sim C219 \\sim C220 \\sim
C221 \\sim C222 \\sim C223 \\sim C224 \\sim C225 \\sim C226 \\sim C227 \\sim
C228 \\sim C229 \\sim C230: within 2A with sigma of 0.005 and sigma for
terminal atoms of 0.01
C80 \\sim C79 \\sim C78 \\sim C98 \\sim C99 \\sim C231 \\sim C232 \\sim C233
\\sim C234 \\sim C235 \\sim C236 \\sim C237 \\sim C238 \\sim C239 \\sim C240
\\sim C241 \\sim C242 \\sim C243 \\sim C244 \\sim C245 \\sim C246 \\sim C247
\\sim C248 \\sim C249 \\sim C250 \\sim C251 \\sim C252 \\sim C253 \\sim C254
\\sim C255 \\sim C256 \\sim C257 \\sim C258 \\sim C259 \\sim C260 \\sim C261
\\sim C262 \\sim C263 \\sim C264 \\sim C265 \\sim C266 \\sim C267 \\sim C268
\\sim C269 \\sim C270 \\sim C271 \\sim C276 \\sim C275 \\sim C274 \\sim C273
\\sim C272 \\sim C277 \\sim C278 \\sim C279 \\sim C280 \\sim C281 \\sim C286
\\sim C285 \\sim C284 \\sim C283 \\sim C282 \\sim C287 \\sim C288 \\sim C289
\\sim C290 \\sim C291 \\sim C292 \\sim C293 \\sim C294 \\sim C295 \\sim C296
\\sim C297 \\sim C298 \\sim C299 \\sim C300 \\sim C301 \\sim C302 \\sim C303
\\sim C304 \\sim C305 \\sim C306 \\sim C307 \\sim C308 \\sim C309 \\sim C310
\\sim C311 \\sim C316 \\sim C315 \\sim C314 \\sim C313 \\sim C312 \\sim C317
\\sim C318 \\sim C319 \\sim C320 \\sim C321 \\sim C322 \\sim C323 \\sim C324
\\sim C325 \\sim C326 \\sim C327 \\sim C330 \\sim C328 \\sim C329 \\sim C331
\\sim C332 \\sim C333 \\sim C334 \\sim C335 \\sim C336 \\sim C337 \\sim C340
\\sim C339 \\sim C338 \\sim C351 \\sim C352 \\sim C353 \\sim C354 \\sim C355
\\sim C356 \\sim C357 \\sim C358 \\sim C359 \\sim C360 \\sim C361 \\sim C366
\\sim C365 \\sim C364 \\sim C363 \\sim C362 \\sim C367 \\sim C368 \\sim C369
\\sim C370 \\sim C371 \\sim C372 \\sim C373 \\sim C374 \\sim C375 \\sim C376
\\sim C377 \\sim C378 \\sim C379 \\sim C380 \\sim C381 \\sim C386 \\sim C385
\\sim C384 \\sim C383 \\sim C382 \\sim C387 \\sim C388 \\sim C389 \\sim C390
\\sim C391 \\sim C392 \\sim C393 \\sim C394 \\sim C395 \\sim C396 \\sim C397
\\sim C398 \\sim C399 \\sim C400 \\sim C401 \\sim C406 \\sim C405 \\sim C404
\\sim C403 \\sim C402 \\sim C407 \\sim C408 \\sim C409 \\sim C410 \\sim C411
\\sim C412 \\sim C413 \\sim C414 \\sim C415 \\sim C416 \\sim C417 \\sim C418
\\sim C419 \\sim C420 \\sim C421 \\sim C426 \\sim C425 \\sim C424 \\sim C423
\\sim C422 \\sim C427 \\sim C428 \\sim C429 \\sim C430 \\sim C431 \\sim C432
\\sim C433 \\sim C434 \\sim C435 \\sim C436 \\sim C437 \\sim C438 \\sim C439
\\sim C440: within 2A with sigma of 0.005 and sigma for terminal atoms of 0.01
C77 \\sim C80 \\sim C79 \\sim C78: within 2A with sigma of 0.005 and sigma for
terminal atoms of 0.01
Uanis(C1) \\sim Ueq, Uanis(C2) \\sim Ueq, Uanis(C3) \\sim Ueq, Uanis(C4) \\sim
Ueq, Uanis(C5) \\sim Ueq, Uanis(C6) \\sim Ueq, Uanis(C7) \\sim Ueq, Uanis(C8)
\\sim Ueq, Uanis(C9) \\sim Ueq, Uanis(C10) \\sim Ueq, Uanis(C11) \\sim Ueq,
Uanis(C12) \\sim Ueq, Uanis(C13) \\sim Ueq, Uanis(C14) \\sim Ueq, Uanis(C15)
\\sim Ueq, Uanis(C16) \\sim Ueq, Uanis(C17) \\sim Ueq, Uanis(C18) \\sim Ueq,
Uanis(C19) \\sim Ueq, Uanis(C20) \\sim Ueq, Uanis(C21) \\sim Ueq, Uanis(C22)
\\sim Ueq, Uanis(C23) \\sim Ueq, Uanis(C24) \\sim Ueq, Uanis(C25) \\sim Ueq,
Uanis(C26) \\sim Ueq, Uanis(C27) \\sim Ueq, Uanis(C28) \\sim Ueq, Uanis(C29)
\\sim Ueq, Uanis(C30) \\sim Ueq, Uanis(C31) \\sim Ueq, Uanis(C32) \\sim Ueq,
Uanis(C33) \\sim Ueq, Uanis(C34) \\sim Ueq, Uanis(C35) \\sim Ueq, Uanis(C36)
\\sim Ueq, Uanis(C37) \\sim Ueq, Uanis(C38) \\sim Ueq, Uanis(C39) \\sim Ueq,
Uanis(C40) \\sim Ueq, Uanis(C41) \\sim Ueq, Uanis(C46) \\sim Ueq, Uanis(C45)
\\sim Ueq, Uanis(C44) \\sim Ueq, Uanis(C43) \\sim Ueq, Uanis(C42) \\sim Ueq,
Uanis(C47) \\sim Ueq, Uanis(C48) \\sim Ueq, Uanis(C49) \\sim Ueq, Uanis(C51)
\\sim Ueq, Uanis(C52) \\sim Ueq, Uanis(C53) \\sim Ueq, Uanis(C54) \\sim Ueq,
Uanis(C55) \\sim Ueq, Uanis(C56) \\sim Ueq, Uanis(C57) \\sim Ueq, Uanis(C58)
\\sim Ueq, Uanis(C59) \\sim Ueq, Uanis(C60) \\sim Ueq, Uanis(C61) \\sim Ueq,
Uanis(C66) \\sim Ueq, Uanis(C65) \\sim Ueq, Uanis(C64) \\sim Ueq, Uanis(C63)
\\sim Ueq, Uanis(C62) \\sim Ueq, Uanis(C67) \\sim Ueq, Uanis(C71) \\sim Ueq,
Uanis(C76) \\sim Ueq, Uanis(C75) \\sim Ueq, Uanis(C74) \\sim Ueq, Uanis(C73)
\\sim Ueq, Uanis(C72) \\sim Ueq, Uanis(C77) \\sim Ueq, Uanis(C81) \\sim Ueq,
Uanis(C82) \\sim Ueq, Uanis(C83) \\sim Ueq, Uanis(C84) \\sim Ueq, Uanis(C85)
\\sim Ueq, Uanis(C86) \\sim Ueq, Uanis(C87) \\sim Ueq, Uanis(C88) \\sim Ueq,
Uanis(C89) \\sim Ueq, Uanis(C90) \\sim Ueq, Uanis(C91) \\sim Ueq, Uanis(C92)
\\sim Ueq, Uanis(C93) \\sim Ueq, Uanis(C94) \\sim Ueq, Uanis(C95) \\sim Ueq,
Uanis(C96) \\sim Ueq, Uanis(C97) \\sim Ueq, Uanis(C101) \\sim Ueq, Uanis(C106)
\\sim Ueq, Uanis(C105) \\sim Ueq, Uanis(C104) \\sim Ueq, Uanis(C103) \\sim Ueq,
Uanis(C102) \\sim Ueq, Uanis(C107) \\sim Ueq, Uanis(C108) \\sim Ueq,
Uanis(C109) \\sim Ueq, Uanis(C110) \\sim Ueq, Uanis(C111) \\sim Ueq,
Uanis(C112) \\sim Ueq, Uanis(C113) \\sim Ueq, Uanis(C114) \\sim Ueq,
Uanis(C115) \\sim Ueq, Uanis(C116) \\sim Ueq, Uanis(C117) \\sim Ueq,
Uanis(C118) \\sim Ueq, Uanis(C119) \\sim Ueq, Uanis(C120) \\sim Ueq,
Uanis(C121) \\sim Ueq, Uanis(C122) \\sim Ueq, Uanis(C123) \\sim Ueq,
Uanis(C124) \\sim Ueq, Uanis(C125) \\sim Ueq, Uanis(C126) \\sim Ueq,
Uanis(C127) \\sim Ueq, Uanis(C128) \\sim Ueq, Uanis(C129) \\sim Ueq,
Uanis(C130) \\sim Ueq, Uanis(C131) \\sim Ueq, Uanis(C132) \\sim Ueq,
Uanis(C133) \\sim Ueq, Uanis(C134) \\sim Ueq, Uanis(C135) \\sim Ueq,
Uanis(C136) \\sim Ueq, Uanis(C137) \\sim Ueq, Uanis(C138) \\sim Ueq,
Uanis(C139) \\sim Ueq, Uanis(C140) \\sim Ueq, Uanis(C141) \\sim Ueq,
Uanis(C146) \\sim Ueq, Uanis(C145) \\sim Ueq, Uanis(C144) \\sim Ueq,
Uanis(C143) \\sim Ueq, Uanis(C142) \\sim Ueq, Uanis(C147) \\sim Ueq,
Uanis(C148) \\sim Ueq, Uanis(C149) \\sim Ueq, Uanis(C150) \\sim Ueq,
Uanis(C151) \\sim Ueq, Uanis(C152) \\sim Ueq, Uanis(C153) \\sim Ueq,
Uanis(C154) \\sim Ueq, Uanis(C155) \\sim Ueq, Uanis(C156) \\sim Ueq,
Uanis(C157) \\sim Ueq, Uanis(C158) \\sim Ueq, Uanis(C159) \\sim Ueq,
Uanis(C160) \\sim Ueq, Uanis(C161) \\sim Ueq, Uanis(C162) \\sim Ueq,
Uanis(C163) \\sim Ueq, Uanis(C164) \\sim Ueq, Uanis(C165) \\sim Ueq,
Uanis(C166) \\sim Ueq, Uanis(C167) \\sim Ueq, Uanis(C168) \\sim Ueq,
Uanis(C169) \\sim Ueq, Uanis(C170) \\sim Ueq, Uanis(C171) \\sim Ueq,
Uanis(C176) \\sim Ueq, Uanis(C175) \\sim Ueq, Uanis(C174) \\sim Ueq,
Uanis(C173) \\sim Ueq, Uanis(C172) \\sim Ueq, Uanis(C177) \\sim Ueq,
Uanis(C178) \\sim Ueq, Uanis(C179) \\sim Ueq, Uanis(C180) \\sim Ueq,
Uanis(C181) \\sim Ueq, Uanis(C186) \\sim Ueq, Uanis(C185) \\sim Ueq,
Uanis(C184) \\sim Ueq, Uanis(C183) \\sim Ueq, Uanis(C182) \\sim Ueq,
Uanis(C187) \\sim Ueq, Uanis(C188) \\sim Ueq, Uanis(C189) \\sim Ueq,
Uanis(C190) \\sim Ueq, Uanis(C191) \\sim Ueq, Uanis(C192) \\sim Ueq,
Uanis(C193) \\sim Ueq, Uanis(C194) \\sim Ueq, Uanis(C195) \\sim Ueq,
Uanis(C196) \\sim Ueq, Uanis(C197) \\sim Ueq, Uanis(C198) \\sim Ueq,
Uanis(C199) \\sim Ueq, Uanis(C200) \\sim Ueq, Uanis(C201) \\sim Ueq,
Uanis(C206) \\sim Ueq, Uanis(C205) \\sim Ueq, Uanis(C204) \\sim Ueq,
Uanis(C203) \\sim Ueq, Uanis(C202) \\sim Ueq, Uanis(C207) \\sim Ueq,
Uanis(C208) \\sim Ueq, Uanis(C209) \\sim Ueq, Uanis(C210) \\sim Ueq,
Uanis(C211) \\sim Ueq, Uanis(C212) \\sim Ueq, Uanis(C213) \\sim Ueq,
Uanis(C214) \\sim Ueq, Uanis(C215) \\sim Ueq, Uanis(C216) \\sim Ueq,
Uanis(C217) \\sim Ueq, Uanis(C218) \\sim Ueq, Uanis(C219) \\sim Ueq,
Uanis(C220) \\sim Ueq, Uanis(C221) \\sim Ueq, Uanis(C222) \\sim Ueq,
Uanis(C223) \\sim Ueq, Uanis(C224) \\sim Ueq, Uanis(C225) \\sim Ueq,
Uanis(C226) \\sim Ueq, Uanis(C227) \\sim Ueq, Uanis(C228) \\sim Ueq,
Uanis(C229) \\sim Ueq, Uanis(C230) \\sim Ueq, Uanis(C231) \\sim Ueq, Uanis(C50)
\\sim Ueq, Uanis(C78) \\sim Ueq, Uanis(C79) \\sim Ueq, Uanis(C80) \\sim Ueq,
Uanis(C100) \\sim Ueq: with sigma of 0.005 and sigma for terminal atoms of 0.01
Uanis(C232) \\sim Ueq, Uanis(C233) \\sim Ueq, Uanis(C234) \\sim Ueq,
Uanis(C235) \\sim Ueq, Uanis(C236) \\sim Ueq, Uanis(C237) \\sim Ueq,
Uanis(C238) \\sim Ueq, Uanis(C239) \\sim Ueq, Uanis(C240) \\sim Ueq,
Uanis(C241) \\sim Ueq, Uanis(C242) \\sim Ueq, Uanis(C243) \\sim Ueq,
Uanis(C244) \\sim Ueq, Uanis(C245) \\sim Ueq, Uanis(C246) \\sim Ueq,
Uanis(C247) \\sim Ueq, Uanis(C248) \\sim Ueq, Uanis(C249) \\sim Ueq,
Uanis(C250) \\sim Ueq, Uanis(C251) \\sim Ueq, Uanis(C252) \\sim Ueq,
Uanis(C253) \\sim Ueq, Uanis(C254) \\sim Ueq, Uanis(C255) \\sim Ueq,
Uanis(C256) \\sim Ueq, Uanis(C257) \\sim Ueq, Uanis(C258) \\sim Ueq,
Uanis(C259) \\sim Ueq, Uanis(C260) \\sim Ueq, Uanis(C261) \\sim Ueq,
Uanis(C262) \\sim Ueq, Uanis(C263) \\sim Ueq, Uanis(C264) \\sim Ueq,
Uanis(C265) \\sim Ueq, Uanis(C266) \\sim Ueq, Uanis(C267) \\sim Ueq,
Uanis(C268) \\sim Ueq, Uanis(C269) \\sim Ueq, Uanis(C270) \\sim Ueq,
Uanis(C271) \\sim Ueq, Uanis(C276) \\sim Ueq, Uanis(C275) \\sim Ueq,
Uanis(C274) \\sim Ueq, Uanis(C273) \\sim Ueq, Uanis(C272) \\sim Ueq,
Uanis(C277) \\sim Ueq, Uanis(C278) \\sim Ueq, Uanis(C279) \\sim Ueq,
Uanis(C280) \\sim Ueq, Uanis(C281) \\sim Ueq, Uanis(C286) \\sim Ueq,
Uanis(C285) \\sim Ueq, Uanis(C284) \\sim Ueq, Uanis(C283) \\sim Ueq,
Uanis(C282) \\sim Ueq, Uanis(C287) \\sim Ueq, Uanis(C288) \\sim Ueq,
Uanis(C289) \\sim Ueq, Uanis(C290) \\sim Ueq, Uanis(C291) \\sim Ueq,
Uanis(C292) \\sim Ueq, Uanis(C293) \\sim Ueq, Uanis(C294) \\sim Ueq,
Uanis(C295) \\sim Ueq, Uanis(C296) \\sim Ueq, Uanis(C297) \\sim Ueq,
Uanis(C298) \\sim Ueq, Uanis(C299) \\sim Ueq, Uanis(C300) \\sim Ueq,
Uanis(C301) \\sim Ueq, Uanis(C302) \\sim Ueq, Uanis(C303) \\sim Ueq,
Uanis(C304) \\sim Ueq, Uanis(C305) \\sim Ueq, Uanis(C306) \\sim Ueq,
Uanis(C307) \\sim Ueq, Uanis(C308) \\sim Ueq, Uanis(C309) \\sim Ueq,
Uanis(C310) \\sim Ueq, Uanis(C311) \\sim Ueq, Uanis(C316) \\sim Ueq,
Uanis(C315) \\sim Ueq, Uanis(C314) \\sim Ueq, Uanis(C313) \\sim Ueq,
Uanis(C312) \\sim Ueq, Uanis(C317) \\sim Ueq, Uanis(C318) \\sim Ueq,
Uanis(C319) \\sim Ueq, Uanis(C320) \\sim Ueq, Uanis(C321) \\sim Ueq,
Uanis(C322) \\sim Ueq, Uanis(C323) \\sim Ueq, Uanis(C324) \\sim Ueq,
Uanis(C325) \\sim Ueq, Uanis(C326) \\sim Ueq, Uanis(C327) \\sim Ueq,
Uanis(C328) \\sim Ueq, Uanis(C329) \\sim Ueq, Uanis(C331) \\sim Ueq,
Uanis(C332) \\sim Ueq, Uanis(C333) \\sim Ueq, Uanis(C334) \\sim Ueq,
Uanis(C335) \\sim Ueq, Uanis(C336) \\sim Ueq, Uanis(C337) \\sim Ueq,
Uanis(C338) \\sim Ueq, Uanis(C351) \\sim Ueq, Uanis(C352) \\sim Ueq,
Uanis(C353) \\sim Ueq, Uanis(C354) \\sim Ueq, Uanis(C355) \\sim Ueq,
Uanis(C356) \\sim Ueq, Uanis(C357) \\sim Ueq, Uanis(C358) \\sim Ueq,
Uanis(C359) \\sim Ueq, Uanis(C360) \\sim Ueq, Uanis(C361) \\sim Ueq,
Uanis(C366) \\sim Ueq, Uanis(C365) \\sim Ueq, Uanis(C364) \\sim Ueq,
Uanis(C363) \\sim Ueq, Uanis(C362) \\sim Ueq, Uanis(C367) \\sim Ueq,
Uanis(C368) \\sim Ueq, Uanis(C369) \\sim Ueq, Uanis(C370) \\sim Ueq,
Uanis(C371) \\sim Ueq, Uanis(C372) \\sim Ueq, Uanis(C373) \\sim Ueq,
Uanis(C374) \\sim Ueq, Uanis(C375) \\sim Ueq, Uanis(C376) \\sim Ueq,
Uanis(C377) \\sim Ueq, Uanis(C378) \\sim Ueq, Uanis(C379) \\sim Ueq,
Uanis(C380) \\sim Ueq, Uanis(C381) \\sim Ueq, Uanis(C386) \\sim Ueq,
Uanis(C385) \\sim Ueq, Uanis(C384) \\sim Ueq, Uanis(C383) \\sim Ueq,
Uanis(C382) \\sim Ueq, Uanis(C387) \\sim Ueq, Uanis(C388) \\sim Ueq,
Uanis(C389) \\sim Ueq, Uanis(C390) \\sim Ueq, Uanis(C391) \\sim Ueq,
Uanis(C392) \\sim Ueq, Uanis(C393) \\sim Ueq, Uanis(C394) \\sim Ueq,
Uanis(C395) \\sim Ueq, Uanis(C396) \\sim Ueq, Uanis(C397) \\sim Ueq,
Uanis(C398) \\sim Ueq, Uanis(C399) \\sim Ueq, Uanis(C400) \\sim Ueq,
Uanis(C401) \\sim Ueq, Uanis(C406) \\sim Ueq, Uanis(C405) \\sim Ueq,
Uanis(C404) \\sim Ueq, Uanis(C403) \\sim Ueq, Uanis(C402) \\sim Ueq,
Uanis(C407) \\sim Ueq, Uanis(C408) \\sim Ueq, Uanis(C409) \\sim Ueq,
Uanis(C410) \\sim Ueq, Uanis(C411) \\sim Ueq, Uanis(C412) \\sim Ueq,
Uanis(C413) \\sim Ueq, Uanis(C414) \\sim Ueq, Uanis(C415) \\sim Ueq,
Uanis(C416) \\sim Ueq, Uanis(C417) \\sim Ueq, Uanis(C418) \\sim Ueq,
Uanis(C419) \\sim Ueq, Uanis(C420) \\sim Ueq, Uanis(C421) \\sim Ueq,
Uanis(C426) \\sim Ueq, Uanis(C425) \\sim Ueq, Uanis(C424) \\sim Ueq,
Uanis(C423) \\sim Ueq, Uanis(C422) \\sim Ueq, Uanis(C427) \\sim Ueq,
Uanis(C428) \\sim Ueq, Uanis(C429) \\sim Ueq, Uanis(C430) \\sim Ueq,
Uanis(C431) \\sim Ueq, Uanis(C432) \\sim Ueq, Uanis(C433) \\sim Ueq,
Uanis(C434) \\sim Ueq, Uanis(C435) \\sim Ueq, Uanis(C436) \\sim Ueq,
Uanis(C437) \\sim Ueq, Uanis(C438) \\sim Ueq, Uanis(C439) \\sim Ueq,
Uanis(C440) \\sim Ueq, Uanis(C98) \\sim Ueq, Uanis(C99) \\sim Ueq, Uanis(C339)
\\sim Ueq, Uanis(C340) \\sim Ueq, Uanis(C330) \\sim Ueq, Uanis(C68) \\sim Ueq,
Uanis(C69) \\sim Ueq, Uanis(C70) \\sim Ueq: with sigma of 0.005 and sigma for
terminal atoms of 0.01
4.a Me refined with riding coordinates:
 C8(H8A,H8B,H8C), C9(H9A,H9B,H9C), C10(H10A,H10B,H10C), C18(H18A,H18B,H18C),
 C19(H19A,H19B,H19C), C20(H20A,H20B,H20C), C38(H38A,H38B,H38C), C39(H39A,H39B,
 H39C), C40(H40A,H40B,H40C), C50(H50A,H50B,H50C), C48(H48A,H48B,H48C), C49(H49A,
 H49B,H49C), C58(H58A,H58B,H58C), C59(H59A,H59B,H59C), C60(H60A,H60B,H60C),
 C69(H69A,H69B,H69C), C68(H68A,H68B,H68C), C80(H80A,H80B,H80C), C79(H79A,H79B,
 H79C), C88(H88A,H88B,H88C), C89(H89A,H89B,H89C), C90(H90A,H90B,H90C),
 C100(H10D,H10E,H10F), C98(H98A,H98B,H98C), C99(H99A,H99B,H99C), C108(H10G,H10H,
 H10I), C109(H10J,H10K,H10L), C110(H11A,H11B,H11C), C118(H11D,H11E,H11F),
 C119(H11G,H11H,H11I), C128(H12A,H12B,H12C), C129(H12D,H12E,H12F), C130(H13A,
 H13B,H13C), C138(H13D,H13E,H13F), C139(H13G,H13H,H13I), C140(H14A,H14B,H14C),
 C148(H14D,H14E,H14F), C149(H14G,H14H,H14I), C150(H15A,H15B,H15C), C158(H15D,
 H15E,H15F), C159(H15G,H15H,H15I), C160(H16A,H16B,H16C), C168(H16D,H16E,H16F),
 C169(H16G,H16H,H16I), C170(H17A,H17B,H17C), C178(H17D,H17E,H17F), C179(H17G,
 H17H,H17I), C180(H18D,H18E,H18F), C189(H18G,H18H,H18I), C198(H19D,H19E,H19F),
 C199(H19G,H19H,H19I), C200(H20D,H20E,H20F), C208(H20G,H20H,H20I), C209(H20J,
 H20K,H20L), C210(H21A,H21B,H21C), C218(H21D,H21E,H21F), C219(H21G,H21H,H21I),
 C220(H22A,H22B,H22C), C228(H22D,H22E,H22F), C229(H22G,H22H,H22I), C230(H23A,
 H23B,H23C), C238(H23D,H23E,H23F), C239(H23G,H23H,H23I), C240(H24A,H24B,H24C),
 C248(H24D,H24E,H24F), C249(H24G,H24H,H24I), C250(H25A,H25B,H25C), C258(H25D,
 H25E,H25F), C259(H25G,H25H,H25I), C260(H26A,H26B,H26C), C268(H26D,H26E,H26F),
 C269(H26G,H26H,H26I), C270(H27A,H27B,H27C), C278(H27D,H27E,H27F), C279(H27G,
 H27H,H27I), C280(H28A,H28B,H28C), C288(H28D,H28E,H28F), C289(H28G,H28H,H28I),
 C290(H29A,H29B,H29C), C298(H29D,H29E,H29F), C308(H30A,H30B,H30C), C309(H30D,
 H30E,H30F), C310(H31A,H31B,H31C), C318(H31D,H31E,H31F), C319(H31G,H31H,H31I),
 C320(H32A,H32B,H32C), C330(H33A,H33B,H33C), C328(H32D,H32E,H32F), C329(H32G,
 H32H,H32I), C340(H34A,H34B,H34C), C339(H33D,H33E,H33F), C338(H33G,H33H,H33I),
 C358(H35A,H35B,H35C), C359(H35D,H35E,H35F), C360(H36A,H36B,H36C), C368(H36D,
 H36E,H36F), C369(H36G,H36H,H36I), C370(H37A,H37B,H37C), C378(H37D,H37E,H37F),
 C379(H37G,H37H,H37I), C380(H38D,H38E,H38F), C388(H38G,H38H,H38I), C389(H38J,
 H38K,H38L), C390(H39D,H39E,H39F), C398(H39G,H39H,H39I), C399(H39J,H39K,H39L),
 C408(H40D,H40E,H40F), C409(H40G,H40H,H40I), C410(H41A,H41B,H41C), C418(H41D,
 H41E,H41F), C419(H41G,H41H,H41I), C420(H42A,H42B,H42C), C428(H42D,H42E,H42F),
 C429(H42G,H42H,H42I), C430(H43A,H43B,H43C), C438(H43D,H43E,H43F)
4.b Aromatic/amide H refined with riding coordinates:
 C2(H2), C3(H3), C5(H5), C6(H6), C12(H12), C13(H13), C15(H15), C16(H16),
 C22(H22), C23(H23), C25(H25), C26(H26), C32(H32), C33(H33), C35(H35), C36(H36),
  C45(H45), C43(H43), C52(H52), C53(H53), C55(H55), C56(H56), C66(H66),
 C65(H65), C63(H63), C62(H62), C76(H76), C75(H75), C73(H73), C72(H72), C82(H82),
  C83(H83), C85(H85), C86(H86), C92(H92), C93(H93), C95(H95), C96(H96),
 C106(H106), C105(H105), C103(H103), C102(H102), C112(H112), C115(H115),
 C116(H116), C122(H122), C123(H123), C125(H125), C126(H126), C132(H132),
 C133(H133), C135(H135), C136(H136), C146(H146), C145(H145), C143(H143),
 C142(H142), C152(H152), C153(H153), C155(H155), C156(H156), C162(H162),
 C163(H163), C165(H165), C166(H166), C176(H176), C175(H175), C173(H173),
 C172(H172), C186(H186), C185(H185), C183(H183), C182(H182), C192(H192),
 C193(H193), C195(H195), C196(H196), C206(H206), C205(H205), C203(H203),
 C202(H202), C212(H212), C213(H213), C215(H215), C216(H216), C222(H222),
 C223(H223), C225(H225), C226(H226), C232(H232), C233(H233), C235(H235),
 C236(H236), C242(H242), C243(H243), C245(H245), C246(H246), C252(H252),
 C253(H253), C255(H255), C256(H256), C262(H262), C263(H263), C265(H265),
 C266(H266), C276(H276), C275(H275), C273(H273), C272(H272), C286(H286),
 C285(H285), C283(H283), C282(H282), C292(H292), C293(H293), C295(H295),
 C296(H296), C302(H302), C303(H303), C305(H305), C306(H306), C316(H316),
 C315(H315), C313(H313), C312(H312), C322(H322), C323(H323), C325(H325),
 C326(H326), C332(H332), C333(H333), C336(H336), C352(H352), C353(H353),
 C355(H355), C356(H356), C366(H366), C365(H365), C363(H363), C362(H362),
 C372(H372), C373(H373), C375(H375), C376(H376), C386(H386), C383(H383),
 C382(H382), C392(H392), C393(H393), C395(H395), C396(H396), C406(H406),
 C405(H405), C403(H403), C402(H402), C412(H412), C413(H413), C415(H415),
 C416(H416), C426(H426), C425(H425), C423(H423), C422(H422), C432(H432),
 C433(H433), C435(H435), C436(H436)
4.c Fitted hexagon refined as free rotating group:
 C11(C12,C13,C14,C15,C16), C21(C22,C23,C24,C25,C26), C31(C32,C33,C34,C35,C36),
 C51(C52,C53,C54,C55,C56), C61(C66,C65,C64,C63,C62), C71(C76,C75,C74,C73,C72),
 C81(C82,C83,C84,C85,C86), C91(C92,C93,C94,C95,C96), C101(C106,C105,C104,C103,
 C102), C111(C112,C113,C114,C115,C116), C121(C122,C123,C124,C125,C126),
 C131(C132,C133,C134,C135,C136), C141(C146,C145,C144,C143,C142), C151(C152,C153,
 C154,C155,C156), C161(C162,C163,C164,C165,C166), C171(C176,C175,C174,C173,
 C172), C181(C186,C185,C184,C183,C182), C191(C192,C193,C194,C195,C196),
 C201(C206,C205,C204,C203,C202), C211(C212,C213,C214,C215,C216), C221(C222,C223,
 C224,C225,C226), C231(C232,C233,C234,C235,C236), C241(C242,C243,C244,C245,
 C246), C251(C252,C253,C254,C255,C256), C261(C262,C263,C264,C265,C266),
 C271(C276,C275,C274,C273,C272), C281(C286,C285,C284,C283,C282), C291(C292,C293,
 C294,C295,C296), C301(C302,C303,C304,C305,C306), C311(C316,C315,C314,C313,
 C312), C321(C322,C323,C324,C325,C326), C331(C332,C333,C334,C335,C336),
 C351(C352,C353,C354,C355,C356), C361(C366,C365,C364,C363,C362), C371(C372,C373,
 C374,C375,C376), C381(C386,C385,C384,C383,C382), C391(C392,C393,C394,C395,
 C396), C401(C406,C405,C404,C403,C402), C411(C412,C413,C414,C415,C416),
 C421(C426,C425,C424,C423,C422), C431(C432,C433,C434,C435,C436)
;
_shelx_shelxl_version_number 2014/7
_olex2_submission_special_instructions 'No special instructions were received'

loop_
_space_group_symop_operation_xyz
'x, y, z'
'-x, y, -z+1/2'
'x+1/2, y+1/2, z'
'-x+1/2, y+1/2, -z+1/2'
'-x, -y, -z'
'x, -y, z-1/2'
'-x+1/2, -y+1/2, -z'
'x+1/2, -y+1/2, z-1/2'

loop_
_atom_site_label
_atom_site_type_symbol
_atom_site_fract_x
_atom_site_fract_y
_atom_site_fract_z
_atom_site_U_iso_or_equiv
_atom_site_adp_type
_atom_site_occupancy
_atom_site_site_symmetry_order
_atom_site_calc_flag
_atom_site_refinement_flags_posn
_atom_site_refinement_flags_adp
Au1 Au 0.72902(4) 0.44497(6) 0.61198(2) 0.062 Uani 1 1 d . .
Au2 Au 0.77605(4) 0.37584(7) 0.61417(2) 0.063 Uani 1 1 d . .
Au3 Au 0.77686(4) 0.45942(6) 0.63308(2) 0.063 Uani 1 1 d . .
Au4 Au 0.81938(4) 0.44848(7) 0.60836(2) 0.067 Uani 1 1 d . .
Au5 Au 0.73347(4) 0.38634(7) 0.63874(2) 0.065 Uani 1 1 d . .
Au6 Au 0.68669(4) 0.45648(7) 0.63633(2) 0.067 Uani 1 1 d . .
Au7 Au 0.73019(4) 0.52899(7) 0.63117(2) 0.068 Uani 1 1 d . .
Au8 Au 0.78197(4) 0.40003(7) 0.66009(2) 0.069 Uani 1 1 d . .
Au9 Au 0.77035(4) 0.43286(7) 0.58708(2) 0.067 Uani 1 1 d . .
Au10 Au 0.82508(5) 0.30780(8) 0.61988(2) 0.078 Uani 1 1 d . .
Au11 Au 0.78535(5) 0.48675(8) 0.67848(2) 0.081 Uani 1 1 d . .
Au12 Au 0.64443(5) 0.46092(8) 0.66092(2) 0.080 Uani 1 1 d . .
Au13 Au 0.77272(5) 0.60196(8) 0.62592(2) 0.081 Uani 1 1 d . .
Au14 Au 0.69330(5) 0.48591(8) 0.68204(2) 0.081 Uani 1 1 d . .
Au15 Au 0.64332(5) 0.38363(8) 0.64235(2) 0.078 Uani 1 1 d . .
Au16 Au 0.72558(5) 0.58692(8) 0.60354(2) 0.080 Uani 1 1 d . .
Au17 Au 0.64037(5) 0.52848(8) 0.63528(2) 0.080 Uani 1 1 d . .
Au18 Au 0.73437(5) 0.55405(8) 0.67712(2) 0.081 Uani 1 1 d . .
Au19 Au 0.86049(5) 0.43075(8) 0.58416(2) 0.078 Uani 1 1 d . .
Au20 Au 0.63778(6) 0.58363(9) 0.60667(3) 0.092 Uani 1 1 d . .
Au21 Au 0.78516(6) 0.63696(9) 0.67447(3) 0.095 Uani 1 1 d . .
Au22 Au 0.63996(6) 0.55214(9) 0.68132(3) 0.094 Uani 1 1 d . .
Au23 Au 0.86751(6) 0.28019(10) 0.59344(3) 0.095 Uani 1 1 d . .
Au24 Au 0.86157(6) 0.60430(9) 0.62203(3) 0.095 Uani 1 1 d . .
Au25 Au 0.63494(6) 0.29052(9) 0.62155(3) 0.094 Uani 1 1 d . .
Au26 Au 0.64345(6) 0.30709(10) 0.66859(3) 0.099 Uani 1 1 d . .
Au27 Au 0.68964(6) 0.63676(10) 0.67561(3) 0.102 Uani 1 1 d . .
Au28 Au 0.85917(6) 0.34629(9) 0.56157(3) 0.096 Uani 1 1 d . .
Au29 Au 0.85215(6) 0.57599(9) 0.57435(3) 0.102 Uani 1 1 d . .
Au30 Au 0.77216(4) 0.51750(7) 0.60620(2) 0.068 Uani 1 1 d . .
Au31 Au 0.76531(5) 0.49282(8) 0.55985(2) 0.083 Uani 1 1 d . .
Au32 Au 0.73885(7) 0.29349(10) 0.70884(3) 0.106 Uani 1 1 d . .
Au33 Au 0.82367(4) 0.39057(7) 0.63545(2) 0.069 Uani 1 1 d . .
Au34 Au 0.82476(5) 0.55697(8) 0.67191(2) 0.084 Uani 1 1 d . .
Au35 Au 0.85898(6) 0.49636(10) 0.55409(3) 0.101 Uani 1 1 d . .
Au36 Au 0.73542(4) 0.46963(7) 0.65807(2) 0.068 Uani 1 1 d . .
Au37 Au 0.72063(5) 0.42118(8) 0.56604(2) 0.079 Uani 1 1 d . .
Au38 Au 0.77422(7) 0.21487(11) 0.55867(3) 0.107 Uani 1 1 d . .
Au39 Au 0.72756(4) 0.36024(7) 0.59300(2) 0.067 Uani 1 1 d . .
Au40 Au 0.82638(5) 0.32979(8) 0.66267(2) 0.082 Uani 1 1 d . .
Au41 Au 0.70805(7) 0.57205(10) 0.55285(3) 0.110 Uani 1 1 d . .
Au42 Au 0.72348(4) 0.50286(7) 0.58489(2) 0.072 Uani 1 1 d . .
Au43 Au 0.68526(5) 0.28680(8) 0.59786(2) 0.081 Uani 1 1 d . .
Au44 Au 0.85352(6) 0.49797(10) 0.69589(3) 0.104 Uani 1 1 d . .
Au45 Au 0.68219(4) 0.51454(7) 0.60955(2) 0.070 Uani 1 1 d . .
Au46 Au 0.69414(5) 0.33971(8) 0.68812(2) 0.086 Uani 1 1 d . .
Au47 Au 0.65120(7) 0.40035(12) 0.54777(3) 0.114 Uani 1 1 d . .
Au48 Au 0.68555(4) 0.37203(7) 0.61718(2) 0.068 Uani 1 1 d . .
Au49 Au 0.81689(5) 0.27821(8) 0.57335(2) 0.085 Uani 1 1 d . .
Au50 Au 0.60014(7) 0.64667(11) 0.63200(4) 0.117 Uani 1 1 d . .
Au51 Au 0.81879(4) 0.36243(7) 0.59006(2) 0.071 Uani 1 1 d . .
Au52 Au 0.83055(5) 0.40798(9) 0.68107(2) 0.085 Uani 1 1 d . .
Au53 Au 0.59520(7) 0.41944(12) 0.57982(3) 0.114 Uani 1 1 d . .
Au54 Au 0.82054(4) 0.53216(7) 0.62721(2) 0.072 Uani 1 1 d . .
Au55 Au 0.72593(5) 0.27557(8) 0.57611(2) 0.083 Uani 1 1 d . .
Au56 Au 0.80211(7) 0.57632(11) 0.55092(3) 0.115 Uani 1 1 d . .
Au57 Au 0.81266(5) 0.50642(7) 0.58081(2) 0.075 Uani 1 1 d . .
Au58 Au 0.86142(5) 0.52262(8) 0.60059(3) 0.085 Uani 1 1 d . .
Au59 Au 0.91076(7) 0.47671(13) 0.66338(4) 0.123 Uani 1 1 d . .
Au60 Au 0.69064(4) 0.39690(7) 0.66288(2) 0.073 Uani 1 1 d . .
Au61 Au 0.73735(6) 0.61429(8) 0.65056(3) 0.089 Uani 1 1 d . .
Au62 Au 0.89298(9) 0.64450(13) 0.59120(4) 0.139 Uani 1 1 d . .
Au63 Au 0.78152(4) 0.31710(7) 0.64031(2) 0.072 Uani 1 1 d . .
Au64 Au 0.63980(5) 0.35807(9) 0.59659(3) 0.086 Uani 1 1 d . .
Au65 Au 0.73062(4) 0.30175(7) 0.61981(2) 0.073 Uani 1 1 d . .
Au66 Au 0.67976(5) 0.34081(9) 0.57232(2) 0.085 Uani 1 1 d . .
Au67 Au 0.68879(5) 0.54022(7) 0.65594(2) 0.076 Uani 1 1 d . .
Au68 Au 0.68276(5) 0.59847(8) 0.63018(3) 0.086 Uani 1 1 d . .
Au69 Au 0.77853(5) 0.54287(7) 0.65206(2) 0.073 Uani 1 1 d . .
Au70 Au 0.78748(6) 0.33981(9) 0.68549(2) 0.088 Uani 1 1 d . .
Au71 Au 0.68058(4) 0.43035(7) 0.59037(2) 0.071 Uani 1 1 d . .
Au72 Au 0.67759(5) 0.48963(9) 0.56430(2) 0.086 Uani 1 1 d . .
Au73 Au 0.73668(5) 0.40819(8) 0.68464(2) 0.077 Uani 1 1 d . .
Au74 Au 0.76316(6) 0.57566(8) 0.58017(3) 0.088 Uani 1 1 d . .
Au75 Au 0.82553(5) 0.47314(7) 0.65438(2) 0.074 Uani 1 1 d . .
Au76 Au 0.86932(5) 0.40168(9) 0.65588(2) 0.085 Uani 1 1 d . .
Au77 Au 0.77705(5) 0.29106(7) 0.59577(2) 0.076 Uani 1 1 d . .
Au78 Au 0.63540(5) 0.50469(9) 0.58751(3) 0.087 Uani 1 1 d . .
Au79 Au 0.77255(5) 0.34551(8) 0.56919(2) 0.076 Uani 1 1 d . .
Au80 Au 0.67695(5) 0.57392(8) 0.58371(2) 0.086 Uani 1 1 d . .
Au81 Au 0.86708(5) 0.46020(8) 0.63078(2) 0.078 Uani 1 1 d . .
Au82 Au 0.64489(6) 0.60812(9) 0.65366(3) 0.090 Uani 1 1 d . .
Au83 Au 0.73604(5) 0.32807(8) 0.66630(2) 0.078 Uani 1 1 d . .
Au84 Au 0.86788(5) 0.55041(9) 0.64848(3) 0.090 Uani 1 1 d . .
Au85 Au 0.63895(5) 0.43871(8) 0.61400(2) 0.079 Uani 1 1 d . .
Au86 Au 0.87815(6) 0.31267(9) 0.64067(3) 0.091 Uani 1 1 d . .
Au87 Au 0.86674(5) 0.37731(8) 0.60981(2) 0.077 Uani 1 1 d . .
Au88 Au 0.82294(6) 0.61511(8) 0.64495(3) 0.090 Uani 1 1 d . .
Au89 Au 0.68901(5) 0.31237(8) 0.64170(2) 0.077 Uani 1 1 d . .
Au90 Au 0.81648(6) 0.59080(8) 0.59870(3) 0.089 Uani 1 1 d . .
Au91 Au 0.81043(5) 0.42811(8) 0.56226(2) 0.079 Uani 1 1 d . .
Au92 Au 0.64568(5) 0.40601(9) 0.68975(3) 0.090 Uani 1 1 d . .
S1 S 0.5848(3) 0.4982(7) 0.58061(19) 0.108 Uani 1 1 d . .
S2 S 0.6878(5) 0.6327(5) 0.56577(19) 0.120 Uani 1 1 d . .
S3 S 0.6382(4) 0.4767(7) 0.54615(18) 0.116 Uani 1 1 d . .
S4 S 0.7313(4) 0.5147(7) 0.53955(16) 0.113 Uani 1 1 d . .
S5 S 0.6616(4) 0.3208(7) 0.54722(17) 0.115 Uani 1 1 d . .
S6 S 0.7323(3) 0.3539(7) 0.55005(14) 0.113 Uani 1 1 d . .
S7 S 0.8272(4) 0.5252(7) 0.53578(19) 0.121 Uani 1 1 d . .
S8 S 0.7682(5) 0.6303(6) 0.5596(2) 0.125 Uani 1 1 d . .
S9 S 0.9027(3) 0.5090(6) 0.61827(17) 0.104 Uani 1 1 d . .
S10 S 0.8958(5) 0.4713(6) 0.5694(2) 0.125 Uani 1 1 d . .
S11 S 0.8231(4) 0.3715(7) 0.54433(17) 0.109 Uani 1 1 d . .
S12 S 0.8970(4) 0.3099(6) 0.5746(2) 0.108 Uani 1 1 d . .
S13 S 0.8244(3) 0.2168(6) 0.55533(18) 0.107 Uani 1 1 d . .
S14 S 0.7237(4) 0.2047(6) 0.56108(18) 0.104 Uani 1 1 d . .
S15 S 0.7613(3) 0.2342(6) 0.61370(15) 0.099 Uani 1 1 d . .
S16 S 0.8397(4) 0.2325(5) 0.60959(16) 0.094 Uani 1 1 d . .
S17 S 0.8518(3) 0.2613(5) 0.65532(15) 0.090 Uani 1 1 d . .
S18 S 0.9083(4) 0.3586(5) 0.62608(17) 0.102 Uani 1 1 d . .
S19 S 0.9089(4) 0.4032(7) 0.67420(18) 0.114 Uani 1 1 d . .
S20 S 0.7896(4) 0.2899(6) 0.70728(16) 0.100 Uani 1 1 d . .
S21 S 0.6880(4) 0.2912(6) 0.70994(18) 0.109 Uani 1 1 d . .
S22 S 0.7534(3) 0.2589(5) 0.65367(15) 0.089 Uani 1 1 d . .
S23 S 0.6779(4) 0.2532(5) 0.66048(18) 0.106 Uani 1 1 d . .
S24 S 0.6101(4) 0.3585(6) 0.67848(16) 0.105 Uani 1 1 d . .
S25 S 0.6777(4) 0.4516(5) 0.70481(16) 0.099 Uani 1 1 d . .
S26 S 0.7746(4) 0.4438(5) 0.70047(15) 0.101 Uani 1 1 d . .
S27 S 0.7683(4) 0.5939(6) 0.69438(17) 0.107 Uani 1 1 d . .
S28 S 0.8491(4) 0.4228(5) 0.70671(16) 0.102 Uani 1 1 d . .
S29 S 0.8653(4) 0.5749(5) 0.68947(19) 0.102 Uani 1 1 d . .
S30 S 0.8033(4) 0.6846(5) 0.65565(18) 0.106 Uani 1 1 d . .
S31 S 0.9188(4) 0.5525(7) 0.65485(19) 0.113 Uani 1 1 d . .
S32 S 0.8967(4) 0.6607(7) 0.6163(2) 0.128 Uani 1 1 d . .
S33 S 0.8864(5) 0.6331(7) 0.5655(2) 0.138 Uani 1 1 d . .
S34 S 0.7868(3) 0.6554(5) 0.60585(17) 0.098 Uani 1 1 d . .
S35 S 0.7070(5) 0.6563(6) 0.6162(2) 0.143 Uani 1 1 d . .
S36 S 0.5988(3) 0.6402(6) 0.60646(18) 0.105 Uani 1 1 d . .
S37 S 0.6041(4) 0.6591(6) 0.65789(19) 0.109 Uani 1 1 d . .
S38 S 0.6011(3) 0.4953(6) 0.61977(18) 0.100 Uani 1 1 d . .
S39 S 0.6045(3) 0.5104(6) 0.66741(17) 0.104 Uani 1 1 d . .
S40 S 0.6678(3) 0.6030(5) 0.69622(17) 0.096 Uani 1 1 d . .
S41 S 0.6015(3) 0.3447(5) 0.62972(18) 0.096 Uani 1 1 d . .
S42 S 0.6640(3) 0.2298(5) 0.61340(14) 0.089 Uani 1 1 d . .
S43 S 0.7078(3) 0.6825(5) 0.65662(17) 0.093 Uani 1 1 d . .
S44 S 0.6005(3) 0.3382(6) 0.57836(18) 0.096 Uani 1 1 d . .
C1 C 0.575(2) 0.517(4) 0.5600(11) 0.158 Uani 1 1 d . U
C2 C 0.560(2) 0.484(4) 0.5531(11) 0.159 Uani 1 1 d . U
H2 H 0.5533 0.4568 0.5583 0.190 Uiso 1 1 calc R .
C3 C 0.554(2) 0.491(4) 0.5379(11) 0.159 Uani 1 1 d . U
H3 H 0.5429 0.4675 0.5323 0.191 Uiso 1 1 calc R .
C4 C 0.564(2) 0.533(4) 0.5306(6) 0.159 Uani 1 1 d D U
C5 C 0.577(2) 0.564(4) 0.5383(11) 0.159 Uani 1 1 d . U
H5 H 0.5838 0.5927 0.5338 0.190 Uiso 1 1 calc R .
C6 C 0.582(2) 0.556(4) 0.5523(11) 0.158 Uani 1 1 d . U
H6 H 0.5924 0.5798 0.5579 0.190 Uiso 1 1 calc R .
C7 C 0.5560(12) 0.547(2) 0.5143(5) 0.160 Uani 1 1 d D U
C8 C 0.5709(15) 0.591(2) 0.5082(9) 0.162 Uani 1 1 d D U
H8A H 0.5699 0.6164 0.5158 0.243 Uiso 1 1 calc R .
H8B H 0.5916 0.5837 0.5063 0.243 Uiso 1 1 calc R .
H8C H 0.5609 0.6009 0.4988 0.243 Uiso 1 1 calc R .
C9 C 0.5234(12) 0.559(3) 0.5141(9) 0.162 Uani 1 1 d D U
H9A H 0.5197 0.5828 0.5220 0.243 Uiso 1 1 calc R .
H9B H 0.5176 0.5723 0.5041 0.243 Uiso 1 1 calc R .
H9C H 0.5118 0.5305 0.5160 0.243 Uiso 1 1 calc R .
C10 C 0.5590(17) 0.510(2) 0.5017(9) 0.163 Uani 1 1 d D U
H10A H 0.5797 0.5003 0.5012 0.244 Uiso 1 1 calc R .
H10B H 0.5468 0.4824 0.5039 0.244 Uiso 1 1 calc R .
H10C H 0.5526 0.5242 0.4920 0.244 Uiso 1 1 calc R .
C11 C 0.6549(9) 0.656(2) 0.5592(7) 0.150 Uani 1 1 d . U
C12 C 0.6514(10) 0.660(2) 0.5435(6) 0.151 Uani 1 1 d G U
H12 H 0.6670 0.6509 0.5371 0.181 Uiso 1 1 calc R .
C13 C 0.6251(12) 0.677(2) 0.5372(5) 0.152 Uani 1 1 d G U
H13 H 0.6227 0.6801 0.5264 0.182 Uiso 1 1 calc R .
C14 C 0.6023(9) 0.691(2) 0.5465(7) 0.152 Uani 1 1 d DG U
C15 C 0.6058(10) 0.687(2) 0.5622(6) 0.151 Uani 1 1 d G U
H15 H 0.5902 0.6965 0.5685 0.181 Uiso 1 1 calc R .
C16 C 0.6321(13) 0.670(2) 0.5685(5) 0.150 Uani 1 1 d G U
H16 H 0.6344 0.6673 0.5792 0.181 Uiso 1 1 calc R .
C17 C 0.5713(8) 0.7072(18) 0.5420(6) 0.154 Uani 1 1 d D U
C18 C 0.5688(16) 0.719(3) 0.5253(5) 0.154 Uani 1 1 d D U
H18A H 0.5878 0.7318 0.5219 0.231 Uiso 1 1 calc R .
H18B H 0.5636 0.6908 0.5194 0.231 Uiso 1 1 calc R .
H18C H 0.5535 0.7436 0.5236 0.231 Uiso 1 1 calc R .
C19 C 0.5410(12) 0.689(2) 0.5460(7) 0.153 Uani 1 1 d D U
H19A H 0.5410 0.6800 0.5567 0.230 Uiso 1 1 calc R .
H19B H 0.5262 0.7135 0.5439 0.230 Uiso 1 1 calc R .
H19C H 0.5363 0.6607 0.5397 0.230 Uiso 1 1 calc R .
C20 C 0.5739(16) 0.755(2) 0.5500(7) 0.157 Uani 1 1 d D U
H20A H 0.5756 0.7500 0.5610 0.235 Uiso 1 1 calc R .
H20B H 0.5914 0.7718 0.5465 0.235 Uiso 1 1 calc R .
H20C H 0.5562 0.7740 0.5476 0.235 Uiso 1 1 calc R .
C21 C 0.6509(14) 0.496(2) 0.5270(5) 0.166 Uani 1 1 d . U
C22 C 0.6487(14) 0.4660(17) 0.5146(7) 0.166 Uani 1 1 d G U
H22 H 0.6460 0.4329 0.5161 0.200 Uiso 1 1 calc R .
C23 C 0.6504(14) 0.484(2) 0.5000(6) 0.167 Uani 1 1 d G U
H23 H 0.6489 0.4633 0.4915 0.200 Uiso 1 1 calc R .
C24 C 0.6544(14) 0.533(2) 0.4977(5) 0.168 Uani 1 1 d DG U
C25 C 0.6565(14) 0.5630(17) 0.5102(8) 0.167 Uani 1 1 d G U
H25 H 0.6592 0.5962 0.5086 0.200 Uiso 1 1 calc R .
C26 C 0.6548(14) 0.545(2) 0.5248(6) 0.166 Uani 1 1 d G U
H26 H 0.6563 0.5658 0.5333 0.200 Uiso 1 1 calc R .
C27 C 0.6593(14) 0.554(2) 0.4821(5) 0.169 Uani 1 1 d D U
C28 C 0.6837(14) 0.591(3) 0.4833(9) 0.171 Uani 1 1 d D U
C29 C 0.6663(18) 0.526(2) 0.4679(8) 0.173 Uani 1 1 d D U
C30 C 0.6319(13) 0.582(3) 0.4777(10) 0.169 Uani 1 1 d D U
C31 C 0.7466(16) 0.538(3) 0.5224(7) 0.196 Uani 1 1 d . U
C32 C 0.7648(17) 0.508(2) 0.5143(9) 0.196 Uani 1 1 d G U
H32 H 0.7678 0.4762 0.5175 0.235 Uiso 1 1 calc R .
C33 C 0.7786(15) 0.525(3) 0.5014(8) 0.196 Uani 1 1 d G U
H33 H 0.7911 0.5042 0.4959 0.235 Uiso 1 1 calc R .
C34 C 0.7743(16) 0.571(3) 0.4967(7) 0.196 Uani 1 1 d DG U
C35 C 0.7560(18) 0.601(2) 0.5047(9) 0.196 Uani 1 1 d G U
H35 H 0.7530 0.6332 0.5015 0.235 Uiso 1 1 calc R .
C36 C 0.7422(15) 0.585(3) 0.5176(9) 0.196 Uani 1 1 d G U
H36 H 0.7298 0.6052 0.5231 0.235 Uiso 1 1 calc R .
C37 C 0.779(2) 0.595(3) 0.4814(7) 0.197 Uani 1 1 d D U
C38 C 0.769(2) 0.647(3) 0.4796(12) 0.198 Uani 1 1 d D U
H38A H 0.7760 0.6652 0.4886 0.298 Uiso 1 1 calc R .
H38B H 0.7785 0.6605 0.4705 0.298 Uiso 1 1 calc R .
H38C H 0.7479 0.6492 0.4784 0.298 Uiso 1 1 calc R .
C39 C 0.767(2) 0.572(4) 0.4669(10) 0.197 Uani 1 1 d D U
H39A H 0.7457 0.5714 0.4667 0.296 Uiso 1 1 calc R .
H39B H 0.7743 0.5892 0.4581 0.296 Uiso 1 1 calc R .
H39C H 0.7746 0.5388 0.4665 0.296 Uiso 1 1 calc R .
C40 C 0.812(2) 0.595(4) 0.4815(12) 0.196 Uani 1 1 d D U
H40A H 0.8197 0.6106 0.4909 0.294 Uiso 1 1 calc R .
H40B H 0.8194 0.5625 0.4812 0.294 Uiso 1 1 calc R .
H40C H 0.8191 0.6129 0.4727 0.294 Uiso 1 1 calc R .
C41 C 0.625(3) 0.301(4) 0.5456(13) 0.200 Uani 1 1 d D U
C46 C 0.602(2) 0.317(4) 0.5359(13) 0.200 Uani 1 1 d D U
C45 C 0.576(3) 0.290(3) 0.5360(12) 0.200 Uani 1 1 d D U
H45 H 0.5620 0.3014 0.5289 0.240 Uiso 1 1 calc R .
C44 C 0.5668(18) 0.251(3) 0.5443(13) 0.201 Uani 1 1 d D U
C43 C 0.592(2) 0.235(4) 0.5520(12) 0.200 Uani 1 1 d D U
H43 H 0.5908 0.2048 0.5569 0.241 Uiso 1 1 calc R .
C42 C 0.619(2) 0.259(4) 0.5531(13) 0.200 Uani 1 1 d D U
C47 C 0.5401(13) 0.219(2) 0.5465(8) 0.202 Uani 1 1 d D U
C50 C 0.514(2) 0.243(3) 0.5540(9) 0.205 Uani 1 1 d D U
H50A H 0.5188 0.2483 0.5647 0.307 Uiso 1 1 calc R .
H50B H 0.5095 0.2729 0.5490 0.307 Uiso 1 1 calc R .
H50C H 0.4968 0.2216 0.5531 0.307 Uiso 1 1 calc R .
C48 C 0.541(2) 0.169(3) 0.5530(9) 0.202 Uani 1 1 d D U
H48A H 0.5573 0.1516 0.5487 0.303 Uiso 1 1 calc R .
H48B H 0.5435 0.1710 0.5641 0.303 Uiso 1 1 calc R .
H48C H 0.5223 0.1531 0.5505 0.303 Uiso 1 1 calc R .
C49 C 0.530(2) 0.212(3) 0.5300(7) 0.204 Uani 1 1 d D U
H49A H 0.5458 0.1975 0.5244 0.305 Uiso 1 1 calc R .
H49B H 0.5124 0.1920 0.5296 0.305 Uiso 1 1 calc R .
H49C H 0.5251 0.2434 0.5255 0.305 Uiso 1 1 calc R .
C51 C 0.7391(10) 0.3715(17) 0.5310(3) 0.117 Uani 1 1 d . U
C52 C 0.7607(9) 0.3480(14) 0.5229(5) 0.117 Uani 1 1 d G U
H52 H 0.7731 0.3253 0.5278 0.141 Uiso 1 1 calc R .
C53 C 0.7640(9) 0.3579(16) 0.5076(4) 0.118 Uani 1 1 d G U
H53 H 0.7788 0.3419 0.5020 0.141 Uiso 1 1 calc R .
C54 C 0.7459(10) 0.3912(17) 0.5003(3) 0.117 Uani 1 1 d DG U
C55 C 0.7244(9) 0.4146(14) 0.5084(5) 0.117 Uani 1 1 d G U
H55 H 0.7119 0.4374 0.5035 0.141 Uiso 1 1 calc R .
C56 C 0.7210(9) 0.4048(15) 0.5237(4) 0.117 Uani 1 1 d G U
H56 H 0.7063 0.4208 0.5293 0.140 Uiso 1 1 calc R .
C57 C 0.7480(11) 0.3983(19) 0.4833(3) 0.118 Uani 1 1 d D U
C58 C 0.7768(11) 0.394(3) 0.4750(7) 0.119 Uani 1 1 d D U
H58A H 0.7732 0.4000 0.4641 0.178 Uiso 1 1 calc R .
H58B H 0.7909 0.4176 0.4791 0.178 Uiso 1 1 calc R .
H58C H 0.7849 0.3621 0.4764 0.178 Uiso 1 1 calc R .
C59 C 0.7320(15) 0.356(2) 0.4764(7) 0.117 Uani 1 1 d D U
H59A H 0.7123 0.3531 0.4807 0.176 Uiso 1 1 calc R .
H59B H 0.7300 0.3598 0.4654 0.176 Uiso 1 1 calc R .
H59C H 0.7432 0.3267 0.4787 0.176 Uiso 1 1 calc R .
C60 C 0.7254(13) 0.433(2) 0.4769(7) 0.118 Uani 1 1 d D U
H60A H 0.7079 0.4329 0.4832 0.177 Uiso 1 1 calc R .
H60B H 0.7339 0.4654 0.4770 0.177 Uiso 1 1 calc R .
H60C H 0.7199 0.4244 0.4665 0.177 Uiso 1 1 calc R .
C61 C 0.851(2) 0.565(5) 0.5248(10) 0.296 Uani 1 1 d . U
C66 C 0.869(3) 0.533(3) 0.5178(13) 0.296 Uani 1 1 d G U
H66 H 0.8677 0.4998 0.5202 0.356 Uiso 1 1 calc R .
C65 C 0.889(2) 0.548(4) 0.5072(12) 0.297 Uani 1 1 d G U
H65 H 0.9015 0.5262 0.5024 0.356 Uiso 1 1 calc R .
C64 C 0.891(2) 0.596(5) 0.5037(10) 0.297 Uani 1 1 d DG U
C63 C 0.872(3) 0.629(3) 0.5107(13) 0.297 Uani 1 1 d G U
H63 H 0.8736 0.6617 0.5083 0.356 Uiso 1 1 calc R .
C62 C 0.852(2) 0.613(5) 0.5213(12) 0.296 Uani 1 1 d G U
H62 H 0.8398 0.6353 0.5261 0.356 Uiso 1 1 calc R .
C67 C 0.913(2) 0.617(3) 0.4928(9) 0.298 Uani 1 1 d D U
C70 C 0.919(3) 0.666(3) 0.4991(14) 0.300 Uani 1 1 d D U
C69 C 0.943(2) 0.594(4) 0.4920(15) 0.299 Uani 1 1 d D U
H69A H 0.9506 0.5870 0.5023 0.449 Uiso 1 1 calc R .
H69B H 0.9413 0.5641 0.4862 0.449 Uiso 1 1 calc R .
H69C H 0.9566 0.6153 0.4869 0.449 Uiso 1 1 calc R .
C68 C 0.904(3) 0.626(5) 0.4763(11) 0.298 Uani 1 1 d D U
H68A H 0.8991 0.5953 0.4714 0.447 Uiso 1 1 calc R .
H68B H 0.8862 0.6463 0.4759 0.447 Uiso 1 1 calc R .
H68C H 0.9199 0.6412 0.4711 0.447 Uiso 1 1 calc R .
C71 C 0.792(2) 0.686(2) 0.5658(11) 0.244 Uani 1 1 d . U
C76 C 0.819(2) 0.698(3) 0.5604(10) 0.244 Uani 1 1 d G U
H76 H 0.8308 0.6740 0.5558 0.293 Uiso 1 1 calc R .
C75 C 0.8297(15) 0.744(3) 0.5619(9) 0.244 Uani 1 1 d G U
H75 H 0.8486 0.7519 0.5582 0.293 Uiso 1 1 calc R .
C74 C 0.813(2) 0.778(2) 0.5687(9) 0.245 Uani 1 1 d DG U
C73 C 0.785(2) 0.767(3) 0.5741(9) 0.244 Uani 1 1 d G U
H73 H 0.7733 0.7905 0.5787 0.293 Uiso 1 1 calc R .
C72 C 0.7744(16) 0.721(4) 0.5726(10) 0.244 Uani 1 1 d G U
H72 H 0.7556 0.7126 0.5763 0.293 Uiso 1 1 calc R .
C77 C 0.8183(14) 0.8310(19) 0.5669(7) 0.246 Uani 1 1 d D U
C80 C 0.8423(18) 0.838(3) 0.5559(10) 0.246 Uani 1 1 d D U
H80A H 0.8362 0.8251 0.5460 0.370 Uiso 1 1 calc R .
H80B H 0.8462 0.8723 0.5548 0.370 Uiso 1 1 calc R .
H80C H 0.8603 0.8221 0.5596 0.370 Uiso 1 1 calc R .
C79 C 0.7905(17) 0.855(3) 0.5613(12) 0.247 Uani 1 1 d D U
H79A H 0.7847 0.8413 0.5514 0.370 Uiso 1 1 calc R .
H79B H 0.7748 0.8489 0.5685 0.370 Uiso 1 1 calc R .
H79C H 0.7939 0.8888 0.5603 0.370 Uiso 1 1 calc R .
C78 C 0.827(2) 0.851(3) 0.5821(8) 0.248 Uani 1 1 d D U
C81 C 0.9366(8) 0.4829(18) 0.6129(6) 0.138 Uani 1 1 d . U
C82 C 0.9498(11) 0.4919(17) 0.5991(5) 0.138 Uani 1 1 d G U
H82 H 0.9407 0.5130 0.5920 0.166 Uiso 1 1 calc R .
C83 C 0.9763(11) 0.4699(19) 0.5958(5) 0.138 Uani 1 1 d G U
H83 H 0.9854 0.4760 0.5864 0.166 Uiso 1 1 calc R .
C84 C 0.9896(9) 0.4391(18) 0.6062(6) 0.139 Uani 1 1 d DG U
C85 C 0.9764(11) 0.4301(17) 0.6200(5) 0.139 Uani 1 1 d G U
H85 H 0.9855 0.4090 0.6271 0.167 Uiso 1 1 calc R .
C86 C 0.9499(11) 0.4521(19) 0.6233(5) 0.139 Uani 1 1 d G U
H86 H 0.9408 0.4459 0.6327 0.166 Uiso 1 1 calc R .
C87 C 1.0176(8) 0.4131(17) 0.6019(5) 0.140 Uani 1 1 d D U
C88 C 1.0204(16) 0.389(2) 0.5866(5) 0.143 Uani 1 1 d D U
H88A H 1.0107 0.4086 0.5787 0.214 Uiso 1 1 calc R .
H88B H 1.0413 0.3854 0.5843 0.214 Uiso 1 1 calc R .
H88C H 1.0110 0.3577 0.5869 0.214 Uiso 1 1 calc R .
C89 C 1.0332(16) 0.380(2) 0.6132(6) 0.143 Uani 1 1 d D U
H89A H 1.0323 0.3936 0.6234 0.215 Uiso 1 1 calc R .
H89B H 1.0236 0.3490 0.6129 0.215 Uiso 1 1 calc R .
H89C H 1.0539 0.3767 0.6104 0.215 Uiso 1 1 calc R .
C90 C 1.0376(16) 0.4564(17) 0.6012(7) 0.143 Uani 1 1 d D U
H90A H 1.0289 0.4797 0.5941 0.214 Uiso 1 1 calc R .
H90B H 1.0397 0.4707 0.6113 0.214 Uiso 1 1 calc R .
H90C H 1.0570 0.4467 0.5977 0.214 Uiso 1 1 calc R .
C91 C 0.9210(12) 0.4290(19) 0.5587(6) 0.152 Uani 1 1 d . U
C92 C 0.9177(11) 0.4279(18) 0.5430(7) 0.152 Uani 1 1 d G U
H92 H 0.9037 0.4480 0.5380 0.183 Uiso 1 1 calc R .
C93 C 0.9350(13) 0.397(2) 0.5346(5) 0.153 Uani 1 1 d G U
H93 H 0.9328 0.3966 0.5238 0.183 Uiso 1 1 calc R .
C94 C 0.9555(12) 0.3680(18) 0.5419(7) 0.153 Uani 1 1 d DG U
C95 C 0.9588(11) 0.3691(18) 0.5576(7) 0.153 Uani 1 1 d G U
H95 H 0.9728 0.3490 0.5626 0.183 Uiso 1 1 calc R .
C96 C 0.9415(13) 0.400(2) 0.5660(5) 0.152 Uani 1 1 d G U
H96 H 0.9437 0.4004 0.5768 0.183 Uiso 1 1 calc R .
C97 C 0.9737(13) 0.3301(19) 0.5341(6) 0.154 Uani 1 1 d D U
C100 C 0.9594(17) 0.323(3) 0.5185(7) 0.156 Uani 1 1 d D U
H10D H 0.9546 0.3544 0.5140 0.234 Uiso 1 1 calc R .
H10E H 0.9731 0.3066 0.5119 0.234 Uiso 1 1 calc R .
H10F H 0.9413 0.3046 0.5193 0.234 Uiso 1 1 calc R .
C98 C 1.0040(17) 0.350(3) 0.5309(13) 0.328 Uani 1 1 d D U
H98A H 1.0148 0.3558 0.5405 0.492 Uiso 1 1 calc R .
H98B H 1.0149 0.3278 0.5247 0.492 Uiso 1 1 calc R .
H98C H 1.0017 0.3805 0.5254 0.492 Uiso 1 1 calc R .
C99 C 0.980(2) 0.280(2) 0.5395(10) 0.221 Uani 1 1 d D U
H99A H 0.9893 0.2807 0.5497 0.331 Uiso 1 1 calc R .
H99B H 0.9614 0.2619 0.5399 0.331 Uiso 1 1 calc R .
H99C H 0.9932 0.2640 0.5325 0.331 Uiso 1 1 calc R .
C101 C 0.8402(15) 0.390(3) 0.5263(6) 0.176 Uani 1 1 d . U
C106 C 0.8671(16) 0.369(2) 0.5232(7) 0.177 Uani 1 1 d G U
H106 H 0.8752 0.3461 0.5300 0.212 Uiso 1 1 calc R .
C105 C 0.8821(12) 0.382(2) 0.5103(8) 0.177 Uani 1 1 d G U
H105 H 0.9005 0.3672 0.5082 0.213 Uiso 1 1 calc R .
C104 C 0.8701(16) 0.415(3) 0.5003(6) 0.178 Uani 1 1 d DG U
C103 C 0.8432(16) 0.437(2) 0.5034(7) 0.177 Uani 1 1 d G U
H103 H 0.8351 0.4597 0.4966 0.213 Uiso 1 1 calc R .
C102 C 0.8282(12) 0.424(2) 0.5163(8) 0.177 Uani 1 1 d G U
H102 H 0.8099 0.4386 0.5184 0.212 Uiso 1 1 calc R .
C107 C 0.8862(12) 0.428(2) 0.4859(5) 0.179 Uani 1 1 d D U
C108 C 0.8780(17) 0.475(2) 0.4782(9) 0.180 Uani 1 1 d D U
H10G H 0.8570 0.4743 0.4754 0.270 Uiso 1 1 calc R .
H10H H 0.8821 0.5008 0.4853 0.270 Uiso 1 1 calc R .
H10I H 0.8897 0.4787 0.4691 0.270 Uiso 1 1 calc R .
C109 C 0.8850(18) 0.392(2) 0.4729(9) 0.183 Uani 1 1 d D U
H10J H 0.8901 0.3601 0.4768 0.274 Uiso 1 1 calc R .
H10K H 0.8651 0.3911 0.4683 0.274 Uiso 1 1 calc R .
H10L H 0.8991 0.4010 0.4652 0.274 Uiso 1 1 calc R .
C110 C 0.9190(14) 0.433(3) 0.4897(9) 0.180 Uani 1 1 d D U
H11A H 0.9262 0.4036 0.4947 0.271 Uiso 1 1 calc R .
H11B H 0.9298 0.4378 0.4803 0.271 Uiso 1 1 calc R .
H11C H 0.9222 0.4598 0.4965 0.271 Uiso 1 1 calc R .
C111 C 0.9071(13) 0.2546(18) 0.5635(7) 0.153 Uani 1 1 d . U
C112 C 0.9208(13) 0.216(2) 0.5709(5) 0.153 Uani 1 1 d G U
H112 H 0.9269 0.2192 0.5812 0.184 Uiso 1 1 calc R .
C113 C 0.9255(13) 0.1743(19) 0.5631(7) 0.153 Uani 1 1 d G U
C114 C 0.9165(14) 0.1702(18) 0.5479(7) 0.154 Uani 1 1 d G U
C115 C 0.9029(13) 0.208(2) 0.5405(5) 0.153 Uani 1 1 d G U
H115 H 0.8968 0.2056 0.5302 0.184 Uiso 1 1 calc R .
C116 C 0.8982(12) 0.2506(19) 0.5483(7) 0.153 Uani 1 1 d G U
H116 H 0.8889 0.2766 0.5433 0.184 Uiso 1 1 calc R .
C117 C 0.928(2) 0.130(3) 0.5404(10) 0.155 Uani 1 1 d . U
C118 C 0.9590(12) 0.122(3) 0.5387(9) 0.156 Uani 1 1 d D U
H11D H 0.9691 0.1243 0.5486 0.235 Uiso 1 1 calc R .
H11E H 0.9623 0.0905 0.5343 0.235 Uiso 1 1 calc R .
H11F H 0.9668 0.1464 0.5319 0.235 Uiso 1 1 calc R .
C119 C 0.9110(15) 0.127(3) 0.5266(7) 0.158 Uani 1 1 d D U
H11G H 0.9187 0.1501 0.5194 0.236 Uiso 1 1 calc R .
H11H H 0.9125 0.0950 0.5223 0.236 Uiso 1 1 calc R .
H11I H 0.8903 0.1343 0.5285 0.236 Uiso 1 1 calc R .
C120 C 0.9165(16) 0.095(3) 0.5516(7) 0.156 Uani 1 1 d D U
C121 C 0.8355(13) 0.1582(16) 0.5645(7) 0.149 Uani 1 1 d . U
C122 C 0.8530(12) 0.1535(17) 0.5776(6) 0.149 Uani 1 1 d G U
H122 H 0.8609 0.1810 0.5825 0.179 Uiso 1 1 calc R .
C123 C 0.8590(11) 0.109(2) 0.5836(5) 0.150 Uani 1 1 d G U
H123 H 0.8710 0.1055 0.5925 0.179 Uiso 1 1 calc R .
C124 C 0.8475(13) 0.0685(16) 0.5764(7) 0.150 Uani 1 1 d DG U
C125 C 0.8300(13) 0.0732(17) 0.5633(6) 0.150 Uani 1 1 d G U
H125 H 0.8221 0.0457 0.5584 0.180 Uiso 1 1 calc R .
C126 C 0.8240(11) 0.118(2) 0.5573(5) 0.149 Uani 1 1 d G U
H126 H 0.8120 0.1213 0.5484 0.179 Uiso 1 1 calc R .
C127 C 0.8555(15) 0.0182(15) 0.5813(7) 0.152 Uani 1 1 d D U
C128 C 0.8738(18) -0.010(3) 0.5702(9) 0.155 Uani 1 1 d D U
H12A H 0.8632 -0.0118 0.5604 0.232 Uiso 1 1 calc R .
H12B H 0.8928 0.0058 0.5690 0.232 Uiso 1 1 calc R .
H12C H 0.8770 -0.0422 0.5742 0.232 Uiso 1 1 calc R .
C129 C 0.8292(16) -0.014(3) 0.5783(10) 0.156 Uani 1 1 d D U
H12D H 0.8230 -0.0121 0.5676 0.234 Uiso 1 1 calc R .
H12E H 0.8348 -0.0472 0.5807 0.234 Uiso 1 1 calc R .
H12F H 0.8129 -0.0047 0.5847 0.234 Uiso 1 1 calc R .
C130 C 0.8703(18) 0.023(3) 0.5969(7) 0.154 Uani 1 1 d D U
H13A H 0.8867 0.0453 0.5965 0.232 Uiso 1 1 calc R .
H13B H 0.8559 0.0341 0.6042 0.232 Uiso 1 1 calc R .
H13C H 0.8778 -0.0084 0.6002 0.232 Uiso 1 1 calc R .
C131 C 0.7063(9) 0.2223(16) 0.5433(4) 0.115 Uani 1 1 d . U
C132 C 0.7207(7) 0.2492(16) 0.5325(5) 0.115 Uani 1 1 d G U
H132 H 0.7403 0.2600 0.5345 0.138 Uiso 1 1 calc R .
C133 C 0.7064(10) 0.2604(15) 0.5188(4) 0.115 Uani 1 1 d G U
H133 H 0.7162 0.2788 0.5114 0.139 Uiso 1 1 calc R .
C134 C 0.6777(9) 0.2446(16) 0.5159(4) 0.116 Uani 1 1 d DG U
C135 C 0.6634(7) 0.2177(16) 0.5267(5) 0.116 Uani 1 1 d G U
H135 H 0.6438 0.2069 0.5247 0.139 Uiso 1 1 calc R .
C136 C 0.6777(9) 0.2065(15) 0.5404(4) 0.115 Uani 1 1 d G U
H136 H 0.6679 0.1881 0.5477 0.138 Uiso 1 1 calc R .
C137 C 0.6613(10) 0.2609(17) 0.5015(4) 0.117 Uani 1 1 d D U
C138 C 0.6804(14) 0.243(2) 0.4889(7) 0.118 Uani 1 1 d D U
H13D H 0.7001 0.2569 0.4899 0.177 Uiso 1 1 calc R .
H13E H 0.6820 0.2080 0.4896 0.177 Uiso 1 1 calc R .
H13F H 0.6714 0.2513 0.4790 0.177 Uiso 1 1 calc R .
C139 C 0.6651(16) 0.3142(17) 0.4997(8) 0.119 Uani 1 1 d D U
H13G H 0.6859 0.3226 0.5014 0.179 Uiso 1 1 calc R .
H13H H 0.6587 0.3237 0.4895 0.179 Uiso 1 1 calc R .
H13I H 0.6532 0.3308 0.5072 0.179 Uiso 1 1 calc R .
C140 C 0.6311(11) 0.238(2) 0.4996(8) 0.119 Uani 1 1 d D U
H14A H 0.6183 0.2491 0.5076 0.178 Uiso 1 1 calc R .
H14B H 0.6225 0.2467 0.4896 0.178 Uiso 1 1 calc R .
H14C H 0.6331 0.2033 0.5002 0.178 Uiso 1 1 calc R .
C141 C 0.7520(12) 0.1821(13) 0.6035(6) 0.137 Uani 1 1 d . U
C146 C 0.7248(11) 0.1615(18) 0.6064(5) 0.137 Uani 1 1 d G U
H146 H 0.7117 0.1766 0.6131 0.165 Uiso 1 1 calc R .
C145 C 0.7168(9) 0.1189(19) 0.5994(6) 0.138 Uani 1 1 d G U
H145 H 0.6982 0.1049 0.6014 0.166 Uiso 1 1 calc R .
C144 C 0.7359(12) 0.0969(15) 0.5895(5) 0.139 Uani 1 1 d DG U
C143 C 0.7631(11) 0.1174(18) 0.5866(5) 0.138 Uani 1 1 d G U
H143 H 0.7762 0.1023 0.5799 0.166 Uiso 1 1 calc R .
C142 C 0.7711(9) 0.1600(18) 0.5936(6) 0.138 Uani 1 1 d G U
H142 H 0.7897 0.1741 0.5916 0.165 Uiso 1 1 calc R .
C147 C 0.7225(10) 0.0611(15) 0.5784(5) 0.140 Uani 1 1 d D U
C148 C 0.7103(14) 0.024(2) 0.5890(6) 0.143 Uani 1 1 d D U
H14D H 0.6951 0.0384 0.5952 0.215 Uiso 1 1 calc R .
H14E H 0.7017 -0.0022 0.5831 0.215 Uiso 1 1 calc R .
H14F H 0.7263 0.0118 0.5956 0.215 Uiso 1 1 calc R .
C149 C 0.7456(11) 0.035(2) 0.5695(7) 0.143 Uani 1 1 d D U
H14G H 0.7546 0.0568 0.5623 0.214 Uiso 1 1 calc R .
H14H H 0.7609 0.0225 0.5765 0.214 Uiso 1 1 calc R .
H14I H 0.7363 0.0085 0.5639 0.214 Uiso 1 1 calc R .
C150 C 0.6975(12) 0.070(2) 0.5669(6) 0.143 Uani 1 1 d D U
H15A H 0.7037 0.0938 0.5595 0.214 Uiso 1 1 calc R .
H15B H 0.6926 0.0402 0.5616 0.214 Uiso 1 1 calc R .
H15C H 0.6801 0.0815 0.5721 0.214 Uiso 1 1 calc R .
C151 C 0.8656(13) 0.1951(18) 0.6203(6) 0.151 Uani 1 1 d . U
C152 C 0.8512(10) 0.159(2) 0.6282(6) 0.151 Uani 1 1 d G U
H152 H 0.8303 0.1601 0.6288 0.181 Uiso 1 1 calc R .
C153 C 0.8673(14) 0.1229(18) 0.6350(6) 0.151 Uani 1 1 d G U
H153 H 0.8575 0.0986 0.6404 0.181 Uiso 1 1 calc R .
C154 C 0.8979(13) 0.1220(18) 0.6340(6) 0.151 Uani 1 1 d DG U
C155 C 0.9123(10) 0.158(2) 0.6262(6) 0.151 Uani 1 1 d G U
H155 H 0.9332 0.1570 0.6255 0.181 Uiso 1 1 calc R .
C156 C 0.8962(13) 0.1942(18) 0.6194(6) 0.151 Uani 1 1 d G U
H156 H 0.9061 0.2185 0.6140 0.181 Uiso 1 1 calc R .
C157 C 0.9138(14) 0.0813(19) 0.6422(6) 0.152 Uani 1 1 d D U
C158 C 0.910(2) 0.081(3) 0.6593(7) 0.153 Uani 1 1 d D U
H15D H 0.8892 0.0798 0.6616 0.229 Uiso 1 1 calc R .
H15E H 0.9201 0.0528 0.6636 0.229 Uiso 1 1 calc R .
H15F H 0.9191 0.1097 0.6637 0.229 Uiso 1 1 calc R .
C159 C 0.9448(15) 0.083(3) 0.6360(10) 0.154 Uani 1 1 d D U
H15G H 0.9437 0.0830 0.6249 0.231 Uiso 1 1 calc R .
H15H H 0.9548 0.1118 0.6397 0.231 Uiso 1 1 calc R .
H15I H 0.9559 0.0549 0.6396 0.231 Uiso 1 1 calc R .
C160 C 0.9056(19) 0.038(3) 0.6328(9) 0.154 Uani 1 1 d D U
H16A H 0.9092 0.0439 0.6220 0.231 Uiso 1 1 calc R .
H16B H 0.9177 0.0106 0.6362 0.231 Uiso 1 1 calc R .
H16C H 0.8847 0.0302 0.6340 0.231 Uiso 1 1 calc R .
C161 C 0.8748(9) 0.2425(17) 0.6708(4) 0.124 Uani 1 1 d . U
C162 C 0.8694(9) 0.2540(16) 0.6858(5) 0.124 Uani 1 1 d G U
H162 H 0.8526 0.2724 0.6882 0.149 Uiso 1 1 calc R .
C163 C 0.8887(11) 0.2385(17) 0.6973(4) 0.125 Uani 1 1 d G U
H163 H 0.8851 0.2463 0.7076 0.150 Uiso 1 1 calc R .
C164 C 0.9133(10) 0.2115(17) 0.6938(5) 0.126 Uani 1 1 d DG U
C165 C 0.9186(9) 0.2001(16) 0.6787(5) 0.125 Uani 1 1 d G U
H165 H 0.9354 0.1816 0.6763 0.150 Uiso 1 1 calc R .
C166 C 0.8993(11) 0.2156(17) 0.6672(4) 0.125 Uani 1 1 d G U
H166 H 0.9030 0.2077 0.6570 0.150 Uiso 1 1 calc R .
C167 C 0.9327(11) 0.1879(18) 0.7059(5) 0.127 Uani 1 1 d D U
C168 C 0.9324(17) 0.1340(18) 0.7067(8) 0.126 Uani 1 1 d D U
H16D H 0.9457 0.1233 0.7150 0.189 Uiso 1 1 calc R .
H16E H 0.9123 0.1230 0.7086 0.189 Uiso 1 1 calc R .
H16F H 0.9389 0.1208 0.6971 0.189 Uiso 1 1 calc R .
C169 C 0.9253(17) 0.204(3) 0.7218(6) 0.129 Uani 1 1 d D U
H16G H 0.9383 0.1881 0.7292 0.193 Uiso 1 1 calc R .
H16H H 0.9281 0.2387 0.7226 0.193 Uiso 1 1 calc R .
H16I H 0.9047 0.1964 0.7238 0.193 Uiso 1 1 calc R .
C170 C 0.9640(12) 0.206(3) 0.7044(8) 0.130 Uani 1 1 d D U
H17A H 0.9769 0.1915 0.7121 0.195 Uiso 1 1 calc R .
H17B H 0.9711 0.1985 0.6943 0.195 Uiso 1 1 calc R .
H17C H 0.9642 0.2409 0.7057 0.195 Uiso 1 1 calc R .
C171 C 0.9336(9) 0.3182(15) 0.6187(5) 0.127 Uani 1 1 d . U
C176 C 0.9461(10) 0.2831(17) 0.6280(4) 0.127 Uani 1 1 d G U
H176 H 0.9404 0.2804 0.6382 0.152 Uiso 1 1 calc R .
C175 C 0.9667(10) 0.2519(15) 0.6222(5) 0.128 Uani 1 1 d G U
H175 H 0.9752 0.2279 0.6285 0.153 Uiso 1 1 calc R .
C174 C 0.9750(9) 0.2559(16) 0.6071(5) 0.129 Uani 1 1 d DG U
C173 C 0.9625(11) 0.2910(18) 0.5979(4) 0.127 Uani 1 1 d G U
H173 H 0.9682 0.2937 0.5876 0.153 Uiso 1 1 calc R .
C172 C 0.9419(10) 0.3222(15) 0.6037(5) 0.126 Uani 1 1 d G U
H172 H 0.9334 0.3462 0.5974 0.152 Uiso 1 1 calc R .
C177 C 0.9990(9) 0.2281(15) 0.5993(5) 0.132 Uani 1 1 d D U
C178 C 1.0249(13) 0.223(2) 0.6105(6) 0.135 Uani 1 1 d D U
H17D H 1.0174 0.2178 0.6207 0.203 Uiso 1 1 calc R .
H17E H 1.0367 0.1950 0.6076 0.203 Uiso 1 1 calc R .
H17F H 1.0371 0.2512 0.6103 0.203 Uiso 1 1 calc R .
C179 C 1.0134(14) 0.235(2) 0.5841(5) 0.137 Uani 1 1 d D U
H17G H 1.0228 0.2665 0.5838 0.206 Uiso 1 1 calc R .
H17H H 1.0284 0.2105 0.5827 0.206 Uiso 1 1 calc R .
H17I H 0.9984 0.2327 0.5759 0.206 Uiso 1 1 calc R .
C180 C 0.9855(13) 0.179(2) 0.5983(7) 0.135 Uani 1 1 d D U
H18D H 0.9757 0.1714 0.6078 0.202 Uiso 1 1 calc R .
H18E H 0.9711 0.1776 0.5898 0.202 Uiso 1 1 calc R .
H18F H 1.0011 0.1553 0.5966 0.202 Uiso 1 1 calc R .
C181 C 0.9414(10) 0.371(2) 0.6689(6) 0.150 Uani 1 1 d . U
C186 C 0.9437(10) 0.323(2) 0.6721(6) 0.150 Uani 1 1 d G U
H186 H 0.9278 0.3068 0.6766 0.180 Uiso 1 1 calc R .
C185 C 0.9693(13) 0.2987(15) 0.6687(6) 0.151 Uani 1 1 d G U
H185 H 0.9709 0.2657 0.6708 0.181 Uiso 1 1 calc R .
C184 C 0.9926(9) 0.323(2) 0.6621(6) 0.151 Uani 1 1 d DG U
C183 C 0.9903(10) 0.371(2) 0.6590(6) 0.151 Uani 1 1 d G U
H183 H 1.0062 0.3871 0.6545 0.181 Uiso 1 1 calc R .
C182 C 0.9647(13) 0.3953(15) 0.6624(6) 0.150 Uani 1 1 d G U
H182 H 0.9631 0.4283 0.6602 0.180 Uiso 1 1 calc R .
C187 C 1.0219(9) 0.2980(19) 0.6594(6) 0.153 Uani 1 1 d D U
C188 C 1.0444(17) 0.315(3) 0.6714(6) 0.156 Uani 1 1 d D U
C189 C 1.0383(16) 0.301(3) 0.6446(6) 0.155 Uani 1 1 d D U
H18G H 1.0409 0.3347 0.6419 0.232 Uiso 1 1 calc R .
H18H H 1.0576 0.2859 0.6458 0.232 Uiso 1 1 calc R .
H18I H 1.0268 0.2851 0.6365 0.232 Uiso 1 1 calc R .
C190 C 1.0194(17) 0.245(2) 0.6622(8) 0.155 Uani 1 1 d D U
C191 C 0.8066(11) 0.3250(16) 0.7224(4) 0.124 Uani 1 1 d . U
C192 C 0.7913(8) 0.3620(17) 0.7291(5) 0.124 Uani 1 1 d G U
H192 H 0.7714 0.3681 0.7261 0.149 Uiso 1 1 calc R .
C193 C 0.8051(10) 0.3899(14) 0.7402(5) 0.125 Uani 1 1 d G U
H193 H 0.7947 0.4152 0.7448 0.150 Uiso 1 1 calc R .
C194 C 0.8343(11) 0.3809(16) 0.7446(4) 0.126 Uani 1 1 d DG U
C195 C 0.8496(8) 0.3439(17) 0.7379(5) 0.125 Uani 1 1 d G U
H195 H 0.8695 0.3377 0.7409 0.150 Uiso 1 1 calc R .
C196 C 0.8357(10) 0.3160(14) 0.7268(5) 0.124 Uani 1 1 d G U
H196 H 0.8462 0.2907 0.7222 0.149 Uiso 1 1 calc R .
C197 C 0.8513(10) 0.4100(18) 0.7564(5) 0.127 Uani 1 1 d D U
C198 C 0.8354(16) 0.414(3) 0.7714(6) 0.129 Uani 1 1 d D U
H19D H 0.8351 0.3824 0.7763 0.193 Uiso 1 1 calc R .
H19E H 0.8458 0.4364 0.7781 0.193 Uiso 1 1 calc R .
H19F H 0.8151 0.4246 0.7694 0.193 Uiso 1 1 calc R .
C199 C 0.8461(17) 0.463(2) 0.7538(8) 0.130 Uani 1 1 d D U
H19G H 0.8249 0.4689 0.7527 0.195 Uiso 1 1 calc R .
H19H H 0.8542 0.4808 0.7625 0.195 Uiso 1 1 calc R .
H19I H 0.8559 0.4727 0.7445 0.195 Uiso 1 1 calc R .
C200 C 0.8843(11) 0.401(3) 0.7581(8) 0.129 Uani 1 1 d D U
H20D H 0.8879 0.3673 0.7599 0.193 Uiso 1 1 calc R .
H20E H 0.8940 0.4113 0.7489 0.193 Uiso 1 1 calc R .
H20F H 0.8923 0.4195 0.7668 0.193 Uiso 1 1 calc R .
C201 C 0.6768(12) 0.3315(17) 0.7246(5) 0.135 Uani 1 1 d . U
C206 C 0.6975(9) 0.3491(18) 0.7351(6) 0.135 Uani 1 1 d G U
H206 H 0.7180 0.3434 0.7337 0.162 Uiso 1 1 calc R .
C205 C 0.6884(11) 0.3748(18) 0.7476(5) 0.135 Uani 1 1 d G U
H205 H 0.7025 0.3868 0.7548 0.162 Uiso 1 1 calc R .
C204 C 0.6585(12) 0.3831(17) 0.7496(5) 0.135 Uani 1 1 d DG U
C203 C 0.6378(9) 0.3655(18) 0.7391(6) 0.135 Uani 1 1 d G U
H203 H 0.6173 0.3712 0.7405 0.162 Uiso 1 1 calc R .
C202 C 0.6469(11) 0.3398(18) 0.7266(5) 0.135 Uani 1 1 d G U
H202 H 0.6328 0.3278 0.7195 0.162 Uiso 1 1 calc R .
C207 C 0.6508(13) 0.407(2) 0.7645(5) 0.136 Uani 1 1 d D U
C208 C 0.6178(13) 0.411(3) 0.7669(9) 0.139 Uani 1 1 d D U
H20G H 0.6086 0.3798 0.7655 0.208 Uiso 1 1 calc R .
H20H H 0.6145 0.4226 0.7772 0.208 Uiso 1 1 calc R .
H20I H 0.6092 0.4335 0.7595 0.208 Uiso 1 1 calc R .
C209 C 0.6585(17) 0.380(3) 0.7790(7) 0.137 Uani 1 1 d D U
H20J H 0.6798 0.3736 0.7795 0.205 Uiso 1 1 calc R .
H20K H 0.6530 0.3991 0.7878 0.205 Uiso 1 1 calc R .
H20L H 0.6477 0.3498 0.7791 0.205 Uiso 1 1 calc R .
C210 C 0.6662(17) 0.454(2) 0.7664(9) 0.137 Uani 1 1 d D U
H21A H 0.6874 0.4505 0.7648 0.205 Uiso 1 1 calc R .
H21B H 0.6580 0.4772 0.7591 0.205 Uiso 1 1 calc R .
H21C H 0.6633 0.4663 0.7768 0.205 Uiso 1 1 calc R .
C211 C 0.7741(10) 0.2157(16) 0.6656(5) 0.126 Uani 1 1 d . U
C212 C 0.7654(9) 0.2074(17) 0.6804(5) 0.126 Uani 1 1 d G U
H212 H 0.7487 0.2234 0.6842 0.151 Uiso 1 1 calc R .
C213 C 0.7812(11) 0.1757(18) 0.6896(4) 0.127 Uani 1 1 d G U
H213 H 0.7753 0.1701 0.6997 0.152 Uiso 1 1 calc R .
C214 C 0.8057(10) 0.1524(16) 0.6840(5) 0.126 Uani 1 1 d G U
C215 C 0.8143(9) 0.1607(17) 0.6692(5) 0.126 Uani 1 1 d G U
H215 H 0.8310 0.1447 0.6654 0.152 Uiso 1 1 calc R .
C216 C 0.7985(11) 0.1924(18) 0.6600(4) 0.126 Uani 1 1 d G U
H216 H 0.8044 0.1980 0.6499 0.151 Uiso 1 1 calc R .
C217 C 0.8186(18) 0.115(3) 0.6934(8) 0.127 Uani 1 1 d . U
C218 C 0.8028(17) 0.073(3) 0.6960(8) 0.129 Uani 1 1 d . U
H21D H 0.7838 0.0804 0.7005 0.193 Uiso 1 1 calc R .
H21E H 0.7992 0.0559 0.6863 0.193 Uiso 1 1 calc R .
H21F H 0.8142 0.0520 0.7029 0.193 Uiso 1 1 calc R .
C219 C 0.8454(17) 0.104(3) 0.6870(8) 0.128 Uani 1 1 d . U
H21G H 0.8562 0.1341 0.6853 0.191 Uiso 1 1 calc R .
H21H H 0.8571 0.0840 0.6939 0.191 Uiso 1 1 calc R .
H21I H 0.8421 0.0880 0.6773 0.191 Uiso 1 1 calc R .
C220 C 0.8309(17) 0.140(3) 0.7092(8) 0.129 Uani 1 1 d . U
H22A H 0.8142 0.1497 0.7153 0.193 Uiso 1 1 calc R .
H22B H 0.8432 0.1174 0.7150 0.193 Uiso 1 1 calc R .
H22C H 0.8427 0.1680 0.7066 0.193 Uiso 1 1 calc R .
C221 C 0.6659(14) 0.1977(14) 0.6547(6) 0.148 Uani 1 1 d . U
C222 C 0.6378(12) 0.1805(18) 0.6573(6) 0.148 Uani 1 1 d G U
H222 H 0.6240 0.1997 0.6625 0.178 Uiso 1 1 calc R .
C223 C 0.6297(10) 0.135(2) 0.6524(6) 0.149 Uani 1 1 d G U
H223 H 0.6105 0.1236 0.6542 0.179 Uiso 1 1 calc R .
C224 C 0.6498(14) 0.1073(13) 0.6448(6) 0.150 Uani 1 1 d DG U
C225 C 0.6780(12) 0.1245(18) 0.6421(6) 0.149 Uani 1 1 d G U
H225 H 0.6917 0.1054 0.6369 0.179 Uiso 1 1 calc R .
C226 C 0.6860(10) 0.170(2) 0.6471(6) 0.148 Uani 1 1 d G U
H226 H 0.7053 0.1815 0.6453 0.178 Uiso 1 1 calc R .
C227 C 0.6423(12) 0.0558(12) 0.6410(6) 0.152 Uani 1 1 d D U
C228 C 0.6520(15) 0.040(3) 0.6254(5) 0.156 Uani 1 1 d D U
H22D H 0.6716 0.0533 0.6235 0.234 Uiso 1 1 calc R .
H22E H 0.6529 0.0053 0.6250 0.234 Uiso 1 1 calc R .
H22F H 0.6379 0.0516 0.6176 0.234 Uiso 1 1 calc R .
C229 C 0.6620(13) 0.028(3) 0.6520(6) 0.155 Uani 1 1 d D U
H22G H 0.6822 0.0401 0.6517 0.232 Uiso 1 1 calc R .
H22H H 0.6546 0.0309 0.6623 0.232 Uiso 1 1 calc R .
H22I H 0.6619 -0.0059 0.6490 0.232 Uiso 1 1 calc R .
C230 C 0.6120(10) 0.033(3) 0.6426(8) 0.155 Uani 1 1 d D U
H23A H 0.6041 0.0418 0.6524 0.233 Uiso 1 1 calc R .
H23B H 0.5987 0.0450 0.6344 0.233 Uiso 1 1 calc R .
H23C H 0.6137 -0.0013 0.6418 0.233 Uiso 1 1 calc R .
C231 C 0.5941(11) 0.3309(19) 0.6955(5) 0.135 Uani 1 1 d . U
C232 C 0.5780(12) 0.3609(14) 0.7047(6) 0.135 Uani 1 1 d G U
H232 H 0.5771 0.3939 0.7025 0.162 Uiso 1 1 calc R .
C233 C 0.5634(11) 0.3425(17) 0.7170(5) 0.135 Uani 1 1 d G U
H233 H 0.5524 0.3630 0.7233 0.162 Uiso 1 1 calc R .
C234 C 0.5648(11) 0.2941(19) 0.7202(5) 0.135 Uani 1 1 d DG U
C235 C 0.5809(12) 0.2641(14) 0.7110(6) 0.135 Uani 1 1 d G U
H235 H 0.5819 0.2310 0.7132 0.162 Uiso 1 1 calc R .
C236 C 0.5956(11) 0.2825(18) 0.6986(5) 0.134 Uani 1 1 d G U
H236 H 0.6066 0.2620 0.6924 0.161 Uiso 1 1 calc R .
C237 C 0.5527(13) 0.2685(19) 0.7339(5) 0.136 Uani 1 1 d D U
C238 C 0.5199(13) 0.275(3) 0.7305(9) 0.138 Uani 1 1 d D U
H23D H 0.5151 0.3088 0.7301 0.207 Uiso 1 1 calc R .
H23E H 0.5147 0.2602 0.7207 0.207 Uiso 1 1 calc R .
H23F H 0.5086 0.2595 0.7385 0.207 Uiso 1 1 calc R .
C239 C 0.5552(18) 0.2146(19) 0.7339(9) 0.137 Uani 1 1 d D U
H23G H 0.5757 0.2054 0.7360 0.206 Uiso 1 1 calc R .
H23H H 0.5426 0.2015 0.7418 0.206 Uiso 1 1 calc R .
H23I H 0.5487 0.2022 0.7240 0.206 Uiso 1 1 calc R .
C240 C 0.5618(18) 0.296(3) 0.7482(7) 0.137 Uani 1 1 d D U
H24A H 0.5590 0.3298 0.7465 0.206 Uiso 1 1 calc R .
H24B H 0.5496 0.2853 0.7566 0.206 Uiso 1 1 calc R .
H24C H 0.5826 0.2892 0.7507 0.206 Uiso 1 1 calc R .
C241 C 0.6549(14) 0.4854(19) 0.7181(6) 0.158 Uani 1 1 d . U
C242 C 0.6692(10) 0.523(2) 0.7256(7) 0.158 Uani 1 1 d G U
H242 H 0.6900 0.5266 0.7248 0.189 Uiso 1 1 calc R .
C243 C 0.6532(14) 0.5545(18) 0.7342(6) 0.158 Uani 1 1 d G U
H243 H 0.6630 0.5801 0.7393 0.189 Uiso 1 1 calc R .
C244 C 0.6229(14) 0.549(2) 0.7354(6) 0.159 Uani 1 1 d DG U
C245 C 0.6086(10) 0.512(2) 0.7279(7) 0.159 Uani 1 1 d G U
H245 H 0.5879 0.5078 0.7288 0.190 Uiso 1 1 calc R .
C246 C 0.6246(14) 0.4798(18) 0.7193(6) 0.158 Uani 1 1 d G U
H246 H 0.6148 0.4542 0.7142 0.190 Uiso 1 1 calc R .
C247 C 0.6043(11) 0.5801(17) 0.7455(5) 0.160 Uani 1 1 d D U
C248 C 0.6125(15) 0.6323(19) 0.7472(8) 0.160 Uani 1 1 d D U
H24D H 0.6336 0.6350 0.7497 0.240 Uiso 1 1 calc R .
H24E H 0.6080 0.6490 0.7377 0.240 Uiso 1 1 calc R .
H24F H 0.6011 0.6463 0.7554 0.240 Uiso 1 1 calc R .
C249 C 0.6066(16) 0.560(2) 0.7615(7) 0.161 Uani 1 1 d D U
H24G H 0.6273 0.5591 0.7649 0.242 Uiso 1 1 calc R .
H24H H 0.5957 0.5812 0.7684 0.242 Uiso 1 1 calc R .
H24I H 0.5981 0.5284 0.7617 0.242 Uiso 1 1 calc R .
C250 C 0.5715(12) 0.580(3) 0.7417(8) 0.161 Uani 1 1 d D U
H25A H 0.5645 0.5477 0.7403 0.242 Uiso 1 1 calc R .
H25B H 0.5609 0.5955 0.7499 0.242 Uiso 1 1 calc R .
H25C H 0.5678 0.5982 0.7322 0.242 Uiso 1 1 calc R .
C251 C 0.7635(11) 0.4765(16) 0.7173(4) 0.120 Uani 1 1 d . U
C252 C 0.7808(9) 0.5150(16) 0.7219(5) 0.121 Uani 1 1 d G U
H252 H 0.7953 0.5273 0.7154 0.145 Uiso 1 1 calc R .
C253 C 0.7769(10) 0.5354(14) 0.7361(5) 0.120 Uani 1 1 d G U
H253 H 0.7887 0.5617 0.7392 0.144 Uiso 1 1 calc R .
C254 C 0.7557(11) 0.5174(17) 0.7457(4) 0.121 Uani 1 1 d DG U
C255 C 0.7384(9) 0.4790(16) 0.7411(5) 0.120 Uani 1 1 d G U
H255 H 0.7240 0.4667 0.7476 0.144 Uiso 1 1 calc R .
C256 C 0.7423(10) 0.4585(14) 0.7269(5) 0.120 Uani 1 1 d G U
H256 H 0.7305 0.4322 0.7237 0.145 Uiso 1 1 calc R .
C257 C 0.7502(12) 0.5380(17) 0.7613(4) 0.122 Uani 1 1 d D U
C258 C 0.7527(16) 0.501(2) 0.7738(7) 0.122 Uani 1 1 d D U
H25D H 0.7387 0.4750 0.7717 0.184 Uiso 1 1 calc R .
H25E H 0.7728 0.4883 0.7743 0.184 Uiso 1 1 calc R .
H25F H 0.7481 0.5156 0.7836 0.184 Uiso 1 1 calc R .
C259 C 0.7712(14) 0.579(2) 0.7639(8) 0.122 Uani 1 1 d D U
H25G H 0.7916 0.5676 0.7643 0.183 Uiso 1 1 calc R .
H25H H 0.7688 0.6025 0.7557 0.183 Uiso 1 1 calc R .
H25I H 0.7669 0.5948 0.7736 0.183 Uiso 1 1 calc R .
C260 C 0.7195(12) 0.560(3) 0.7610(8) 0.125 Uani 1 1 d D U
H26A H 0.7047 0.5351 0.7593 0.187 Uiso 1 1 calc R .
H26B H 0.7162 0.5758 0.7707 0.187 Uiso 1 1 calc R .
H26C H 0.7180 0.5835 0.7528 0.187 Uiso 1 1 calc R .
C261 C 0.7507(10) 0.6359(15) 0.7075(5) 0.121 Uani 1 1 d . U
C262 C 0.7598(9) 0.6830(16) 0.7086(5) 0.121 Uani 1 1 d G U
H262 H 0.7740 0.6949 0.7018 0.145 Uiso 1 1 calc R .
C263 C 0.7481(10) 0.7125(12) 0.7195(5) 0.121 Uani 1 1 d G U
H263 H 0.7543 0.7447 0.7203 0.146 Uiso 1 1 calc R .
C264 C 0.7274(10) 0.6950(15) 0.7294(5) 0.121 Uani 1 1 d DG U
C265 C 0.7183(9) 0.6479(16) 0.7284(5) 0.120 Uani 1 1 d G U
H265 H 0.7041 0.6359 0.7351 0.144 Uiso 1 1 calc R .
C266 C 0.7299(10) 0.6183(12) 0.7174(5) 0.121 Uani 1 1 d G U
H266 H 0.7237 0.5861 0.7167 0.145 Uiso 1 1 calc R .
C267 C 0.7150(11) 0.7275(17) 0.7415(5) 0.122 Uani 1 1 d D U
C268 C 0.7032(15) 0.773(2) 0.7340(7) 0.122 Uani 1 1 d D U
H26D H 0.6886 0.7642 0.7260 0.183 Uiso 1 1 calc R .
H26E H 0.6939 0.7926 0.7416 0.183 Uiso 1 1 calc R .
H26F H 0.7195 0.7900 0.7295 0.183 Uiso 1 1 calc R .
C269 C 0.7380(13) 0.732(3) 0.7543(7) 0.125 Uani 1 1 d D U
H26G H 0.7556 0.7479 0.7504 0.187 Uiso 1 1 calc R .
H26H H 0.7299 0.7515 0.7625 0.187 Uiso 1 1 calc R .
H26I H 0.7432 0.7007 0.7582 0.187 Uiso 1 1 calc R .
C270 C 0.6865(13) 0.704(2) 0.7462(8) 0.124 Uani 1 1 d D U
H27A H 0.6728 0.7019 0.7374 0.186 Uiso 1 1 calc R .
H27B H 0.6908 0.6716 0.7500 0.186 Uiso 1 1 calc R .
H27C H 0.6775 0.7225 0.7543 0.186 Uiso 1 1 calc R .
C271 C 0.8887(9) 0.411(2) 0.7095(6) 0.148 Uani 1 1 d . U
C276 C 0.9078(13) 0.4463(16) 0.7148(6) 0.149 Uani 1 1 d G U
H276 H 0.9010 0.4780 0.7158 0.178 Uiso 1 1 calc R .
C275 C 0.9369(12) 0.435(2) 0.7187(6) 0.149 Uani 1 1 d G U
H275 H 0.9500 0.4592 0.7224 0.179 Uiso 1 1 calc R .
C274 C 0.9469(9) 0.389(2) 0.7173(6) 0.150 Uani 1 1 d DG U
C273 C 0.9279(14) 0.3534(16) 0.7119(6) 0.149 Uani 1 1 d G U
H273 H 0.9347 0.3216 0.7109 0.179 Uiso 1 1 calc R .
C272 C 0.8987(12) 0.365(2) 0.7080(6) 0.148 Uani 1 1 d G U
H272 H 0.8857 0.3404 0.7044 0.178 Uiso 1 1 calc R .
C277 C 0.9794(9) 0.377(2) 0.7197(7) 0.152 Uani 1 1 d D U
C278 C 0.9947(19) 0.360(3) 0.7055(8) 0.153 Uani 1 1 d D U
H27D H 0.9821 0.3372 0.7000 0.230 Uiso 1 1 calc R .
H27E H 0.9980 0.3878 0.6989 0.230 Uiso 1 1 calc R .
H27F H 1.0136 0.3456 0.7083 0.230 Uiso 1 1 calc R .
C279 C 0.980(2) 0.336(3) 0.7311(9) 0.154 Uani 1 1 d D U
H27G H 0.9713 0.3075 0.7263 0.231 Uiso 1 1 calc R .
H27H H 1.0007 0.3289 0.7341 0.231 Uiso 1 1 calc R .
H27I H 0.9690 0.3446 0.7400 0.231 Uiso 1 1 calc R .
C280 C 0.9942(19) 0.413(3) 0.7303(9) 0.156 Uani 1 1 d D U
H28A H 0.9960 0.4431 0.7250 0.233 Uiso 1 1 calc R .
H28B H 0.9822 0.4170 0.7393 0.233 Uiso 1 1 calc R .
H28C H 1.0138 0.4012 0.7334 0.233 Uiso 1 1 calc R .
C281 C 0.8548(12) 0.6121(18) 0.7047(5) 0.143 Uani 1 1 d . U
C286 C 0.8532(12) 0.661(2) 0.7019(4) 0.143 Uani 1 1 d G U
H286 H 0.8569 0.6726 0.6920 0.171 Uiso 1 1 calc R .
C285 C 0.8462(12) 0.6919(14) 0.7135(6) 0.143 Uani 1 1 d G U
H285 H 0.8451 0.7251 0.7116 0.172 Uiso 1 1 calc R .
C284 C 0.8408(12) 0.6745(19) 0.7279(5) 0.144 Uani 1 1 d DG U
C283 C 0.8423(12) 0.626(2) 0.7308(4) 0.143 Uani 1 1 d G U
H283 H 0.8386 0.6141 0.7406 0.172 Uiso 1 1 calc R .
C282 C 0.8493(12) 0.5948(14) 0.7192(6) 0.143 Uani 1 1 d G U
H282 H 0.8504 0.5616 0.7211 0.171 Uiso 1 1 calc R .
C287 C 0.8418(13) 0.699(2) 0.7433(5) 0.144 Uani 1 1 d D U
C288 C 0.8163(16) 0.684(3) 0.7531(9) 0.146 Uani 1 1 d D U
H28D H 0.8210 0.6534 0.7579 0.219 Uiso 1 1 calc R .
H28E H 0.8132 0.7080 0.7609 0.219 Uiso 1 1 calc R .
H28F H 0.7984 0.6807 0.7467 0.219 Uiso 1 1 calc R .
C289 C 0.8704(14) 0.714(3) 0.7514(9) 0.145 Uani 1 1 d D U
H28G H 0.8806 0.6851 0.7553 0.218 Uiso 1 1 calc R .
H28H H 0.8830 0.7303 0.7444 0.218 Uiso 1 1 calc R .
H28I H 0.8660 0.7345 0.7600 0.218 Uiso 1 1 calc R .
C290 C 0.8278(18) 0.745(3) 0.7379(9) 0.144 Uani 1 1 d D U
H29A H 0.8263 0.7672 0.7464 0.217 Uiso 1 1 calc R .
H29B H 0.8400 0.7595 0.7301 0.217 Uiso 1 1 calc R .
H29C H 0.8080 0.7388 0.7336 0.217 Uiso 1 1 calc R .
C291 C 0.8334(12) 0.7162(19) 0.6649(6) 0.155 Uani 1 1 d . U
C292 C 0.8624(14) 0.7145(18) 0.6601(6) 0.155 Uani 1 1 d G U
H292 H 0.8677 0.6930 0.6523 0.186 Uiso 1 1 calc R .
C293 C 0.8836(9) 0.744(2) 0.6667(6) 0.156 Uani 1 1 d G U
H293 H 0.9034 0.7431 0.6634 0.187 Uiso 1 1 calc R .
C294 C 0.8758(12) 0.7759(19) 0.6780(6) 0.156 Uani 1 1 d DG U
C295 C 0.8468(14) 0.7776(18) 0.6828(5) 0.155 Uani 1 1 d G U
H295 H 0.8415 0.7991 0.6906 0.186 Uiso 1 1 calc R .
C296 C 0.8257(9) 0.748(2) 0.6762(7) 0.155 Uani 1 1 d G U
H296 H 0.8059 0.7490 0.6795 0.186 Uiso 1 1 calc R .
C297 C 0.9008(10) 0.8083(18) 0.6836(5) 0.157 Uani 1 1 d D U
C298 C 0.8932(16) 0.861(2) 0.6826(8) 0.160 Uani 1 1 d D U
H29D H 0.8908 0.8703 0.6720 0.240 Uiso 1 1 calc R .
H29E H 0.8748 0.8667 0.6879 0.240 Uiso 1 1 calc R .
H29F H 0.9091 0.8795 0.6875 0.240 Uiso 1 1 calc R .
C299 C 0.9039(15) 0.798(2) 0.7005(5) 0.159 Uani 1 1 d D U
C300 C 0.9323(13) 0.806(3) 0.6781(8) 0.159 Uani 1 1 d D U
C301 C 0.9311(13) 0.584(2) 0.6724(5) 0.156 Uani 1 1 d . U
C302 C 0.9239(12) 0.631(2) 0.6748(5) 0.155 Uani 1 1 d G U
H302 H 0.9145 0.6493 0.6669 0.186 Uiso 1 1 calc R .
C303 C 0.9305(13) 0.6526(16) 0.6888(7) 0.157 Uani 1 1 d G U
H303 H 0.9256 0.6850 0.6904 0.188 Uiso 1 1 calc R .
C304 C 0.9442(13) 0.626(2) 0.7003(5) 0.160 Uani 1 1 d DG U
C305 C 0.9514(13) 0.579(2) 0.6979(6) 0.159 Uani 1 1 d G U
H305 H 0.9608 0.5611 0.7058 0.191 Uiso 1 1 calc R .
C306 C 0.9448(13) 0.5578(16) 0.6840(7) 0.158 Uani 1 1 d G U
H306 H 0.9497 0.5254 0.6824 0.189 Uiso 1 1 calc R .
C307 C 0.9530(13) 0.648(2) 0.7156(5) 0.164 Uani 1 1 d D U
C308 C 0.9503(17) 0.701(2) 0.7136(9) 0.172 Uani 1 1 d D U
H30A H 0.9625 0.7115 0.7052 0.259 Uiso 1 1 calc R .
H30B H 0.9296 0.7095 0.7113 0.259 Uiso 1 1 calc R .
H30C H 0.9569 0.7173 0.7229 0.259 Uiso 1 1 calc R .
C309 C 0.9842(12) 0.641(3) 0.7220(9) 0.170 Uani 1 1 d D U
H30D H 0.9984 0.6471 0.7141 0.255 Uiso 1 1 calc R .
H30E H 0.9877 0.6622 0.7306 0.255 Uiso 1 1 calc R .
H30F H 0.9865 0.6076 0.7255 0.255 Uiso 1 1 calc R .
C310 C 0.9332(14) 0.637(3) 0.7288(8) 0.169 Uani 1 1 d D U
H31A H 0.9125 0.6406 0.7256 0.253 Uiso 1 1 calc R .
H31B H 0.9366 0.6038 0.7322 0.253 Uiso 1 1 calc R .
H31C H 0.9378 0.6584 0.7373 0.253 Uiso 1 1 calc R .
C311 C 0.9316(10) 0.638(2) 0.6233(7) 0.146 Uani 1 1 d . U
C316 C 0.9456(13) 0.602(2) 0.6152(5) 0.146 Uani 1 1 d G U
H316 H 0.9374 0.5915 0.6058 0.175 Uiso 1 1 calc R .
C315 C 0.9717(13) 0.5824(17) 0.6209(6) 0.148 Uani 1 1 d G U
H315 H 0.9813 0.5581 0.6154 0.178 Uiso 1 1 calc R .
C314 C 0.9838(10) 0.598(2) 0.6347(7) 0.152 Uani 1 1 d G U
C313 C 0.9697(13) 0.633(2) 0.6428(5) 0.149 Uani 1 1 d G U
H313 H 0.9780 0.6442 0.6522 0.178 Uiso 1 1 calc R .
C312 C 0.9436(13) 0.6533(17) 0.6371(6) 0.147 Uani 1 1 d G U
H312 H 0.9340 0.6775 0.6426 0.176 Uiso 1 1 calc R .
C317 C 1.0110(12) 0.576(2) 0.6389(6) 0.157 Uani 1 1 d D U
C318 C 1.0043(18) 0.540(2) 0.6513(8) 0.163 Uani 1 1 d D U
H31D H 1.0225 0.5243 0.6546 0.245 Uiso 1 1 calc R .
H31E H 0.9959 0.5570 0.6599 0.245 Uiso 1 1 calc R .
H31F H 0.9901 0.5169 0.6473 0.245 Uiso 1 1 calc R .
C319 C 1.0351(17) 0.552(3) 0.6299(8) 0.167 Uani 1 1 d D U
H31G H 1.0508 0.5413 0.6369 0.250 Uiso 1 1 calc R .
H31H H 1.0268 0.5253 0.6243 0.250 Uiso 1 1 calc R .
H31I H 1.0432 0.5754 0.6228 0.250 Uiso 1 1 calc R .
C320 C 1.0267(19) 0.617(2) 0.6472(8) 0.165 Uani 1 1 d D U
H32A H 1.0462 0.6059 0.6508 0.248 Uiso 1 1 calc R .
H32B H 1.0288 0.6436 0.6403 0.248 Uiso 1 1 calc R .
H32C H 1.0151 0.6263 0.6559 0.248 Uiso 1 1 calc R .
C321 C 0.9204(18) 0.609(3) 0.5591(12) 0.224 Uani 1 1 d . U
C322 C 0.945(2) 0.595(3) 0.5674(8) 0.224 Uani 1 1 d G U
H322 H 0.9478 0.6045 0.5777 0.269 Uiso 1 1 calc R .
C323 C 0.9670(15) 0.568(3) 0.5607(11) 0.224 Uani 1 1 d G U
H323 H 0.9842 0.5585 0.5664 0.269 Uiso 1 1 calc R .
C324 C 0.9635(16) 0.554(3) 0.5456(12) 0.224 Uani 1 1 d DG U
C325 C 0.938(2) 0.567(3) 0.5372(8) 0.225 Uani 1 1 d G U
H325 H 0.9361 0.5579 0.5269 0.270 Uiso 1 1 calc R .
C326 C 0.9169(14) 0.595(3) 0.5440(11) 0.225 Uani 1 1 d G U
H326 H 0.8997 0.6039 0.5383 0.270 Uiso 1 1 calc R .
C327 C 0.9918(13) 0.531(3) 0.5402(9) 0.225 Uani 1 1 d D U
C330 C 0.983(2) 0.504(3) 0.5259(10) 0.225 Uani 1 1 d D U
H33A H 0.9697 0.5235 0.5196 0.337 Uiso 1 1 calc R .
H33B H 1.0012 0.4978 0.5201 0.337 Uiso 1 1 calc R .
H33C H 0.9740 0.4742 0.5285 0.337 Uiso 1 1 calc R .
C328 C 1.011(2) 0.572(3) 0.5350(12) 0.229 Uani 1 1 d D U
H32D H 0.9985 0.5949 0.5292 0.343 Uiso 1 1 calc R .
H32E H 1.0198 0.5882 0.5438 0.343 Uiso 1 1 calc R .
H32F H 1.0263 0.5600 0.5285 0.343 Uiso 1 1 calc R .
C329 C 1.013(2) 0.499(3) 0.5489(10) 0.226 Uani 1 1 d D U
H32G H 1.0192 0.5142 0.5584 0.340 Uiso 1 1 calc R .
H32H H 1.0029 0.4688 0.5511 0.340 Uiso 1 1 calc R .
H32I H 1.0301 0.4924 0.5427 0.340 Uiso 1 1 calc R .
C331 C 0.8075(18) 0.713(2) 0.6121(9) 0.201 Uani 1 1 d . U
C332 C 0.8351(19) 0.722(2) 0.6063(7) 0.201 Uani 1 1 d G U
H332 H 0.8431 0.7013 0.5989 0.241 Uiso 1 1 calc R .
C333 C 0.8510(13) 0.762(3) 0.6111(9) 0.203 Uani 1 1 d G U
H333 H 0.8698 0.7681 0.6072 0.243 Uiso 1 1 calc R .
C334 C 0.8392(18) 0.7921(19) 0.6219(9) 0.205 Uani 1 1 d DG U
C335 C 0.8116(19) 0.783(3) 0.6277(8) 0.204 Uani 1 1 d G U
C336 C 0.7958(14) 0.743(3) 0.6228(9) 0.202 Uani 1 1 d G U
H336 H 0.7769 0.7367 0.6268 0.242 Uiso 1 1 calc R .
C337 C 0.8483(12) 0.8385(19) 0.6296(7) 0.209 Uani 1 1 d D U
C340 C 0.846(2) 0.829(4) 0.6465(9) 0.215 Uani 1 1 d D U
H34A H 0.8627 0.8076 0.6497 0.323 Uiso 1 1 calc R .
H34B H 0.8479 0.8587 0.6521 0.323 Uiso 1 1 calc R .
H34C H 0.8275 0.8134 0.6486 0.323 Uiso 1 1 calc R .
C339 C 0.8222(16) 0.871(2) 0.6261(10) 0.211 Uani 1 1 d D U
H33D H 0.8038 0.8530 0.6266 0.317 Uiso 1 1 calc R .
H33E H 0.8220 0.8969 0.6336 0.317 Uiso 1 1 calc R .
H33F H 0.8240 0.8847 0.6160 0.317 Uiso 1 1 calc R .
C338 C 0.8749(15) 0.871(3) 0.6284(11) 0.213 Uani 1 1 d D U
H33G H 0.8930 0.8530 0.6305 0.320 Uiso 1 1 calc R .
H33H H 0.8754 0.8847 0.6182 0.320 Uiso 1 1 calc R .
H33I H 0.8734 0.8969 0.6359 0.320 Uiso 1 1 calc R .
C351 C 0.5661(8) 0.6072(16) 0.6004(5) 0.122 Uani 1 1 d . U
C352 C 0.5498(10) 0.5789(17) 0.6101(4) 0.122 Uani 1 1 d G U
H352 H 0.5557 0.5762 0.6205 0.146 Uiso 1 1 calc R .
C353 C 0.5251(10) 0.5546(16) 0.6045(5) 0.126 Uani 1 1 d G U
H353 H 0.5140 0.5353 0.6111 0.151 Uiso 1 1 calc R .
C354 C 0.5166(9) 0.5586(16) 0.5893(5) 0.129 Uani 1 1 d DG U
C355 C 0.5328(10) 0.5869(17) 0.5796(4) 0.125 Uani 1 1 d G U
H355 H 0.5269 0.5896 0.5692 0.150 Uiso 1 1 calc R .
C356 C 0.5575(10) 0.6111(15) 0.5852(5) 0.123 Uani 1 1 d G U
H356 H 0.5686 0.6304 0.5785 0.148 Uiso 1 1 calc R .
C357 C 0.4924(11) 0.5218(18) 0.5869(7) 0.135 Uani 1 1 d D U
C358 C 0.4996(18) 0.469(2) 0.5858(9) 0.138 Uani 1 1 d D U
H35A H 0.4813 0.4510 0.5843 0.207 Uiso 1 1 calc R .
H35B H 0.5126 0.4636 0.5773 0.207 Uiso 1 1 calc R .
H35C H 0.5095 0.4587 0.5953 0.207 Uiso 1 1 calc R .
C359 C 0.4634(13) 0.519(3) 0.5951(9) 0.143 Uani 1 1 d D U
H35D H 0.4520 0.4918 0.5913 0.215 Uiso 1 1 calc R .
H35E H 0.4673 0.5155 0.6060 0.215 Uiso 1 1 calc R .
H35F H 0.4521 0.5484 0.5932 0.215 Uiso 1 1 calc R .
C360 C 0.4849(18) 0.523(3) 0.5699(7) 0.144 Uani 1 1 d D U
H36A H 0.4693 0.4999 0.5676 0.216 Uiso 1 1 calc R .
H36B H 0.4780 0.5550 0.5671 0.216 Uiso 1 1 calc R .
H36C H 0.5024 0.5152 0.5642 0.216 Uiso 1 1 calc R .
C361 C 0.6109(16) 0.724(2) 0.6605(11) 0.205 Uani 1 1 d . U
C366 C 0.6128(16) 0.756(3) 0.6487(7) 0.206 Uani 1 1 d G U
H366 H 0.6054 0.7481 0.6389 0.247 Uiso 1 1 calc R .
C365 C 0.6256(17) 0.800(3) 0.6513(9) 0.207 Uani 1 1 d G U
H365 H 0.6269 0.8227 0.6433 0.248 Uiso 1 1 calc R .
C364 C 0.6364(17) 0.8122(18) 0.6658(11) 0.207 Uani 1 1 d DG U
C363 C 0.6345(16) 0.780(3) 0.6776(7) 0.206 Uani 1 1 d G U
H363 H 0.6419 0.7878 0.6874 0.248 Uiso 1 1 calc R .
C362 C 0.6218(17) 0.735(3) 0.6750(9) 0.206 Uani 1 1 d G U
H362 H 0.6205 0.7132 0.6830 0.247 Uiso 1 1 calc R .
C367 C 0.6422(16) 0.8653(17) 0.6673(8) 0.209 Uani 1 1 d D U
C368 C 0.6645(19) 0.884(4) 0.6561(9) 0.210 Uani 1 1 d D U
H36D H 0.6562 0.8814 0.6458 0.315 Uiso 1 1 calc R .
H36E H 0.6691 0.9171 0.6585 0.315 Uiso 1 1 calc R .
H36F H 0.6826 0.8648 0.6570 0.315 Uiso 1 1 calc R .
C369 C 0.658(2) 0.871(4) 0.6827(8) 0.210 Uani 1 1 d D U
H36G H 0.6445 0.8596 0.6906 0.315 Uiso 1 1 calc R .
H36H H 0.6758 0.8521 0.6830 0.315 Uiso 1 1 calc R .
H36I H 0.6623 0.9044 0.6845 0.315 Uiso 1 1 calc R .
C370 C 0.6181(16) 0.903(3) 0.6672(11) 0.211 Uani 1 1 d D U
H37A H 0.6027 0.8933 0.6742 0.317 Uiso 1 1 calc R .
H37B H 0.6265 0.9333 0.6704 0.317 Uiso 1 1 calc R .
H37C H 0.6095 0.9058 0.6569 0.317 Uiso 1 1 calc R .
C371 C 0.5689(7) 0.4670(16) 0.6269(5) 0.115 Uani 1 1 d . U
C372 C 0.5539(9) 0.4897(14) 0.6384(5) 0.117 Uani 1 1 d G U
H372 H 0.5627 0.5157 0.6437 0.140 Uiso 1 1 calc R .
C373 C 0.5259(9) 0.4743(16) 0.6422(4) 0.120 Uani 1 1 d G U
H373 H 0.5156 0.4899 0.6501 0.144 Uiso 1 1 calc R .
C374 C 0.5129(7) 0.4362(17) 0.6346(5) 0.123 Uani 1 1 d DG U
C375 C 0.5278(9) 0.4135(14) 0.6231(5) 0.120 Uani 1 1 d G U
H375 H 0.5190 0.3875 0.6178 0.145 Uiso 1 1 calc R .
C376 C 0.5558(9) 0.4289(15) 0.6193(4) 0.117 Uani 1 1 d G U
H376 H 0.5661 0.4133 0.6114 0.141 Uiso 1 1 calc R .
C377 C 0.4820(7) 0.4168(17) 0.6367(5) 0.130 Uani 1 1 d D U
C378 C 0.4681(15) 0.428(2) 0.6517(5) 0.140 Uani 1 1 d D U
H37D H 0.4687 0.4629 0.6534 0.209 Uiso 1 1 calc R .
H37E H 0.4476 0.4176 0.6515 0.209 Uiso 1 1 calc R .
H37F H 0.4791 0.4124 0.6600 0.209 Uiso 1 1 calc R .
C379 C 0.4599(14) 0.435(2) 0.6248(5) 0.132 Uani 1 1 d D U
H37G H 0.4600 0.4703 0.6250 0.197 Uiso 1 1 calc R .
H37H H 0.4653 0.4242 0.6148 0.197 Uiso 1 1 calc R .
H37I H 0.4401 0.4238 0.6271 0.197 Uiso 1 1 calc R .
C380 C 0.4798(16) 0.3632(16) 0.6354(7) 0.141 Uani 1 1 d D U
H38D H 0.4884 0.3529 0.6258 0.211 Uiso 1 1 calc R .
H38E H 0.4906 0.3484 0.6439 0.211 Uiso 1 1 calc R .
H38F H 0.4590 0.3536 0.6355 0.211 Uiso 1 1 calc R .
C381 C 0.5752(11) 0.484(2) 0.6805(7) 0.164 Uani 1 1 d . U
C386 C 0.5544(15) 0.451(2) 0.6752(6) 0.164 Uani 1 1 d G U
H386 H 0.5575 0.4338 0.6661 0.197 Uiso 1 1 calc R .
C385 C 0.5291(13) 0.443(2) 0.6834(8) 0.165 Uani 1 1 d G U
C384 C 0.5245(12) 0.467(2) 0.6968(7) 0.166 Uani 1 1 d DG U
C383 C 0.5453(15) 0.500(2) 0.7020(6) 0.165 Uani 1 1 d G U
H383 H 0.5422 0.5172 0.7112 0.198 Uiso 1 1 calc R .
C382 C 0.5707(13) 0.508(2) 0.6939(8) 0.164 Uani 1 1 d G U
H382 H 0.5849 0.5308 0.6974 0.197 Uiso 1 1 calc R .
C387 C 0.4979(13) 0.464(3) 0.7069(7) 0.168 Uani 1 1 d D U
C388 C 0.4771(19) 0.496(3) 0.6977(10) 0.168 Uani 1 1 d D U
H38G H 0.4826 0.5297 0.6995 0.252 Uiso 1 1 calc R .
H38H H 0.4786 0.4891 0.6869 0.252 Uiso 1 1 calc R .
H38I H 0.4568 0.4912 0.7009 0.252 Uiso 1 1 calc R .
C389 C 0.503(2) 0.472(3) 0.7238(8) 0.170 Uani 1 1 d D U
H38J H 0.5099 0.5049 0.7255 0.254 Uiso 1 1 calc R .
H38K H 0.4846 0.4672 0.7291 0.254 Uiso 1 1 calc R .
H38L H 0.5181 0.4499 0.7277 0.254 Uiso 1 1 calc R .
C390 C 0.487(2) 0.414(3) 0.7031(11) 0.171 Uani 1 1 d D U
H39D H 0.4842 0.4110 0.6921 0.256 Uiso 1 1 calc R .
H39E H 0.5019 0.3910 0.7067 0.256 Uiso 1 1 calc R .
H39F H 0.4685 0.4083 0.7081 0.256 Uiso 1 1 calc R .
C391 C 0.6405(10) 0.6469(15) 0.7024(5) 0.124 Uani 1 1 d . U
C392 C 0.6530(8) 0.6877(18) 0.7088(5) 0.126 Uani 1 1 d G U
H392 H 0.6738 0.6919 0.7090 0.151 Uiso 1 1 calc R .
C393 C 0.6350(11) 0.7225(14) 0.7149(5) 0.127 Uani 1 1 d G U
H393 H 0.6435 0.7504 0.7192 0.153 Uiso 1 1 calc R .
C394 C 0.6045(10) 0.7164(15) 0.7146(5) 0.128 Uani 1 1 d DG U
C395 C 0.5921(8) 0.6756(18) 0.7082(5) 0.126 Uani 1 1 d G U
H395 H 0.5713 0.6715 0.7080 0.151 Uiso 1 1 calc R .
C396 C 0.6101(11) 0.6409(14) 0.7021(5) 0.125 Uani 1 1 d G U
H396 H 0.6016 0.6130 0.6978 0.150 Uiso 1 1 calc R .
C397 C 0.5818(10) 0.7494(17) 0.7213(6) 0.131 Uani 1 1 d D U
C398 C 0.5503(12) 0.731(3) 0.7202(9) 0.137 Uani 1 1 d D U
H39G H 0.5371 0.7543 0.7248 0.205 Uiso 1 1 calc R .
H39H H 0.5445 0.7264 0.7095 0.205 Uiso 1 1 calc R .
H39I H 0.5490 0.7008 0.7256 0.205 Uiso 1 1 calc R .
C399 C 0.5877(17) 0.799(2) 0.7149(8) 0.131 Uani 1 1 d D U
H39J H 0.5734 0.8212 0.7189 0.197 Uiso 1 1 calc R .
H39K H 0.6077 0.8085 0.7178 0.197 Uiso 1 1 calc R .
H39L H 0.5856 0.7976 0.7038 0.197 Uiso 1 1 calc R .
C400 C 0.5978(17) 0.762(3) 0.7362(7) 0.140 Uani 1 1 d D U
C401 C 0.5800(12) 0.313(2) 0.6431(6) 0.161 Uani 1 1 d . U
C406 C 0.5600(15) 0.3420(17) 0.6505(7) 0.160 Uani 1 1 d G U
H406 H 0.5603 0.3754 0.6491 0.192 Uiso 1 1 calc R .
C405 C 0.5394(12) 0.322(2) 0.6600(6) 0.159 Uani 1 1 d G U
H405 H 0.5257 0.3413 0.6650 0.191 Uiso 1 1 calc R .
C404 C 0.5388(12) 0.273(2) 0.6620(6) 0.160 Uani 1 1 d DG U
C403 C 0.5589(15) 0.2440(17) 0.6547(7) 0.160 Uani 1 1 d G U
H403 H 0.5585 0.2105 0.6561 0.192 Uiso 1 1 calc R .
C402 C 0.5795(12) 0.264(2) 0.6452(6) 0.160 Uani 1 1 d G U
H402 H 0.5932 0.2447 0.6402 0.192 Uiso 1 1 calc R .
C407 C 0.5189(15) 0.254(2) 0.6743(7) 0.161 Uani 1 1 d D U
C408 C 0.506(2) 0.280(3) 0.6878(8) 0.165 Uani 1 1 d D U
H40D H 0.5219 0.2969 0.6933 0.248 Uiso 1 1 calc R .
H40E H 0.4910 0.3023 0.6842 0.248 Uiso 1 1 calc R .
H40F H 0.4972 0.2565 0.6946 0.248 Uiso 1 1 calc R .
C409 C 0.4957(18) 0.227(3) 0.6652(10) 0.165 Uani 1 1 d D U
H40G H 0.4814 0.2129 0.6721 0.247 Uiso 1 1 calc R .
H40H H 0.4855 0.2482 0.6581 0.247 Uiso 1 1 calc R .
H40I H 0.5052 0.2011 0.6596 0.247 Uiso 1 1 calc R .
C410 C 0.530(2) 0.208(3) 0.6817(10) 0.163 Uani 1 1 d D U
H41A H 0.5461 0.2152 0.6888 0.245 Uiso 1 1 calc R .
H41B H 0.5135 0.1936 0.6872 0.245 Uiso 1 1 calc R .
H41C H 0.5363 0.1863 0.6738 0.245 Uiso 1 1 calc R .
C411 C 0.6397(13) 0.186(2) 0.6018(7) 0.163 Uani 1 1 d . U
C412 C 0.6160(15) 0.165(2) 0.6089(5) 0.164 Uani 1 1 d G U
H412 H 0.6116 0.1733 0.6190 0.197 Uiso 1 1 calc R .
C413 C 0.5989(12) 0.131(2) 0.6011(7) 0.165 Uani 1 1 d G U
H413 H 0.5827 0.1168 0.6060 0.198 Uiso 1 1 calc R .
C414 C 0.6054(14) 0.1191(17) 0.5863(7) 0.166 Uani 1 1 d DG U
C415 C 0.6291(15) 0.140(2) 0.5792(5) 0.164 Uani 1 1 d G U
H415 H 0.6335 0.1320 0.5691 0.197 Uiso 1 1 calc R .
C416 C 0.6462(11) 0.174(2) 0.5870(7) 0.163 Uani 1 1 d G U
H416 H 0.6624 0.1885 0.5822 0.196 Uiso 1 1 calc R .
C417 C 0.5934(13) 0.0708(16) 0.5814(6) 0.169 Uani 1 1 d D U
C418 C 0.5996(17) 0.021(2) 0.5877(8) 0.174 Uani 1 1 d D U
H41D H 0.5976 0.0214 0.5987 0.261 Uiso 1 1 calc R .
H41E H 0.5855 -0.0013 0.5831 0.261 Uiso 1 1 calc R .
H41F H 0.6197 0.0118 0.5852 0.261 Uiso 1 1 calc R .
C419 C 0.5604(14) 0.077(3) 0.5832(9) 0.174 Uani 1 1 d D U
H41G H 0.5560 0.0809 0.5939 0.260 Uiso 1 1 calc R .
H41H H 0.5538 0.1058 0.5776 0.260 Uiso 1 1 calc R .
H41I H 0.5499 0.0494 0.5790 0.260 Uiso 1 1 calc R .
C420 C 0.5971(17) 0.066(3) 0.5644(6) 0.170 Uani 1 1 d D U
H42A H 0.6181 0.0614 0.5623 0.255 Uiso 1 1 calc R .
H42B H 0.5859 0.0382 0.5607 0.255 Uiso 1 1 calc R .
H42C H 0.5898 0.0946 0.5593 0.255 Uiso 1 1 calc R .
C421 C 0.7256(15) 0.735(2) 0.6660(10) 0.195 Uani 1 1 d . U
C426 C 0.7410(17) 0.766(3) 0.6568(6) 0.195 Uani 1 1 d G U
H426 H 0.7429 0.7595 0.6463 0.234 Uiso 1 1 calc R .
C425 C 0.7536(15) 0.807(2) 0.6630(9) 0.196 Uani 1 1 d G U
H425 H 0.7641 0.8285 0.6567 0.235 Uiso 1 1 calc R .
C424 C 0.7509(16) 0.817(2) 0.6783(10) 0.197 Uani 1 1 d DG U
C423 C 0.7355(17) 0.786(3) 0.6875(6) 0.197 Uani 1 1 d G U
H423 H 0.7336 0.7931 0.6980 0.236 Uiso 1 1 calc R .
C422 C 0.7229(15) 0.745(3) 0.6814(9) 0.196 Uani 1 1 d G U
H422 H 0.7124 0.7241 0.6877 0.235 Uiso 1 1 calc R .
C427 C 0.7579(16) 0.8649(18) 0.6858(8) 0.200 Uani 1 1 d D U
C428 C 0.751(2) 0.884(4) 0.7016(7) 0.209 Uani 1 1 d D U
H42D H 0.7301 0.8820 0.7032 0.313 Uiso 1 1 calc R .
H42E H 0.7620 0.8651 0.7093 0.313 Uiso 1 1 calc R .
H42F H 0.7577 0.9173 0.7023 0.313 Uiso 1 1 calc R .
C429 C 0.7458(19) 0.903(3) 0.6752(8) 0.200 Uani 1 1 d D U
H42G H 0.7242 0.9026 0.6751 0.300 Uiso 1 1 calc R .
H42H H 0.7527 0.9346 0.6787 0.300 Uiso 1 1 calc R .
H42I H 0.7528 0.8977 0.6649 0.300 Uiso 1 1 calc R .
C430 C 0.7912(15) 0.870(4) 0.6849(10) 0.201 Uani 1 1 d D U
H43A H 0.8010 0.8466 0.6914 0.301 Uiso 1 1 calc R .
H43B H 0.7971 0.8654 0.6744 0.301 Uiso 1 1 calc R .
H43C H 0.7970 0.9022 0.6882 0.301 Uiso 1 1 calc R .
C431 C 0.5695(13) 0.308(3) 0.5849(7) 0.177 Uani 1 1 d . U
C432 C 0.5422(16) 0.3302(19) 0.5859(7) 0.179 Uani 1 1 d G U
H432 H 0.5389 0.3604 0.5814 0.215 Uiso 1 1 calc R .
C433 C 0.5196(11) 0.308(3) 0.5936(7) 0.180 Uani 1 1 d G U
H433 H 0.5009 0.3230 0.5943 0.216 Uiso 1 1 calc R .
C434 C 0.5244(13) 0.264(3) 0.6003(7) 0.181 Uani 1 1 d DG U
C435 C 0.5518(17) 0.2417(18) 0.5993(7) 0.179 Uani 1 1 d G U
H435 H 0.5550 0.2115 0.6038 0.215 Uiso 1 1 calc R .
C436 C 0.5743(12) 0.264(3) 0.5916(8) 0.178 Uani 1 1 d G U
H436 H 0.5930 0.2489 0.5909 0.213 Uiso 1 1 calc R .
C437 C 0.4992(11) 0.231(2) 0.6048(5) 0.185 Uani 1 1 d D U
C438 C 0.4692(16) 0.254(3) 0.6021(9) 0.188 Uani 1 1 d D U
H43D H 0.4537 0.2321 0.6052 0.282 Uiso 1 1 calc R .
H43E H 0.4680 0.2835 0.6081 0.282 Uiso 1 1 calc R .
H43F H 0.4664 0.2619 0.5913 0.282 Uiso 1 1 calc R .
C439 C 0.5025(17) 0.227(3) 0.6219(5) 0.187 Uani 1 1 d D U
C440 C 0.496(2) 0.181(2) 0.5990(10) 0.194 Uani 1 1 d D U

loop_
_atom_site_aniso_label
_atom_site_aniso_U_11
_atom_site_aniso_U_22
_atom_site_aniso_U_33
_atom_site_aniso_U_23
_atom_site_aniso_U_13
_atom_site_aniso_U_12
Au1 0.058 0.058 0.070 -0.001 0.009 -0.002
Au2 0.058 0.064 0.068 -0.002 0.007 -0.002
Au3 0.060 0.061 0.070 -0.004 0.010 -0.004
Au4 0.061 0.066 0.074 -0.002 0.010 -0.003
Au5 0.063 0.063 0.069 -0.001 0.010 -0.001
Au6 0.063 0.064 0.077 -0.002 0.012 -0.001
Au7 0.066 0.065 0.073 -0.004 0.013 -0.002
Au8 0.073 0.066 0.070 -0.002 0.011 0.000
Au9 0.065 0.068 0.068 0.000 0.011 0.002
Au10 0.076 0.076 0.084 -0.002 0.012 0.004
Au11 0.087 0.079 0.078 -0.008 0.013 -0.003
Au12 0.078 0.079 0.083 -0.004 0.016 0.001
Au13 0.089 0.070 0.084 -0.004 0.020 -0.004
Au14 0.084 0.078 0.082 -0.004 0.017 -0.002
Au15 0.070 0.079 0.087 -0.004 0.013 -0.005
Au16 0.085 0.075 0.081 0.000 0.017 0.001
Au17 0.079 0.078 0.084 0.001 0.013 0.003
Au18 0.086 0.076 0.082 -0.010 0.016 -0.007
Au19 0.072 0.083 0.080 0.000 0.011 -0.002
Au20 0.093 0.086 0.097 0.005 0.019 0.010
Au21 0.095 0.090 0.101 -0.017 0.021 -0.006
Au22 0.108 0.084 0.092 -0.004 0.021 -0.001
Au23 0.093 0.101 0.091 -0.010 0.004 0.010
Au24 0.101 0.087 0.099 -0.010 0.026 -0.021
Au25 0.090 0.097 0.095 -0.001 0.017 -0.004
Au26 0.092 0.110 0.096 0.000 0.021 -0.009
Au27 0.102 0.096 0.109 -0.015 0.023 -0.005
Au28 0.099 0.090 0.099 -0.003 0.021 0.005
Au29 0.116 0.090 0.100 0.004 0.035 -0.010
Au30 0.065 0.064 0.076 -0.001 0.013 -0.004
Au31 0.087 0.082 0.080 0.001 0.016 0.004
Au32 0.117 0.105 0.097 0.013 0.020 0.004
Au33 0.063 0.068 0.075 -0.004 0.007 -0.003
Au34 0.080 0.085 0.087 -0.016 0.013 -0.010
Au35 0.101 0.100 0.103 -0.006 0.026 -0.010
Au36 0.070 0.063 0.071 -0.004 0.013 -0.002
Au37 0.081 0.080 0.076 -0.002 0.010 0.002
Au38 0.118 0.106 0.099 -0.012 0.003 0.005
Au39 0.065 0.066 0.071 -0.003 0.007 -0.001
Au40 0.084 0.081 0.080 0.001 0.008 0.006
Au41 0.123 0.101 0.107 0.011 0.035 0.004
Au42 0.073 0.068 0.075 0.002 0.013 0.005
Au43 0.078 0.079 0.086 -0.004 0.008 -0.007
Au44 0.105 0.102 0.105 -0.010 0.008 0.003
Au45 0.063 0.068 0.079 0.003 0.010 0.003
Au46 0.094 0.083 0.082 0.004 0.019 -0.006
Au47 0.112 0.126 0.104 -0.001 0.003 0.007
Au48 0.059 0.070 0.076 -0.001 0.007 -0.001
Au49 0.087 0.086 0.083 -0.009 0.009 0.005
Au50 0.117 0.111 0.125 0.002 0.021 0.019
Au51 0.069 0.071 0.074 -0.004 0.009 0.001
Au52 0.085 0.090 0.079 -0.006 0.006 -0.002
Au53 0.104 0.120 0.119 0.003 0.010 -0.005
Au54 0.069 0.067 0.082 -0.007 0.015 -0.007
Au55 0.083 0.082 0.084 -0.009 0.007 -0.004
Au56 0.125 0.112 0.110 0.010 0.034 -0.016
Au57 0.077 0.068 0.081 -0.001 0.014 -0.004
Au58 0.081 0.081 0.092 -0.009 0.018 -0.013
Au59 0.118 0.133 0.118 -0.019 0.012 -0.013
Au60 0.073 0.072 0.076 -0.001 0.013 -0.002
Au61 0.103 0.074 0.090 -0.009 0.027 -0.005
Au62 0.154 0.122 0.143 -0.014 0.052 -0.035
Au63 0.072 0.070 0.075 -0.001 0.010 -0.002
Au64 0.078 0.089 0.091 -0.006 0.008 -0.008
Au65 0.066 0.072 0.081 -0.001 0.011 -0.001
Au66 0.076 0.095 0.084 -0.005 0.003 -0.003
Au67 0.079 0.070 0.079 -0.005 0.013 0.000
Au68 0.095 0.075 0.090 0.000 0.019 0.001
Au69 0.075 0.070 0.075 -0.009 0.013 -0.005
Au70 0.096 0.087 0.082 0.005 0.012 0.004
Au71 0.067 0.071 0.076 -0.001 0.009 0.003
Au72 0.087 0.093 0.081 0.004 0.011 0.007
Au73 0.082 0.073 0.075 -0.003 0.009 -0.002
Au74 0.103 0.070 0.092 0.005 0.026 0.003
Au75 0.073 0.073 0.077 -0.007 0.012 -0.008
Au76 0.082 0.092 0.082 -0.007 0.009 -0.001
Au77 0.077 0.073 0.078 -0.003 0.008 0.002
Au78 0.082 0.089 0.092 0.003 0.010 0.005
Au79 0.074 0.080 0.075 -0.005 0.008 -0.003
Au80 0.093 0.079 0.086 0.008 0.016 0.008
Au81 0.071 0.080 0.083 -0.007 0.014 -0.005
Au82 0.093 0.080 0.099 -0.004 0.018 0.005
Au83 0.083 0.074 0.077 0.002 0.012 0.003
Au84 0.082 0.096 0.093 -0.016 0.014 -0.013
Au85 0.069 0.080 0.088 0.000 0.013 0.001
Au86 0.095 0.095 0.085 -0.006 0.011 0.006
Au87 0.070 0.080 0.082 -0.005 0.011 0.001
Au88 0.098 0.079 0.094 -0.011 0.022 -0.011
Au89 0.076 0.072 0.084 0.001 0.014 -0.003
Au90 0.097 0.076 0.096 -0.004 0.021 -0.009
Au91 0.081 0.080 0.077 -0.002 0.013 -0.003
Au92 0.092 0.092 0.088 0.000 0.019 0.001
S1 0.084 0.125 0.116 0.016 -0.018 -0.012
S2 0.161 0.077 0.124 0.024 0.055 0.045
S3 0.112 0.141 0.094 -0.015 0.009 -0.002
S4 0.127 0.133 0.081 0.002 0.003 0.035
S5 0.134 0.127 0.086 -0.010 0.013 -0.012
S6 0.101 0.169 0.069 0.000 0.009 0.084
S7 0.139 0.118 0.109 0.012 0.038 -0.024
S8 0.148 0.081 0.148 -0.003 0.052 -0.010
S9 0.093 0.115 0.105 0.006 0.032 -0.013
S10 0.153 0.087 0.137 -0.017 0.061 -0.017
S11 0.094 0.141 0.093 -0.003 0.021 0.025
S12 0.110 0.087 0.127 0.009 0.018 -0.001
S13 0.094 0.115 0.113 -0.021 0.037 0.002
S14 0.116 0.091 0.107 -0.029 0.014 -0.011
S15 0.109 0.102 0.087 -0.014 0.034 0.010
S16 0.112 0.070 0.099 -0.011 -0.006 0.012
S17 0.090 0.088 0.092 -0.005 0.005 0.034
S18 0.127 0.081 0.099 -0.002 0.025 -0.002
S19 0.106 0.142 0.093 -0.002 0.013 0.017
S20 0.102 0.113 0.084 0.018 0.011 0.006
S21 0.105 0.117 0.105 0.013 0.021 -0.019
S22 0.087 0.085 0.096 -0.002 0.028 -0.004
S23 0.135 0.073 0.112 -0.004 0.052 0.008
S24 0.121 0.110 0.087 0.011 0.037 -0.015
S25 0.127 0.081 0.091 0.010 0.023 -0.001
S26 0.125 0.095 0.084 -0.005 0.038 -0.033
S27 0.133 0.088 0.102 -0.016 0.034 -0.025
S28 0.124 0.090 0.092 -0.015 0.010 0.018
S29 0.100 0.080 0.127 -0.018 0.013 0.000
S30 0.128 0.082 0.112 -0.005 0.049 0.011
S31 0.096 0.138 0.106 -0.029 -0.004 -0.025
S32 0.128 0.106 0.150 0.016 0.030 -0.039
S33 0.157 0.115 0.145 0.006 0.061 -0.021
S34 0.101 0.086 0.111 -0.012 0.040 -0.004
S35 0.196 0.093 0.148 0.026 0.121 0.038
S36 0.094 0.110 0.113 0.000 0.016 0.031
S37 0.108 0.104 0.116 -0.007 0.028 0.010
S38 0.080 0.102 0.120 -0.050 0.027 -0.021
S39 0.101 0.113 0.102 -0.031 0.036 -0.001
S40 0.093 0.089 0.108 0.000 0.008 0.007
S41 0.089 0.077 0.123 -0.004 0.022 -0.005
S42 0.108 0.075 0.085 0.002 0.022 -0.009
S43 0.085 0.081 0.115 -0.010 0.021 0.008
S44 0.077 0.100 0.112 0.001 0.010 0.006
C1 0.159 0.158 0.158 0.000 0.004 0.000
C2 0.159 0.159 0.159 0.000 0.004 0.000
C3 0.159 0.159 0.159 0.000 0.004 0.000
C4 0.159 0.159 0.159 0.000 0.004 0.000
C5 0.159 0.159 0.159 0.000 0.004 0.000
C6 0.159 0.158 0.158 0.000 0.004 0.000
C7 0.160 0.161 0.160 0.001 0.004 0.000
C8 0.162 0.162 0.162 0.000 0.003 0.001
C9 0.162 0.162 0.162 0.002 0.003 0.001
C10 0.163 0.163 0.162 0.001 0.003 0.000
C11 0.150 0.150 0.150 0.000 0.005 0.000
C12 0.151 0.151 0.151 0.000 0.004 0.000
C13 0.152 0.152 0.152 0.000 0.004 0.000
C14 0.152 0.152 0.152 0.000 0.004 0.000
C15 0.151 0.151 0.151 0.000 0.004 0.000
C16 0.150 0.150 0.151 0.000 0.005 0.000
C17 0.154 0.153 0.154 0.000 0.004 0.000
C18 0.154 0.153 0.154 0.000 0.005 0.001
C19 0.153 0.153 0.154 0.001 0.005 0.000
C20 0.157 0.156 0.157 0.001 0.002 0.000
C21 0.166 0.166 0.166 0.000 0.005 0.000
C22 0.166 0.166 0.166 0.000 0.005 0.000
C23 0.167 0.167 0.167 0.000 0.005 0.000
C24 0.168 0.168 0.167 0.000 0.005 0.000
C25 0.167 0.167 0.167 0.000 0.005 0.000
C26 0.167 0.166 0.166 0.000 0.005 0.000
C27 0.169 0.169 0.169 0.000 0.005 0.000
C28 0.171 0.171 0.171 0.001 0.005 -0.001
C29 0.173 0.173 0.173 0.000 0.004 0.000
C30 0.171 0.169 0.168 0.001 0.005 0.001
C31 0.196 0.196 0.196 0.000 0.005 0.000
C32 0.196 0.196 0.195 0.000 0.005 0.000
C33 0.196 0.196 0.195 0.000 0.006 0.000
C34 0.196 0.196 0.196 0.000 0.005 0.000
C35 0.196 0.196 0.196 0.000 0.005 0.000
C36 0.196 0.196 0.196 0.000 0.005 0.000
C37 0.197 0.197 0.196 0.000 0.005 0.000
C38 0.198 0.198 0.198 0.002 0.005 -0.001
C39 0.197 0.198 0.197 0.000 0.005 -0.001
C40 0.195 0.198 0.196 0.001 0.006 -0.001
C41 0.200 0.200 0.200 0.000 0.006 0.000
C46 0.200 0.200 0.200 0.000 0.006 0.000
C45 0.200 0.200 0.200 0.000 0.006 0.000
C44 0.201 0.201 0.201 0.000 0.005 0.000
C43 0.200 0.201 0.201 0.000 0.006 0.000
C42 0.200 0.200 0.200 0.000 0.005 0.000
C47 0.202 0.202 0.202 0.000 0.005 0.000
C50 0.203 0.205 0.206 -0.001 0.006 -0.001
C48 0.202 0.203 0.202 0.000 0.005 -0.001
C49 0.204 0.204 0.203 0.000 0.006 0.000
C51 0.117 0.117 0.116 0.000 0.003 0.000
C52 0.118 0.117 0.117 0.000 0.003 0.000
C53 0.118 0.118 0.118 0.000 0.003 0.001
C54 0.117 0.118 0.117 0.000 0.004 0.001
C55 0.118 0.118 0.117 0.000 0.004 0.001
C56 0.117 0.117 0.116 0.000 0.004 0.001
C57 0.118 0.118 0.118 0.000 0.003 0.001
C58 0.118 0.119 0.118 0.000 0.003 0.003
C59 0.118 0.117 0.117 0.000 0.002 0.003
C60 0.118 0.118 0.117 0.001 0.003 -0.001
C61 0.296 0.296 0.296 0.000 0.008 0.000
C66 0.296 0.296 0.296 0.000 0.008 0.000
C65 0.296 0.297 0.297 0.000 0.008 0.000
C64 0.297 0.297 0.297 0.000 0.008 0.000
C63 0.297 0.296 0.297 0.000 0.008 0.000
C62 0.296 0.296 0.296 0.000 0.008 0.000
C67 0.298 0.298 0.298 0.000 0.008 0.000
C70 0.300 0.300 0.300 0.000 0.008 -0.001
C69 0.299 0.299 0.300 0.000 0.008 -0.001
C68 0.298 0.298 0.298 -0.001 0.009 0.000
C71 0.244 0.244 0.244 0.000 0.007 0.000
C76 0.244 0.244 0.244 0.000 0.007 0.000
C75 0.244 0.244 0.244 0.000 0.007 0.000
C74 0.245 0.244 0.245 0.000 0.007 0.000
C73 0.244 0.244 0.244 0.000 0.007 0.000
C72 0.244 0.244 0.244 0.000 0.007 0.000
C77 0.246 0.245 0.246 0.000 0.007 0.000
C80 0.247 0.245 0.247 0.000 0.006 0.000
C79 0.247 0.246 0.248 0.000 0.008 -0.001
C78 0.248 0.247 0.248 0.000 0.006 -0.001
C81 0.138 0.138 0.138 0.000 0.004 0.000
C82 0.138 0.139 0.138 0.000 0.004 0.000
C83 0.138 0.139 0.139 0.000 0.004 0.000
C84 0.139 0.139 0.139 0.000 0.004 0.000
C85 0.139 0.139 0.139 0.000 0.004 0.000
C86 0.138 0.139 0.138 0.000 0.004 0.000
C87 0.139 0.141 0.141 0.000 0.004 0.000
C88 0.140 0.143 0.144 -0.002 0.004 0.001
C89 0.143 0.143 0.144 0.001 0.006 0.000
C90 0.142 0.143 0.144 -0.001 0.005 -0.001
C91 0.153 0.152 0.152 0.000 0.004 0.000
C92 0.153 0.153 0.152 0.000 0.004 0.000
C93 0.153 0.153 0.153 0.000 0.005 0.000
C94 0.153 0.153 0.153 0.000 0.004 0.000
C95 0.153 0.153 0.153 0.000 0.004 0.000
C96 0.152 0.152 0.152 0.000 0.004 0.000
C97 0.154 0.154 0.154 0.000 0.004 0.000
C100 0.155 0.156 0.156 0.000 0.004 0.002
C98 0.328 0.328 0.328 0.001 0.010 0.001
C99 0.220 0.220 0.222 0.002 0.007 -0.002
C101 0.177 0.177 0.176 0.000 0.005 0.000
C106 0.177 0.177 0.176 0.000 0.005 0.000
C105 0.177 0.178 0.177 0.000 0.005 0.000
C104 0.178 0.178 0.178 0.000 0.005 0.000
C103 0.177 0.177 0.177 0.000 0.005 0.000
C102 0.177 0.177 0.176 0.000 0.005 0.000
C107 0.179 0.179 0.179 0.000 0.005 0.000
C108 0.180 0.180 0.180 0.000 0.006 0.001
C109 0.183 0.183 0.183 0.000 0.006 0.000
C110 0.181 0.180 0.180 0.000 0.006 0.000
C111 0.153 0.153 0.153 0.001 0.004 0.000
C112 0.153 0.153 0.153 0.001 0.004 0.000
C113 0.153 0.153 0.153 0.001 0.004 0.000
C114 0.154 0.154 0.154 0.000 0.004 0.000
C115 0.153 0.154 0.153 0.000 0.004 0.000
C116 0.153 0.153 0.153 0.000 0.004 0.000
C117 0.155 0.155 0.155 0.000 0.004 0.000
C118 0.158 0.155 0.156 -0.001 0.003 0.000
C119 0.158 0.156 0.158 0.000 0.003 0.001
C120 0.156 0.157 0.156 0.000 0.004 0.001
C121 0.149 0.149 0.149 -0.001 0.004 0.000
C122 0.149 0.149 0.149 0.000 0.004 0.000
C123 0.150 0.149 0.150 0.000 0.004 0.000
C124 0.151 0.150 0.151 0.000 0.004 0.000
C125 0.150 0.150 0.150 0.000 0.004 0.000
C126 0.149 0.149 0.149 0.000 0.004 0.000
C127 0.152 0.152 0.153 0.000 0.004 0.000
C128 0.155 0.153 0.156 0.001 0.003 0.001
C129 0.155 0.155 0.158 0.000 0.003 0.001
C130 0.155 0.153 0.155 0.001 0.005 0.000
C131 0.115 0.115 0.115 -0.001 0.003 0.000
C132 0.115 0.115 0.115 -0.001 0.003 0.000
C133 0.115 0.116 0.115 -0.001 0.003 0.000
C134 0.116 0.116 0.116 -0.001 0.003 0.000
C135 0.116 0.116 0.116 0.000 0.003 0.000
C136 0.115 0.115 0.115 0.000 0.003 0.000
C137 0.117 0.117 0.117 0.000 0.003 0.000
C138 0.120 0.117 0.117 -0.001 0.003 0.000
C139 0.121 0.119 0.118 0.001 0.003 0.001
C140 0.118 0.121 0.118 -0.001 0.004 0.000
C141 0.137 0.137 0.137 0.001 0.003 0.000
C146 0.137 0.137 0.137 0.000 0.004 0.000
C145 0.138 0.138 0.138 0.000 0.004 0.000
C144 0.139 0.139 0.139 0.000 0.004 0.000
C143 0.138 0.138 0.138 0.000 0.003 0.000
C142 0.138 0.137 0.137 0.001 0.003 -0.001
C147 0.140 0.140 0.140 0.000 0.004 -0.001
C148 0.144 0.143 0.143 0.000 0.003 0.000
C149 0.142 0.143 0.143 -0.001 0.005 -0.003
C150 0.142 0.143 0.143 -0.001 0.004 -0.003
C151 0.151 0.151 0.150 0.000 0.004 0.000
C152 0.151 0.151 0.150 0.001 0.004 0.000
C153 0.151 0.151 0.151 0.001 0.004 0.000
C154 0.151 0.151 0.151 0.000 0.004 0.000
C155 0.151 0.151 0.151 0.000 0.004 0.000
C156 0.151 0.151 0.151 0.000 0.004 0.000
C157 0.153 0.152 0.152 0.000 0.004 0.000
C158 0.154 0.151 0.153 0.000 0.004 0.000
C159 0.154 0.154 0.154 0.001 0.004 0.000
C160 0.155 0.154 0.154 0.000 0.002 0.000
C161 0.124 0.124 0.124 0.000 0.004 0.000
C162 0.124 0.124 0.124 0.000 0.003 0.000
C163 0.125 0.125 0.125 0.000 0.003 0.000
C164 0.125 0.126 0.126 0.001 0.003 0.000
C165 0.125 0.125 0.125 0.001 0.004 0.000
C166 0.125 0.125 0.125 0.001 0.004 0.000
C167 0.126 0.128 0.127 0.001 0.003 0.000
C168 0.125 0.127 0.126 0.001 0.003 -0.001
C169 0.126 0.130 0.129 0.000 0.003 -0.001
C170 0.129 0.131 0.130 0.001 0.003 0.001
C171 0.127 0.127 0.127 0.000 0.003 0.000
C176 0.127 0.127 0.127 0.000 0.003 0.001
C175 0.127 0.128 0.128 0.000 0.004 0.000
C174 0.129 0.129 0.129 0.000 0.004 0.000
C173 0.127 0.128 0.127 0.000 0.004 0.000
C172 0.126 0.127 0.126 -0.001 0.003 0.000
C177 0.132 0.132 0.132 -0.001 0.003 0.001
C178 0.134 0.135 0.136 -0.001 0.002 0.002
C179 0.138 0.136 0.138 -0.001 0.004 0.001
C180 0.134 0.134 0.136 -0.001 0.003 0.003
C181 0.150 0.151 0.150 0.000 0.004 0.000
C186 0.150 0.151 0.150 0.000 0.004 0.000
C185 0.151 0.151 0.151 0.000 0.004 0.000
C184 0.151 0.152 0.151 0.000 0.004 0.000
C183 0.151 0.151 0.151 0.000 0.004 0.000
C182 0.150 0.151 0.150 0.000 0.004 0.000
C187 0.153 0.153 0.153 0.000 0.004 0.000
C188 0.156 0.157 0.156 0.001 0.004 0.001
C189 0.154 0.155 0.155 0.001 0.002 0.000
C190 0.154 0.155 0.154 0.001 0.004 0.001
C191 0.124 0.124 0.123 0.001 0.004 0.000
C192 0.124 0.124 0.124 0.001 0.004 0.000
C193 0.125 0.125 0.124 0.001 0.004 0.000
C194 0.126 0.126 0.125 0.001 0.004 0.000
C195 0.125 0.125 0.125 0.001 0.004 0.000
C196 0.124 0.124 0.124 0.001 0.004 0.000
C197 0.128 0.127 0.127 0.000 0.003 0.000
C198 0.129 0.129 0.128 0.000 0.002 0.001
C199 0.131 0.130 0.128 0.000 0.002 0.001
C200 0.129 0.129 0.128 0.001 0.004 -0.001
C201 0.135 0.135 0.135 0.001 0.004 0.000
C206 0.135 0.135 0.135 0.001 0.004 0.000
C205 0.135 0.135 0.135 0.001 0.004 0.000
C204 0.136 0.135 0.135 0.001 0.004 0.000
C203 0.135 0.135 0.135 0.000 0.004 0.000
C202 0.135 0.135 0.135 0.000 0.004 0.000
C207 0.136 0.136 0.136 0.001 0.004 0.000
C208 0.139 0.139 0.138 0.001 0.004 0.000
C209 0.137 0.137 0.137 0.001 0.005 0.000
C210 0.136 0.137 0.137 0.001 0.005 0.000
C211 0.126 0.126 0.126 0.000 0.004 0.000
C212 0.127 0.126 0.126 0.000 0.004 0.000
C213 0.127 0.127 0.126 0.000 0.004 0.000
C214 0.127 0.127 0.126 0.000 0.003 0.000
C215 0.126 0.126 0.126 0.000 0.003 0.000
C216 0.126 0.126 0.126 0.000 0.003 0.000
C217 0.128 0.127 0.127 0.001 0.003 0.000
C218 0.130 0.128 0.128 0.003 0.002 0.001
C219 0.129 0.126 0.128 0.001 0.002 -0.001
C220 0.129 0.128 0.129 0.000 0.003 0.000
C221 0.148 0.148 0.148 0.000 0.004 0.000
C222 0.149 0.148 0.148 0.000 0.004 0.000
C223 0.149 0.149 0.149 0.000 0.004 0.000
C224 0.150 0.150 0.150 0.000 0.004 0.000
C225 0.149 0.149 0.149 0.000 0.004 0.000
C226 0.148 0.148 0.148 0.000 0.004 0.000
C227 0.152 0.152 0.153 0.000 0.003 0.000
C228 0.155 0.156 0.156 0.000 0.003 -0.001
C229 0.154 0.154 0.156 0.002 0.003 -0.001
C230 0.155 0.155 0.156 -0.002 0.005 -0.001
C231 0.135 0.135 0.134 0.000 0.004 0.001
C232 0.135 0.136 0.135 0.000 0.004 0.001
C233 0.135 0.136 0.135 0.000 0.004 0.000
C234 0.135 0.136 0.135 0.000 0.004 0.000
C235 0.135 0.135 0.135 0.000 0.004 0.000
C236 0.135 0.135 0.134 0.000 0.004 0.000
C237 0.137 0.137 0.136 0.000 0.004 0.000
C238 0.138 0.140 0.137 0.001 0.003 0.000
C239 0.139 0.138 0.135 0.001 0.005 -0.003
C240 0.138 0.139 0.136 0.001 0.005 -0.001
C241 0.158 0.158 0.157 0.000 0.005 0.000
C242 0.158 0.158 0.157 0.000 0.004 0.000
C243 0.158 0.158 0.157 0.000 0.005 0.000
C244 0.159 0.159 0.158 0.000 0.005 0.000
C245 0.159 0.159 0.158 -0.001 0.005 0.000
C246 0.158 0.158 0.158 -0.001 0.005 0.000
C247 0.160 0.160 0.159 -0.001 0.005 0.000
C248 0.161 0.160 0.159 -0.001 0.005 0.001
C249 0.162 0.161 0.161 -0.001 0.006 0.001
C250 0.162 0.161 0.160 0.000 0.006 0.001
C251 0.121 0.121 0.120 0.000 0.003 0.000
C252 0.121 0.121 0.120 0.000 0.003 0.000
C253 0.121 0.120 0.120 0.000 0.004 0.000
C254 0.121 0.121 0.120 0.000 0.004 0.000
C255 0.120 0.120 0.120 0.000 0.003 0.000
C256 0.121 0.120 0.120 0.000 0.004 0.000
C257 0.122 0.122 0.121 -0.001 0.004 0.001
C258 0.124 0.123 0.121 -0.004 0.005 0.001
C259 0.121 0.123 0.122 -0.001 0.003 0.001
C260 0.126 0.124 0.124 0.000 0.005 0.001
C261 0.121 0.121 0.121 0.000 0.004 0.000
C262 0.121 0.121 0.121 -0.001 0.003 0.000
C263 0.122 0.121 0.121 -0.001 0.003 0.000
C264 0.121 0.121 0.121 -0.001 0.004 0.000
C265 0.120 0.120 0.120 0.000 0.004 0.000
C266 0.120 0.121 0.121 0.000 0.004 0.000
C267 0.122 0.122 0.122 -0.001 0.004 0.000
C268 0.122 0.122 0.122 -0.002 0.005 0.000
C269 0.125 0.125 0.124 -0.002 0.004 0.000
C270 0.125 0.124 0.123 -0.001 0.003 0.001
C271 0.148 0.148 0.148 0.000 0.005 0.000
C276 0.149 0.149 0.149 0.000 0.004 0.000
C275 0.149 0.150 0.150 0.000 0.004 0.000
C274 0.150 0.150 0.150 0.000 0.004 0.000
C273 0.149 0.149 0.149 0.000 0.004 0.000
C272 0.149 0.148 0.148 0.000 0.004 0.000
C277 0.152 0.152 0.152 0.000 0.004 0.000
C278 0.153 0.154 0.153 0.000 0.004 -0.001
C279 0.154 0.154 0.154 0.000 0.003 0.001
C280 0.155 0.156 0.156 0.000 0.004 0.000
C281 0.143 0.143 0.142 0.000 0.004 0.000
C286 0.143 0.143 0.142 0.000 0.004 0.000
C285 0.143 0.143 0.143 0.000 0.004 0.000
C284 0.143 0.144 0.143 0.000 0.004 0.000
C283 0.143 0.143 0.143 0.000 0.004 0.000
C282 0.143 0.143 0.142 0.000 0.004 0.000
C287 0.144 0.144 0.144 0.000 0.004 0.000
C288 0.146 0.146 0.146 -0.002 0.005 0.001
C289 0.146 0.145 0.145 -0.001 0.004 0.000
C290 0.144 0.145 0.144 0.000 0.004 -0.001
C291 0.155 0.155 0.155 -0.001 0.004 0.000
C292 0.155 0.155 0.155 -0.001 0.005 0.000
C293 0.155 0.156 0.156 -0.001 0.004 0.000
C294 0.156 0.156 0.156 -0.001 0.004 0.000
C295 0.155 0.156 0.155 -0.001 0.004 0.000
C296 0.155 0.155 0.155 -0.001 0.004 0.000
C297 0.157 0.157 0.158 0.000 0.004 0.000
C298 0.159 0.160 0.161 -0.001 0.005 -0.001
C299 0.159 0.159 0.160 0.000 0.003 0.000
C300 0.159 0.159 0.159 0.000 0.004 0.000
C301 0.156 0.156 0.156 0.000 0.004 0.000
C302 0.155 0.155 0.155 0.000 0.004 0.000
C303 0.157 0.157 0.157 0.000 0.004 0.000
C304 0.160 0.160 0.160 0.000 0.004 0.000
C305 0.159 0.159 0.159 0.000 0.004 0.000
C306 0.158 0.158 0.158 0.000 0.004 0.000
C307 0.164 0.164 0.164 0.000 0.004 0.000
C308 0.172 0.172 0.172 0.000 0.005 0.000
C309 0.170 0.170 0.170 0.000 0.005 0.000
C310 0.169 0.169 0.169 0.000 0.005 0.000
C311 0.146 0.146 0.146 0.000 0.004 0.000
C316 0.146 0.146 0.146 0.000 0.004 0.000
C315 0.148 0.148 0.148 0.000 0.004 0.000
C314 0.152 0.152 0.152 0.000 0.004 0.000
C313 0.149 0.149 0.149 0.000 0.004 0.000
C312 0.147 0.147 0.147 0.000 0.004 0.000
C317 0.157 0.157 0.157 0.000 0.004 0.000
C318 0.163 0.163 0.163 0.000 0.004 0.000
C319 0.167 0.167 0.167 0.000 0.004 0.000
C320 0.165 0.165 0.165 0.000 0.004 0.000
C321 0.224 0.224 0.224 0.000 0.006 0.000
C322 0.224 0.224 0.224 0.000 0.006 0.000
C323 0.224 0.224 0.224 0.000 0.006 0.000
C324 0.224 0.224 0.224 0.000 0.006 0.000
C325 0.225 0.225 0.225 0.000 0.006 0.000
C326 0.225 0.225 0.225 0.000 0.006 0.000
C327 0.225 0.225 0.225 0.000 0.006 0.000
C330 0.225 0.225 0.225 0.000 0.006 0.000
C328 0.229 0.229 0.229 0.000 0.006 0.000
C329 0.226 0.226 0.226 0.000 0.006 0.000
C331 0.201 0.201 0.201 0.000 0.005 0.000
C332 0.201 0.201 0.201 0.000 0.005 0.000
C333 0.203 0.203 0.203 0.000 0.005 0.000
C334 0.205 0.205 0.205 0.000 0.006 0.000
C335 0.204 0.204 0.204 0.000 0.005 0.000
C336 0.202 0.202 0.202 0.000 0.005 0.000
C337 0.209 0.209 0.209 0.000 0.006 0.000
C340 0.215 0.215 0.215 0.000 0.006 0.000
C339 0.211 0.211 0.211 0.000 0.006 0.000
C338 0.213 0.213 0.213 0.000 0.006 0.000
C351 0.122 0.122 0.122 0.000 0.003 0.000
C352 0.122 0.122 0.122 0.000 0.003 0.000
C353 0.126 0.126 0.126 0.000 0.003 0.000
C354 0.129 0.129 0.129 0.000 0.003 0.000
C355 0.125 0.125 0.125 0.000 0.003 0.000
C356 0.123 0.123 0.123 0.000 0.003 0.000
C357 0.135 0.135 0.135 0.000 0.004 0.000
C358 0.138 0.138 0.138 0.000 0.004 0.000
C359 0.143 0.143 0.143 0.000 0.004 0.000
C360 0.144 0.144 0.144 0.000 0.004 0.000
C361 0.205 0.205 0.205 0.000 0.006 0.000
C366 0.206 0.206 0.206 0.000 0.006 0.000
C365 0.207 0.207 0.207 0.000 0.006 0.000
C364 0.207 0.207 0.207 0.000 0.006 0.000
C363 0.206 0.206 0.206 0.000 0.006 0.000
C362 0.206 0.206 0.206 0.000 0.006 0.000
C367 0.209 0.209 0.209 0.000 0.006 0.000
C368 0.210 0.210 0.210 0.000 0.006 0.000
C369 0.210 0.210 0.210 0.000 0.006 0.000
C370 0.211 0.211 0.211 0.000 0.006 0.000
C371 0.115 0.115 0.115 0.000 0.003 0.000
C372 0.117 0.117 0.117 0.000 0.003 0.000
C373 0.120 0.120 0.120 0.000 0.003 0.000
C374 0.123 0.123 0.123 0.000 0.003 0.000
C375 0.120 0.120 0.120 0.000 0.003 0.000
C376 0.117 0.117 0.117 0.000 0.003 0.000
C377 0.130 0.130 0.130 0.000 0.004 0.000
C378 0.140 0.140 0.140 0.000 0.004 0.000
C379 0.132 0.132 0.132 0.000 0.004 0.000
C380 0.141 0.141 0.141 0.000 0.004 0.000
C381 0.164 0.164 0.164 0.000 0.004 0.000
C386 0.164 0.164 0.164 0.000 0.004 0.000
C385 0.165 0.165 0.165 0.000 0.004 0.000
C384 0.166 0.166 0.166 0.000 0.004 0.000
C383 0.165 0.165 0.165 0.000 0.004 0.000
C382 0.164 0.164 0.164 0.000 0.004 0.000
C387 0.168 0.168 0.168 0.000 0.005 0.000
C388 0.168 0.168 0.168 0.000 0.005 0.000
C389 0.170 0.170 0.170 0.000 0.005 0.000
C390 0.171 0.171 0.171 0.000 0.005 0.000
C391 0.124 0.124 0.124 0.000 0.003 0.000
C392 0.126 0.126 0.126 0.000 0.003 0.000
C393 0.127 0.127 0.127 0.000 0.003 0.000
C394 0.128 0.128 0.128 0.000 0.003 0.000
C395 0.126 0.126 0.126 0.000 0.003 0.000
C396 0.125 0.125 0.125 0.000 0.003 0.000
C397 0.131 0.131 0.131 0.000 0.004 0.000
C398 0.137 0.137 0.137 0.000 0.004 0.000
C399 0.131 0.131 0.131 0.000 0.004 0.000
C400 0.140 0.140 0.140 0.000 0.004 0.000
C401 0.161 0.161 0.161 0.000 0.004 0.000
C406 0.160 0.160 0.160 0.000 0.004 0.000
C405 0.159 0.159 0.159 0.000 0.004 0.000
C404 0.160 0.160 0.160 0.000 0.004 0.000
C403 0.160 0.160 0.160 0.000 0.004 0.000
C402 0.160 0.160 0.160 0.000 0.004 0.000
C407 0.161 0.161 0.161 0.000 0.004 0.000
C408 0.165 0.165 0.165 0.000 0.004 0.000
C409 0.165 0.165 0.165 0.000 0.004 0.000
C410 0.163 0.163 0.163 0.000 0.004 0.000
C411 0.163 0.163 0.163 0.000 0.004 0.000
C412 0.164 0.164 0.164 0.000 0.004 0.000
C413 0.165 0.165 0.165 0.000 0.004 0.000
C414 0.166 0.166 0.166 0.000 0.004 0.000
C415 0.164 0.164 0.164 0.000 0.004 0.000
C416 0.163 0.163 0.163 0.000 0.004 0.000
C417 0.169 0.169 0.169 0.000 0.005 0.000
C418 0.174 0.174 0.174 0.000 0.005 0.000
C419 0.174 0.174 0.174 0.000 0.005 0.000
C420 0.170 0.170 0.170 0.000 0.005 0.000
C421 0.195 0.195 0.195 0.000 0.005 0.000
C426 0.195 0.195 0.195 0.000 0.005 0.000
C425 0.196 0.196 0.196 0.000 0.005 0.000
C424 0.197 0.197 0.197 0.000 0.005 0.000
C423 0.197 0.197 0.197 0.000 0.005 0.000
C422 0.196 0.196 0.196 0.000 0.005 0.000
C427 0.200 0.200 0.200 0.000 0.005 0.000
C428 0.209 0.209 0.209 0.000 0.006 0.000
C429 0.200 0.200 0.200 0.000 0.005 0.000
C430 0.201 0.201 0.201 0.000 0.005 0.000
C431 0.177 0.177 0.177 0.000 0.005 0.000
C432 0.179 0.179 0.179 0.000 0.005 0.000
C433 0.180 0.180 0.180 0.000 0.005 0.000
C434 0.181 0.181 0.181 0.000 0.005 0.000
C435 0.179 0.179 0.179 0.000 0.005 0.000
C436 0.178 0.178 0.178 0.000 0.005 0.000
C437 0.185 0.185 0.185 0.000 0.005 0.000
C438 0.188 0.188 0.188 0.000 0.005 0.000
C439 0.187 0.187 0.187 0.000 0.005 0.000
C440 0.194 0.194 0.194 0.000 0.005 0.000

loop_
_atom_type_symbol
_atom_type_description
_atom_type_scat_dispersion_real
_atom_type_scat_dispersion_imag
_atom_type_scat_source
C C 0.0181 0.0091 'International Tables Vol C Tables 4.2.6.8 and 6.1.1.4'
H H 0.0000 0.0000 'International Tables Vol C Tables 4.2.6.8 and 6.1.1.4'
Au Au -4.4197 7.2980 'International Tables Vol C Tables 4.2.6.8 and 6.1.1.4'
S S 0.3331 0.5567 'International Tables Vol C Tables 4.2.6.8 and 6.1.1.4'

loop_
_geom_angle_atom_site_label_1
_geom_angle_atom_site_label_2
_geom_angle_atom_site_label_3
_geom_angle
Au2 Au1 Au6 121.45(8)
Au2 Au1 Au7 120.46(8)
Au2 Au1 Au9 59.21(6)
Au2 Au1 Au39 59.49(6)
Au2 Au1 Au42 118.76(7)
Au2 Au1 Au45 179.47(9)
Au2 Au1 Au48 90.96(7)
Au2 Au1 Au71 119.56(8)
Au3 Au1 Au2 60.30(6)
Au3 Au1 Au5 60.80(6)
Au3 Au1 Au6 90.51(7)
Au3 Au1 Au7 60.16(6)
Au3 Au1 Au9 90.79(7)
Au3 Au1 Au30 60.36(6)
Au3 Au1 Au39 119.79(8)
Au3 Au1 Au42 120.36(8)
Au3 Au1 Au45 119.78(8)
Au3 Au1 Au48 120.58(8)
Au3 Au1 Au71 179.64(8)
Au5 Au1 Au2 61.61(6)
Au5 Au1 Au6 59.84(6)
Au5 Au1 Au7 89.42(7)
Au5 Au1 Au9 120.79(8)
Au5 Au1 Au30 121.15(8)
Au5 Au1 Au39 90.08(7)
Au5 Au1 Au42 178.85(10)
Au5 Au1 Au45 118.92(7)
Au5 Au1 Au48 59.79(6)
Au5 Au1 Au71 119.47(8)
Au6 Au1 Au9 178.69(9)
Au7 Au1 Au6 59.14(6)
Au7 Au1 Au9 121.72(8)
Au7 Au1 Au39 179.42(9)
Au30 Au1 Au2 89.15(7)
Au30 Au1 Au6 120.77(8)
Au30 Au1 Au7 61.64(6)
Au30 Au1 Au9 60.08(6)
Au30 Au1 Au39 118.89(7)
Au30 Au1 Au42 60.00(7)
Au30 Au1 Au45 90.46(7)
Au30 Au1 Au48 178.93(9)
Au30 Au1 Au71 119.37(8)
Au39 Au1 Au6 120.33(8)
Au39 Au1 Au9 58.81(6)
Au42 Au1 Au6 119.78(8)
Au42 Au1 Au7 91.25(7)
Au42 Au1 Au9 59.56(6)
Au42 Au1 Au39 89.25(7)
Au42 Au1 Au71 59.37(7)
Au45 Au1 Au6 59.08(6)
Au45 Au1 Au7 59.62(7)
Au45 Au1 Au9 120.27(8)
Au45 Au1 Au39 120.43(8)
Au45 Au1 Au42 60.71(6)
Au45 Au1 Au71 60.35(7)
Au48 Au1 Au6 60.03(6)
Au48 Au1 Au7 119.17(7)
Au48 Au1 Au9 119.11(8)
Au48 Au1 Au39 60.31(6)
Au48 Au1 Au42 119.06(8)
Au48 Au1 Au45 89.43(7)
Au48 Au1 Au71 59.69(6)
Au71 Au1 Au6 89.83(7)
Au71 Au1 Au7 119.98(8)
Au71 Au1 Au9 88.86(7)
Au71 Au1 Au39 60.07(6)
Au1 Au2 Au4 90.93(7)
Au1 Au2 Au5 59.05(6)
Au1 Au2 Au10 173.86(9)
Au1 Au2 Au51 122.57(8)
Au1 Au2 Au65 88.26(7)
Au3 Au2 Au1 59.13(6)
Au3 Au2 Au4 61.78(6)
Au3 Au2 Au5 59.54(6)
Au3 Au2 Au9 91.37(7)
Au3 Au2 Au10 115.51(8)
Au3 Au2 Au51 121.62(8)
Au3 Au2 Au65 118.18(7)
Au3 Au2 Au77 178.05(10)
Au4 Au2 Au5 121.31(8)
Au4 Au2 Au10 88.65(7)
Au4 Au2 Au51 59.87(6)
Au4 Au2 Au65 179.03(10)
Au5 Au2 Au10 116.22(8)
Au5 Au2 Au65 58.64(6)
Au9 Au2 Au1 61.34(6)
Au9 Au2 Au4 60.39(6)
Au9 Au2 Au5 120.37(8)
Au9 Au2 Au10 123.36(7)
Au9 Au2 Au51 61.24(6)
Au9 Au2 Au65 118.71(8)
Au9 Au2 Au77 89.84(7)
Au10 Au2 Au65 92.21(8)
Au33 Au2 Au1 119.37(8)
Au33 Au2 Au3 60.24(6)
Au33 Au2 Au4 60.48(6)
Au33 Au2 Au5 90.10(7)
Au33 Au2 Au9 120.87(8)
Au33 Au2 Au10 55.35(7)
Au33 Au2 Au39 179.21(9)
Au33 Au2 Au51 89.51(7)
Au33 Au2 Au65 120.42(8)
Au33 Au2 Au77 117.81(8)
Au39 Au2 Au1 60.65(6)
Au39 Au2 Au3 119.78(8)
Au39 Au2 Au4 120.28(8)
Au39 Au2 Au5 89.27(7)
Au39 Au2 Au9 59.89(6)
Au39 Au2 Au10 124.58(8)
Au39 Au2 Au51 91.10(7)
Au39 Au2 Au65 58.83(6)
Au39 Au2 Au77 62.17(7)
Au51 Au2 Au5 178.25(9)
Au51 Au2 Au10 62.22(6)
Au51 Au2 Au65 120.20(8)
Au63 Au2 Au1 119.61(7)
Au63 Au2 Au3 90.38(7)
Au63 Au2 Au4 120.66(9)
Au63 Au2 Au5 60.56(6)
Au63 Au2 Au9 178.25(9)
Au63 Au2 Au10 55.82(6)
Au63 Au2 Au33 60.22(7)
Au63 Au2 Au39 119.03(8)
Au63 Au2 Au51 117.82(8)
Au63 Au2 Au65 60.24(7)
Au63 Au2 Au77 88.41(8)
Au77 Au2 Au1 122.82(9)
Au77 Au2 Au4 117.65(7)
Au77 Au2 Au5 121.01(8)
Au77 Au2 Au10 62.53(7)
Au77 Au2 Au51 57.78(6)
Au77 Au2 Au65 62.44(6)
Au1 Au3 Au2 60.56(6)
Au1 Au3 Au4 90.28(7)
Au1 Au3 Au5 60.16(6)
Au1 Au3 Au7 60.92(6)
Au1 Au3 Au8 119.60(8)
Au1 Au3 Au30 60.41(6)
Au1 Au3 Au33 119.93(8)
Au1 Au3 Au36 90.67(7)
Au1 Au3 Au54 119.71(8)
Au1 Au3 Au69 120.18(8)
Au1 Au3 Au75 179.44(10)
Au2 Au3 Au4 59.25(6)
Au2 Au3 Au5 61.48(6)
Au2 Au3 Au7 121.49(8)
Au2 Au3 Au8 90.22(7)
Au2 Au3 Au36 120.87(8)
Au2 Au3 Au54 118.06(7)
Au2 Au3 Au69 179.21(10)
Au2 Au3 Au75 118.88(8)
Au5 Au3 Au4 120.73(8)
Au5 Au3 Au8 59.44(6)
Au5 Au3 Au36 59.40(6)
Au5 Au3 Au54 179.54(9)
Au7 Au3 Au4 121.24(8)
Au7 Au3 Au5 89.49(7)
Au7 Au3 Au8 118.62(7)
Au7 Au3 Au36 59.72(6)
Au7 Au3 Au54 90.81(7)
Au8 Au3 Au4 120.13(8)
Au8 Au3 Au36 58.90(6)
Au30 Au3 Au2 89.32(7)
Au30 Au3 Au4 59.33(6)
Au30 Au3 Au5 120.57(8)
Au30 Au3 Au7 61.91(6)
Au30 Au3 Au8 179.43(9)
Au30 Au3 Au36 121.64(8)
Au30 Au3 Au54 59.30(7)
Au30 Au3 Au69 90.86(8)
Au30 Au3 Au75 119.83(8)
Au33 Au3 Au2 59.36(6)
Au33 Au3 Au4 59.34(6)
Au33 Au3 Au5 90.73(7)
Au33 Au3 Au7 179.09(9)
Au33 Au3 Au8 60.79(6)
Au33 Au3 Au30 118.67(7)
Au33 Au3 Au36 119.69(8)
Au33 Au3 Au54 88.98(7)
Au33 Au3 Au69 119.90(9)
Au33 Au3 Au75 59.52(7)
Au36 Au3 Au4 178.92(9)
Au54 Au3 Au4 58.80(6)
Au54 Au3 Au8 120.68(9)
Au54 Au3 Au36 121.06(8)
Au69 Au3 Au4 120.23(8)
Au69 Au3 Au5 119.03(7)
Au69 Au3 Au7 59.25(7)
Au69 Au3 Au8 89.59(7)
Au69 Au3 Au36 59.63(6)
Au69 Au3 Au54 61.43(6)
Au69 Au3 Au75 60.38(7)
Au75 Au3 Au4 89.46(7)
Au75 Au3 Au5 119.59(8)
Au75 Au3 Au7 119.63(8)
Au75 Au3 Au8 60.15(7)
Au75 Au3 Au36 89.58(7)
Au75 Au3 Au54 60.53(7)
Au2 Au4 Au3 58.97(6)
Au2 Au4 Au9 59.66(6)
Au2 Au4 Au19 117.38(8)
Au2 Au4 Au30 88.91(7)
Au2 Au4 Au33 59.10(6)
Au2 Au4 Au51 60.89(6)
Au2 Au4 Au57 118.92(9)
Au2 Au4 Au58 176.38(10)
Au2 Au4 Au81 117.17(8)
Au2 Au4 Au87 90.57(7)
Au9 Au4 Au3 89.33(7)
Au9 Au4 Au19 89.72(7)
Au9 Au4 Au51 61.34(7)
Au9 Au4 Au57 59.26(7)
Au9 Au4 Au58 116.76(9)
Au9 Au4 Au81 176.82(9)
Au9 Au4 Au87 118.12(8)
Au19 Au4 Au3 176.09(9)
Au19 Au4 Au57 62.84(7)
Au19 Au4 Au58 61.05(7)
Au19 Au4 Au87 55.48(7)
Au30 Au4 Au3 58.91(6)
Au30 Au4 Au9 60.43(6)
Au30 Au4 Au19 123.62(8)
Au30 Au4 Au51 121.77(9)
Au30 Au4 Au57 60.80(6)
Au30 Au4 Au58 89.52(8)
Au30 Au4 Au81 120.27(8)
Au30 Au4 Au87 178.50(10)
Au33 Au4 Au3 58.85(6)
Au33 Au4 Au9 118.76(8)
Au33 Au4 Au19 118.53(8)
Au33 Au4 Au30 117.76(7)
Au33 Au4 Au51 89.32(8)
Au33 Au4 Au57 177.86(9)
Au33 Au4 Au58 124.49(9)
Au33 Au4 Au81 58.07(7)
Au33 Au4 Au87 63.07(6)
Au51 Au4 Au3 119.84(8)
Au51 Au4 Au19 56.50(6)
Au51 Au4 Au57 90.26(7)
Au51 Au4 Au58 117.45(8)
Au51 Au4 Au87 56.79(7)
Au54 Au4 Au2 118.55(7)
Au54 Au4 Au3 59.58(6)
Au54 Au4 Au9 119.85(8)
Au54 Au4 Au19 124.04(8)
Au54 Au4 Au30 59.42(7)
Au54 Au4 Au33 89.15(7)
Au54 Au4 Au51 178.41(10)
Au54 Au4 Au57 91.29(8)
Au54 Au4 Au58 63.21(7)
Au54 Au4 Au81 60.93(7)
Au54 Au4 Au87 122.03(9)
Au57 Au4 Au3 119.69(8)
Au57 Au4 Au87 118.32(8)
Au58 Au4 Au3 122.68(8)
Au58 Au4 Au57 57.50(7)
Au58 Au4 Au87 90.92(8)
Au81 Au4 Au3 88.61(7)
Au81 Au4 Au19 92.17(7)
Au81 Au4 Au51 117.81(9)
Au81 Au4 Au57 123.91(9)
Au81 Au4 Au58 66.42(8)
Au81 Au4 Au87 61.20(7)
Au87 Au4 Au3 121.91(8)
Au1 Au5 Au2 59.34(6)
Au1 Au5 Au3 59.04(6)
Au1 Au5 Au6 61.02(6)
Au1 Au5 Au8 119.56(8)
Au1 Au5 Au36 91.05(7)
Au1 Au5 Au60 120.16(8)
Au1 Au5 Au63 117.13(7)
Au1 Au5 Au65 89.89(7)
Au1 Au5 Au83 178.00(9)
Au1 Au5 Au89 116.67(9)
Au3 Au5 Au2 58.98(6)
Au3 Au5 Au6 90.19(7)
Au3 Au5 Au60 121.25(8)
Au3 Au5 Au63 88.42(7)
Au3 Au5 Au65 120.12(7)
Au3 Au5 Au83 121.86(9)
Au3 Au5 Au89 175.21(9)
Au6 Au5 Au2 120.36(8)
Au6 Au5 Au60 59.15(6)
Au6 Au5 Au63 178.11(8)
Au6 Au5 Au65 119.58(9)
Au6 Au5 Au83 117.00(7)
Au6 Au5 Au89 89.20(7)
Au8 Au5 Au2 89.39(7)
Au8 Au5 Au3 60.52(6)
Au8 Au5 Au6 120.05(8)
Au8 Au5 Au36 59.83(7)
Au8 Au5 Au60 91.25(7)
Au8 Au5 Au63 60.22(7)
Au8 Au5 Au65 120.36(8)
Au8 Au5 Au83 61.39(7)
Au8 Au5 Au89 123.70(8)
Au36 Au5 Au2 120.11(8)
Au36 Au5 Au3 61.14(6)
Au36 Au5 Au6 60.22(7)
Au36 Au5 Au60 60.14(6)
Au36 Au5 Au63 120.04(9)
Au36 Au5 Au65 178.71(9)
Au36 Au5 Au83 88.03(7)
Au36 Au5 Au89 122.36(7)
Au48 Au5 Au1 60.28(6)
Au48 Au5 Au2 89.93(7)
Au48 Au5 Au3 119.32(8)
Au48 Au5 Au6 60.58(7)
Au48 Au5 Au8 179.26(9)
Au48 Au5 Au36 120.81(8)
Au48 Au5 Au60 89.43(7)
Au48 Au5 Au63 119.13(8)
Au48 Au5 Au65 59.01(7)
Au48 Au5 Au83 118.80(8)
Au48 Au5 Au89 56.43(7)
Au60 Au5 Au2 179.34(9)
Au63 Au5 Au2 57.79(6)
Au63 Au5 Au60 122.71(8)
Au63 Au5 Au83 64.85(7)
Au65 Au5 Au2 61.15(6)
Au65 Au5 Au60 118.60(8)
Au65 Au5 Au63 60.20(7)
Au65 Au5 Au83 91.00(8)
Au65 Au5 Au89 56.39(6)
Au83 Au5 Au2 122.64(8)
Au83 Au5 Au60 57.86(6)
Au89 Au5 Au2 117.48(8)
Au89 Au5 Au60 62.24(6)
Au89 Au5 Au63 92.09(8)
Au89 Au5 Au83 62.50(7)
Au5 Au6 Au1 59.14(6)
Au5 Au6 Au12 117.76(8)
Au5 Au6 Au17 177.41(10)
Au5 Au6 Au36 59.82(6)
Au5 Au6 Au48 59.29(6)
Au5 Au6 Au67 119.54(9)
Au5 Au6 Au85 117.32(8)
Au7 Au6 Au1 59.93(6)
Au7 Au6 Au5 89.47(7)
Au7 Au6 Au12 123.35(8)
Au7 Au6 Au15 178.52(10)
Au7 Au6 Au17 89.92(8)
Au7 Au6 Au36 60.19(6)
Au7 Au6 Au48 119.15(7)
Au7 Au6 Au67 60.72(6)
Au7 Au6 Au85 120.76(9)
Au12 Au6 Au1 176.09(9)
Au15 Au6 Au1 121.06(8)
Au15 Au6 Au5 90.22(8)
Au15 Au6 Au12 55.62(7)
Au15 Au6 Au17 90.32(8)
Au15 Au6 Au36 118.45(9)
Au15 Au6 Au48 61.84(6)
Au15 Au6 Au67 118.26(8)
Au15 Au6 Au85 60.64(7)
Au17 Au6 Au1 122.54(8)
Au17 Au6 Au12 60.65(7)
Au17 Au6 Au67 58.04(7)
Au17 Au6 Au85 65.10(7)
Au36 Au6 Au1 89.73(7)
Au36 Au6 Au12 90.45(7)
Au36 Au6 Au17 117.77(8)
Au36 Au6 Au48 119.10(8)
Au36 Au6 Au67 59.73(7)
Au36 Au6 Au85 177.13(9)
Au45 Au6 Au1 59.71(6)
Au45 Au6 Au5 118.85(7)
Au45 Au6 Au7 60.11(7)
Au45 Au6 Au12 123.31(9)
Au45 Au6 Au15 121.26(9)
Au45 Au6 Au17 62.87(7)
Au45 Au6 Au36 120.29(8)
Au45 Au6 Au48 89.32(7)
Au45 Au6 Au60 178.96(10)
Au45 Au6 Au67 91.57(8)
Au45 Au6 Au85 60.69(7)
Au48 Au6 Au1 59.23(6)
Au48 Au6 Au12 117.44(8)
Au48 Au6 Au17 123.12(9)
Au48 Au6 Au67 178.80(11)
Au48 Au6 Au85 58.03(7)
Au60 Au6 Au1 120.13(8)
Au60 Au6 Au5 61.00(6)
Au60 Au6 Au7 120.82(9)
Au60 Au6 Au12 56.79(7)
Au60 Au6 Au15 57.82(7)
Au60 Au6 Au17 117.32(8)
Au60 Au6 Au36 60.63(7)
Au60 Au6 Au48 89.75(8)
Au60 Au6 Au67 89.36(8)
Au60 Au6 Au85 118.37(9)
Au67 Au6 Au1 120.64(8)
Au67 Au6 Au12 62.64(7)
Au67 Au6 Au85 123.14(9)
Au85 Au6 Au1 88.63(7)
Au85 Au6 Au12 91.03(8)
Au1 Au7 Au16 88.25(7)
Au1 Au7 Au30 58.78(6)
Au1 Au7 Au61 174.75(9)
Au1 Au7 Au67 121.22(8)
Au3 Au7 Au1 58.92(6)
Au3 Au7 Au16 117.47(7)
Au3 Au7 Au30 58.98(6)
Au3 Au7 Au36 61.22(6)
Au3 Au7 Au61 116.62(9)
Au3 Au7 Au67 120.87(8)
Au3 Au7 Au68 178.29(9)
Au6 Au7 Au1 60.93(6)
Au6 Au7 Au3 90.84(7)
Au6 Au7 Au16 119.38(9)
Au6 Au7 Au30 119.70(8)
Au6 Au7 Au36 60.35(7)
Au6 Au7 Au61 123.23(8)
Au6 Au7 Au67 60.30(6)
Au6 Au7 Au68 88.38(8)
Au13 Au7 Au1 119.43(7)
Au13 Au7 Au3 89.99(8)
Au13 Au7 Au6 179.15(11)
Au13 Au7 Au16 60.03(7)
Au13 Au7 Au30 60.64(6)
Au13 Au7 Au36 120.25(9)
Au13 Au7 Au45 119.62(9)
Au13 Au7 Au61 56.47(7)
Au13 Au7 Au67 119.36(8)
Au13 Au7 Au68 90.80(8)
Au16 Au7 Au30 58.50(6)
Au16 Au7 Au61 91.87(8)
Au16 Au7 Au67 121.66(9)
Au36 Au7 Au1 90.39(7)
Au36 Au7 Au16 178.51(9)
Au36 Au7 Au30 120.20(8)
Au36 Au7 Au61 89.43(8)
Au36 Au7 Au67 59.64(6)
Au36 Au7 Au68 117.08(8)
Au45 Au7 Au1 59.94(6)
Au45 Au7 Au3 118.85(8)
Au45 Au7 Au6 59.78(7)
Au45 Au7 Au16 59.61(7)
Au45 Au7 Au30 89.00(7)
Au45 Au7 Au36 120.12(8)
Au45 Au7 Au61 124.41(9)
Au45 Au7 Au67 91.14(7)
Au45 Au7 Au68 61.97(7)
Au61 Au7 Au30 117.01(8)
Au67 Au7 Au30 179.83(12)
Au67 Au7 Au61 62.98(7)
Au68 Au7 Au1 121.86(9)
Au68 Au7 Au16 64.22(7)
Au68 Au7 Au30 122.71(8)
Au68 Au7 Au61 62.69(8)
Au68 Au7 Au67 57.44(7)
Au69 Au7 Au1 119.26(8)
Au69 Au7 Au3 60.35(7)
Au69 Au7 Au6 120.85(9)
Au69 Au7 Au13 59.76(7)
Au69 Au7 Au16 119.74(9)
Au69 Au7 Au30 89.78(7)
Au69 Au7 Au36 60.50(7)
Au69 Au7 Au45 178.78(8)
Au69 Au7 Au61 56.34(7)
Au69 Au7 Au67 90.08(7)
Au69 Au7 Au68 118.86(9)
Au3 Au8 Au11 88.64(8)
Au3 Au8 Au33 59.01(6)
Au3 Au8 Au63 88.37(7)
Au3 Au8 Au73 119.96(8)
Au3 Au8 Au83 120.11(9)
Au5 Au8 Au3 60.04(6)
Au5 Au8 Au11 119.99(9)
Au5 Au8 Au33 90.04(7)
Au5 Au8 Au36 60.36(7)
Au5 Au8 Au63 60.61(7)
Au5 Au8 Au73 87.49(7)
Au5 Au8 Au75 119.49(8)
Au5 Au8 Au83 60.11(7)
Au11 Au8 Au73 64.44(7)
Au11 Au8 Au83 119.51(8)
Au33 Au8 Au11 117.42(8)
Au33 Au8 Au73 177.47(10)
Au33 Au8 Au83 123.04(8)
Au36 Au8 Au3 61.16(6)
Au36 Au8 Au11 59.71(7)
Au36 Au8 Au33 120.17(8)
Au36 Au8 Au63 120.96(9)
Au36 Au8 Au73 58.89(6)
Au36 Au8 Au75 90.49(8)
Au36 Au8 Au83 87.61(8)
Au40 Au8 Au3 120.52(8)
Au40 Au8 Au5 119.25(9)
Au40 Au8 Au11 120.75(10)
Au40 Au8 Au33 61.53(7)
Au40 Au8 Au36 178.04(9)
Au40 Au8 Au52 57.69(8)
Au40 Au8 Au63 58.75(7)
Au40 Au8 Au73 119.36(8)
Au40 Au8 Au75 91.31(8)
Au40 Au8 Au83 90.58(8)
Au52 Au8 Au3 121.94(9)
Au52 Au8 Au5 176.78(10)
Au52 Au8 Au11 63.09(8)
Au52 Au8 Au33 89.14(8)
Au52 Au8 Au36 122.65(9)
Au52 Au8 Au63 116.39(9)
Au52 Au8 Au73 93.30(8)
Au52 Au8 Au75 62.55(8)
Au52 Au8 Au83 117.94(9)
Au63 Au8 Au11 175.87(9)
Au63 Au8 Au33 58.52(6)
Au63 Au8 Au73 119.59(8)
Au63 Au8 Au83 64.53(7)
Au70 Au8 Au3 177.87(9)
Au70 Au8 Au5 119.26(9)
Au70 Au8 Au11 93.39(8)
Au70 Au8 Au33 119.32(9)
Au70 Au8 Au36 120.50(8)
Au70 Au8 Au40 57.79(7)
Au70 Au8 Au52 58.65(8)
Au70 Au8 Au63 89.58(8)
Au70 Au8 Au73 61.64(7)
Au70 Au8 Au75 121.20(10)
Au70 Au8 Au83 59.32(8)
Au75 Au8 Au3 59.45(7)
Au75 Au8 Au11 58.72(6)
Au75 Au8 Au33 58.70(6)
Au75 Au8 Au63 117.23(8)
Au75 Au8 Au73 123.15(8)
Au75 Au8 Au83 177.94(9)
Au83 Au8 Au73 55.07(6)
Au1 Au9 Au51 119.77(8)
Au2 Au9 Au1 59.45(6)
Au2 Au9 Au4 59.95(6)
Au2 Au9 Au30 88.61(7)
Au2 Au9 Au31 178.63(10)
Au2 Au9 Au37 121.17(8)
Au2 Au9 Au42 118.84(7)
Au2 Au9 Au51 60.32(6)
Au2 Au9 Au57 120.84(9)
Au2 Au9 Au79 88.56(8)
Au2 Au9 Au91 123.91(8)
Au4 Au9 Au1 89.59(7)
Au4 Au9 Au30 59.62(7)
Au4 Au9 Au31 118.83(9)
Au4 Au9 Au51 59.42(6)
Au4 Au9 Au79 116.04(8)
Au30 Au9 Au1 58.91(6)
Au30 Au9 Au31 90.19(8)
Au30 Au9 Au51 119.03(9)
Au30 Au9 Au79 175.63(10)
Au31 Au9 Au1 120.36(8)
Au31 Au9 Au51 119.82(8)
Au37 Au9 Au1 89.43(7)
Au37 Au9 Au4 177.69(9)
Au37 Au9 Au30 118.11(8)
Au37 Au9 Au31 60.03(7)
Au37 Au9 Au42 58.57(7)
Au37 Au9 Au51 122.85(9)
Au37 Au9 Au79 66.23(7)
Au39 Au9 Au1 60.04(6)
Au39 Au9 Au2 60.00(6)
Au39 Au9 Au4 119.95(8)
Au39 Au9 Au30 118.95(7)
Au39 Au9 Au31 121.23(9)
Au39 Au9 Au37 61.22(7)
Au39 Au9 Au42 89.87(7)
Au39 Au9 Au51 90.63(7)
Au39 Au9 Au57 179.11(11)
Au39 Au9 Au79 62.18(6)
Au39 Au9 Au91 123.15(8)
Au42 Au9 Au1 59.39(6)
Au42 Au9 Au4 119.16(8)
Au42 Au9 Au30 59.55(7)
Au42 Au9 Au31 60.98(6)
Au42 Au9 Au51 178.53(10)
Au42 Au9 Au79 124.80(9)
Au57 Au9 Au1 119.97(8)
Au57 Au9 Au4 60.89(7)
Au57 Au9 Au30 61.08(6)
Au57 Au9 Au31 57.93(7)
Au57 Au9 Au37 117.93(9)
Au57 Au9 Au42 89.43(8)
Au57 Au9 Au51 90.09(7)
Au57 Au9 Au79 117.87(7)
Au79 Au9 Au1 122.07(8)
Au79 Au9 Au31 92.60(8)
Au79 Au9 Au51 56.62(7)
Au91 Au9 Au1 175.94(9)
Au91 Au9 Au4 90.55(7)
Au91 Au9 Au30 117.86(8)
Au91 Au9 Au31 56.21(7)
Au91 Au9 Au37 90.27(8)
Au91 Au9 Au42 117.17(8)
Au91 Au9 Au51 63.61(7)
Au91 Au9 Au57 56.79(7)
Au91 Au9 Au79 61.37(7)
Au2 Au10 Au23 120.14(9)
Au2 Au10 Au51 58.44(6)
Au2 Au10 Au77 57.42(7)
Au2 Au10 Au86 131.45(9)
Au33 Au10 Au2 60.17(7)
Au33 Au10 Au23 127.53(10)
Au33 Au10 Au51 90.00(8)
Au33 Au10 Au63 63.52(7)
Au33 Au10 Au77 117.51(9)
Au33 Au10 Au86 71.29(8)
Au33 Au10 Au87 66.15(7)
Au51 Au10 Au23 62.17(7)
Au63 Au10 Au2 59.74(7)
Au63 Au10 Au23 168.32(11)
Au63 Au10 Au51 117.95(9)
Au63 Au10 Au77 87.60(8)
Au63 Au10 Au86 100.20(9)
Au63 Au10 Au87 129.30(10)
Au77 Au10 Au23 83.41(8)
Au77 Au10 Au51 55.05(7)
Au86 Au10 Au23 88.11(8)
Au86 Au10 Au51 124.05(9)
Au86 Au10 Au77 170.46(9)
Au87 Au10 Au2 90.25(8)
Au87 Au10 Au23 61.41(7)
Au87 Au10 Au51 55.84(7)
Au87 Au10 Au77 110.74(9)
Au87 Au10 Au86 68.47(8)
S16 Au10 Au2 135.9(4)
S16 Au10 Au23 47.6(4)
S16 Au10 Au33 163.8(4)
S16 Au10 Au51 98.0(4)
S16 Au10 Au63 123.1(4)
S16 Au10 Au77 78.5(4)
S16 Au10 Au86 92.6(4)
S16 Au10 Au87 107.0(4)
Au8 Au11 Au18 118.46(10)
Au8 Au11 Au52 57.09(7)
Au8 Au11 Au73 59.32(6)
Au18 Au11 Au52 171.80(10)
Au18 Au11 Au73 84.71(8)
Au34 Au11 Au8 120.57(8)
Au34 Au11 Au18 92.46(9)
Au34 Au11 Au36 119.54(10)
Au34 Au11 Au52 95.74(9)
Au34 Au11 Au69 58.61(8)
Au34 Au11 Au73 176.38(12)
Au34 Au11 Au75 60.46(7)
Au36 Au11 Au8 59.29(7)
Au36 Au11 Au18 59.27(7)
Au36 Au11 Au52 116.25(9)
Au36 Au11 Au73 57.01(7)
Au52 Au11 Au73 87.11(8)
Au69 Au11 Au8 90.37(8)
Au69 Au11 Au18 62.95(7)
Au69 Au11 Au36 60.93(7)
Au69 Au11 Au52 122.08(8)
Au69 Au11 Au73 117.94(10)
Au69 Au11 Au75 61.34(7)
Au75 Au11 Au8 60.18(6)
Au75 Au11 Au18 124.23(10)
Au75 Au11 Au36 91.12(8)
Au75 Au11 Au52 60.91(7)
Au75 Au11 Au73 119.49(9)
S26 Au11 Au8 91.1(4)
S26 Au11 Au18 100.5(4)
S26 Au11 Au34 134.3(4)
S26 Au11 Au36 104.5(4)
S26 Au11 Au52 73.5(4)
S26 Au11 Au69 161.5(5)
S26 Au11 Au73 48.7(4)
S26 Au11 Au75 134.0(4)
Au6 Au12 Au14 88.94(8)
Au6 Au12 Au17 59.41(7)
Au6 Au12 Au22 120.71(9)
Au6 Au12 Au67 58.49(6)
Au6 Au12 Au92 127.69(10)
Au14 Au12 Au17 111.13(9)
Au14 Au12 Au22 60.12(8)
Au14 Au12 Au67 55.00(7)
Au14 Au12 Au92 65.60(8)
Au15 Au12 Au6 61.56(7)
Au15 Au12 Au14 124.97(10)
Au15 Au12 Au17 93.14(9)
Au15 Au12 Au22 174.90(11)
Au15 Au12 Au60 61.22(8)
Au15 Au12 Au67 120.05(8)
Au15 Au12 Au92 95.62(9)
Au17 Au12 Au22 84.74(8)
Au17 Au12 Au67 56.34(7)
Au17 Au12 Au92 170.85(10)
Au60 Au12 Au6 60.63(7)
Au60 Au12 Au14 63.86(8)
Au60 Au12 Au17 119.90(8)
Au60 Au12 Au22 123.82(10)
Au60 Au12 Au67 89.09(8)
Au60 Au12 Au92 67.11(8)
Au67 Au12 Au22 62.42(7)
Au92 Au12 Au22 86.31(8)
Au92 Au12 Au67 120.46(10)
S39 Au12 Au6 136.3(4)
S39 Au12 Au14 106.0(4)
S39 Au12 Au15 127.8(4)
S39 Au12 Au17 76.9(4)
S39 Au12 Au22 47.2(4)
S39 Au12 Au60 162.1(4)
S39 Au12 Au67 96.7(4)
S39 Au12 Au92 95.5(4)
Au7 Au13 Au16 61.18(7)
Au7 Au13 Au30 61.40(6)
Au7 Au13 Au54 90.81(8)
Au7 Au13 Au90 119.30(9)
Au16 Au13 Au30 59.09(7)
Au16 Au13 Au54 117.41(9)
Au16 Au13 Au90 86.33(8)
Au30 Au13 Au90 57.92(6)
Au54 Au13 Au30 58.37(7)
Au54 Au13 Au90 58.95(7)
Au61 Au13 Au7 63.52(7)
Au61 Au13 Au16 96.90(10)
Au61 Au13 Au30 124.81(9)
Au61 Au13 Au54 120.04(10)
Au61 Au13 Au69 58.63(8)
Au61 Au13 Au88 89.60(9)
Au61 Au13 Au90 176.58(12)
Au69 Au13 Au7 59.91(7)
Au69 Au13 Au16 121.03(9)
Au69 Au13 Au30 90.30(8)
Au69 Au13 Au54 61.59(7)
Au69 Au13 Au90 120.53(9)
Au88 Au13 Au7 122.38(10)
Au88 Au13 Au16 173.50(9)
Au88 Au13 Au30 116.84(10)
Au88 Au13 Au54 58.56(8)
Au88 Au13 Au69 62.57(8)
Au88 Au13 Au90 87.17(9)
S34 Au13 Au7 139.1(4)
S34 Au13 Au16 78.3(4)
S34 Au13 Au30 93.9(3)
S34 Au13 Au54 103.6(4)
S34 Au13 Au61 131.9(3)
S34 Au13 Au69 159.0(4)
S34 Au13 Au88 97.4(4)
S34 Au13 Au90 47.6(3)
Au12 Au14 Au22 63.24(8)
Au12 Au14 Au60 55.25(7)
Au12 Au14 Au73 111.23(9)
Au12 Au14 Au92 57.68(7)
Au18 Au14 Au12 125.18(10)
Au18 Au14 Au22 96.43(9)
Au18 Au14 Au36 62.02(7)
Au18 Au14 Au60 120.89(8)
Au18 Au14 Au67 60.83(8)
Au18 Au14 Au73 94.42(9)
Au18 Au14 Au92 176.93(11)
Au22 Au14 Au92 83.95(8)
Au36 Au14 Au12 90.07(8)
Au36 Au14 Au22 127.87(9)
Au36 Au14 Au60 58.88(6)
Au36 Au14 Au73 59.46(7)
Au36 Au14 Au92 120.06(9)
Au60 Au14 Au22 118.35(10)
Au60 Au14 Au92 61.28(7)
Au67 Au14 Au12 64.41(8)
Au67 Au14 Au22 66.71(8)
Au67 Au14 Au36 61.34(7)
Au67 Au14 Au60 89.57(8)
Au67 Au14 Au73 120.62(9)
Au67 Au14 Au92 121.95(10)
Au73 Au14 Au22 169.03(10)
Au73 Au14 Au60 56.27(7)
Au73 Au14 Au92 85.13(8)
S25 Au14 Au12 101.7(4)
S25 Au14 Au18 130.5(4)
S25 Au14 Au22 90.7(4)
S25 Au14 Au36 140.3(4)
S25 Au14 Au60 97.3(4)
S25 Au14 Au67 156.8(4)
S25 Au14 Au73 81.0(4)
S25 Au14 Au92 46.4(4)
Au6 Au15 Au25 122.84(8)
Au6 Au15 Au26 128.90(10)
Au6 Au15 Au48 59.33(6)
Au6 Au15 Au85 60.18(7)
Au12 Au15 Au6 62.83(7)
Au12 Au15 Au25 173.90(10)
Au12 Au15 Au26 96.04(9)
Au12 Au15 Au48 122.14(9)
Au12 Au15 Au60 60.16(8)
Au12 Au15 Au85 95.12(9)
Au12 Au15 Au89 124.46(10)
Au26 Au15 Au25 81.92(8)
Au48 Au15 Au25 63.63(7)
Au48 Au15 Au26 118.71(9)
Au60 Au15 Au6 60.74(7)
Au60 Au15 Au25 123.72(10)
Au60 Au15 Au26 68.35(8)
Au60 Au15 Au48 89.94(8)
Au60 Au15 Au85 120.83(9)
Au60 Au15 Au89 64.30(8)
Au85 Au15 Au25 86.61(8)
Au85 Au15 Au26 168.28(10)
Au85 Au15 Au48 57.10(6)
Au89 Au15 Au6 89.82(8)
Au89 Au15 Au25 59.74(8)
Au89 Au15 Au26 63.49(7)
Au89 Au15 Au48 55.55(6)
Au89 Au15 Au85 112.42(8)
S41 Au15 Au6 139.3(4)
S41 Au15 Au12 129.5(3)
S41 Au15 Au25 45.1(3)
S41 Au15 Au26 90.8(4)
S41 Au15 Au48 96.8(3)
S41 Au15 Au60 158.7(4)
S41 Au15 Au85 79.3(4)
S41 Au15 Au89 103.3(4)
Au7 Au16 Au68 57.48(7)
Au13 Au16 Au7 58.79(7)
Au13 Au16 Au68 86.28(8)
Au30 Au16 Au7 61.32(7)
Au30 Au16 Au13 61.22(7)
Au30 Au16 Au45 90.49(8)
Au30 Au16 Au68 118.79(9)
Au42 Au16 Au7 91.01(8)
Au42 Au16 Au13 121.35(10)
Au42 Au16 Au30 60.17(7)
Au42 Au16 Au45 60.90(7)
Au42 Au16 Au68 120.38(9)
Au45 Au16 Au7 59.33(7)
Au45 Au16 Au13 118.11(9)
Au45 Au16 Au68 59.49(7)
Au74 Au16 Au7 122.03(10)
Au74 Au16 Au13 93.81(9)
Au74 Au16 Au30 60.73(7)
Au74 Au16 Au42 59.03(7)
Au74 Au16 Au45 119.92(10)
Au74 Au16 Au68 179.34(11)
Au74 Au16 Au80 90.64(9)
Au80 Au16 Au7 118.86(9)
Au80 Au16 Au13 175.54(9)
Au80 Au16 Au30 121.68(10)
Au80 Au16 Au42 61.53(8)
Au80 Au16 Au45 59.59(7)
Au80 Au16 Au68 89.28(9)
S35 Au16 Au7 94.8(4)
S35 Au16 Au13 80.1(7)
S35 Au16 Au30 140.8(6)
S35 Au16 Au42 157.2(7)
S35 Au16 Au45 103.7(5)
S35 Au16 Au68 48.1(3)
S35 Au16 Au74 132.6(4)
S35 Au16 Au80 96.6(7)
Au6 Au17 Au12 59.94(7)
Au6 Au17 Au20 113.77(8)
Au6 Au17 Au45 57.84(6)
Au6 Au17 Au85 57.62(7)
Au12 Au17 Au20 171.42(10)
Au12 Au17 Au45 117.58(9)
Au12 Au17 Au85 86.51(8)
Au20 Au17 Au45 55.95(7)
Au20 Au17 Au85 85.03(8)
Au45 Au17 Au85 56.73(6)
Au67 Au17 Au6 61.05(7)
Au67 Au17 Au12 63.42(8)
Au67 Au17 Au20 119.89(10)
Au67 Au17 Au45 90.34(8)
Au67 Au17 Au85 118.67(9)
Au68 Au17 Au6 89.82(8)
Au68 Au17 Au12 123.16(10)
Au68 Au17 Au20 60.38(8)
Au68 Au17 Au45 61.49(7)
Au68 Au17 Au67 59.80(8)
Au68 Au17 Au85 118.22(8)
Au82 Au17 Au6 120.10(10)
Au82 Au17 Au12 94.10(9)
Au82 Au17 Au20 94.27(10)
Au82 Au17 Au45 120.39(9)
Au82 Au17 Au67 59.08(8)
Au82 Au17 Au68 58.91(8)
Au82 Au17 Au85 176.83(10)
S38 Au17 Au6 105.7(4)
S38 Au17 Au12 102.4(4)
S38 Au17 Au20 73.0(4)
S38 Au17 Au45 89.6(3)
S38 Au17 Au67 163.7(4)
S38 Au17 Au68 133.1(4)
S38 Au17 Au82 133.5(4)
S38 Au17 Au85 49.2(3)
Au11 Au18 Au21 84.83(8)
Au11 Au18 Au27 170.39(10)
Au11 Au18 Au69 55.88(7)
Au14 Au18 Au11 94.55(9)
Au14 Au18 Au21 174.87(10)
Au14 Au18 Au27 94.96(9)
Au14 Au18 Au36 62.46(7)
Au14 Au18 Au61 126.11(11)
Au14 Au18 Au67 60.45(8)
Au14 Au18 Au69 120.75(9)
Au27 Au18 Au21 85.57(9)
Au36 Au18 Au11 58.75(7)
Au36 Au18 Au21 121.03(8)
Au36 Au18 Au27 127.68(10)
Au36 Au18 Au69 58.31(6)
Au61 Au18 Au11 110.52(9)
Au61 Au18 Au21 58.66(8)
Au61 Au18 Au27 64.46(8)
Au61 Au18 Au36 90.56(8)
Au61 Au18 Au69 55.03(7)
Au67 Au18 Au11 119.97(9)
Au67 Au18 Au21 124.18(10)
Au67 Au18 Au27 66.43(8)
Au67 Au18 Au36 61.37(7)
Au67 Au18 Au61 65.70(8)
Au67 Au18 Au69 89.43(8)
Au69 Au18 Au21 62.96(7)
Au69 Au18 Au27 119.46(9)
S27 Au18 Au11 77.9(4)
S27 Au18 Au14 131.0(4)
S27 Au18 Au21 43.8(4)
S27 Au18 Au27 94.8(4)
S27 Au18 Au36 136.4(4)
S27 Au18 Au61 101.2(4)
S27 Au18 Au67 160.2(4)
S27 Au18 Au69 94.9(3)
Au4 Au19 Au28 126.86(9)
Au4 Au19 Au35 120.20(9)
Au4 Au19 Au57 58.90(6)
Au4 Au19 Au58 59.59(7)
Au4 Au19 Au91 89.25(8)
Au28 Au19 Au35 84.94(8)
Au51 Au19 Au4 61.67(6)
Au51 Au19 Au28 65.47(7)
Au51 Au19 Au35 123.66(10)
Au51 Au19 Au57 90.89(8)
Au51 Au19 Au58 121.15(8)
Au51 Au19 Au91 65.46(7)
Au57 Au19 Au28 118.17(10)
Au57 Au19 Au35 61.43(7)
Au58 Au19 Au28 169.30(10)
Au58 Au19 Au35 84.37(8)
Au58 Au19 Au57 55.84(7)
Au87 Au19 Au4 62.70(7)
Au87 Au19 Au28 96.28(9)
Au87 Au19 Au35 175.10(10)
Au87 Au19 Au51 60.98(7)
Au87 Au19 Au57 121.60(8)
Au87 Au19 Au58 94.38(9)
Au87 Au19 Au91 126.30(9)
Au91 Au19 Au28 63.77(8)
Au91 Au19 Au35 58.46(7)
Au91 Au19 Au57 54.51(7)
Au91 Au19 Au58 110.09(9)
S10 Au19 Au4 140.4(4)
S10 Au19 Au28 91.1(4)
S10 Au19 Au35 43.8(6)
S10 Au19 Au51 155.9(4)
S10 Au19 Au57 95.7(5)
S10 Au19 Au58 81.2(4)
S10 Au19 Au87 131.3(6)
S10 Au19 Au91 100.0(6)
Au17 Au20 Au50 73.72(8)
Au45 Au20 Au17 63.11(7)
Au45 Au20 Au50 133.09(11)
Au45 Au20 Au68 62.96(8)
Au68 Au20 Au17 57.01(8)
Au68 Au20 Au50 78.99(9)
Au78 Au20 Au17 95.63(10)
Au78 Au20 Au45 61.26(8)
Au78 Au20 Au50 144.26(12)
Au78 Au20 Au68 124.21(11)
Au80 Au20 Au17 124.37(11)
Au80 Au20 Au45 61.31(8)
Au80 Au20 Au50 153.55(12)
Au80 Au20 Au68 94.84(10)
Au80 Au20 Au78 59.29(8)
S36 Au20 Au17 111.7(4)
S36 Au20 Au45 174.8(4)
S36 Au20 Au50 42.3(4)
S36 Au20 Au68 114.7(4)
S36 Au20 Au78 120.8(5)
S36 Au20 Au80 123.9(4)
Au18 Au21 Au69 54.77(6)
Au34 Au21 Au18 83.74(9)
Au34 Au21 Au61 102.38(9)
Au34 Au21 Au69 51.52(7)
Au34 Au21 Au88 56.08(7)
Au61 Au21 Au18 54.19(7)
Au61 Au21 Au69 50.90(7)
Au61 Au21 Au88 77.59(8)
Au88 Au21 Au18 108.13(9)
Au88 Au21 Au69 53.54(6)
S27 Au21 Au18 47.1(4)
S27 Au21 Au34 82.4(4)
S27 Au21 Au61 100.0(5)
S27 Au21 Au69 90.4(4)
S27 Au21 Au88 135.9(4)
S27 Au21 S30 175.8(6)
S30 Au21 Au18 136.7(5)
S30 Au21 Au34 99.3(4)
S30 Au21 Au61 83.4(5)
S30 Au21 Au69 93.7(4)
S30 Au21 Au88 47.1(3)
Au12 Au22 Au27 116.33(9)
Au12 Au22 Au67 57.27(6)
Au14 Au22 Au12 56.64(7)
Au14 Au22 Au27 84.30(9)
Au14 Au22 Au67 52.34(7)
Au67 Au22 Au27 59.07(7)
Au82 Au22 Au12 87.44(8)
Au82 Au22 Au14 105.57(9)
Au82 Au22 Au27 54.48(8)
Au82 Au22 Au67 53.38(7)
S39 Au22 Au12 48.6(4)
S39 Au22 Au14 103.9(4)
S39 Au22 Au27 138.3(4)
S39 Au22 Au67 93.5(3)
S39 Au22 Au82 84.2(4)
S40 Au22 Au12 142.5(4)
S40 Au22 Au14 86.9(4)
S40 Au22 Au27 43.6(4)
S40 Au22 Au67 94.9(4)
S40 Au22 Au82 95.0(4)
S40 Au22 S39 169.0(5)
Au10 Au23 Au28 114.88(9)
Au10 Au23 Au51 57.27(7)
Au49 Au23 Au10 88.09(9)
Au49 Au23 Au28 55.04(8)
Au49 Au23 Au51 54.38(7)
Au49 Au23 Au87 106.68(10)
Au51 Au23 Au28 57.64(7)
Au87 Au23 Au10 54.79(7)
Au87 Au23 Au28 84.19(9)
Au87 Au23 Au51 52.34(7)
S12 Au23 Au10 144.6(4)
S12 Au23 Au28 42.2(5)
S12 Au23 Au49 91.9(5)
S12 Au23 Au51 94.7(4)
S12 Au23 Au87 91.7(4)
S12 Au23 S16 166.1(5)
S16 Au23 Au10 49.2(3)
S16 Au23 Au28 140.2(4)
S16 Au23 Au49 86.0(4)
S16 Au23 Au51 95.1(4)
S16 Au23 Au87 102.1(3)
Au54 Au24 Au58 63.46(7)
Au54 Au24 Au62 133.32(11)
Au54 Au24 Au90 63.84(8)
Au58 Au24 Au62 74.68(9)
Au84 Au24 Au54 61.52(8)
Au84 Au24 Au58 96.26(10)
Au84 Au24 Au62 146.85(14)
Au84 Au24 Au90 125.35(10)
Au88 Au24 Au54 61.11(8)
Au88 Au24 Au58 124.48(10)
Au88 Au24 Au62 150.65(14)
Au88 Au24 Au84 59.67(9)
Au88 Au24 Au90 94.89(10)
Au90 Au24 Au58 57.07(8)
Au90 Au24 Au62 76.82(10)
S32 Au24 Au54 175.8(5)
S32 Au24 Au58 112.4(5)
S32 Au24 Au62 43.1(5)
S32 Au24 Au84 120.0(6)
S32 Au24 Au88 123.1(5)
S32 Au24 Au90 114.4(6)
Au15 Au25 Au48 54.81(6)
Au43 Au25 Au15 109.26(9)
Au43 Au25 Au48 54.56(6)
Au64 Au25 Au15 83.62(9)
Au64 Au25 Au43 56.58(7)
Au64 Au25 Au48 52.27(7)
Au64 Au25 Au89 103.39(10)
Au89 Au25 Au15 54.76(7)
Au89 Au25 Au43 78.84(8)
Au89 Au25 Au48 51.14(6)
S41 Au25 Au15 49.0(4)
S41 Au25 Au43 137.3(4)
S41 Au25 Au48 92.5(4)
S41 Au25 Au64 82.3(4)
S41 Au25 Au89 102.3(4)
S41 Au25 S42 173.2(5)
S42 Au25 Au15 136.8(4)
S42 Au25 Au43 47.9(3)
S42 Au25 Au48 94.3(4)
S42 Au25 Au64 101.2(3)
S42 Au25 Au89 82.7(4)
Au15 Au26 Au60 50.66(7)
Au15 Au26 Au89 54.05(6)
Au15 Au26 Au92 80.81(8)
Au46 Au26 Au15 101.47(10)
Au46 Au26 Au60 50.93(7)
Au46 Au26 Au89 84.82(8)
Au46 Au26 Au92 53.93(8)
Au89 Au26 Au60 54.93(6)
Au89 Au26 Au92 111.36(9)
Au92 Au26 Au60 56.51(7)
S23 Au26 Au15 102.1(4)
S23 Au26 Au46 82.1(5)
S23 Au26 Au60 90.5(4)
S23 Au26 Au89 48.9(4)
S23 Au26 Au92 135.1(5)
S24 Au26 Au15 81.9(4)
S24 Au26 Au46 95.3(5)
S24 Au26 Au60 90.7(4)
S24 Au26 Au89 134.7(4)
S24 Au26 Au92 43.2(5)
S24 Au26 S23 175.6(6)
Au18 Au27 Au22 84.30(9)
Au18 Au27 Au61 54.87(7)
Au18 Au27 Au67 52.13(7)
Au61 Au27 Au22 115.92(9)
Au61 Au27 Au67 57.32(7)
Au67 Au27 Au22 58.64(7)
Au82 Au27 Au18 105.56(10)
Au82 Au27 Au22 55.50(8)
Au82 Au27 Au61 87.63(9)
Au82 Au27 Au67 53.48(8)
S40 Au27 Au18 87.2(4)
S40 Au27 Au22 43.6(4)
S40 Au27 Au61 141.2(4)
S40 Au27 Au67 94.5(4)
S40 Au27 Au82 96.0(4)
S43 Au27 Au18 102.0(3)
S43 Au27 Au22 140.7(4)
S43 Au27 Au61 48.8(3)
S43 Au27 Au67 94.6(4)
S43 Au27 Au82 85.8(4)
S43 Au27 S40 169.9(5)
Au19 Au28 Au23 83.60(8)
Au19 Au28 Au51 52.04(6)
Au19 Au28 Au91 55.69(7)
Au49 Au28 Au19 106.03(9)
Au49 Au28 Au23 53.40(8)
Au49 Au28 Au51 54.24(7)
Au49 Au28 Au91 90.27(9)
Au51 Au28 Au23 58.44(7)
Au51 Au28 Au91 57.88(6)
Au91 Au28 Au23 116.28(8)
S11 Au28 Au19 100.8(4)
S11 Au28 Au23 140.8(4)
S11 Au28 Au49 88.6(5)
S11 Au28 Au51 93.6(3)
S11 Au28 Au91 46.7(4)
S12 Au28 Au19 91.1(5)
S12 Au28 Au23 43.0(4)
S12 Au28 Au49 91.0(4)
S12 Au28 Au51 96.2(4)
S12 Au28 Au91 145.6(5)
S12 Au28 S11 167.7(6)
Au35 Au29 Au56 70.81(11)
Au35 Au29 Au62 136.20(13)
Au56 Au29 Au62 140.22(14)
Au57 Au29 Au35 69.73(9)
Au57 Au29 Au56 70.10(10)
Au57 Au29 Au58 61.54(8)
Au57 Au29 Au62 138.65(12)
Au57 Au29 Au90 62.77(8)
Au58 Au29 Au35 94.53(11)
Au58 Au29 Au56 131.53(11)
Au58 Au29 Au62 81.93(12)
Au90 Au29 Au35 132.41(12)
Au90 Au29 Au56 94.92(11)
Au90 Au29 Au58 60.81(8)
Au90 Au29 Au62 83.46(10)
S33 Au29 Au35 103.9(5)
S33 Au29 Au56 105.0(6)
S33 Au29 Au57 172.8(5)
S33 Au29 Au58 123.4(6)
S33 Au29 Au62 48.4(6)
S33 Au29 Au90 123.7(5)
Au1 Au30 Au4 91.02(7)
Au1 Au30 Au7 59.58(6)
Au1 Au30 Au9 61.01(6)
Au1 Au30 Au13 117.54(7)
Au1 Au30 Au42 60.22(6)
Au1 Au30 Au57 119.93(8)
Au1 Au30 Au90 177.27(9)
Au3 Au30 Au1 59.23(6)
Au3 Au30 Au4 61.76(6)
Au3 Au30 Au7 59.11(6)
Au3 Au30 Au9 90.68(7)
Au3 Au30 Au13 88.48(7)
Au3 Au30 Au16 119.29(8)
Au3 Au30 Au42 119.46(8)
Au3 Au30 Au57 122.00(8)
Au3 Au30 Au90 122.81(9)
Au4 Au30 Au7 120.86(8)
Au4 Au30 Au9 59.95(6)
Au4 Au30 Au13 120.56(9)
Au4 Au30 Au57 60.27(6)
Au4 Au30 Au90 88.67(8)
Au7 Au30 Au90 122.79(8)
Au9 Au30 Au7 120.59(8)
Au9 Au30 Au13 178.55(9)
Au9 Au30 Au57 58.94(6)
Au9 Au30 Au90 116.60(8)
Au13 Au30 Au7 57.96(6)
Au13 Au30 Au57 122.52(8)
Au13 Au30 Au90 64.86(7)
Au16 Au30 Au1 89.70(8)
Au16 Au30 Au4 178.95(9)
Au16 Au30 Au7 60.18(6)
Au16 Au30 Au9 119.82(9)
Au16 Au30 Au13 59.69(7)
Au16 Au30 Au42 59.89(7)
Au16 Au30 Au57 118.69(8)
Au16 Au30 Au90 90.58(8)
Au42 Au30 Au4 119.89(8)
Au42 Au30 Au7 90.19(7)
Au42 Au30 Au9 59.94(7)
Au42 Au30 Au13 119.54(9)
Au42 Au30 Au57 88.42(7)
Au42 Au30 Au90 117.70(9)
Au54 Au30 Au1 120.00(8)
Au54 Au30 Au3 60.77(7)
Au54 Au30 Au4 60.08(7)
Au54 Au30 Au7 90.03(7)
Au54 Au30 Au9 120.03(9)
Au54 Au30 Au13 60.50(7)
Au54 Au30 Au16 120.14(9)
Au54 Au30 Au42 179.75(10)
Au54 Au30 Au57 91.36(7)
Au54 Au30 Au90 62.07(7)
Au57 Au30 Au7 178.56(10)
Au57 Au30 Au90 57.66(7)
Au74 Au30 Au1 117.89(9)
Au74 Au30 Au3 175.86(9)
Au74 Au30 Au4 122.03(8)
Au74 Au30 Au7 117.10(9)
Au74 Au30 Au9 90.17(8)
Au74 Au30 Au13 90.59(8)
Au74 Au30 Au16 56.93(7)
Au74 Au30 Au42 57.74(7)
Au74 Au30 Au54 122.04(9)
Au74 Au30 Au57 61.76(7)
Au74 Au30 Au90 60.18(8)
Au9 Au31 Au42 58.89(6)
Au9 Au31 Au56 129.25(11)
Au9 Au31 Au74 87.76(8)
Au37 Au31 Au9 59.34(7)
Au37 Au31 Au42 57.66(7)
Au37 Au31 Au56 169.62(12)
Au37 Au31 Au74 113.49(8)
Au42 Au31 Au56 119.52(10)
Au57 Au31 Au9 60.11(7)
Au57 Au31 Au37 119.41(9)
Au57 Au31 Au42 89.45(8)
Au57 Au31 Au56 69.30(9)
Au57 Au31 Au74 62.03(8)
Au74 Au31 Au42 55.85(7)
Au74 Au31 Au56 64.34(8)
Au91 Au31 Au9 60.92(7)
Au91 Au31 Au37 92.70(9)
Au91 Au31 Au42 119.79(9)
Au91 Au31 Au56 96.97(10)
Au91 Au31 Au57 59.08(8)
Au91 Au31 Au74 121.03(11)
S4 Au31 Au9 141.9(5)
S4 Au31 Au37 83.2(5)
S4 Au31 Au42 96.8(4)
S4 Au31 Au56 87.4(5)
S4 Au31 Au57 155.8(5)
S4 Au31 Au74 102.6(4)
S4 Au31 Au91 133.5(4)
Au46 Au32 Au70 84.37(8)
S20 Au32 Au46 130.0(4)
S20 Au32 Au70 45.7(3)
S20 Au32 S21 175.7(7)
S21 Au32 Au46 51.5(4)
S21 Au32 Au70 135.8(4)
Au2 Au33 Au3 60.40(6)
Au2 Au33 Au4 60.42(6)
Au2 Au33 Au8 90.46(7)
Au2 Au33 Au40 117.72(8)
Au2 Au33 Au63 59.69(7)
Au2 Au33 Au75 120.76(9)
Au2 Au33 Au86 122.80(8)
Au2 Au33 Au87 89.08(7)
Au3 Au33 Au4 61.81(6)
Au3 Au33 Au8 60.20(6)
Au3 Au33 Au40 117.68(8)
Au3 Au33 Au86 176.15(9)
Au3 Au33 Au87 120.98(8)
Au4 Au33 Au8 122.01(8)
Au4 Au33 Au40 178.14(10)
Au4 Au33 Au86 121.25(7)
Au4 Au33 Au87 59.18(6)
Au8 Au33 Au40 57.51(7)
Au8 Au33 Au86 116.70(8)
Au8 Au33 Au87 178.17(9)
Au10 Au33 Au2 64.48(7)
Au10 Au33 Au3 124.78(9)
Au10 Au33 Au4 93.93(8)
Au10 Au33 Au8 118.60(8)
Au10 Au33 Au40 84.95(8)
Au10 Au33 Au63 58.51(7)
Au10 Au33 Au75 174.05(11)
Au10 Au33 Au76 113.96(10)
Au10 Au33 Au81 119.94(8)
Au10 Au33 Au86 58.33(7)
Au10 Au33 Au87 59.63(7)
Au40 Au33 Au86 59.35(7)
Au40 Au33 Au87 121.25(9)
Au63 Au33 Au3 90.17(7)
Au63 Au33 Au4 120.08(9)
Au63 Au33 Au8 60.44(6)
Au63 Au33 Au40 58.06(7)
Au63 Au33 Au75 120.66(8)
Au63 Au33 Au86 89.99(8)
Au63 Au33 Au87 117.86(8)
Au75 Au33 Au3 60.36(7)
Au75 Au33 Au4 91.37(8)
Au75 Au33 Au8 60.22(6)
Au75 Au33 Au40 89.82(8)
Au75 Au33 Au86 116.40(9)
Au75 Au33 Au87 121.48(8)
Au76 Au33 Au2 178.23(11)
Au76 Au33 Au3 121.10(9)
Au76 Au33 Au4 120.92(9)
Au76 Au33 Au8 89.64(8)
Au76 Au33 Au40 60.94(8)
Au76 Au33 Au63 118.92(9)
Au76 Au33 Au75 60.75(8)
Au76 Au33 Au81 59.66(8)
Au76 Au33 Au86 55.66(7)
Au76 Au33 Au87 90.76(8)
Au81 Au33 Au2 121.68(9)
Au81 Au33 Au3 92.19(8)
Au81 Au33 Au4 61.26(7)
Au81 Au33 Au8 120.85(8)
Au81 Au33 Au40 120.59(9)
Au81 Au33 Au63 177.64(10)
Au81 Au33 Au75 60.67(7)
Au81 Au33 Au86 87.66(8)
Au81 Au33 Au87 60.83(7)
Au87 Au33 Au86 62.19(7)
Au11 Au34 Au21 97.76(9)
Au11 Au34 Au44 73.84(10)
Au11 Au34 Au75 61.96(7)
Au11 Au34 Au84 124.33(10)
Au11 Au34 Au88 125.43(11)
Au21 Au34 Au44 130.00(10)
Au69 Au34 Au11 62.29(8)
Au69 Au34 Au21 72.23(9)
Au69 Au34 Au44 133.88(11)
Au69 Au34 Au75 63.06(8)
Au69 Au34 Au84 93.20(9)
Au69 Au34 Au88 63.19(8)
Au75 Au34 Au21 135.29(11)
Au75 Au34 Au44 84.85(9)
Au75 Au34 Au84 62.38(7)
Au75 Au34 Au88 91.36(9)
Au84 Au34 Au21 122.66(11)
Au84 Au34 Au44 100.40(10)
Au88 Au34 Au21 67.60(9)
Au88 Au34 Au44 155.22(11)
Au88 Au34 Au84 56.79(8)
S29 Au34 Au11 120.2(4)
S29 Au34 Au21 104.5(4)
S29 Au34 Au44 49.4(4)
S29 Au34 Au69 176.4(4)
S29 Au34 Au75 120.2(4)
S29 Au34 Au84 87.3(4)
S29 Au34 Au88 114.4(4)
Au29 Au35 Au19 86.36(9)
Au29 Au35 Au57 52.75(7)
Au29 Au35 Au91 104.77(9)
Au57 Au35 Au19 56.51(7)
Au91 Au35 Au19 55.99(7)
Au91 Au35 Au57 52.14(6)
S7 Au35 Au19 141.4(4)
S7 Au35 Au29 94.9(5)
S7 Au35 Au57 94.3(4)
S7 Au35 Au91 86.8(4)
S10 Au35 Au19 47.5(4)
S10 Au35 Au29 87.8(4)
S10 Au35 Au57 94.4(4)
S10 Au35 Au91 101.1(4)
S10 Au35 S7 170.8(6)
Au5 Au36 Au3 59.46(6)
Au5 Au36 Au6 59.96(6)
Au5 Au36 Au7 89.13(7)
Au5 Au36 Au14 122.80(8)
Au5 Au36 Au18 177.23(10)
Au5 Au36 Au60 60.56(6)
Au5 Au36 Au67 120.31(9)
Au5 Au36 Au69 118.52(7)
Au5 Au36 Au73 89.55(7)
Au6 Au36 Au3 89.07(7)
Au6 Au36 Au14 89.78(8)
Au6 Au36 Au18 117.38(9)
Au6 Au36 Au60 59.20(7)
Au6 Au36 Au73 116.91(8)
Au7 Au36 Au3 59.05(6)
Au7 Au36 Au6 59.46(6)
Au7 Au36 Au14 117.34(9)
Au7 Au36 Au18 89.95(8)
Au7 Au36 Au60 118.66(9)
Au7 Au36 Au73 176.25(10)
Au8 Au36 Au3 59.93(6)
Au8 Au36 Au5 59.81(6)
Au8 Au36 Au6 119.77(8)
Au8 Au36 Au7 118.99(7)
Au8 Au36 Au11 61.00(7)
Au8 Au36 Au14 123.65(9)
Au8 Au36 Au18 122.86(9)
Au8 Au36 Au60 91.49(8)
Au8 Au36 Au67 179.59(10)
Au8 Au36 Au69 89.87(8)
Au8 Au36 Au73 63.13(7)
Au11 Au36 Au3 88.67(7)
Au11 Au36 Au5 120.73(9)
Au11 Au36 Au6 176.62(9)
Au11 Au36 Au7 117.18(8)
Au11 Au36 Au14 92.31(8)
Au11 Au36 Au18 61.98(7)
Au11 Au36 Au60 124.16(9)
Au11 Au36 Au67 118.85(9)
Au11 Au36 Au69 58.34(7)
Au11 Au36 Au73 66.46(7)
Au14 Au36 Au3 176.22(10)
Au14 Au36 Au60 62.26(7)
Au18 Au36 Au3 122.09(8)
Au18 Au36 Au14 55.51(7)
Au18 Au36 Au60 117.76(8)
Au60 Au36 Au3 119.98(8)
Au67 Au36 Au3 119.74(8)
Au67 Au36 Au6 60.36(7)
Au67 Au36 Au7 60.69(6)
Au67 Au36 Au14 56.67(7)
Au67 Au36 Au18 57.02(7)
Au67 Au36 Au60 88.90(8)
Au67 Au36 Au73 117.21(8)
Au69 Au36 Au3 59.07(6)
Au69 Au36 Au6 118.30(8)
Au69 Au36 Au7 58.84(7)
Au69 Au36 Au14 118.55(8)
Au69 Au36 Au18 63.05(6)
Au69 Au36 Au60 177.49(10)
Au69 Au36 Au67 89.73(8)
Au69 Au36 Au73 124.79(9)
Au73 Au36 Au3 122.97(8)
Au73 Au36 Au14 60.70(7)
Au73 Au36 Au18 91.21(8)
Au73 Au36 Au60 57.71(7)
Au9 Au37 Au31 60.63(7)
Au9 Au37 Au39 58.99(7)
Au9 Au37 Au66 116.30(9)
Au9 Au37 Au79 57.24(7)
Au31 Au37 Au39 119.60(10)
Au31 Au37 Au66 174.31(10)
Au31 Au37 Au79 87.87(8)
Au39 Au37 Au66 57.42(7)
Au39 Au37 Au79 58.41(6)
Au42 Au37 Au9 60.73(7)
Au42 Au37 Au31 61.92(7)
Au42 Au37 Au39 89.82(8)
Au42 Au37 Au66 121.58(8)
Au42 Au37 Au71 60.49(7)
Au42 Au37 Au79 117.97(9)
Au66 Au37 Au79 86.47(8)
Au71 Au37 Au9 90.51(8)
Au71 Au37 Au31 122.41(9)
Au71 Au37 Au39 60.18(7)
Au71 Au37 Au66 61.25(7)
Au71 Au37 Au79 118.58(9)
Au72 Au37 Au9 119.73(10)
Au72 Au37 Au31 90.06(9)
Au72 Au37 Au39 120.99(8)
Au72 Au37 Au42 59.01(8)
Au72 Au37 Au66 95.62(9)
Au72 Au37 Au71 60.87(7)
Au72 Au37 Au79 176.94(11)
S6 Au37 Au9 106.3(4)
S6 Au37 Au31 105.4(5)
S6 Au37 Au39 89.6(4)
S6 Au37 Au42 164.7(4)
S6 Au37 Au66 70.3(5)
S6 Au37 Au71 131.2(5)
S6 Au37 Au72 133.0(3)
S6 Au37 Au79 49.9(3)
Au49 Au38 Au55 85.12(9)
S13 Au38 Au49 52.7(4)
S13 Au38 Au55 137.7(4)
S13 Au38 S14 173.9(6)
S14 Au38 Au49 132.9(4)
S14 Au38 Au55 48.2(3)
Au1 Au39 Au37 89.25(8)
Au1 Au39 Au48 59.48(6)
Au1 Au39 Au77 118.89(8)
Au1 Au39 Au79 120.69(8)
Au2 Au39 Au1 59.86(6)
Au2 Au39 Au37 119.86(8)
Au2 Au39 Au48 90.68(7)
Au2 Au39 Au65 62.39(7)
Au2 Au39 Au71 119.57(8)
Au2 Au39 Au77 59.03(7)
Au2 Au39 Au79 87.26(7)
Au9 Au39 Au1 61.15(6)
Au9 Au39 Au2 60.11(6)
Au9 Au39 Au37 59.79(7)
Au9 Au39 Au48 120.61(8)
Au9 Au39 Au65 122.50(9)
Au9 Au39 Au71 90.00(8)
Au9 Au39 Au77 88.20(7)
Au9 Au39 Au79 59.69(6)
Au37 Au39 Au77 120.77(8)
Au37 Au39 Au79 64.82(7)
Au43 Au39 Au1 120.70(8)
Au43 Au39 Au2 121.13(9)
Au43 Au39 Au9 178.04(9)
Au43 Au39 Au37 119.01(9)
Au43 Au39 Au48 61.22(7)
Au43 Au39 Au65 58.78(7)
Au43 Au39 Au71 90.53(8)
Au43 Au39 Au77 91.29(8)
Au43 Au39 Au79 118.51(8)
Au48 Au39 Au37 117.81(8)
Au48 Au39 Au77 121.40(8)
Au48 Au39 Au79 177.28(10)
Au55 Au39 Au1 176.93(9)
Au55 Au39 Au2 118.77(9)
Au55 Au39 Au9 120.99(8)
Au55 Au39 Au37 93.77(8)
Au55 Au39 Au43 57.20(7)
Au55 Au39 Au48 118.39(9)
Au55 Au39 Au65 87.13(8)
Au55 Au39 Au66 59.29(8)
Au55 Au39 Au71 121.62(9)
Au55 Au39 Au77 59.84(7)
Au55 Au39 Au79 61.32(7)
Au65 Au39 Au1 89.82(7)
Au65 Au39 Au37 176.48(9)
Au65 Au39 Au48 58.89(6)
Au65 Au39 Au71 118.18(8)
Au65 Au39 Au77 62.58(6)
Au65 Au39 Au79 118.49(8)
Au66 Au39 Au1 122.00(9)
Au66 Au39 Au2 177.69(10)
Au66 Au39 Au9 121.75(9)
Au66 Au39 Au37 62.08(8)
Au66 Au39 Au43 56.97(7)
Au66 Au39 Au48 89.33(8)
Au66 Au39 Au65 115.75(9)
Au66 Au39 Au71 62.33(7)
Au66 Au39 Au77 119.10(9)
Au66 Au39 Au79 92.65(8)
Au71 Au39 Au1 59.72(6)
Au71 Au39 Au37 58.52(6)
Au71 Au39 Au48 59.29(6)
Au71 Au39 Au77 178.14(10)
Au71 Au39 Au79 123.33(8)
Au77 Au39 Au79 55.96(6)
Au8 Au40 Au33 60.96(7)
Au8 Au40 Au76 88.65(9)
Au8 Au40 Au86 127.16(9)
Au33 Au40 Au86 66.40(7)
Au52 Au40 Au8 61.52(8)
Au52 Au40 Au33 90.95(9)
Au52 Au40 Au63 123.61(10)
Au52 Au40 Au76 61.47(8)
Au52 Au40 Au86 116.80(10)
Au63 Au40 Au8 62.15(7)
Au63 Au40 Au33 59.37(7)
Au63 Au40 Au76 115.04(9)
Au63 Au40 Au86 95.00(8)
Au70 Au40 Au8 60.87(7)
Au70 Au40 Au33 121.82(10)
Au70 Au40 Au52 61.00(8)
Au70 Au40 Au63 93.43(9)
Au70 Au40 Au76 122.33(10)
Au70 Au40 Au86 170.64(11)
Au76 Au40 Au33 55.75(7)
Au76 Au40 Au86 57.03(7)
S17 Au40 Au8 155.0(4)
S17 Au40 Au33 105.2(3)
S17 Au40 Au52 142.9(4)
S17 Au40 Au63 93.1(4)
S17 Au40 Au70 128.4(4)
S17 Au40 Au76 100.4(4)
S17 Au40 Au86 47.0(4)
Au72 Au41 Au80 58.32(8)
S2 Au41 Au72 103.0(4)
S2 Au41 Au80 49.0(4)
S2 Au41 S4 175.8(8)
S4 Au41 Au72 80.9(5)
S4 Au41 Au80 133.9(4)
Au1 Au42 Au9 61.05(6)
Au1 Au42 Au31 121.18(9)
Au1 Au42 Au45 59.58(6)
Au1 Au42 Au80 117.60(8)
Au9 Au42 Au31 60.13(6)
Au9 Au42 Au45 120.64(8)
Au9 Au42 Au80 178.14(10)
Au16 Au42 Au1 89.47(8)
Au16 Au42 Au9 120.45(9)
Au16 Au42 Au30 59.94(7)
Au16 Au42 Au31 119.43(9)
Au16 Au42 Au45 59.72(6)
Au16 Au42 Au80 57.89(8)
Au30 Au42 Au1 59.77(6)
Au30 Au42 Au9 60.52(7)
Au30 Au42 Au31 90.25(8)
Au30 Au42 Au45 89.68(7)
Au30 Au42 Au80 117.81(9)
Au37 Au42 Au1 91.65(8)
Au37 Au42 Au9 60.70(7)
Au37 Au42 Au16 178.72(11)
Au37 Au42 Au30 121.21(9)
Au37 Au42 Au31 60.42(7)
Au37 Au42 Au45 120.42(9)
Au37 Au42 Au71 60.13(7)
Au37 Au42 Au80 120.97(10)
Au45 Au42 Au31 179.01(10)
Au71 Au42 Au1 60.36(6)
Au71 Au42 Au9 90.28(8)
Au71 Au42 Au16 120.02(8)
Au71 Au42 Au30 120.13(8)
Au71 Au42 Au31 120.55(9)
Au71 Au42 Au45 60.30(6)
Au71 Au42 Au80 90.02(8)
Au72 Au42 Au1 121.02(9)
Au72 Au42 Au9 119.49(9)
Au72 Au42 Au16 120.04(10)
Au72 Au42 Au30 179.16(10)
Au72 Au42 Au31 89.07(8)
Au72 Au42 Au37 58.80(8)
Au72 Au42 Au45 91.00(8)
Au72 Au42 Au71 60.67(8)
Au72 Au42 Au74 119.00(10)
Au72 Au42 Au80 62.20(8)
Au74 Au42 Au1 119.90(10)
Au74 Au42 Au9 91.97(8)
Au74 Au42 Au16 57.71(7)
Au74 Au42 Au30 60.21(8)
Au74 Au42 Au31 61.72(7)
Au74 Au42 Au37 122.11(8)
Au74 Au42 Au45 117.43(9)
Au74 Au42 Au71 177.46(10)
Au74 Au42 Au80 87.69(9)
Au80 Au42 Au31 121.17(9)
Au80 Au42 Au45 58.04(6)
Au39 Au43 Au25 125.36(9)
Au39 Au43 Au48 60.31(6)
Au39 Au43 Au64 88.47(8)
Au48 Au43 Au25 65.13(7)
Au55 Au43 Au25 174.06(11)
Au55 Au43 Au39 60.46(7)
Au55 Au43 Au48 120.73(9)
Au55 Au43 Au64 123.62(10)
Au55 Au43 Au65 90.27(9)
Au55 Au43 Au66 61.96(8)
Au64 Au43 Au25 57.93(7)
Au64 Au43 Au48 56.35(7)
Au65 Au43 Au25 93.95(8)
Au65 Au43 Au39 60.96(7)
Au65 Au43 Au48 59.27(7)
Au65 Au43 Au64 115.59(10)
Au66 Au43 Au25 118.67(10)
Au66 Au43 Au39 61.28(8)
Au66 Au43 Au48 91.26(9)
Au66 Au43 Au64 61.88(8)
Au66 Au43 Au65 122.23(10)
S42 Au43 Au25 46.6(3)
S42 Au43 Au39 150.9(4)
S42 Au43 Au48 102.5(3)
S42 Au43 Au55 129.3(3)
S42 Au43 Au64 101.2(4)
S42 Au43 Au65 90.3(4)
S42 Au43 Au66 147.0(4)
Au34 Au44 Au52 91.23(10)
S28 Au44 Au34 139.5(5)
S28 Au44 Au52 52.0(4)
S29 Au44 Au34 53.0(5)
S29 Au44 Au52 139.5(4)
S29 Au44 S28 167.4(6)
Au1 Au45 Au17 120.45(8)
Au1 Au45 Au42 59.70(6)
Au1 Au45 Au68 119.80(9)
Au1 Au45 Au71 59.92(6)
Au1 Au45 Au85 89.42(8)
Au6 Au45 Au1 61.21(6)
Au6 Au45 Au7 60.12(7)
Au6 Au45 Au16 121.17(9)
Au6 Au45 Au17 59.29(6)
Au6 Au45 Au42 120.91(8)
Au6 Au45 Au68 87.15(8)
Au6 Au45 Au71 90.82(8)
Au6 Au45 Au85 60.60(7)
Au7 Au45 Au1 60.44(6)
Au7 Au45 Au16 61.06(7)
Au7 Au45 Au17 87.92(7)
Au7 Au45 Au42 91.13(7)
Au7 Au45 Au68 59.41(7)
Au7 Au45 Au71 120.36(8)
Au7 Au45 Au85 120.68(9)
Au16 Au45 Au1 89.34(7)
Au16 Au45 Au17 119.36(9)
Au16 Au45 Au42 59.38(6)
Au16 Au45 Au68 63.81(7)
Au16 Au45 Au71 118.28(8)
Au16 Au45 Au85 176.78(9)
Au20 Au45 Au1 178.38(10)
Au20 Au45 Au6 120.21(8)
Au20 Au45 Au7 119.31(10)
Au20 Au45 Au16 89.19(9)
Au20 Au45 Au17 60.94(7)
Au20 Au45 Au42 118.88(9)
Au20 Au45 Au68 60.04(8)
Au20 Au45 Au71 120.31(10)
Au20 Au45 Au78 59.10(8)
Au20 Au45 Au80 58.22(7)
Au20 Au45 Au85 92.02(8)
Au42 Au45 Au17 178.71(10)
Au42 Au45 Au68 123.18(9)
Au42 Au45 Au85 117.48(9)
Au68 Au45 Au17 55.55(7)
Au71 Au45 Au17 122.36(8)
Au71 Au45 Au42 58.90(6)
Au71 Au45 Au68 177.69(9)
Au71 Au45 Au85 58.58(6)
Au78 Au45 Au1 121.07(9)
Au78 Au45 Au6 122.63(9)
Au78 Au45 Au7 177.16(10)
Au78 Au45 Au16 116.20(9)
Au78 Au45 Au17 93.05(8)
Au78 Au45 Au42 87.85(8)
Au78 Au45 Au68 119.12(9)
Au78 Au45 Au71 61.21(7)
Au78 Au45 Au85 62.10(8)
Au80 Au45 Au1 120.34(8)
Au80 Au45 Au6 178.25(10)
Au80 Au45 Au7 119.63(9)
Au80 Au45 Au16 58.63(8)
Au80 Au45 Au17 119.12(9)
Au80 Au45 Au42 60.67(7)
Au80 Au45 Au68 91.28(8)
Au80 Au45 Au71 90.74(8)
Au80 Au45 Au78 57.60(8)
Au80 Au45 Au85 119.69(10)
Au85 Au45 Au17 63.79(7)
Au85 Au45 Au68 119.34(8)
Au26 Au46 Au32 135.96(12)
Au60 Au46 Au26 71.68(9)
Au60 Au46 Au32 140.62(11)
Au60 Au46 Au73 61.61(8)
Au60 Au46 Au83 62.03(7)
Au60 Au46 Au92 68.55(8)
Au73 Au46 Au26 133.17(10)
Au73 Au46 Au32 84.64(10)
Au73 Au46 Au83 60.46(7)
Au73 Au46 Au92 95.16(10)
Au83 Au46 Au26 95.50(9)
Au83 Au46 Au32 84.58(9)
Au83 Au46 Au92 130.55(10)
Au92 Au46 Au26 69.60(9)
Au92 Au46 Au32 139.03(10)
S21 Au46 Au26 100.6(4)
S21 Au46 Au32 49.4(4)
S21 Au46 Au60 170.0(4)
S21 Au46 Au73 126.1(4)
S21 Au46 Au83 126.3(4)
S21 Au46 Au92 103.0(4)
Au66 Au47 Au72 87.73(10)
S3 Au47 Au66 133.7(4)
S3 Au47 Au72 49.7(5)
S3 Au47 S5 174.1(7)
S5 Au47 Au66 52.0(4)
S5 Au47 Au72 136.0(5)
Au1 Au48 Au6 60.75(6)
Au1 Au48 Au15 119.57(8)
Au1 Au48 Au25 177.40(9)
Au1 Au48 Au39 60.21(6)
Au1 Au48 Au43 118.68(8)
Au5 Au48 Au1 59.93(6)
Au5 Au48 Au6 60.13(6)
Au5 Au48 Au15 88.97(7)
Au5 Au48 Au25 122.66(8)
Au5 Au48 Au39 90.11(7)
Au5 Au48 Au43 119.22(9)
Au5 Au48 Au71 120.22(8)
Au6 Au48 Au15 58.83(6)
Au6 Au48 Au25 120.29(7)
Au6 Au48 Au39 120.96(8)
Au6 Au48 Au43 179.25(10)
Au15 Au48 Au25 61.56(7)
Au39 Au48 Au15 178.99(10)
Au39 Au48 Au25 118.70(8)
Au39 Au48 Au43 58.47(6)
Au43 Au48 Au15 121.73(8)
Au43 Au48 Au25 60.30(7)
Au64 Au48 Au1 120.20(9)
Au64 Au48 Au5 179.82(12)
Au64 Au48 Au6 120.02(9)
Au64 Au48 Au15 91.04(8)
Au64 Au48 Au25 57.21(7)
Au64 Au48 Au39 89.88(8)
Au64 Au48 Au43 60.63(8)
Au64 Au48 Au65 118.81(9)
Au64 Au48 Au71 59.92(7)
Au64 Au48 Au85 58.77(8)
Au65 Au48 Au1 90.87(7)
Au65 Au48 Au5 61.04(7)
Au65 Au48 Au6 121.16(9)
Au65 Au48 Au15 119.21(9)
Au65 Au48 Au25 90.44(8)
Au65 Au48 Au39 59.94(6)
Au65 Au48 Au43 58.20(7)
Au65 Au48 Au71 120.17(8)
Au71 Au48 Au1 60.28(6)
Au71 Au48 Au6 90.59(8)
Au71 Au48 Au15 120.62(8)
Au71 Au48 Au25 117.12(9)
Au71 Au48 Au39 60.24(6)
Au71 Au48 Au43 89.48(8)
Au85 Au48 Au1 91.38(8)
Au85 Au48 Au5 121.38(9)
Au85 Au48 Au6 61.25(7)
Au85 Au48 Au15 60.65(7)
Au85 Au48 Au25 87.26(8)
Au85 Au48 Au39 120.23(9)
Au85 Au48 Au43 119.40(9)
Au85 Au48 Au65 177.36(10)
Au85 Au48 Au71 60.01(7)
Au89 Au48 Au1 122.39(9)
Au89 Au48 Au5 62.49(7)
Au89 Au48 Au6 92.47(8)
Au89 Au48 Au15 60.33(7)
Au89 Au48 Au25 60.20(7)
Au89 Au48 Au39 118.85(9)
Au89 Au48 Au43 87.48(8)
Au89 Au48 Au64 117.37(9)
Au89 Au48 Au65 58.95(7)
Au89 Au48 Au71 176.73(10)
Au89 Au48 Au85 120.70(8)
Au23 Au49 Au28 71.56(10)
Au23 Au49 Au38 143.15(12)
Au38 Au49 Au28 132.78(11)
Au51 Au49 Au23 69.15(9)
Au51 Au49 Au28 67.61(8)
Au51 Au49 Au38 139.99(11)
Au77 Au49 Au23 94.87(9)
Au77 Au49 Au28 128.48(10)
Au77 Au49 Au38 87.59(10)
Au77 Au49 Au51 61.21(7)
Au77 Au49 Au79 61.04(7)
Au79 Au49 Au23 129.33(10)
Au79 Au49 Au28 89.19(9)
Au79 Au49 Au38 83.61(10)
Au79 Au49 Au51 60.18(8)
S13 Au49 Au23 107.5(4)
S13 Au49 Au28 97.6(4)
S13 Au49 Au38 50.5(4)
S13 Au49 Au51 165.2(4)
S13 Au49 Au77 133.4(4)
S13 Au49 Au79 121.6(5)
Au82 Au50 Au20 83.27(9)
S36 Au50 Au20 45.2(4)
S36 Au50 Au82 127.9(4)
S36 Au50 S37 174.9(7)
S37 Au50 Au20 135.2(4)
S37 Au50 Au82 51.9(4)
Au2 Au51 Au9 58.44(6)
Au2 Au51 Au10 59.34(6)
Au2 Au51 Au23 119.44(8)
Au2 Au51 Au28 173.89(10)
Au2 Au51 Au91 115.34(8)
Au4 Au51 Au2 59.25(6)
Au4 Au51 Au9 59.23(6)
Au4 Au51 Au10 86.71(7)
Au4 Au51 Au23 123.58(9)
Au4 Au51 Au28 124.04(9)
Au4 Au51 Au91 86.61(8)
Au9 Au51 Au10 117.70(7)
Au9 Au51 Au23 175.72(10)
Au9 Au51 Au28 117.82(8)
Au9 Au51 Au91 56.92(6)
Au10 Au51 Au23 60.56(7)
Au10 Au51 Au28 124.45(9)
Au10 Au51 Au91 173.08(9)
Au19 Au51 Au2 121.08(9)
Au19 Au51 Au4 61.83(7)
Au19 Au51 Au9 91.58(8)
Au19 Au51 Au10 117.73(9)
Au19 Au51 Au23 92.66(9)
Au19 Au51 Au28 62.48(7)
Au19 Au51 Au49 120.30(9)
Au19 Au51 Au77 178.66(10)
Au19 Au51 Au79 120.11(9)
Au19 Au51 Au87 58.94(7)
Au19 Au51 Au91 60.16(7)
Au28 Au51 Au23 63.92(7)
Au49 Au51 Au2 118.61(9)
Au49 Au51 Au4 177.77(9)
Au49 Au51 Au9 120.57(9)
Au49 Au51 Au10 91.57(8)
Au49 Au51 Au23 56.47(8)
Au49 Au51 Au28 58.15(7)
Au49 Au51 Au77 58.45(7)
Au49 Au51 Au79 59.71(8)
Au49 Au51 Au91 95.07(8)
Au77 Au51 Au2 60.16(6)
Au77 Au51 Au4 119.41(8)
Au77 Au51 Au9 89.57(8)
Au77 Au51 Au10 62.24(7)
Au77 Au51 Au23 86.18(8)
Au77 Au51 Au28 116.33(9)
Au77 Au51 Au91 120.05(9)
Au79 Au51 Au2 89.98(7)
Au79 Au51 Au4 120.17(9)
Au79 Au51 Au9 60.94(7)
Au79 Au51 Au10 122.16(9)
Au79 Au51 Au23 116.18(9)
Au79 Au51 Au28 83.91(8)
Au79 Au51 Au77 59.95(7)
Au79 Au51 Au91 60.34(7)
Au87 Au51 Au2 92.76(7)
Au87 Au51 Au4 62.11(7)
Au87 Au51 Au9 121.33(9)
Au87 Au51 Au10 58.89(7)
Au87 Au51 Au23 61.67(8)
Au87 Au51 Au28 93.35(8)
Au87 Au51 Au49 118.09(10)
Au87 Au51 Au77 120.93(9)
Au87 Au51 Au79 177.15(9)
Au87 Au51 Au91 118.98(9)
Au91 Au51 Au23 125.15(8)
Au91 Au51 Au28 61.28(7)
Au8 Au52 Au11 59.82(7)
Au8 Au52 Au44 126.75(11)
Au8 Au52 Au75 59.68(7)
Au8 Au52 Au76 88.41(8)
Au40 Au52 Au8 60.79(8)
Au40 Au52 Au11 120.58(10)
Au40 Au52 Au44 161.32(11)
Au40 Au52 Au70 59.30(8)
Au40 Au52 Au75 91.38(8)
Au40 Au52 Au76 61.75(8)
Au44 Au52 Au11 69.10(9)
Au70 Au52 Au8 60.08(8)
Au70 Au52 Au11 92.25(9)
Au70 Au52 Au44 139.04(10)
Au70 Au52 Au75 119.77(10)
Au70 Au52 Au76 120.91(10)
Au75 Au52 Au11 56.86(7)
Au75 Au52 Au44 81.02(9)
Au76 Au52 Au11 114.49(10)
Au76 Au52 Au44 100.05(10)
Au76 Au52 Au75 57.64(7)
S28 Au52 Au8 149.5(4)
S28 Au52 Au11 99.3(4)
S28 Au52 Au40 135.0(4)
S28 Au52 Au44 49.2(4)
S28 Au52 Au70 102.5(4)
S28 Au52 Au75 130.2(4)
S28 Au52 Au76 121.7(4)
Au64 Au53 Au78 87.31(10)
S1 Au53 Au64 133.0(4)
S1 Au53 Au78 49.8(4)
S1 Au53 S44 173.9(6)
S44 Au53 Au64 52.3(4)
S44 Au53 Au78 136.3(4)
Au3 Au54 Au13 88.37(8)
Au3 Au54 Au58 120.54(8)
Au3 Au54 Au69 58.92(6)
Au3 Au54 Au75 59.40(7)
Au3 Au54 Au81 89.23(8)
Au3 Au54 Au90 120.58(9)
Au4 Au54 Au3 61.62(6)
Au4 Au54 Au13 121.63(9)
Au4 Au54 Au58 59.02(6)
Au4 Au54 Au69 120.54(8)
Au4 Au54 Au75 90.43(8)
Au4 Au54 Au81 60.00(7)
Au4 Au54 Au90 88.13(8)
Au13 Au54 Au58 119.75(9)
Au13 Au54 Au69 57.89(7)
Au13 Au54 Au81 175.70(9)
Au13 Au54 Au90 64.58(7)
Au24 Au54 Au3 178.23(10)
Au24 Au54 Au4 120.04(8)
Au24 Au54 Au13 90.13(9)
Au24 Au54 Au30 120.03(10)
Au24 Au54 Au58 61.08(7)
Au24 Au54 Au69 119.42(9)
Au24 Au54 Au75 120.62(10)
Au24 Au54 Au81 92.21(9)
Au24 Au54 Au84 59.06(9)
Au24 Au54 Au88 58.16(7)
Au24 Au54 Au90 59.46(8)
Au30 Au54 Au3 59.93(6)
Au30 Au54 Au4 60.50(7)
Au30 Au54 Au13 61.14(7)
Au30 Au54 Au58 87.77(8)
Au30 Au54 Au69 89.76(7)
Au30 Au54 Au75 119.33(8)
Au30 Au54 Au81 120.42(9)
Au30 Au54 Au90 60.67(7)
Au69 Au54 Au58 177.27(10)
Au69 Au54 Au90 122.46(9)
Au75 Au54 Au13 117.06(8)
Au75 Au54 Au58 123.18(9)
Au75 Au54 Au69 59.17(7)
Au75 Au54 Au81 58.64(7)
Au75 Au54 Au90 178.26(9)
Au81 Au54 Au58 64.55(7)
Au81 Au54 Au69 117.81(9)
Au81 Au54 Au90 119.72(8)
Au84 Au54 Au3 120.90(9)
Au84 Au54 Au4 121.77(10)
Au84 Au54 Au13 116.60(9)
Au84 Au54 Au30 177.72(10)
Au84 Au54 Au58 93.38(8)
Au84 Au54 Au69 89.06(8)
Au84 Au54 Au75 61.56(8)
Au84 Au54 Au81 61.86(8)
Au84 Au54 Au90 118.51(9)
Au88 Au54 Au3 120.18(8)
Au88 Au54 Au4 178.17(9)
Au88 Au54 Au13 58.76(8)
Au88 Au54 Au30 119.81(10)
Au88 Au54 Au58 119.16(9)
Au88 Au54 Au69 61.27(7)
Au88 Au54 Au75 90.88(8)
Au88 Au54 Au81 119.76(10)
Au88 Au54 Au84 57.91(8)
Au88 Au54 Au90 90.55(9)
Au90 Au54 Au58 55.17(7)
Au39 Au55 Au38 134.27(10)
Au39 Au55 Au77 62.95(7)
Au39 Au55 Au79 62.43(7)
Au43 Au55 Au38 152.56(12)
Au43 Au55 Au39 62.34(7)
Au43 Au55 Au66 59.16(8)
Au43 Au55 Au77 96.25(9)
Au43 Au55 Au79 124.76(10)
Au66 Au55 Au38 144.27(10)
Au66 Au55 Au39 61.03(8)
Au66 Au55 Au77 123.95(10)
Au66 Au55 Au79 94.33(9)
Au77 Au55 Au38 79.64(9)
Au77 Au55 Au79 57.17(7)
Au79 Au55 Au38 75.80(8)
S14 Au55 Au38 46.3(4)
S14 Au55 Au39 178.2(5)
S14 Au55 Au43 117.9(4)
S14 Au55 Au66 117.4(5)
S14 Au55 Au77 118.6(5)
S14 Au55 Au79 117.3(4)
Au29 Au56 Au57 50.65(8)
Au29 Au56 Au74 82.47(10)
Au31 Au56 Au29 103.35(11)
Au31 Au56 Au57 52.81(7)
Au31 Au56 Au74 56.97(7)
Au74 Au56 Au57 54.57(7)
S7 Au56 Au29 91.2(6)
S7 Au56 Au31 87.1(4)
S7 Au56 Au57 91.5(5)
S7 Au56 Au74 140.3(4)
S7 Au56 S8 162.7(8)
S8 Au56 Au29 105.7(6)
S8 Au56 Au31 92.7(4)
S8 Au56 Au57 102.2(5)
S8 Au56 Au74 48.8(4)
Au4 Au57 Au19 58.25(6)
Au4 Au57 Au30 58.93(6)
Au4 Au57 Au35 120.18(9)
Au4 Au57 Au56 176.29(9)
Au4 Au57 Au74 116.22(8)
Au9 Au57 Au4 59.85(6)
Au9 Au57 Au19 87.44(8)
Au9 Au57 Au30 59.98(6)
Au9 Au57 Au35 121.92(9)
Au9 Au57 Au56 119.71(10)
Au9 Au57 Au74 88.18(8)
Au19 Au57 Au35 62.06(7)
Au19 Au57 Au56 125.38(8)
Au29 Au57 Au4 121.22(11)
Au29 Au57 Au9 178.91(12)
Au29 Au57 Au19 92.99(9)
Au29 Au57 Au30 120.60(9)
Au29 Au57 Au31 116.99(10)
Au29 Au57 Au35 57.52(8)
Au29 Au57 Au56 59.25(9)
Au29 Au57 Au58 60.21(9)
Au29 Au57 Au74 91.45(9)
Au29 Au57 Au90 59.13(8)
Au29 Au57 Au91 117.80(9)
Au30 Au57 Au19 117.16(8)
Au30 Au57 Au35 177.51(10)
Au30 Au57 Au56 117.46(9)
Au30 Au57 Au74 57.29(6)
Au31 Au57 Au4 121.80(9)
Au31 Au57 Au9 61.95(7)
Au31 Au57 Au19 119.72(9)
Au31 Au57 Au30 91.87(8)
Au31 Au57 Au35 90.52(8)
Au31 Au57 Au56 57.89(8)
Au31 Au57 Au74 61.00(8)
Au31 Au57 Au90 120.58(10)
Au35 Au57 Au56 63.40(8)
Au58 Au57 Au4 61.01(7)
Au58 Au57 Au9 120.85(9)
Au58 Au57 Au19 60.55(8)
Au58 Au57 Au30 90.46(8)
Au58 Au57 Au31 177.07(10)
Au58 Au57 Au35 87.13(8)
Au58 Au57 Au56 119.37(10)
Au58 Au57 Au74 119.07(10)
Au58 Au57 Au90 59.21(8)
Au74 Au57 Au19 174.27(9)
Au74 Au57 Au35 123.55(9)
Au74 Au57 Au56 60.17(8)
Au90 Au57 Au4 90.10(8)
Au90 Au57 Au9 121.47(8)
Au90 Au57 Au19 119.70(10)
Au90 Au57 Au30 61.48(7)
Au90 Au57 Au35 116.59(9)
Au90 Au57 Au56 87.17(9)
Au90 Au57 Au74 59.97(8)
Au91 Au57 Au4 92.75(8)
Au91 Au57 Au9 61.58(7)
Au91 Au57 Au19 60.74(7)
Au91 Au57 Au30 121.55(9)
Au91 Au57 Au31 59.05(8)
Au91 Au57 Au35 60.42(7)
Au91 Au57 Au56 90.05(9)
Au91 Au57 Au58 120.96(10)
Au91 Au57 Au74 119.97(10)
Au91 Au57 Au90 176.69(10)
Au4 Au58 Au19 59.36(7)
Au4 Au58 Au24 113.17(8)
Au4 Au58 Au54 57.77(6)
Au4 Au58 Au81 56.62(7)
Au19 Au58 Au24 169.80(11)
Au19 Au58 Au54 116.94(9)
Au19 Au58 Au81 85.81(8)
Au24 Au58 Au54 55.46(7)
Au24 Au58 Au81 84.10(8)
Au29 Au58 Au4 119.73(11)
Au29 Au58 Au19 93.72(9)
Au29 Au58 Au24 96.23(10)
Au29 Au58 Au54 120.82(11)
Au29 Au58 Au57 58.25(9)
Au29 Au58 Au81 175.90(11)
Au29 Au58 Au90 59.14(9)
Au54 Au58 Au81 56.14(6)
Au57 Au58 Au4 61.49(7)
Au57 Au58 Au19 63.61(8)
Au57 Au58 Au24 120.43(11)
Au57 Au58 Au54 90.39(8)
Au57 Au58 Au81 118.09(9)
Au90 Au58 Au4 91.41(9)
Au90 Au58 Au19 124.60(11)
Au90 Au58 Au24 59.85(9)
Au90 Au58 Au54 61.80(7)
Au90 Au58 Au57 61.05(8)
Au90 Au58 Au81 117.93(9)
S9 Au58 Au4 103.5(4)
S9 Au58 Au19 100.2(4)
S9 Au58 Au24 74.1(4)
S9 Au58 Au29 135.6(3)
S9 Au58 Au54 89.7(3)
S9 Au58 Au57 161.6(4)
S9 Au58 Au81 48.4(3)
S9 Au58 Au90 133.8(4)
Au76 Au59 Au84 89.73(11)
S19 Au59 Au76 53.3(5)
S19 Au59 Au84 138.8(5)
S19 Au59 S31 171.3(7)
S31 Au59 Au76 135.4(4)
S31 Au59 Au84 49.0(4)
Au5 Au60 Au14 118.15(8)
Au5 Au60 Au26 117.99(8)
Au5 Au60 Au89 58.56(6)
Au5 Au60 Au92 178.01(10)
Au6 Au60 Au5 59.86(6)
Au6 Au60 Au14 88.39(8)
Au6 Au60 Au26 122.26(9)
Au6 Au60 Au36 60.18(7)
Au6 Au60 Au89 87.50(7)
Au6 Au60 Au92 122.10(9)
Au12 Au60 Au5 122.41(9)
Au12 Au60 Au6 62.58(7)
Au12 Au60 Au14 60.89(8)
Au12 Au60 Au15 58.62(8)
Au12 Au60 Au26 90.85(8)
Au12 Au60 Au36 93.61(8)
Au12 Au60 Au73 121.07(9)
Au12 Au60 Au83 176.39(10)
Au12 Au60 Au89 117.91(10)
Au12 Au60 Au92 59.56(7)
Au14 Au60 Au26 123.80(8)
Au14 Au60 Au89 175.74(9)
Au14 Au60 Au92 62.19(7)
Au15 Au60 Au5 91.65(8)
Au15 Au60 Au6 61.44(7)
Au15 Au60 Au14 119.41(9)
Au15 Au60 Au26 60.99(8)
Au15 Au60 Au36 121.61(9)
Au15 Au60 Au73 177.25(9)
Au15 Au60 Au83 121.33(9)
Au15 Au60 Au89 59.30(7)
Au15 Au60 Au92 89.78(8)
Au36 Au60 Au5 59.30(6)
Au36 Au60 Au14 58.86(6)
Au36 Au60 Au26 175.54(10)
Au36 Au60 Au89 117.84(7)
Au36 Au60 Au92 120.95(9)
Au46 Au60 Au5 120.19(9)
Au46 Au60 Au6 179.64(12)
Au46 Au60 Au12 117.36(9)
Au46 Au60 Au14 91.88(8)
Au46 Au60 Au15 118.21(10)
Au46 Au60 Au26 57.38(8)
Au46 Au60 Au36 120.18(10)
Au46 Au60 Au73 59.25(8)
Au46 Au60 Au83 59.21(7)
Au46 Au60 Au89 92.23(9)
Au46 Au60 Au92 57.86(7)
Au73 Au60 Au5 90.68(8)
Au73 Au60 Au6 121.10(9)
Au73 Au60 Au14 60.53(7)
Au73 Au60 Au26 116.55(9)
Au73 Au60 Au36 60.93(7)
Au73 Au60 Au83 58.78(7)
Au73 Au60 Au89 120.98(9)
Au73 Au60 Au92 87.85(8)
Au83 Au60 Au5 60.99(6)
Au83 Au60 Au6 120.85(8)
Au83 Au60 Au14 119.26(10)
Au83 Au60 Au26 86.21(8)
Au83 Au60 Au36 89.33(8)
Au83 Au60 Au89 62.22(7)
Au83 Au60 Au92 117.04(9)
Au89 Au60 Au26 59.69(7)
Au89 Au60 Au92 121.21(9)
Au92 Au60 Au26 61.62(7)
Au7 Au61 Au21 129.31(11)
Au7 Au61 Au27 119.57(9)
Au7 Au61 Au67 58.12(6)
Au7 Au61 Au68 57.81(7)
Au13 Au61 Au7 60.01(7)
Au13 Au61 Au18 127.15(11)
Au13 Au61 Au21 98.78(10)
Au13 Au61 Au27 171.28(13)
Au13 Au61 Au67 118.04(9)
Au13 Au61 Au68 89.91(9)
Au18 Au61 Au7 89.14(8)
Au18 Au61 Au21 67.16(8)
Au18 Au61 Au27 60.68(8)
Au18 Au61 Au67 55.25(7)
Au18 Au61 Au68 109.59(9)
Au21 Au61 Au27 87.89(9)
Au21 Au61 Au67 122.24(10)
Au21 Au61 Au68 170.90(10)
Au67 Au61 Au27 61.77(7)
Au68 Au61 Au27 83.20(9)
Au68 Au61 Au67 54.50(7)
Au69 Au61 Au7 59.84(7)
Au69 Au61 Au13 62.35(8)
Au69 Au61 Au18 65.10(8)
Au69 Au61 Au21 69.50(9)
Au69 Au61 Au27 125.75(10)
Au69 Au61 Au67 89.17(8)
Au69 Au61 Au68 117.50(10)
S43 Au61 Au7 136.2(4)
S43 Au61 Au13 127.9(4)
S43 Au61 Au18 104.4(4)
S43 Au61 Au21 94.0(4)
S43 Au61 Au27 45.4(4)
S43 Au61 Au67 95.8(4)
S43 Au61 Au68 78.4(4)
S43 Au61 Au69 162.7(4)
Au29 Au62 Au24 85.05(10)
S32 Au62 Au24 44.5(4)
S32 Au62 Au29 129.5(4)
S32 Au62 S33 175.2(9)
S33 Au62 Au24 135.7(5)
S33 Au62 Au29 50.8(5)
Au2 Au63 Au5 61.65(6)
Au2 Au63 Au8 91.04(8)
Au2 Au63 Au33 60.09(7)
Au2 Au63 Au65 62.28(7)
Au2 Au63 Au83 119.32(8)
Au5 Au63 Au65 59.63(7)
Au5 Au63 Au83 57.67(6)
Au8 Au63 Au5 59.16(7)
Au8 Au63 Au65 118.72(9)
Au8 Au63 Au83 58.57(6)
Au10 Au63 Au2 64.44(7)
Au10 Au63 Au5 125.90(9)
Au10 Au63 Au8 118.66(9)
Au10 Au63 Au33 57.97(7)
Au10 Au63 Au40 87.22(8)
Au10 Au63 Au65 98.76(8)
Au10 Au63 Au83 174.53(10)
Au33 Au63 Au5 90.66(8)
Au33 Au63 Au8 61.04(6)
Au33 Au63 Au65 122.32(9)
Au33 Au63 Au83 119.60(8)
Au40 Au63 Au2 122.63(9)
Au40 Au63 Au5 118.16(9)
Au40 Au63 Au8 59.10(7)
Au40 Au63 Au33 62.58(7)
Au40 Au63 Au65 173.73(9)
Au40 Au63 Au83 87.33(8)
Au65 Au63 Au83 86.66(7)
S22 Au63 Au2 139.3(4)
S22 Au63 Au5 94.2(3)
S22 Au63 Au8 104.4(3)
S22 Au63 Au10 131.5(3)
S22 Au63 Au33 158.9(4)
S22 Au63 Au40 97.2(4)
S22 Au63 Au65 77.4(4)
S22 Au63 Au83 48.8(3)
Au25 Au64 Au53 132.73(11)
Au43 Au64 Au25 65.50(8)
Au43 Au64 Au53 152.74(11)
Au43 Au64 Au66 56.43(8)
Au48 Au64 Au25 70.53(9)
Au48 Au64 Au43 63.02(8)
Au48 Au64 Au53 136.57(12)
Au48 Au64 Au66 92.03(9)
Au48 Au64 Au71 62.39(7)
Au66 Au64 Au25 120.74(11)
Au66 Au64 Au53 99.19(10)
Au71 Au64 Au25 132.92(11)
Au71 Au64 Au43 92.15(9)
Au71 Au64 Au53 85.77(10)
Au71 Au64 Au66 63.08(7)
Au85 Au64 Au25 96.59(9)
Au85 Au64 Au43 125.21(11)
Au85 Au64 Au48 62.20(8)
Au85 Au64 Au53 77.33(10)
Au85 Au64 Au66 125.01(10)
Au85 Au64 Au71 61.94(7)
S44 Au64 Au25 106.3(4)
S44 Au64 Au43 112.2(4)
S44 Au64 Au48 174.9(4)
S44 Au64 Au53 48.5(4)
S44 Au64 Au66 86.3(3)
S44 Au64 Au71 120.7(4)
S44 Au64 Au85 122.6(4)
Au2 Au65 Au77 57.22(6)
Au5 Au65 Au2 60.21(6)
Au5 Au65 Au63 60.17(7)
Au5 Au65 Au77 117.36(8)
Au39 Au65 Au2 58.79(6)
Au39 Au65 Au5 90.18(8)
Au39 Au65 Au63 116.23(8)
Au39 Au65 Au77 60.26(6)
Au43 Au65 Au2 119.00(9)
Au43 Au65 Au5 122.45(9)
Au43 Au65 Au39 60.26(7)
Au43 Au65 Au48 62.53(7)
Au43 Au65 Au63 174.72(9)
Au43 Au65 Au77 90.76(8)
Au48 Au65 Au2 89.91(8)
Au48 Au65 Au5 59.95(7)
Au48 Au65 Au39 61.17(6)
Au48 Au65 Au63 120.03(9)
Au48 Au65 Au77 121.35(9)
Au63 Au65 Au2 57.48(6)
Au63 Au65 Au77 83.97(7)
Au89 Au65 Au2 122.08(9)
Au89 Au65 Au5 61.93(7)
Au89 Au65 Au39 119.63(9)
Au89 Au65 Au43 89.76(8)
Au89 Au65 Au48 58.51(7)
Au89 Au65 Au63 95.50(8)
Au89 Au65 Au77 179.28(11)
S15 Au65 Au2 96.2(4)
S15 Au65 Au5 138.8(4)
S15 Au65 Au39 106.3(3)
S15 Au65 Au43 98.2(4)
S15 Au65 Au48 160.2(4)
S15 Au65 Au63 78.7(4)
S15 Au65 Au77 49.9(3)
S15 Au65 Au89 130.5(3)
Au37 Au66 Au47 72.62(9)
Au39 Au66 Au37 60.50(7)
Au39 Au66 Au47 131.32(12)
Au39 Au66 Au64 88.61(8)
Au39 Au66 Au71 59.84(7)
Au43 Au66 Au37 122.21(10)
Au43 Au66 Au39 61.75(8)
Au43 Au66 Au47 159.34(11)
Au43 Au66 Au55 58.89(8)
Au43 Au66 Au64 61.69(8)
Au43 Au66 Au71 91.80(9)
Au55 Au66 Au37 93.03(9)
Au55 Au66 Au39 59.68(8)
Au55 Au66 Au47 139.38(10)
Au55 Au66 Au64 120.37(10)
Au55 Au66 Au71 119.52(10)
Au64 Au66 Au37 114.59(10)
Au64 Au66 Au47 99.98(10)
Au64 Au66 Au71 57.34(7)
Au71 Au66 Au37 57.28(7)
Au71 Au66 Au47 84.93(10)
S5 Au66 Au37 101.9(4)
S5 Au66 Au39 150.4(5)
S5 Au66 Au43 130.6(5)
S5 Au66 Au47 48.5(5)
S5 Au66 Au55 101.1(5)
S5 Au66 Au64 121.0(5)
S5 Au66 Au71 133.4(5)
Au6 Au67 Au7 58.98(6)
Au6 Au67 Au12 58.87(6)
Au6 Au67 Au22 118.99(9)
Au6 Au67 Au27 176.13(11)
Au6 Au67 Au61 117.85(8)
Au7 Au67 Au12 117.84(8)
Au7 Au67 Au22 176.13(10)
Au7 Au67 Au27 119.49(9)
Au7 Au67 Au61 58.91(6)
Au12 Au67 Au22 60.31(7)
Au12 Au67 Au27 122.60(8)
Au12 Au67 Au61 175.48(10)
Au14 Au67 Au6 92.68(8)
Au14 Au67 Au7 121.66(9)
Au14 Au67 Au12 60.60(8)
Au14 Au67 Au17 120.58(10)
Au14 Au67 Au18 58.72(8)
Au14 Au67 Au22 60.95(7)
Au14 Au67 Au27 91.08(9)
Au14 Au67 Au36 62.00(7)
Au14 Au67 Au61 117.73(10)
Au14 Au67 Au68 177.37(10)
Au17 Au67 Au6 60.91(7)
Au17 Au67 Au7 90.57(8)
Au17 Au67 Au12 60.23(7)
Au17 Au67 Au22 85.56(8)
Au17 Au67 Au27 116.21(10)
Au17 Au67 Au36 120.82(9)
Au17 Au67 Au61 121.69(9)
Au18 Au67 Au6 121.52(9)
Au18 Au67 Au7 92.04(8)
Au18 Au67 Au12 119.26(9)
Au18 Au67 Au17 177.17(10)
Au18 Au67 Au22 91.82(8)
Au18 Au67 Au27 61.44(8)
Au18 Au67 Au36 61.61(7)
Au18 Au67 Au61 59.05(8)
Au18 Au67 Au68 121.11(10)
Au22 Au67 Au27 62.29(7)
Au36 Au67 Au6 59.92(7)
Au36 Au67 Au7 59.67(6)
Au36 Au67 Au12 88.40(8)
Au36 Au67 Au22 122.79(9)
Au36 Au67 Au27 122.94(10)
Au36 Au67 Au61 87.16(8)
Au61 Au67 Au22 123.15(9)
Au61 Au67 Au27 60.90(7)
Au68 Au67 Au6 89.54(8)
Au68 Au67 Au7 60.78(7)
Au68 Au67 Au12 119.63(10)
Au68 Au67 Au17 59.45(8)
Au68 Au67 Au22 116.67(9)
Au68 Au67 Au27 86.68(9)
Au68 Au67 Au36 120.46(8)
Au68 Au67 Au61 62.26(8)
Au82 Au67 Au6 120.19(10)
Au82 Au67 Au7 119.65(9)
Au82 Au67 Au12 92.28(9)
Au82 Au67 Au14 118.67(9)
Au82 Au67 Au17 59.30(8)
Au82 Au67 Au18 118.30(10)
Au82 Au67 Au22 57.91(8)
Au82 Au67 Au27 56.92(8)
Au82 Au67 Au36 179.23(11)
Au82 Au67 Au61 92.15(9)
Au82 Au67 Au68 58.87(8)
Au7 Au68 Au16 58.30(7)
Au7 Au68 Au45 58.62(7)
Au7 Au68 Au61 59.50(7)
Au17 Au68 Au7 91.88(9)
Au17 Au68 Au16 119.64(9)
Au17 Au68 Au20 62.61(8)
Au17 Au68 Au45 62.96(7)
Au17 Au68 Au61 123.95(10)
Au17 Au68 Au67 60.74(8)
Au20 Au68 Au7 115.50(10)
Au20 Au68 Au16 83.50(8)
Au20 Au68 Au45 57.00(7)
Au20 Au68 Au61 170.35(10)
Au45 Au68 Au16 56.69(6)
Au45 Au68 Au61 117.91(9)
Au61 Au68 Au16 86.91(8)
Au67 Au68 Au7 61.77(7)
Au67 Au68 Au16 120.07(10)
Au67 Au68 Au20 123.04(10)
Au67 Au68 Au45 91.69(8)
Au67 Au68 Au61 63.23(8)
Au82 Au68 Au7 121.53(10)
Au82 Au68 Au16 179.67(13)
Au82 Au68 Au17 60.04(8)
Au82 Au68 Au20 96.36(10)
Au82 Au68 Au45 122.99(10)
Au82 Au68 Au61 93.24(9)
Au82 Au68 Au67 59.76(8)
S35 Au68 Au7 97.3(5)
S35 Au68 Au16 50.3(4)
S35 Au68 Au17 155.7(7)
S35 Au68 Au20 93.2(7)
S35 Au68 Au45 103.1(5)
S35 Au68 Au61 79.8(7)
S35 Au68 Au67 142.8(7)
S35 Au68 Au82 130.0(4)
Au3 Au69 Au18 119.91(8)
Au3 Au69 Au21 176.12(10)
Au3 Au69 Au36 61.30(6)
Au3 Au69 Au54 59.65(6)
Au3 Au69 Au75 59.84(7)
Au3 Au69 Au88 116.55(8)
Au7 Au69 Au3 60.40(7)
Au7 Au69 Au18 88.45(8)
Au7 Au69 Au21 123.39(9)
Au7 Au69 Au36 60.66(7)
Au7 Au69 Au54 90.43(7)
Au7 Au69 Au75 120.24(8)
Au7 Au69 Au88 118.44(9)
Au11 Au69 Au3 91.35(8)
Au11 Au69 Au7 121.39(9)
Au11 Au69 Au13 178.07(11)
Au11 Au69 Au18 61.17(7)
Au11 Au69 Au21 87.08(8)
Au11 Au69 Au36 60.73(7)
Au11 Au69 Au54 119.71(9)
Au11 Au69 Au75 59.97(7)
Au11 Au69 Au88 120.13(10)
Au13 Au69 Au3 90.34(8)
Au13 Au69 Au7 60.33(7)
Au13 Au69 Au18 118.63(9)
Au13 Au69 Au21 91.18(8)
Au13 Au69 Au36 120.98(10)
Au13 Au69 Au54 60.52(7)
Au13 Au69 Au75 120.27(8)
Au13 Au69 Au88 58.20(8)
Au18 Au69 Au21 62.26(7)
Au34 Au69 Au3 119.95(9)
Au34 Au69 Au7 179.47(12)
Au34 Au69 Au11 59.10(8)
Au34 Au69 Au13 119.18(10)
Au34 Au69 Au18 91.66(8)
Au34 Au69 Au21 56.25(8)
Au34 Au69 Au36 119.83(10)
Au34 Au69 Au54 89.45(8)
Au34 Au69 Au61 115.81(10)
Au34 Au69 Au75 60.11(8)
Au34 Au69 Au88 61.08(8)
Au36 Au69 Au18 58.64(6)
Au36 Au69 Au21 120.66(8)
Au36 Au69 Au54 120.94(8)
Au36 Au69 Au75 90.23(8)
Au36 Au69 Au88 177.84(9)
Au54 Au69 Au18 178.85(10)
Au54 Au69 Au21 118.25(8)
Au61 Au69 Au3 124.15(10)
Au61 Au69 Au7 63.82(8)
Au61 Au69 Au11 120.56(9)
Au61 Au69 Au13 59.02(7)
Au61 Au69 Au18 59.86(7)
Au61 Au69 Au21 59.60(8)
Au61 Au69 Au36 93.89(8)
Au61 Au69 Au54 119.36(9)
Au61 Au69 Au75 175.38(11)
Au61 Au69 Au88 87.28(9)
Au75 Au69 Au18 121.09(9)
Au75 Au69 Au21 116.36(9)
Au75 Au69 Au54 59.76(7)
Au75 Au69 Au88 88.66(8)
Au88 Au69 Au18 123.51(9)
Au88 Au69 Au21 61.50(7)
Au88 Au69 Au54 56.91(6)
Au8 Au70 Au32 133.06(11)
Au8 Au70 Au73 62.76(7)
Au8 Au70 Au83 63.00(8)
Au40 Au70 Au8 61.34(7)
Au40 Au70 Au32 150.46(11)
Au40 Au70 Au52 59.71(8)
Au40 Au70 Au73 124.02(10)
Au40 Au70 Au83 94.89(9)
Au52 Au70 Au8 61.26(8)
Au52 Au70 Au32 147.16(11)
Au52 Au70 Au73 95.51(9)
Au52 Au70 Au83 124.23(10)
Au73 Au70 Au32 75.23(8)
Au83 Au70 Au32 77.09(9)
Au83 Au70 Au73 56.40(7)
S20 Au70 Au8 177.0(4)
S20 Au70 Au32 44.1(4)
S20 Au70 Au40 121.5(4)
S20 Au70 Au52 120.6(4)
S20 Au70 Au73 114.4(4)
S20 Au70 Au83 115.0(4)
Au1 Au71 Au39 60.21(6)
Au1 Au71 Au45 59.72(7)
Au1 Au71 Au66 117.99(9)
Au1 Au71 Au78 118.06(9)
Au37 Au71 Au1 91.16(8)
Au37 Au71 Au39 61.31(7)
Au37 Au71 Au42 59.38(7)
Au37 Au71 Au45 120.17(9)
Au37 Au71 Au48 121.77(9)
Au37 Au71 Au66 61.47(7)
Au37 Au71 Au78 117.14(9)
Au39 Au71 Au45 119.93(9)
Au39 Au71 Au66 57.83(7)
Au39 Au71 Au78 177.18(10)
Au42 Au71 Au1 60.27(7)
Au42 Au71 Au39 89.84(8)
Au42 Au71 Au45 60.80(6)
Au42 Au71 Au48 120.30(9)
Au42 Au71 Au66 120.70(8)
Au42 Au71 Au78 87.34(8)
Au45 Au71 Au66 176.68(10)
Au45 Au71 Au78 58.40(7)
Au48 Au71 Au1 60.03(6)
Au48 Au71 Au39 60.46(6)
Au48 Au71 Au45 89.26(8)
Au48 Au71 Au66 87.45(8)
Au48 Au71 Au78 121.04(8)
Au64 Au71 Au1 117.72(9)
Au64 Au71 Au37 121.02(9)
Au64 Au71 Au39 88.74(8)
Au64 Au71 Au42 177.96(11)
Au64 Au71 Au45 118.80(8)
Au64 Au71 Au48 57.69(7)
Au64 Au71 Au66 59.58(7)
Au64 Au71 Au72 124.43(10)
Au64 Au71 Au78 94.07(9)
Au64 Au71 Au85 57.78(7)
Au72 Au71 Au1 117.85(9)
Au72 Au71 Au37 57.56(7)
Au72 Au71 Au39 118.82(8)
Au72 Au71 Au42 57.58(7)
Au72 Au71 Au45 89.52(8)
Au72 Au71 Au48 177.88(11)
Au72 Au71 Au66 93.75(8)
Au72 Au71 Au78 59.58(7)
Au72 Au71 Au85 121.54(9)
Au78 Au71 Au66 123.95(10)
Au85 Au71 Au1 90.76(8)
Au85 Au71 Au37 178.08(10)
Au85 Au71 Au39 119.64(9)
Au85 Au71 Au42 121.88(9)
Au85 Au71 Au45 61.08(7)
Au85 Au71 Au48 59.20(7)
Au85 Au71 Au66 117.36(9)
Au85 Au71 Au78 61.99(7)
Au37 Au72 Au41 103.68(10)
Au37 Au72 Au42 62.19(8)
Au37 Au72 Au47 74.01(9)
Au37 Au72 Au71 61.57(7)
Au37 Au72 Au78 123.42(10)
Au37 Au72 Au80 123.71(11)
Au41 Au72 Au47 131.44(11)
Au41 Au72 Au80 64.31(8)
Au42 Au72 Au41 76.22(10)
Au42 Au72 Au47 133.61(11)
Au42 Au72 Au71 61.75(7)
Au42 Au72 Au78 90.97(9)
Au42 Au72 Au80 61.54(8)
Au71 Au72 Au41 137.72(12)
Au71 Au72 Au47 85.07(9)
Au71 Au72 Au78 61.85(7)
Au71 Au72 Au80 90.24(8)
Au78 Au72 Au41 117.62(11)
Au78 Au72 Au47 101.33(10)
Au78 Au72 Au80 56.36(8)
Au80 Au72 Au47 156.13(11)
S3 Au72 Au37 116.6(5)
S3 Au72 Au41 104.1(5)
S3 Au72 Au42 178.8(5)
S3 Au72 Au47 45.3(5)
S3 Au72 Au71 118.0(5)
S3 Au72 Au78 89.9(4)
S3 Au72 Au80 119.7(5)
Au8 Au73 Au11 56.24(6)
Au14 Au73 Au8 117.66(8)
Au14 Au73 Au11 86.31(8)
Au14 Au73 Au70 171.25(10)
Au36 Au73 Au8 57.97(6)
Au36 Au73 Au11 56.53(7)
Au36 Au73 Au14 59.84(7)
Au36 Au73 Au70 113.55(8)
Au46 Au73 Au8 121.16(9)
Au46 Au73 Au11 176.57(10)
Au46 Au73 Au14 93.43(9)
Au46 Au73 Au36 120.48(10)
Au46 Au73 Au60 59.14(8)
Au46 Au73 Au70 95.07(9)
Au46 Au73 Au83 59.93(7)
Au60 Au73 Au8 90.55(7)
Au60 Au73 Au11 117.87(9)
Au60 Au73 Au14 63.20(8)
Au60 Au73 Au36 61.36(7)
Au60 Au73 Au70 119.97(9)
Au70 Au73 Au8 55.60(6)
Au70 Au73 Au11 85.08(8)
Au83 Au73 Au8 61.27(7)
Au83 Au73 Au11 117.51(8)
Au83 Au73 Au14 124.14(10)
Au83 Au73 Au36 90.82(8)
Au83 Au73 Au60 61.00(8)
Au83 Au73 Au70 59.30(8)
S26 Au73 Au8 87.6(3)
S26 Au73 Au11 47.2(3)
S26 Au73 Au14 101.6(4)
S26 Au73 Au36 102.6(3)
S26 Au73 Au46 136.1(3)
S26 Au73 Au60 161.5(4)
S26 Au73 Au70 73.5(4)
S26 Au73 Au83 132.3(4)
Au16 Au74 Au30 62.34(7)
Au16 Au74 Au31 125.69(10)
Au16 Au74 Au42 63.26(8)
Au16 Au74 Au56 171.37(12)
Au16 Au74 Au57 123.29(10)
Au16 Au74 Au90 94.92(10)
Au30 Au74 Au31 91.64(8)
Au30 Au74 Au56 126.20(11)
Au30 Au74 Au57 60.95(7)
Au30 Au74 Au90 62.10(8)
Au31 Au74 Au56 58.69(8)
Au31 Au74 Au57 56.97(7)
Au42 Au74 Au30 62.04(7)
Au42 Au74 Au31 62.43(7)
Au42 Au74 Au56 120.44(10)
Au42 Au74 Au57 90.32(8)
Au42 Au74 Au90 123.89(10)
Au57 Au74 Au56 65.25(8)
Au90 Au74 Au31 114.61(10)
Au90 Au74 Au56 89.02(10)
Au90 Au74 Au57 57.99(8)
S8 Au74 Au16 124.9(4)
S8 Au74 Au30 165.6(6)
S8 Au74 Au31 92.4(4)
S8 Au74 Au42 131.7(5)
S8 Au74 Au56 46.5(4)
S8 Au74 Au57 110.4(5)
S8 Au74 Au90 103.7(6)
Au3 Au75 Au8 60.40(7)
Au3 Au75 Au52 118.11(9)
Au3 Au75 Au54 60.07(7)
Au3 Au75 Au69 59.78(7)
Au3 Au75 Au84 118.25(9)
Au8 Au75 Au52 57.77(7)
Au8 Au75 Au54 120.47(9)
Au8 Au75 Au84 177.66(11)
Au11 Au75 Au3 90.55(8)
Au11 Au75 Au8 61.10(7)
Au11 Au75 Au52 62.22(7)
Au11 Au75 Au54 119.74(9)
Au11 Au75 Au69 58.69(7)
Au11 Au75 Au81 178.44(11)
Au11 Au75 Au84 117.50(9)
Au33 Au75 Au3 60.11(7)
Au33 Au75 Au8 61.08(6)
Au33 Au75 Au11 122.17(9)
Au33 Au75 Au52 87.78(8)
Au33 Au75 Au54 89.05(8)
Au33 Au75 Au69 119.89(9)
Au33 Au75 Au81 58.90(6)
Au33 Au75 Au84 120.26(8)
Au34 Au75 Au3 116.60(9)
Au34 Au75 Au8 118.61(8)
Au34 Au75 Au11 57.58(7)
Au34 Au75 Au33 176.60(11)
Au34 Au75 Au52 94.81(9)
Au34 Au75 Au54 88.36(8)
Au34 Au75 Au69 56.82(7)
Au34 Au75 Au76 126.04(10)
Au34 Au75 Au81 121.44(9)
Au34 Au75 Au84 59.92(7)
Au54 Au75 Au52 176.82(9)
Au54 Au75 Au84 58.23(7)
Au69 Au75 Au8 89.40(8)
Au69 Au75 Au52 120.74(8)
Au69 Au75 Au54 61.07(7)
Au69 Au75 Au84 88.26(8)
Au76 Au75 Au3 117.36(9)
Au76 Au75 Au8 88.19(8)
Au76 Au75 Au11 121.40(10)
Au76 Au75 Au33 57.26(7)
Au76 Au75 Au52 59.19(7)
Au76 Au75 Au54 118.84(8)
Au76 Au75 Au69 176.99(11)
Au76 Au75 Au81 57.93(7)
Au76 Au75 Au84 94.16(9)
Au81 Au75 Au3 91.00(8)
Au81 Au75 Au8 119.93(9)
Au81 Au75 Au52 117.12(9)
Au81 Au75 Au54 60.99(7)
Au81 Au75 Au69 122.07(9)
Au81 Au75 Au84 61.51(7)
Au84 Au75 Au52 123.64(10)
Au33 Au76 Au40 63.32(8)
Au33 Au76 Au52 92.74(9)
Au33 Au76 Au59 135.43(12)
Au33 Au76 Au75 61.99(8)
Au33 Au76 Au81 61.80(8)
Au33 Au76 Au86 72.82(9)
Au40 Au76 Au59 154.68(11)
Au52 Au76 Au40 56.79(7)
Au52 Au76 Au59 100.71(10)
Au75 Au76 Au40 91.79(9)
Au75 Au76 Au52 63.17(8)
Au75 Au76 Au59 86.72(11)
Au75 Au76 Au86 134.79(11)
Au81 Au76 Au40 125.11(11)
Au81 Au76 Au52 124.93(11)
Au81 Au76 Au59 75.93(10)
Au81 Au76 Au75 61.76(7)
Au81 Au76 Au86 98.55(9)
Au86 Au76 Au40 65.70(8)
Au86 Au76 Au52 120.66(10)
Au86 Au76 Au59 130.18(11)
S19 Au76 Au33 174.4(5)
S19 Au76 Au40 111.9(5)
S19 Au76 Au52 86.6(4)
S19 Au76 Au59 50.1(5)
S19 Au76 Au75 122.3(4)
S19 Au76 Au81 122.9(5)
S19 Au76 Au86 102.7(5)
Au2 Au77 Au10 60.04(7)
Au2 Au77 Au39 58.80(6)
Au2 Au77 Au55 115.91(9)
Au2 Au77 Au65 60.34(6)
Au10 Au77 Au65 89.66(7)
Au39 Au77 Au10 118.73(8)
Au39 Au77 Au65 57.16(6)
Au49 Au77 Au2 122.39(9)
Au49 Au77 Au10 92.91(9)
Au49 Au77 Au39 122.57(9)
Au49 Au77 Au51 60.34(7)
Au49 Au77 Au55 94.70(9)
Au49 Au77 Au65 177.00(11)
Au49 Au77 Au79 60.23(8)
Au51 Au77 Au2 62.05(6)
Au51 Au77 Au10 62.71(7)
Au51 Au77 Au39 91.60(8)
Au51 Au77 Au55 122.22(9)
Au51 Au77 Au65 122.37(9)
Au55 Au77 Au10 172.35(9)
Au55 Au77 Au39 57.21(7)
Au55 Au77 Au65 82.71(8)
Au79 Au77 Au2 90.90(8)
Au79 Au77 Au10 122.32(9)
Au79 Au77 Au39 62.35(7)
Au79 Au77 Au51 59.64(7)
Au79 Au77 Au55 62.75(8)
Au79 Au77 Au65 119.47(9)
S15 Au77 Au2 100.0(3)
S15 Au77 Au10 82.0(4)
S15 Au77 Au39 104.8(4)
S15 Au77 Au49 127.5(3)
S15 Au77 Au51 144.7(4)
S15 Au77 Au55 92.7(4)
S15 Au77 Au65 51.4(3)
S15 Au77 Au79 155.4(4)
Au20 Au78 Au45 59.63(8)
Au20 Au78 Au53 140.06(11)
Au20 Au78 Au71 120.00(11)
Au20 Au78 Au72 122.22(11)
Au20 Au78 Au85 91.23(9)
Au45 Au78 Au53 130.64(11)
Au45 Au78 Au71 60.38(7)
Au45 Au78 Au72 90.09(9)
Au45 Au78 Au85 60.27(7)
Au71 Au78 Au53 82.61(9)
Au71 Au78 Au85 57.75(7)
Au72 Au78 Au53 97.50(10)
Au72 Au78 Au71 58.57(7)
Au72 Au78 Au85 116.29(10)
Au80 Au78 Au20 59.46(8)
Au80 Au78 Au45 60.79(8)
Au80 Au78 Au53 159.00(11)
Au80 Au78 Au71 92.09(9)
Au80 Au78 Au72 62.84(8)
Au80 Au78 Au85 121.05(11)
Au85 Au78 Au53 72.92(9)
S1 Au78 Au20 103.8(5)
S1 Au78 Au45 151.8(4)
S1 Au78 Au53 47.0(5)
S1 Au78 Au71 129.6(5)
S1 Au78 Au72 117.8(4)
S1 Au78 Au80 133.6(4)
S1 Au78 Au85 100.6(4)
Au9 Au79 Au37 56.52(7)
Au9 Au79 Au39 58.13(6)
Au9 Au79 Au55 114.36(8)
Au9 Au79 Au91 58.67(6)
Au39 Au79 Au37 56.77(6)
Au49 Au79 Au9 122.48(10)
Au49 Au79 Au37 177.18(9)
Au49 Au79 Au39 120.41(9)
Au49 Au79 Au51 60.11(8)
Au49 Au79 Au55 92.18(9)
Au49 Au79 Au77 58.73(7)
Au49 Au79 Au91 98.06(9)
Au51 Au79 Au9 62.44(7)
Au51 Au79 Au37 118.97(9)
Au51 Au79 Au39 91.65(7)
Au51 Au79 Au55 120.33(9)
Au51 Au79 Au77 60.41(7)
Au51 Au79 Au91 64.71(7)
Au55 Au79 Au37 86.11(8)
Au55 Au79 Au39 56.26(6)
Au77 Au79 Au9 90.68(8)
Au77 Au79 Au37 118.45(8)
Au77 Au79 Au39 61.69(7)
Au77 Au79 Au55 60.08(7)
Au77 Au79 Au91 124.86(10)
Au91 Au79 Au37 83.61(8)
Au91 Au79 Au39 116.46(8)
Au91 Au79 Au55 169.69(10)
S6 Au79 Au9 104.7(4)
S6 Au79 Au37 48.9(3)
S6 Au79 Au39 87.7(3)
S6 Au79 Au49 132.5(4)
S6 Au79 Au51 164.6(5)
S6 Au79 Au55 71.7(5)
S6 Au79 Au77 131.4(5)
S6 Au79 Au91 101.9(5)
Au16 Au80 Au41 100.39(10)
Au16 Au80 Au42 60.58(8)
Au16 Au80 Au45 61.78(8)
Au16 Au80 Au72 116.79(10)
Au20 Au80 Au16 92.38(9)
Au20 Au80 Au41 165.69(13)
Au20 Au80 Au42 121.75(10)
Au20 Au80 Au45 60.47(8)
Au20 Au80 Au72 121.96(11)
Au42 Au80 Au41 70.88(8)
Au42 Au80 Au72 56.26(7)
Au45 Au80 Au41 131.77(10)
Au45 Au80 Au42 61.29(7)
Au45 Au80 Au72 89.42(9)
Au72 Au80 Au41 57.37(8)
Au78 Au80 Au16 123.35(10)
Au78 Au80 Au20 61.24(8)
Au78 Au80 Au41 115.25(11)
Au78 Au80 Au42 90.43(9)
Au78 Au80 Au45 61.61(8)
Au78 Au80 Au72 60.80(8)
S2 Au80 Au16 98.7(6)
S2 Au80 Au20 125.3(4)
S2 Au80 Au41 46.6(4)
S2 Au80 Au42 110.1(4)
S2 Au80 Au45 160.5(6)
S2 Au80 Au72 99.9(4)
S2 Au80 Au78 137.8(6)
Au4 Au81 Au54 59.07(7)
Au4 Au81 Au58 56.96(7)
Au4 Au81 Au84 116.78(10)
Au4 Au81 Au87 59.86(7)
Au33 Au81 Au4 60.67(7)
Au33 Au81 Au54 89.55(8)
Au33 Au81 Au58 117.63(9)
Au33 Au81 Au75 60.44(7)
Au33 Au81 Au84 121.01(8)
Au33 Au81 Au87 63.47(7)
Au54 Au81 Au58 59.31(7)
Au54 Au81 Au84 57.79(7)
Au54 Au81 Au87 118.84(9)
Au75 Au81 Au4 90.90(8)
Au75 Au81 Au54 60.36(7)
Au75 Au81 Au58 119.66(9)
Au75 Au81 Au84 60.73(7)
Au75 Au81 Au87 123.88(9)
Au76 Au81 Au4 119.20(9)
Au76 Au81 Au33 58.54(8)
Au76 Au81 Au54 120.59(9)
Au76 Au81 Au58 175.95(11)
Au76 Au81 Au75 60.31(7)
Au76 Au81 Au84 95.12(9)
Au76 Au81 Au87 91.70(9)
Au84 Au81 Au58 88.10(9)
Au87 Au81 Au58 85.11(8)
Au87 Au81 Au84 173.15(10)
S9 Au81 Au4 104.4(4)
S9 Au81 Au33 160.6(4)
S9 Au81 Au54 92.6(4)
S9 Au81 Au58 49.1(4)
S9 Au81 Au75 136.1(4)
S9 Au81 Au76 134.2(4)
S9 Au81 Au84 75.8(4)
S9 Au81 Au87 98.9(4)
Au17 Au82 Au22 92.61(10)
Au17 Au82 Au27 131.20(12)
Au17 Au82 Au50 83.15(10)
Au22 Au82 Au50 132.19(12)
Au27 Au82 Au22 70.01(10)
Au27 Au82 Au50 142.21(13)
Au67 Au82 Au17 61.61(8)
Au67 Au82 Au22 68.71(8)
Au67 Au82 Au27 69.60(9)
Au67 Au82 Au50 141.44(11)
Au68 Au82 Au17 61.04(8)
Au68 Au82 Au22 129.94(11)
Au68 Au82 Au27 95.18(10)
Au68 Au82 Au50 88.98(10)
Au68 Au82 Au67 61.37(8)
S37 Au82 Au17 122.3(5)
S37 Au82 Au22 96.7(4)
S37 Au82 Au27 105.2(5)
S37 Au82 Au50 49.9(4)
S37 Au82 Au67 165.4(4)
S37 Au82 Au68 133.2(4)
Au5 Au83 Au8 58.49(6)
Au5 Au83 Au63 57.48(6)
Au5 Au83 Au89 58.50(7)
Au8 Au83 Au63 56.90(6)
Au8 Au83 Au89 116.83(8)
Au46 Au83 Au5 119.90(10)
Au46 Au83 Au8 123.21(9)
Au46 Au83 Au60 58.77(7)
Au46 Au83 Au63 177.18(11)
Au46 Au83 Au70 98.05(9)
Au46 Au83 Au73 59.60(7)
Au46 Au83 Au89 91.79(9)
Au60 Au83 Au5 61.15(6)
Au60 Au83 Au8 91.47(8)
Au60 Au83 Au63 118.62(8)
Au60 Au83 Au70 124.15(10)
Au60 Au83 Au89 61.90(7)
Au70 Au83 Au5 116.01(9)
Au70 Au83 Au8 57.68(7)
Au70 Au83 Au63 84.34(8)
Au70 Au83 Au89 170.15(9)
Au73 Au83 Au5 91.59(8)
Au73 Au83 Au8 63.66(7)
Au73 Au83 Au60 60.21(7)
Au73 Au83 Au63 120.56(9)
Au73 Au83 Au70 64.30(8)
Au73 Au83 Au89 122.09(10)
Au89 Au83 Au63 85.84(7)
S22 Au83 Au5 94.4(3)
S22 Au83 Au8 103.2(3)
S22 Au83 Au46 131.6(3)
S22 Au83 Au60 139.1(4)
S22 Au83 Au63 49.3(3)
S22 Au83 Au70 95.5(4)
S22 Au83 Au73 159.4(4)
S22 Au83 Au89 77.5(4)
Au24 Au84 Au34 120.43(11)
Au24 Au84 Au54 59.42(8)
Au24 Au84 Au59 139.86(11)
Au24 Au84 Au75 119.62(11)
Au24 Au84 Au81 91.51(9)
Au34 Au84 Au59 99.71(11)
Au34 Au84 Au75 57.70(7)
Au34 Au84 Au81 115.46(10)
Au54 Au84 Au34 88.23(8)
Au54 Au84 Au59 127.39(11)
Au54 Au84 Au75 60.21(7)
Au54 Au84 Au81 60.35(7)
Au75 Au84 Au59 80.62(10)
Au75 Au84 Au81 57.76(7)
Au81 Au84 Au59 69.60(9)
Au88 Au84 Au24 59.02(9)
Au88 Au84 Au34 61.54(8)
Au88 Au84 Au54 60.15(8)
Au88 Au84 Au59 160.81(11)
Au88 Au84 Au75 91.37(9)
Au88 Au84 Au81 120.49(11)
S31 Au84 Au24 105.2(5)
S31 Au84 Au34 120.3(4)
S31 Au84 Au54 150.8(4)
S31 Au84 Au59 47.2(5)
S31 Au84 Au75 127.8(5)
S31 Au84 Au81 98.3(4)
S31 Au84 Au88 136.7(5)
Au6 Au85 Au15 59.18(7)
Au6 Au85 Au17 57.28(7)
Au6 Au85 Au45 58.71(7)
Au6 Au85 Au78 116.28(9)
Au15 Au85 Au17 85.23(8)
Au15 Au85 Au78 173.29(11)
Au45 Au85 Au15 117.83(9)
Au45 Au85 Au17 59.48(7)
Au45 Au85 Au78 57.63(7)
Au48 Au85 Au6 60.72(7)
Au48 Au85 Au15 62.25(7)
Au48 Au85 Au17 117.99(9)
Au48 Au85 Au45 89.73(8)
Au48 Au85 Au71 60.79(7)
Au48 Au85 Au78 120.90(8)
Au64 Au85 Au6 119.75(10)
Au64 Au85 Au15 92.15(9)
Au64 Au85 Au17 176.81(11)
Au64 Au85 Au45 120.55(9)
Au64 Au85 Au48 59.02(8)
Au64 Au85 Au71 60.28(7)
Au64 Au85 Au78 94.50(9)
Au71 Au85 Au6 90.74(8)
Au71 Au85 Au15 123.00(9)
Au71 Au85 Au17 119.81(9)
Au71 Au85 Au45 60.34(7)
Au71 Au85 Au78 60.26(7)
Au78 Au85 Au17 88.09(8)
S38 Au85 Au6 105.3(4)
S38 Au85 Au15 101.6(4)
S38 Au85 Au17 49.1(3)
S38 Au85 Au45 91.7(3)
S38 Au85 Au48 162.1(4)
S38 Au85 Au64 133.4(3)
S38 Au85 Au71 134.2(4)
S38 Au85 Au78 74.3(4)
Au10 Au86 Au33 50.38(7)
Au10 Au86 Au40 77.35(8)
Au10 Au86 Au87 54.16(7)
Au40 Au86 Au33 54.26(6)
Au40 Au86 Au87 108.82(9)
Au76 Au86 Au10 101.88(10)
Au76 Au86 Au33 51.52(7)
Au76 Au86 Au40 57.27(7)
Au76 Au86 Au87 83.30(9)
Au87 Au86 Au33 54.79(6)
S17 Au86 Au10 83.8(4)
S17 Au86 Au33 95.5(3)
S17 Au86 Au40 48.4(3)
S17 Au86 Au76 101.8(3)
S17 Au86 Au87 137.5(4)
S17 Au86 S18 174.3(5)
S18 Au86 Au10 99.4(5)
S18 Au86 Au33 90.1(4)
S18 Au86 Au40 136.8(4)
S18 Au86 Au76 82.1(4)
S18 Au86 Au87 46.5(5)
Au4 Au87 Au23 126.87(10)
Au4 Au87 Au33 57.75(6)
Au4 Au87 Au81 58.94(7)
Au4 Au87 Au86 120.65(8)
Au10 Au87 Au4 89.51(8)
Au10 Au87 Au23 63.80(8)
Au10 Au87 Au33 54.22(6)
Au10 Au87 Au81 109.50(8)
Au10 Au87 Au86 57.37(7)
Au19 Au87 Au4 61.82(7)
Au19 Au87 Au10 125.24(10)
Au19 Au87 Au23 95.91(9)
Au19 Au87 Au33 119.54(9)
Au19 Au87 Au51 60.09(7)
Au19 Au87 Au81 94.67(9)
Au19 Au87 Au86 176.95(10)
Au23 Au87 Au86 83.91(8)
Au33 Au87 Au23 118.01(9)
Au33 Au87 Au86 63.02(7)
Au51 Au87 Au4 61.10(7)
Au51 Au87 Au10 65.27(8)
Au51 Au87 Au23 65.99(8)
Au51 Au87 Au33 88.65(7)
Au51 Au87 Au81 119.85(9)
Au51 Au87 Au86 122.37(9)
Au81 Au87 Au23 169.42(10)
Au81 Au87 Au33 55.70(6)
Au81 Au87 Au86 85.53(8)
S18 Au87 Au4 137.6(4)
S18 Au87 Au10 100.3(4)
S18 Au87 Au19 132.9(4)
S18 Au87 Au23 93.8(4)
S18 Au87 Au33 95.3(3)
S18 Au87 Au51 158.6(4)
S18 Au87 Au81 79.0(4)
S18 Au87 Au86 44.1(4)
Au13 Au88 Au21 93.84(9)
Au13 Au88 Au34 114.88(10)
Au13 Au88 Au69 59.23(8)
Au24 Au88 Au13 94.01(10)
Au24 Au88 Au21 171.36(12)
Au24 Au88 Au34 122.84(12)
Au24 Au88 Au54 60.73(7)
Au24 Au88 Au69 122.56(10)
Au24 Au88 Au84 61.31(9)
Au34 Au88 Au21 56.32(8)
Au34 Au88 Au69 55.73(7)
Au54 Au88 Au13 62.68(8)
Au54 Au88 Au21 126.59(10)
Au54 Au88 Au34 89.25(9)
Au54 Au88 Au69 61.82(7)
Au69 Au88 Au21 64.96(7)
Au84 Au88 Au13 124.52(10)
Au84 Au88 Au21 116.47(11)
Au84 Au88 Au34 61.68(8)
Au84 Au88 Au54 61.93(8)
Au84 Au88 Au69 91.60(9)
S30 Au88 Au13 92.2(5)
S30 Au88 Au21 45.7(4)
S30 Au88 Au24 130.3(4)
S30 Au88 Au34 98.3(4)
S30 Au88 Au54 154.5(5)
S30 Au88 Au69 102.7(4)
S30 Au88 Au84 142.4(5)
Au5 Au89 Au25 129.71(9)
Au5 Au89 Au26 124.30(9)
Au5 Au89 Au60 59.20(6)
Au5 Au89 Au83 59.00(7)
Au15 Au89 Au5 90.25(8)
Au15 Au89 Au25 65.50(8)
Au15 Au89 Au26 62.46(8)
Au15 Au89 Au60 56.39(7)
Au15 Au89 Au83 112.10(9)
Au25 Au89 Au26 84.06(8)
Au48 Au89 Au5 61.08(7)
Au48 Au89 Au15 64.13(7)
Au48 Au89 Au25 68.66(8)
Au48 Au89 Au26 126.20(10)
Au48 Au89 Au60 90.28(8)
Au48 Au89 Au65 62.54(7)
Au48 Au89 Au83 119.95(9)
Au60 Au89 Au25 121.59(9)
Au60 Au89 Au26 65.39(7)
Au60 Au89 Au83 55.87(7)
Au65 Au89 Au5 61.68(7)
Au65 Au89 Au15 126.58(9)
Au65 Au89 Au25 97.22(9)
Au65 Au89 Au26 170.54(11)
Au65 Au89 Au60 120.84(9)
Au65 Au89 Au83 91.98(8)
Au83 Au89 Au25 169.81(9)
Au83 Au89 Au26 86.16(8)
S23 Au89 Au5 135.5(5)
S23 Au89 Au15 107.6(4)
S23 Au89 Au25 94.6(5)
S23 Au89 Au26 46.0(3)
S23 Au89 Au48 163.1(5)
S23 Au89 Au60 97.0(4)
S23 Au89 Au65 124.5(3)
S23 Au89 Au83 76.5(5)
Au24 Au90 Au13 83.92(8)
Au24 Au90 Au30 113.85(10)
Au24 Au90 Au54 56.69(8)
Au24 Au90 Au74 168.67(10)
Au29 Au90 Au13 176.07(12)
Au29 Au90 Au24 98.93(11)
Au29 Au90 Au30 118.95(10)
Au29 Au90 Au54 122.96(11)
Au29 Au90 Au57 58.10(8)
Au29 Au90 Au58 60.06(9)
Au29 Au90 Au74 92.13(10)
Au30 Au90 Au13 57.22(6)
Au30 Au90 Au54 57.25(7)
Au54 Au90 Au13 56.47(7)
Au57 Au90 Au13 118.08(9)
Au57 Au90 Au24 122.32(11)
Au57 Au90 Au30 60.86(7)
Au57 Au90 Au54 90.37(8)
Au57 Au90 Au74 62.04(8)
Au58 Au90 Au13 119.50(10)
Au58 Au90 Au24 63.08(9)
Au58 Au90 Au30 90.39(9)
Au58 Au90 Au54 63.03(8)
Au58 Au90 Au57 59.74(8)
Au58 Au90 Au74 121.67(10)
Au74 Au90 Au13 84.92(8)
Au74 Au90 Au30 57.72(7)
Au74 Au90 Au54 114.80(9)
S34 Au90 Au13 49.3(3)
S34 Au90 Au24 96.1(4)
S34 Au90 Au29 132.5(4)
S34 Au90 Au30 94.7(4)
S34 Au90 Au54 102.9(4)
S34 Au90 Au57 139.7(4)
S34 Au90 Au58 158.8(4)
S34 Au90 Au74 78.0(4)
Au9 Au91 Au19 89.56(8)
Au9 Au91 Au28 119.90(9)
Au9 Au91 Au35 128.97(10)
Au9 Au91 Au51 59.46(6)
Au9 Au91 Au79 59.96(6)
Au19 Au91 Au28 60.54(8)
Au19 Au91 Au35 65.55(8)
Au19 Au91 Au51 54.38(7)
Au19 Au91 Au79 109.03(9)
Au31 Au91 Au9 62.87(7)
Au31 Au91 Au19 126.52(10)
Au31 Au91 Au28 172.93(11)
Au31 Au91 Au35 96.10(10)
Au31 Au91 Au51 122.34(8)
Au31 Au91 Au57 61.87(8)
Au31 Au91 Au79 95.81(9)
Au35 Au91 Au28 86.83(9)
Au35 Au91 Au51 119.68(10)
Au51 Au91 Au28 60.84(7)
Au57 Au91 Au9 61.63(7)
Au57 Au91 Au19 64.74(8)
Au57 Au91 Au28 125.17(10)
Au57 Au91 Au35 67.44(8)
Au57 Au91 Au51 90.35(8)
Au57 Au91 Au79 121.28(8)
Au79 Au91 Au28 81.02(8)
Au79 Au91 Au35 167.75(10)
Au79 Au91 Au51 54.96(7)
S11 Au91 Au9 136.0(5)
S11 Au91 Au19 105.2(4)
S11 Au91 Au28 46.3(4)
S11 Au91 Au31 126.8(4)
S11 Au91 Au35 94.5(4)
S11 Au91 Au51 95.8(4)
S11 Au91 Au57 161.5(5)
S11 Au91 Au79 76.0(4)
Au12 Au92 Au14 56.72(7)
Au12 Au92 Au26 87.52(8)
Au12 Au92 Au60 53.33(6)
Au14 Au92 Au26 118.40(8)
Au46 Au92 Au12 106.88(9)
Au46 Au92 Au14 85.68(9)
Au46 Au92 Au26 56.47(8)
Au46 Au92 Au60 53.60(7)
Au60 Au92 Au14 56.53(6)
Au60 Au92 Au26 61.87(7)
S24 Au92 Au12 86.4(4)
S24 Au92 Au14 141.8(3)
S24 Au92 Au26 42.8(4)
S24 Au92 Au46 97.4(4)
S24 Au92 Au60 95.0(3)
S24 Au92 S25 170.6(4)
S25 Au92 Au12 101.4(3)
S25 Au92 Au14 47.2(3)
S25 Au92 Au26 141.7(4)
S25 Au92 Au46 85.4(4)
S25 Au92 Au60 93.8(4)
Au53 S1 Au78 83.2(6)
C1 S1 Au53 106(3)
C1 S1 Au78 115(3)
Au41 S2 Au80 84.4(5)
C11 S2 Au41 119(2)
C11 S2 Au80 108(2)
Au47 S3 Au72 85.0(7)
C21 S3 Au47 105(2)
C21 S3 Au72 108(2)
Au41 S4 Au31 95.5(6)
C31 S4 Au31 118(3)
C31 S4 Au41 112(3)
Au47 S5 Au66 79.5(5)
C41 S5 Au47 97(4)
C41 S5 Au66 117(4)
Au37 S6 Au79 81.2(5)
C51 S6 Au37 112.1(17)
C51 S6 Au79 121.8(17)
Au35 S7 Au56 97.2(7)
C61 S7 Au35 103(4)
C61 S7 Au56 103(5)
Au56 S8 Au74 84.6(6)
C71 S8 Au56 105(4)
C71 S8 Au74 111(3)
Au81 S9 Au58 82.5(5)
C81 S9 Au58 123.3(19)
C81 S9 Au81 119(2)
Au35 S10 Au19 88.7(7)
C91 S10 Au19 112.9(19)
C91 S10 Au35 110(2)
Au28 S11 Au91 87.0(6)
C101 S11 Au28 110(3)
C101 S11 Au91 120(2)
Au28 S12 Au23 94.8(6)
C111 S12 Au23 103.1(19)
C111 S12 Au28 107(2)
Au38 S13 Au49 76.8(4)
C121 S13 Au38 100.2(19)
C121 S13 Au49 113(2)
Au38 S14 Au55 85.5(5)
C131 S14 Au38 107.2(16)
C131 S14 Au55 105.2(16)
Au77 S15 Au65 78.7(5)
C141 S15 Au65 129(2)
C141 S15 Au77 106.9(18)
Au23 S16 Au10 83.3(5)
C151 S16 Au10 119.5(19)
C151 S16 Au23 107(2)
Au86 S17 Au40 84.6(5)
C161 S17 Au40 108.5(17)
C161 S17 Au86 108.4(18)
Au86 S18 Au87 89.4(6)
C171 S18 Au86 104.4(18)
C171 S18 Au87 115.7(18)
Au59 S19 Au76 76.6(6)
C181 S19 Au59 108(2)
C181 S19 Au76 115(2)
Au32 S20 Au70 90.2(5)
C191 S20 Au32 109.7(17)
C191 S20 Au70 106.1(17)
Au32 S21 Au46 79.1(4)
C201 S21 Au32 108(2)
C201 S21 Au46 105.0(18)
Au83 S22 Au63 81.9(4)
C211 S22 Au63 117.4(17)
C211 S22 Au83 116.2(17)
Au26 S23 Au89 85.1(5)
C221 S23 Au26 118(2)
C221 S23 Au89 119(2)
Au26 S24 Au92 94.0(6)
C231 S24 Au26 108.7(18)
C231 S24 Au92 100.4(18)
Au92 S25 Au14 86.4(5)
C241 S25 Au14 121(2)
C241 S25 Au92 107(2)
Au11 S26 Au73 84.1(5)
C251 S26 Au11 118.6(17)
C251 S26 Au73 118.3(17)
Au21 S27 Au18 89.0(6)
C261 S27 Au18 114.3(17)
C261 S27 Au21 107.6(17)
Au44 S28 Au52 78.8(5)
C271 S28 Au44 97(2)
C271 S28 Au52 114.0(19)
Au44 S29 Au34 77.6(5)
C281 S29 Au34 113(2)
C281 S29 Au44 107(2)
Au21 S30 Au88 87.2(5)
C291 S30 Au21 104(2)
C291 S30 Au88 107(2)
Au59 S31 Au84 83.8(6)
C301 S31 Au59 102(2)
C301 S31 Au84 119(2)
Au62 S32 Au24 92.4(7)
C311 S32 Au24 106(2)
C311 S32 Au62 108(2)
Au62 S33 Au29 80.8(6)
C321 S33 Au29 115(3)
C321 S33 Au62 106(4)
Au90 S34 Au13 83.1(5)
C331 S34 Au13 116(3)
C331 S34 Au90 116(3)
Au68 S35 Au16 81.7(5)
Au50 S36 Au20 92.6(6)
C351 S36 Au20 105.0(17)
C351 S36 Au50 109.6(17)
Au50 S37 Au82 78.1(5)
C361 S37 Au50 106(3)
C361 S37 Au82 119(2)
Au17 S38 Au85 81.7(5)
C371 S38 Au17 124.7(16)
C371 S38 Au85 111.9(17)
Au22 S39 Au12 84.3(6)
C381 S39 Au12 117(2)
C381 S39 Au22 111(2)
Au22 S40 Au27 92.7(6)
C391 S40 Au22 103.0(18)
C391 S40 Au27 105.4(17)
Au25 S41 Au15 85.9(5)
C401 S41 Au15 111(2)
C401 S41 Au25 105(2)
Au25 S42 Au43 85.5(5)
C411 S42 Au25 109(2)
C411 S42 Au43 111(2)
Au27 S43 Au61 85.8(5)
C421 S43 Au27 106(3)
C421 S43 Au61 120(2)
Au53 S44 Au64 79.1(5)
C431 S44 Au53 112(3)
C431 S44 Au64 118(2)
C2 C1 S1 111(8)
C2 C1 C6 119(10)
C6 C1 S1 130(9)
C1 C2 H2 121.5
C1 C2 C3 117(10)
C3 C2 H2 121.5
C2 C3 H3 120.1
C2 C3 C4 120(9)
C4 C3 H3 120.1
C3 C4 C7 125(9)
C5 C4 C3 119(7)
C5 C4 C7 115(9)
C4 C5 H5 121.1
C6 C5 C4 118(10)
C6 C5 H5 121.1
C1 C6 H6 116.6
C5 C6 C1 127(10)
C5 C6 H6 116.6
C8 C7 C4 117(6)
C9 C7 C4 106(6)
C9 C7 C8 104.3(14)
C10 C7 C4 119(6)
C10 C7 C8 104.4(14)
C10 C7 C9 104.9(14)
C7 C8 H8A 109.5
C7 C8 H8B 109.5
C7 C8 H8C 109.5
H8A C8 H8B 109.5
H8A C8 H8C 109.5
H8B C8 H8C 109.5
C7 C9 H9A 109.5
C7 C9 H9B 109.5
C7 C9 H9C 109.5
H9A C9 H9B 109.5
H9A C9 H9C 109.5
H9B C9 H9C 109.5
C7 C10 H10A 109.5
C7 C10 H10B 109.5
C7 C10 H10C 109.5
H10A C10 H10B 109.5
H10A C10 H10C 109.5
H10B C10 H10C 109.5
C12 C11 S2 116(4)
C12 C11 C16 120.0
C16 C11 S2 124(4)
C11 C12 H12 120.0
C11 C12 C13 120.0
C13 C12 H12 120.0
C12 C13 H13 120.0
C12 C13 C14 120.0
C14 C13 H13 120.0
C13 C14 C17 129(5)
C15 C14 C13 120.0
C15 C14 C17 111(4)
C14 C15 H15 120.0
C14 C15 C16 120.0
C16 C15 H15 120.0
C11 C16 H16 120.0
C15 C16 C11 120.0
C15 C16 H16 120.0
C18 C17 C14 111(5)
C18 C17 C19 104.8(10)
C18 C17 C20 104.7(10)
C19 C17 C14 132(5)
C19 C17 C20 104.8(10)
C20 C17 C14 95(5)
C17 C18 H18A 109.5
C17 C18 H18B 109.5
C17 C18 H18C 109.5
H18A C18 H18B 109.5
H18A C18 H18C 109.5
H18B C18 H18C 109.5
C17 C19 H19A 109.5
C17 C19 H19B 109.5
C17 C19 H19C 109.5
H19A C19 H19B 109.5
H19A C19 H19C 109.5
H19B C19 H19C 109.5
C17 C20 H20A 109.5
C17 C20 H20B 109.5
C17 C20 H20C 109.5
H20A C20 H20B 109.5
H20A C20 H20C 109.5
H20B C20 H20C 109.5
C22 C21 S3 120(4)
C22 C21 C26 120.0
C26 C21 S3 117(4)
C21 C22 H22 120.0
C23 C22 C21 120.0
C23 C22 H22 120.0
C22 C23 H23 120.0
C24 C23 C22 120.0
C24 C23 H23 120.0
C23 C24 C27 122(5)
C25 C24 C23 120.0
C25 C24 C27 117(5)
C24 C25 H25 120.0
C24 C25 C26 120.0
C26 C25 H25 120.0
C21 C26 H26 120.0
C25 C26 C21 120.0
C25 C26 H26 120.0
C28 C27 C24 109(6)
C29 C27 C24 126(6)
C29 C27 C28 104.1(9)
C29 C27 C30 104.3(9)
C30 C27 C24 107(5)
C30 C27 C28 104.1(9)
C32 C31 S4 117(6)
C32 C31 C36 120.0
C36 C31 S4 123(6)
C31 C32 H32 120.0
C33 C32 H32 120.0
C32 C33 H33 120.0
C34 C33 C32 120.0
C34 C33 H33 120.0
C33 C34 C35 120.0
C33 C34 C37 132(7)
C35 C34 C37 106(7)
C34 C35 H35 120.0
C34 C35 C36 120.00(6)
C36 C35 H35 120.0
C31 C36 H36 120.0
C35 C36 C31 120.0
C35 C36 H36 120.0
C34 C37 C38 118(8)
C39 C37 C34 120(8)
C39 C37 C38 104(7)
C39 C37 C40 109(8)
C40 C37 C34 98(6)
C40 C37 C38 106(8)
C37 C38 H38A 109.5
C37 C38 H38B 109.5
C37 C38 H38C 109.5
H38A C38 H38B 109.5
H38A C38 H38C 109.5
H38B C38 H38C 109.5
C37 C39 H39A 109.5
C37 C39 H39B 109.5
C37 C39 H39C 109.5
H39A C39 H39B 109.5
H39A C39 H39C 109.5
H39B C39 H39C 109.5
C37 C40 H40A 109.5
C37 C40 H40B 109.4
C37 C40 H40C 109.5
H40A C40 H40B 109.5
H40A C40 H40C 109.5
H40B C40 H40C 109.5
C46 C41 S5 129(9)
C42 C41 S5 116(9)
C42 C41 C46 114(10)
C41 C46 C45 116(10)
C46 C45 H45 112.7
C46 C45 C44 135(10)
C44 C45 H45 112.7
C45 C44 C47 142(10)
C43 C44 C45 104(8)
C43 C44 C47 113(8)
C44 C43 H43 117.3
C44 C43 C42 125(10)
C42 C43 H43 117.3
C41 C42 C43 124(10)
C50 C47 C44 116(7)
C50 C47 C48 104.1(14)
C50 C47 C49 104.5(14)
C48 C47 C44 126(7)
C49 C47 C44 100(7)
C49 C47 C48 104.2(14)
C47 C50 H50A 109.5
C47 C50 H50B 109.5
C47 C50 H50C 109.5
H50A C50 H50B 109.5
H50A C50 H50C 109.5
H50B C50 H50C 109.5
C47 C48 H48A 109.5
C47 C48 H48B 109.5
C47 C48 H48C 109.5
H48A C48 H48B 109.5
H48A C48 H48C 109.5
H48B C48 H48C 109.5
C47 C49 H49A 109.5
C47 C49 H49B 109.5
C47 C49 H49C 109.5
H49A C49 H49B 109.5
H49A C49 H49C 109.5
H49B C49 H49C 109.5
C52 C51 S6 119(3)
C52 C51 C56 120.0
C56 C51 S6 120(3)
C51 C52 H52 120.0
C53 C52 C51 120.0
C53 C52 H52 120.0
C52 C53 H53 120.0
C54 C53 C52 120.0
C54 C53 H53 120.0
C53 C54 C57 119(3)
C55 C54 C53 120.0
C55 C54 C57 120(3)
C54 C55 H55 120.0
C54 C55 C56 120.0
C56 C55 H55 120.0
C51 C56 H56 120.0
C55 C56 C51 120.0
C55 C56 H56 120.0
C54 C57 C59 104(4)
C54 C57 C60 113(4)
C58 C57 C54 123(4)
C58 C57 C59 99(5)
C58 C57 C60 117(4)
C60 C57 C59 93(5)
C57 C58 H58A 109.5
C57 C58 H58B 109.5
C57 C58 H58C 109.5
H58A C58 H58B 109.5
H58A C58 H58C 109.5
H58B C58 H58C 109.5
C57 C59 H59A 109.5
C57 C59 H59B 109.5
C57 C59 H59C 109.5
H59A C59 H59B 109.5
H59A C59 H59C 109.5
H59B C59 H59C 109.5
C57 C60 H60A 109.5
C57 C60 H60B 109.5
C57 C60 H60C 109.5
H60A C60 H60B 109.5
H60A C60 H60C 109.5
H60B C60 H60C 109.5
C66 C61 S7 101(9)
C62 C61 S7 138(9)
C61 C66 H66 120.0
C65 C66 C61 121(9)
C65 C66 H66 120.0
C66 C65 H65 120.0
C66 C65 C64 120.00(6)
C64 C65 H65 120.0
C65 C64 C67 124(9)
C63 C64 C65 120.00(7)
C63 C64 C67 116(9)
C64 C63 H63 120.0
C64 C63 C62 120.00(13)
C62 C63 H63 120.0
C61 C62 H62 120.0
C63 C62 C61 119(10)
C63 C62 H62 120.0
C70 C67 C64 104.2(9)
C70 C67 C69 104.2(14)
C69 C67 C64 118(9)
C68 C67 C64 120(9)
C68 C67 C70 104.4(14)
C68 C67 C69 104.2(14)
C67 C69 H69A 109.5
C67 C69 H69B 109.5
C67 C69 H69C 109.4
H69A C69 H69B 109.5
H69A C69 H69C 109.5
H69B C69 H69C 109.5
C67 C68 H68A 109.5
C67 C68 H68B 109.5
C67 C68 H68C 109.5
H68A C68 H68B 109.5
H68A C68 H68C 109.5
H68B C68 H68C 109.5
C76 C71 S8 125(7)
C76 C71 C72 120(7)
C72 C71 S8 112(7)
C71 C76 H76 120.0
C75 C76 C71 121(7)
C75 C76 H76 120.0
C76 C75 H75 120.0
C74 C75 C76 120.00(9)
C74 C75 H75 120.0
C75 C74 C73 120.00(10)
C75 C74 C77 123(6)
C73 C74 C77 115(6)
C74 C73 H73 120.0
C72 C73 C74 120.00(6)
C72 C73 H73 120.0
C71 C72 H72 120.0
C73 C72 C71 120.0
C73 C72 H72 120.0
C80 C77 C74 109.2(13)
C80 C77 C79 110.1(13)
C79 C77 C74 108.8(13)
C78 C77 C74 108.8(13)
C78 C77 C80 110.0(14)
C78 C77 C79 109.9(13)
C77 C80 H80A 109.5
C77 C80 H80B 109.5
C77 C80 H80C 109.4
H80A C80 H80B 109.5
H80A C80 H80C 109.5
H80B C80 H80C 109.5
C77 C79 H79A 109.3
C77 C79 H79B 109.5
C77 C79 H79C 109.6
H79A C79 H79B 109.5
H79A C79 H79C 109.5
H79B C79 H79C 109.5
C82 C81 S9 124(3)
C82 C81 C86 120.0
C86 C81 S9 116(3)
C81 C82 H82 120.0
C83 C82 C81 120.0
C83 C82 H82 120.0
C82 C83 H83 120.0
C82 C83 C84 120.0
C84 C83 H83 120.0
C83 C84 C87 119(4)
C85 C84 C83 120.0
C85 C84 C87 121(4)
C84 C85 H85 120.0
C84 C85 C86 120.0
C86 C85 H85 120.0
C81 C86 H86 120.0
C85 C86 C81 120.0
C85 C86 H86 120.0
C88 C87 C84 122(5)
C88 C87 C90 104.7(14)
C89 C87 C84 121(5)
C89 C87 C88 104.9(14)
C89 C87 C90 104.4(14)
C90 C87 C84 97(4)
C87 C88 H88A 109.5
C87 C88 H88B 109.5
C87 C88 H88C 109.5
H88A C88 H88B 109.5
H88A C88 H88C 109.5
H88B C88 H88C 109.5
C87 C89 H89A 109.5
C87 C89 H89B 109.5
C87 C89 H89C 109.5
H89A C89 H89B 109.5
H89A C89 H89C 109.5
H89B C89 H89C 109.5
C87 C90 H90A 109.5
C87 C90 H90B 109.5
C87 C90 H90C 109.5
H90A C90 H90B 109.5
H90A C90 H90C 109.5
H90B C90 H90C 109.5
C92 C91 S10 117(4)
C92 C91 C96 120.0
C96 C91 S10 123(4)
C91 C92 H92 120.0
C91 C92 C93 120.0
C93 C92 H92 120.0
C92 C93 H93 120.0
C94 C93 C92 120.0
C94 C93 H93 120.0
C93 C94 C97 125(5)
C95 C94 C93 120.0
C95 C94 C97 115(5)
C94 C95 H95 120.0
C94 C95 C96 120.0
C96 C95 H95 120.0
C91 C96 H96 120.0
C95 C96 C91 120.0
C95 C96 H96 120.0
C100 C97 C94 106(5)
C100 C97 C98 104.1(14)
C100 C97 C99 103.9(14)
C98 C97 C94 109(7)
C99 C97 C94 128(6)
C99 C97 C98 104.3(8)
C97 C100 H10D 109.5
C97 C100 H10E 109.5
C97 C100 H10F 109.5
H10D C100 H10E 109.5
H10D C100 H10F 109.5
H10E C100 H10F 109.5
C97 C98 H98A 109.5
C97 C98 H98B 109.5
C97 C98 H98C 109.5
H98A C98 H98B 109.5
H98A C98 H98C 109.5
H98B C98 H98C 109.5
C97 C99 H99A 109.5
C97 C99 H99B 109.5
C97 C99 H99C 109.5
H99A C99 H99B 109.5
H99A C99 H99C 109.5
H99B C99 H99C 109.5
C106 C101 S11 115(5)
C106 C101 C102 120.0
C102 C101 S11 125(5)
C101 C106 H106 120.0
C105 C106 C101 120.0
C105 C106 H106 120.0
C106 C105 H105 120.0
C106 C105 C104 120.00(6)
C104 C105 H105 120.0
C105 C104 C107 120(6)
C103 C104 C105 120.0
C103 C104 C107 120(6)
C104 C103 H103 120.0
C104 C103 C102 120.0
C102 C103 H103 120.0
C101 C102 H102 120.0
C103 C102 C101 120(5)
C103 C102 H102 120.0
C108 C107 C104 116(6)
C108 C107 C109 103.9(9)
C108 C107 C110 104.1(9)
C109 C107 C104 118(6)
C110 C107 C104 109(6)
C110 C107 C109 104.0(9)
C107 C108 H10G 109.5
C107 C108 H10H 109.5
C107 C108 H10I 109.5
H10G C108 H10H 109.5
H10G C108 H10I 109.5
H10H C108 H10I 109.5
C107 C109 H10J 109.5
C107 C109 H10K 109.5
C107 C109 H10L 109.5
H10J C109 H10K 109.5
H10J C109 H10L 109.5
H10K C109 H10L 109.5
C107 C110 H11A 109.5
C107 C110 H11B 109.5
C107 C110 H11C 109.5
H11A C110 H11B 109.5
H11A C110 H11C 109.5
H11B C110 H11C 109.5
C112 C111 S12 120(4)
C112 C111 C116 120.0
C116 C111 S12 120(4)
C111 C112 H112 120.0
C111 C112 C113 120.0
C113 C112 H112 120.0
C112 C113 C114 120.0
C113 C114 C117 115(6)
C113 C114 C120 86(4)
C115 C114 C113 120.0
C115 C114 C117 124(6)
C115 C114 C120 146(4)
C117 C114 C120 44(4)
C114 C115 H115 120.0
C114 C115 C116 120.0
C116 C115 H115 120.0
C111 C116 H116 120.0
C115 C116 C111 120.0
C115 C116 H116 120.0
C114 C117 C118 122(8)
C119 C117 C114 105(8)
C119 C117 C118 114(7)
C119 C117 C120 111(7)
C120 C117 C114 95(7)
C120 C117 C118 109(7)
C117 C118 H11D 109.5
C117 C118 H11E 109.5
C117 C118 H11F 109.5
H11D C118 H11E 109.5
H11D C118 H11F 109.5
H11E C118 H11F 109.5
C117 C119 H11G 109.4
C117 C119 H11H 109.4
C117 C119 H11I 109.6
H11G C119 H11H 109.5
H11G C119 H11I 109.5
H11H C119 H11I 109.5
C117 C120 C114 41(5)
C122 C121 S13 125(4)
C122 C121 C126 120(4)
C126 C121 S13 115(4)
C121 C122 H122 120.0
C123 C122 C121 120.0
C123 C122 H122 120.0
C122 C123 H123 120.0
C122 C123 C124 120.0
C124 C123 H123 120.0
C123 C124 C127 123(5)
C125 C124 C123 120.00(6)
C125 C124 C127 117(5)
C124 C125 H125 120.0
C126 C125 C124 120.0
C126 C125 H125 120.0
C121 C126 H126 120.0
C125 C126 C121 120.0
C125 C126 H126 120.0
C124 C127 C128 116(6)
C129 C127 C124 109(6)
C129 C127 C128 91(6)
C130 C127 C124 106(5)
C130 C127 C128 113(6)
C130 C127 C129 122(6)
C127 C128 H12A 109.5
C127 C128 H12B 109.5
C127 C128 H12C 109.5
H12A C128 H12B 109.5
H12A C128 H12C 109.5
H12B C128 H12C 109.5
C127 C129 H12D 109.5
C127 C129 H12E 109.5
C127 C129 H12F 109.5
H12D C129 H12E 109.5
H12D C129 H12F 109.5
H12E C129 H12F 109.5
C127 C130 H13A 109.5
C127 C130 H13B 109.5
C127 C130 H13C 109.5
H13A C130 H13B 109.5
H13A C130 H13C 109.5
H13B C130 H13C 109.5
C132 C131 S14 123(3)
C132 C131 C136 120.0
C136 C131 S14 117(3)
C131 C132 H132 120.0
C131 C132 C133 120.0
C133 C132 H132 120.0
C132 C133 H133 120.0
C134 C133 C132 120.0
C134 C133 H133 120.0
C133 C134 C135 120.0
C133 C134 C137 119(3)
C135 C134 C137 120(3)
C134 C135 H135 120.0
C136 C135 C134 120.0
C136 C135 H135 120.0
C131 C136 H136 120.0
C135 C136 C131 120.0
C135 C136 H136 120.0
C138 C137 C134 103(4)
C138 C137 C139 101(5)
C139 C137 C134 109(4)
C140 C137 C134 113(4)
C140 C137 C138 108(5)
C140 C137 C139 121(5)
C137 C138 H13D 109.5
C137 C138 H13E 109.5
C137 C138 H13F 109.5
H13D C138 H13E 109.5
H13D C138 H13F 109.5
H13E C138 H13F 109.5
C137 C139 H13G 109.5
C137 C139 H13H 109.5
C137 C139 H13I 109.5
H13G C139 H13H 109.5
H13G C139 H13I 109.5
H13H C139 H13I 109.5
C137 C140 H14A 109.5
C137 C140 H14B 109.5
C137 C140 H14C 109.5
H14A C140 H14B 109.5
H14A C140 H14C 109.5
H14B C140 H14C 109.5
C146 C141 S15 117(3)
C146 C141 C142 120.0
C142 C141 S15 123(3)
C141 C146 H146 120.0
C145 C146 C141 120.0
C145 C146 H146 120.0
C146 C145 H145 120.0
C146 C145 C144 120.0
C144 C145 H145 120.0
C145 C144 C147 117(4)
C143 C144 C145 120.0
C143 C144 C147 120(4)
C144 C143 H143 120.0
C144 C143 C142 120.0
C142 C143 H143 120.0
C141 C142 H142 120.0
C143 C142 C141 120.0
C143 C142 H142 120.0
C144 C147 C150 127(5)
C148 C147 C144 102(4)
C148 C147 C149 104.6(9)
C148 C147 C150 104.3(9)
C149 C147 C144 113(4)
C149 C147 C150 104.2(9)
C147 C148 H14D 109.5
C147 C148 H14E 109.5
C147 C148 H14F 109.5
H14D C148 H14E 109.5
H14D C148 H14F 109.5
H14E C148 H14F 109.5
C147 C149 H14G 109.5
C147 C149 H14H 109.5
C147 C149 H14I 109.5
H14G C149 H14H 109.5
H14G C149 H14I 109.5
H14H C149 H14I 109.5
C147 C150 H15A 109.5
C147 C150 H15B 109.5
C147 C150 H15C 109.5
H15A C150 H15B 109.5
H15A C150 H15C 109.5
H15B C150 H15C 109.5
C152 C151 S16 112(4)
C152 C151 C156 120.0
C156 C151 S16 127(4)
C151 C152 H152 120.0
C151 C152 C153 120(5)
C153 C152 H152 120.0
C152 C153 H153 120.0
C152 C153 C154 120.0
C154 C153 H153 120.0
C153 C154 C155 120.0
C153 C154 C157 116(5)
C155 C154 C157 124(5)
C154 C155 H155 120.0
C156 C155 C154 120.00(6)
C156 C155 H155 120.0
C151 C156 H156 120.0
C155 C156 C151 120(5)
C155 C156 H156 120.0
C154 C157 C160 104(5)
C158 C157 C154 114(5)
C158 C157 C159 118(6)
C158 C157 C160 120(6)
C159 C157 C154 104(5)
C159 C157 C160 93(6)
C157 C158 H15D 109.5
C157 C158 H15E 109.5
C157 C158 H15F 109.5
H15D C158 H15E 109.5
H15D C158 H15F 109.5
H15E C158 H15F 109.5
C157 C159 H15G 109.5
C157 C159 H15H 109.5
C157 C159 H15I 109.5
H15G C159 H15H 109.5
H15G C159 H15I 109.5
H15H C159 H15I 109.5
C157 C160 H16A 109.5
C157 C160 H16B 109.5
C157 C160 H16C 109.5
H16A C160 H16B 109.5
H16A C160 H16C 109.5
H16B C160 H16C 109.5
C162 C161 S17 123(3)
C162 C161 C166 120.0
C166 C161 S17 117(3)
C161 C162 H162 120.0
C163 C162 C161 120.0
C163 C162 H162 120.0
C162 C163 H163 120.0
C162 C163 C164 120.0
C164 C163 H163 120.0
C163 C164 C165 120.0
C163 C164 C167 122(4)
C165 C164 C167 117(4)
C164 C165 H165 120.0
C164 C165 C166 120.0
C166 C165 H165 120.0
C161 C166 H166 120.0
C165 C166 C161 120.0
C165 C166 H166 120.0
C164 C167 C168 118(5)
C164 C167 C169 112(5)
C164 C167 C170 108(4)
C168 C167 C170 111(5)
C169 C167 C168 105(5)
C169 C167 C170 102(5)
C167 C168 H16D 109.5
C167 C168 H16E 109.5
C167 C168 H16F 109.5
H16D C168 H16E 109.5
H16D C168 H16F 109.5
H16E C168 H16F 109.5
C167 C169 H16G 109.5
C167 C169 H16H 109.5
C167 C169 H16I 109.5
H16G C169 H16H 109.5
H16G C169 H16I 109.5
H16H C169 H16I 109.5
C167 C170 H17A 109.5
C167 C170 H17B 109.5
C167 C170 H17C 109.5
H17A C170 H17B 109.5
H17A C170 H17C 109.5
H17B C170 H17C 109.5
C176 C171 S18 120(3)
C176 C171 C172 120.0
C172 C171 S18 120(3)
C171 C176 H176 120.0
C175 C176 C171 120.0
C175 C176 H176 120.0
C176 C175 H175 120.0
C174 C175 C176 120.0
C174 C175 H175 120.0
C175 C174 C173 120.0
C175 C174 C177 127(4)
C173 C174 C177 113(4)
C174 C173 H173 120.0
C172 C173 C174 120.0
C172 C173 H173 120.0
C171 C172 H172 120.0
C173 C172 C171 120.0
C173 C172 H172 120.0
C178 C177 C174 108(4)
C179 C177 C174 132(4)
C179 C177 C178 104.0(14)
C179 C177 C180 104.3(14)
C180 C177 C174 102(4)
C180 C177 C178 104.2(14)
C177 C178 H17D 109.5
C177 C178 H17E 109.5
C177 C178 H17F 109.5
H17D C178 H17E 109.5
H17D C178 H17F 109.5
H17E C178 H17F 109.5
C177 C179 H17G 109.5
C177 C179 H17H 109.5
C177 C179 H17I 109.5
H17G C179 H17H 109.5
H17G C179 H17I 109.5
H17H C179 H17I 109.5
C177 C180 H18D 109.5
C177 C180 H18E 109.5
C177 C180 H18F 109.5
H18D C180 H18E 109.5
H18D C180 H18F 109.5
H18E C180 H18F 109.5
C186 C181 S19 120(4)
C186 C181 C182 120.0
C182 C181 S19 120(4)
C181 C186 H186 120.0
C185 C186 C181 120.0
C185 C186 H186 120.0
C186 C185 H185 120.0
C186 C185 C184 120.00(6)
C184 C185 H185 120.0
C185 C184 C187 121(5)
C183 C184 C185 120.00(6)
C183 C184 C187 118(5)
C184 C183 H183 120.0
C184 C183 C182 120.00(7)
C182 C183 H183 120.0
C181 C182 H182 120.0
C183 C182 C181 120(4)
C183 C182 H182 120.0
C188 C187 C184 109(5)
C189 C187 C184 124(5)
C189 C187 C188 104.1(14)
C190 C187 C184 110(5)
C190 C187 C188 104.1(14)
C190 C187 C189 104.0(14)
C187 C189 H18G 109.5
C187 C189 H18H 109.5
C187 C189 H18I 109.5
H18G C189 H18H 109.5
H18G C189 H18I 109.5
H18H C189 H18I 109.5
C192 C191 S20 121(3)
C192 C191 C196 120.0
C196 C191 S20 119(3)
C191 C192 H192 120.0
C193 C192 C191 120.0
C193 C192 H192 120.0
C192 C193 H193 120.0
C192 C193 C194 120.0
C194 C193 H193 120.0
C193 C194 C195 120.0
C193 C194 C197 124(4)
C195 C194 C197 116(4)
C194 C195 H195 120.0
C196 C195 C194 120.0
C196 C195 H195 120.0
C191 C196 H196 120.0
C195 C196 C191 120.0
C195 C196 H196 120.0
C198 C197 C194 113(5)
C199 C197 C194 110(5)
C199 C197 C198 90(5)
C199 C197 C200 109(5)
C200 C197 C194 117(5)
C200 C197 C198 114(5)
C197 C198 H19D 109.5
C197 C198 H19E 109.5
C197 C198 H19F 109.5
H19D C198 H19E 109.5
H19D C198 H19F 109.5
H19E C198 H19F 109.5
C197 C199 H19G 109.5
C197 C199 H19H 109.5
C197 C199 H19I 109.5
H19G C199 H19H 109.5
H19G C199 H19I 109.5
H19H C199 H19I 109.5
C197 C200 H20D 109.5
C197 C200 H20E 109.5
C197 C200 H20F 109.5
H20D C200 H20E 109.5
H20D C200 H20F 109.5
H20E C200 H20F 109.5
C206 C201 S21 120(3)
C206 C201 C202 120.0
C202 C201 S21 119(3)
C201 C206 H206 120.0
C201 C206 C205 120.0
C205 C206 H206 120.0
C206 C205 H205 120.0
C206 C205 C204 120.0
C204 C205 H205 120.0
C205 C204 C207 115(4)
C203 C204 C205 120.0
C203 C204 C207 124(4)
C204 C203 H203 120.0
C204 C203 C202 120.00(5)
C202 C203 H203 120.0
C201 C202 H202 120.0
C203 C202 C201 120.0
C203 C202 H202 120.0
C204 C207 C209 117(5)
C208 C207 C204 114(5)
C208 C207 C209 97(5)
C208 C207 C210 112(5)
C210 C207 C204 112(5)
C210 C207 C209 104(5)
C207 C208 H20G 109.5
C207 C208 H20H 109.5
C207 C208 H20I 109.5
H20G C208 H20H 109.5
H20G C208 H20I 109.5
H20H C208 H20I 109.5
C207 C209 H20J 109.5
C207 C209 H20K 109.5
C207 C209 H20L 109.5
H20J C209 H20K 109.5
H20J C209 H20L 109.5
H20K C209 H20L 109.5
C207 C210 H21A 109.5
C207 C210 H21B 109.5
C207 C210 H21C 109.5
H21A C210 H21B 109.5
H21A C210 H21C 109.5
H21B C210 H21C 109.5
C212 C211 S22 119(3)
C212 C211 C216 120.0
C216 C211 S22 121(3)
C211 C212 H212 120.0
C213 C212 C211 120.0
C213 C212 H212 120.0
C212 C213 H213 120.0
C212 C213 C214 120.0
C214 C213 H213 120.0
C213 C214 C217 117(4)
C215 C214 C213 120.0
C215 C214 C217 122(4)
C214 C215 H215 120.0
C214 C215 C216 120.0
C216 C215 H215 120.0
C211 C216 C215 120.0
C211 C216 H216 120.0
C215 C216 H216 120.0
C214 C217 C220 106(6)
C218 C217 C214 120(7)
C218 C217 C220 113(6)
C219 C217 C214 105(6)
C219 C217 C218 111(7)
C219 C217 C220 99(6)
C217 C218 H21D 109.5
C217 C218 H21E 109.5
C217 C218 H21F 109.5
H21D C218 H21E 109.5
H21D C218 H21F 109.5
H21E C218 H21F 109.5
C217 C219 H21G 109.5
C217 C219 H21H 109.5
C217 C219 H21I 109.5
H21G C219 H21H 109.5
H21G C219 H21I 109.5
H21H C219 H21I 109.5
C217 C220 H22A 109.5
C217 C220 H22B 109.5
C217 C220 H22C 109.5
H22A C220 H22B 109.5
H22A C220 H22C 109.5
H22B C220 H22C 109.5
C222 C221 S23 123(4)
C226 C221 S23 117(4)
C226 C221 C222 120(4)
C221 C222 H222 120.0
C223 C222 C221 120.0
C223 C222 H222 120.0
C222 C223 H223 120.0
C222 C223 C224 120.00(5)
C224 C223 H223 120.0
C223 C224 C227 120(5)
C225 C224 C223 120.0
C225 C224 C227 120(5)
C224 C225 H225 120.0
C224 C225 C226 120.0
C226 C225 H225 120.0
C221 C226 C225 120(5)
C221 C226 H226 120.0
C225 C226 H226 120.0
C228 C227 C224 114(5)
C228 C227 C229 104.1(9)
C229 C227 C224 103(5)
C230 C227 C224 125(5)
C230 C227 C228 104.2(9)
C230 C227 C229 104.1(7)
C227 C228 H22D 109.5
C227 C228 H22E 109.5
C227 C228 H22F 109.4
H22D C228 H22E 109.5
H22D C228 H22F 109.5
H22E C228 H22F 109.5
C227 C229 H22G 109.5
C227 C229 H22H 109.5
C227 C229 H22I 109.4
H22G C229 H22H 109.5
H22G C229 H22I 109.5
H22H C229 H22I 109.5
C227 C230 H23A 109.5
C227 C230 H23B 109.5
C227 C230 H23C 109.5
H23A C230 H23B 109.5
H23A C230 H23C 109.5
H23B C230 H23C 109.5
C232 C231 S24 116(3)
C232 C231 C236 120.0
C236 C231 S24 124(3)
C231 C232 H232 120.0
C233 C232 C231 120(4)
C233 C232 H232 120.0
C232 C233 H233 120.0
C232 C233 C234 120.0
C234 C233 H233 120.0
C233 C234 C237 127(4)
C235 C234 C233 120.0
C235 C234 C237 112(4)
C234 C235 H235 120.0
C234 C235 C236 120.0
C236 C235 H235 120.0
C231 C236 H236 120.0
C235 C236 C231 120.0
C235 C236 H236 120.0
C234 C237 C240 109(5)
C238 C237 C234 99(5)
C238 C237 C240 110(6)
C239 C237 C234 116(5)
C239 C237 C238 101(6)
C239 C237 C240 119(5)
C237 C238 H23D 109.5
C237 C238 H23E 109.5
C237 C238 H23F 109.5
H23D C238 H23E 109.5
H23D C238 H23F 109.5
H23E C238 H23F 109.5
C237 C239 H23G 109.5
C237 C239 H23H 109.5
C237 C239 H23I 109.5
H23G C239 H23H 109.5
H23G C239 H23I 109.5
H23H C239 H23I 109.5
C237 C240 H24A 109.5
C237 C240 H24B 109.5
C237 C240 H24C 109.5
H24A C240 H24B 109.5
H24A C240 H24C 109.5
H24B C240 H24C 109.5
C242 C241 S25 115(4)
C242 C241 C246 120.0
C246 C241 S25 124(4)
C241 C242 H242 120.0
C243 C242 C241 120(5)
C243 C242 H242 120.0
C242 C243 H243 120.0
C242 C243 C244 120.00(7)
C244 C243 H243 120.0
C243 C244 C245 120.0
C243 C244 C247 123(5)
C245 C244 C247 117(5)
C244 C245 H245 120.0
C244 C245 C246 120.00(5)
C246 C245 H245 120.0
C241 C246 H246 120.0
C245 C246 C241 120(5)
C245 C246 H246 120.0
C244 C247 C249 108(5)
C248 C247 C244 119(5)
C248 C247 C249 104.3(7)
C250 C247 C244 115(5)
C250 C247 C248 104.6(9)
C250 C247 C249 104.4(9)
C247 C248 H24D 109.5
C247 C248 H24E 109.5
C247 C248 H24F 109.5
H24D C248 H24E 109.5
H24D C248 H24F 109.5
H24E C248 H24F 109.5
C247 C249 H24G 109.5
C247 C249 H24H 109.5
C247 C249 H24I 109.5
H24G C249 H24H 109.5
H24G C249 H24I 109.5
H24H C249 H24I 109.5
C247 C250 H25A 109.5
C247 C250 H25B 109.5
C247 C250 H25C 109.5
H25A C250 H25B 109.5
H25A C250 H25C 109.5
H25B C250 H25C 109.5
C252 C251 S26 118(3)
C252 C251 C256 120.0
C256 C251 S26 121(3)
C251 C252 H252 120.0
C253 C252 C251 120.0
C253 C252 H252 120.0
C252 C253 H253 120.0
C254 C253 C252 120.00(6)
C254 C253 H253 120.0
C253 C254 C255 120.0
C253 C254 C257 123(4)
C255 C254 C257 117(4)
C254 C255 H255 120.0
C256 C255 C254 120.0
C256 C255 H255 120.0
C251 C256 H256 120.0
C255 C256 C251 120(4)
C255 C256 H256 120.0
C254 C257 C258 113(4)
C259 C257 C254 108(4)
C259 C257 C258 112(5)
C259 C257 C260 105(5)
C260 C257 C254 108(4)
C260 C257 C258 110(5)
C257 C258 H25D 109.5
C257 C258 H25E 109.5
C257 C258 H25F 109.5
H25D C258 H25E 109.5
H25D C258 H25F 109.5
H25E C258 H25F 109.5
C257 C259 H25G 109.5
C257 C259 H25H 109.5
C257 C259 H25I 109.5
H25G C259 H25H 109.5
H25G C259 H25I 109.5
H25H C259 H25I 109.5
C257 C260 H26A 109.5
C257 C260 H26B 109.5
C257 C260 H26C 109.5
H26A C260 H26B 109.5
H26A C260 H26C 109.5
H26B C260 H26C 109.5
C262 C261 S27 121(3)
C262 C261 C266 120.0
C266 C261 S27 119(3)
C261 C262 H262 120.0
C261 C262 C263 120.0
C263 C262 H262 120.0
C262 C263 H263 120.0
C262 C263 C264 120.00(7)
C264 C263 H263 120.0
C263 C264 C267 120(4)
C265 C264 C263 120.0
C265 C264 C267 120(4)
C264 C265 H265 120.0
C264 C265 C266 120.0
C266 C265 H265 120.0
C261 C266 H266 120.0
C265 C266 C261 120(4)
C265 C266 H266 120.0
C268 C267 C264 109(4)
C269 C267 C264 108(4)
C269 C267 C268 118(5)
C269 C267 C270 114(5)
C270 C267 C264 105(4)
C270 C267 C268 101(5)
C267 C268 H26D 109.5
C267 C268 H26E 109.5
C267 C268 H26F 109.5
H26D C268 H26E 109.5
H26D C268 H26F 109.5
H26E C268 H26F 109.5
C267 C269 H26G 109.5
C267 C269 H26H 109.5
C267 C269 H26I 109.5
H26G C269 H26H 109.5
H26G C269 H26I 109.5
H26H C269 H26I 109.5
C267 C270 H27A 109.5
C267 C270 H27B 109.5
C267 C270 H27C 109.5
H27A C270 H27B 109.5
H27A C270 H27C 109.5
H27B C270 H27C 109.5
C276 C271 S28 121(4)
C276 C271 C272 120.0
C272 C271 S28 119(4)
C271 C276 H276 120.0
C275 C276 C271 121(5)
C275 C276 H276 120.0
C276 C275 H275 120.0
C276 C275 C274 120.00(9)
C274 C275 H275 120.0
C275 C274 C277 121(5)
C273 C274 C275 120.00(6)
C273 C274 C277 119(5)
C274 C273 H273 120.0
C274 C273 C272 120.00(6)
C272 C273 H273 120.0
C271 C272 H272 120.0
C273 C272 C271 121(5)
C273 C272 H272 120.0
C278 C277 C274 114(5)
C279 C277 C274 105(6)
C279 C277 C278 108(6)
C280 C277 C274 110(6)
C280 C277 C278 120(6)
C280 C277 C279 96(6)
C277 C278 H27D 109.5
C277 C278 H27E 109.5
C277 C278 H27F 109.5
H27D C278 H27E 109.5
H27D C278 H27F 109.5
H27E C278 H27F 109.5
C277 C279 H27G 109.5
C277 C279 H27H 109.5
C277 C279 H27I 109.5
H27G C279 H27H 109.5
H27G C279 H27I 109.5
H27H C279 H27I 109.5
C277 C280 H28A 109.5
C277 C280 H28B 109.5
C277 C280 H28C 109.5
H28A C280 H28B 109.5
H28A C280 H28C 109.5
H28B C280 H28C 109.5
C286 C281 S29 117(3)
C286 C281 C282 120.0
C282 C281 S29 123(3)
C281 C286 H286 120.0
C281 C286 C285 120.0
C285 C286 H286 120.0
C286 C285 H285 120.0
C284 C285 C286 120.00(6)
C284 C285 H285 120.0
C285 C284 C283 120.0
C285 C284 C287 131(5)
C283 C284 C287 107(4)
C284 C283 H283 120.0
C284 C283 C282 120.0
C282 C283 H283 120.0
C281 C282 H282 120.0
C283 C282 C281 120.0
C283 C282 H282 120.0
C284 C287 C288 112(5)
C284 C287 C289 123(5)
C289 C287 C288 117(5)
C290 C287 C284 96(5)
C290 C287 C288 96(6)
C290 C287 C289 105(6)
C287 C288 H28D 109.5
C287 C288 H28E 109.5
C287 C288 H28F 109.5
H28D C288 H28E 109.5
H28D C288 H28F 109.5
H28E C288 H28F 109.5
C287 C289 H28G 109.5
C287 C289 H28H 109.5
C287 C289 H28I 109.5
H28G C289 H28H 109.5
H28G C289 H28I 109.5
H28H C289 H28I 109.5
C287 C290 H29A 109.5
C287 C290 H29B 109.5
C287 C290 H29C 109.5
H29A C290 H29B 109.5
H29A C290 H29C 109.5
H29B C290 H29C 109.5
C292 C291 S30 124(4)
C292 C291 C296 120.0
C296 C291 S30 116(4)
C291 C292 H292 120.0
C291 C292 C293 120.0
C293 C292 H292 120.0
C292 C293 H293 120.0
C292 C293 C294 120.00(6)
C294 C293 H293 120.0
C293 C294 C297 114(5)
C295 C294 C293 120.00(5)
C295 C294 C297 126(5)
C294 C295 H295 120.0
C294 C295 C296 120.0
C296 C295 H295 120.0
C291 C296 H296 120.0
C295 C296 C291 120(4)
C295 C296 H296 120.0
C298 C297 C294 114(5)
C298 C297 C300 104.0(14)
C299 C297 C294 104.5(14)
C299 C297 C298 104.4(14)
C299 C297 C300 103.8(14)
C300 C297 C294 125(5)
C297 C298 H29D 109.5
C297 C298 H29E 109.5
C297 C298 H29F 109.5
H29D C298 H29E 109.5
H29D C298 H29F 109.5
H29E C298 H29F 109.5
C302 C301 S31 121(4)
C302 C301 C306 120.0
C306 C301 S31 119(4)
C301 C302 H302 120.0
C303 C302 C301 120.0
C303 C302 H302 120.0
C302 C303 H303 120.0
C302 C303 C304 120.00(6)
C304 C303 H303 120.0
C303 C304 C307 123(5)
C305 C304 C303 120.0
C305 C304 C307 117(5)
C304 C305 H305 120.0
C304 C305 C306 120.0
C306 C305 H305 120.0
C301 C306 H306 120.0
C305 C306 C301 120.0
C305 C306 H306 120.0
C308 C307 C304 105(6)
C309 C307 C304 120(5)
C309 C307 C308 104.4(14)
C310 C307 C304 117(5)
C310 C307 C308 104.3(14)
C310 C307 C309 104.6(14)
C307 C308 H30A 109.5
C307 C308 H30B 109.5
C307 C308 H30C 109.5
H30A C308 H30B 109.5
H30A C308 H30C 109.5
H30B C308 H30C 109.5
C307 C309 H30D 109.5
C307 C309 H30E 109.5
C307 C309 H30F 109.5
H30D C309 H30E 109.5
H30D C309 H30F 109.5
H30E C309 H30F 109.5
C307 C310 H31A 109.5
C307 C310 H31B 109.5
C307 C310 H31C 109.5
H31A C310 H31B 109.5
H31A C310 H31C 109.5
H31B C310 H31C 109.5
C316 C311 S32 119(4)
C316 C311 C312 120.0
C312 C311 S32 120(4)
C311 C316 H316 120.0
C311 C316 C315 120.0
C315 C316 H316 120.0
C316 C315 H315 120.0
C314 C315 C316 120.0
C314 C315 H315 120.0
C315 C314 C313 120.0
C315 C314 C317 114(5)
C313 C314 C317 126(5)
C314 C313 H313 120.0
C314 C313 C312 120.0
C312 C313 H313 120.0
C311 C312 H312 120.0
C313 C312 C311 120.0
C313 C312 H312 120.0
C314 C317 C318 106(5)
C314 C317 C319 133(5)
C314 C317 C320 101(5)
C318 C317 C319 104.2(11)
C320 C317 C318 104.4(11)
C320 C317 C319 104.3(11)
C317 C318 H31D 109.5
C317 C318 H31E 109.5
C317 C318 H31F 109.5
H31D C318 H31E 109.5
H31D C318 H31F 109.5
H31E C318 H31F 109.5
C317 C319 H31G 109.5
C317 C319 H31H 109.5
C317 C319 H31I 109.5
H31G C319 H31H 109.5
H31G C319 H31I 109.5
H31H C319 H31I 109.5
C317 C320 H32A 109.5
C317 C320 H32B 109.5
C317 C320 H32C 109.5
H32A C320 H32B 109.5
H32A C320 H32C 109.5
H32B C320 H32C 109.5
C322 C321 S33 129(7)
C322 C321 C326 120.0
C326 C321 S33 110(7)
C321 C322 H322 120.0
C323 C322 C321 120.0
C323 C322 H322 120.0
C322 C323 H323 120.0
C324 C323 C322 120.00(5)
C324 C323 H323 120.0
C323 C324 C325 120.0
C323 C324 C327 110(8)
C325 C324 C327 129(8)
C324 C325 H325 120.0
C326 C325 C324 120.0
C326 C325 H325 120.0
C321 C326 H326 120.0
C325 C326 C321 120.0
C325 C326 H326 120.0
C324 C327 C328 105(7)
C330 C327 C324 106(8)
C330 C327 C328 104.8(13)
C329 C327 C324 129(7)
C329 C327 C330 105.2(15)
C329 C327 C328 104.9(12)
C327 C330 H33A 109.5
C327 C330 H33B 109.5
C327 C330 H33C 109.5
H33A C330 H33B 109.5
H33A C330 H33C 109.5
H33B C330 H33C 109.5
C327 C328 H32D 109.5
C327 C328 H32E 109.5
C327 C328 H32F 109.5
H32D C328 H32E 109.5
H32D C328 H32F 109.5
H32E C328 H32F 109.5
C327 C329 H32G 109.5
C327 C329 H32H 109.5
C327 C329 H32I 109.5
H32G C329 H32H 109.5
H32G C329 H32I 109.5
H32H C329 H32I 109.5
C332 C331 S34 119(6)
C332 C331 C336 120(6)
C336 C331 S34 121(6)
C331 C332 H332 120.0
C333 C332 C331 120.0
C333 C332 H332 120.0
C332 C333 H333 120.0
C334 C333 C332 120.00(8)
C334 C333 H333 120.0
C333 C334 C335 120.00(11)
C333 C334 C337 137(6)
C335 C334 C337 103(6)
C336 C335 C334 120.0
C331 C336 H336 120.0
C335 C336 C331 120.0
C335 C336 H336 120.0
C340 C337 C334 105(7)
C339 C337 C334 103.3(14)
C339 C337 C340 104.0(14)
C339 C337 C338 103.7(14)
C338 C337 C334 134(6)
C338 C337 C340 103.8(14)
C337 C340 H34A 109.5
C337 C340 H34B 109.5
C337 C340 H34C 109.5
H34A C340 H34B 109.5
H34A C340 H34C 109.5
H34B C340 H34C 109.5
C337 C339 H33D 109.5
C337 C339 H33E 109.5
C337 C339 H33F 109.5
H33D C339 H33E 109.5
H33D C339 H33F 109.5
H33E C339 H33F 109.5
C337 C338 H33G 109.5
C337 C338 H33H 109.5
C337 C338 H33I 109.5
H33G C338 H33H 109.5
H33G C338 H33I 109.5
H33H C338 H33I 109.5
C352 C351 S36 124(3)
C352 C351 C356 120.0
C356 C351 S36 116(3)
C351 C352 H352 120.0
C351 C352 C353 120.0
C353 C352 H352 120.0
C352 C353 H353 120.0
C352 C353 C354 120.0
C354 C353 H353 120.0
C353 C354 C357 105(4)
C355 C354 C353 120.0
C355 C354 C357 134(4)
C354 C355 H355 120.0
C354 C355 C356 120.0
C356 C355 H355 120.0
C351 C356 H356 120.0
C355 C356 C351 120.0
C355 C356 H356 120.0
C354 C357 C358 121(5)
C354 C357 C359 127(5)
C354 C357 C360 105(5)
C358 C357 C359 100(5)
C358 C357 C360 90(5)
C359 C357 C360 107(5)
C357 C358 H35A 109.5
C357 C358 H35B 109.5
C357 C358 H35C 109.5
H35A C358 H35B 109.5
H35A C358 H35C 109.5
H35B C358 H35C 109.5
C357 C359 H35D 109.5
C357 C359 H35E 109.5
C357 C359 H35F 109.5
H35D C359 H35E 109.5
H35D C359 H35F 109.5
H35E C359 H35F 109.5
C357 C360 H36A 109.5
C357 C360 H36B 109.5
C357 C360 H36C 109.4
H36A C360 H36B 109.5
H36A C360 H36C 109.5
H36B C360 H36C 109.5
C366 C361 S37 124(6)
C366 C361 C362 121(6)
C362 C361 S37 114(6)
C361 C366 H366 120.0
C361 C366 C365 120.0
C365 C366 H366 120.0
C366 C365 H365 120.0
C366 C365 C364 120.00(7)
C364 C365 H365 120.0
C365 C364 C367 112(7)
C363 C364 C365 120.00(7)
C363 C364 C367 126(7)
C364 C363 H363 120.0
C364 C363 C362 120.00(5)
C362 C363 H363 120.0
C361 C362 H362 120.0
C363 C362 C361 120.0
C363 C362 H362 120.0
C364 C367 C370 124(7)
C368 C367 C364 113(7)
C368 C367 C369 104.2(14)
C368 C367 C370 104.5(14)
C369 C367 C364 105(7)
C369 C367 C370 104.2(14)
C367 C368 H36D 109.5
C367 C368 H36E 109.5
C367 C368 H36F 109.5
H36D C368 H36E 109.5
H36D C368 H36F 109.5
H36E C368 H36F 109.5
C367 C369 H36G 109.5
C367 C369 H36H 109.5
C367 C369 H36I 109.5
H36G C369 H36H 109.5
H36G C369 H36I 109.5
H36H C369 H36I 109.5
C367 C370 H37A 109.5
C367 C370 H37B 109.5
C367 C370 H37C 109.5
H37A C370 H37B 109.5
H37A C370 H37C 109.5
H37B C370 H37C 109.5
C372 C371 S38 118(3)
C372 C371 C376 120.0
C376 C371 S38 121(3)
C371 C372 H372 120.0
C373 C372 C371 120.0
C373 C372 H372 120.0
C372 C373 H373 120.0
C372 C373 C374 120.0
C374 C373 H373 120.0
C373 C374 C377 127(3)
C375 C374 C373 120.0
C375 C374 C377 113(3)
C374 C375 H375 120.0
C376 C375 C374 120.0
C376 C375 H375 120.0
C371 C376 H376 120.0
C375 C376 C371 120.0
C375 C376 H376 120.0
C378 C377 C374 116(4)
C378 C377 C379 104.2(14)
C379 C377 C374 113(4)
C380 C377 C374 114(4)
C380 C377 C378 104.7(14)
C380 C377 C379 104.5(14)
C377 C378 H37D 109.5
C377 C378 H37E 109.5
C377 C378 H37F 109.5
H37D C378 H37E 109.5
H37D C378 H37F 109.5
H37E C378 H37F 109.5
C377 C379 H37G 109.5
C377 C379 H37H 109.5
C377 C379 H37I 109.5
H37G C379 H37H 109.5
H37G C379 H37I 109.5
H37H C379 H37I 109.5
C377 C380 H38D 109.5
C377 C380 H38E 109.5
C377 C380 H38F 109.5
H38D C380 H38E 109.5
H38D C380 H38F 109.5
H38E C380 H38F 109.5
C386 C381 S39 122(4)
C386 C381 C382 120.0
C382 C381 S39 115(4)
C381 C386 H386 120.0
C381 C386 C385 120.0
C385 C386 H386 120.0
C384 C385 C386 120.00(8)
C385 C384 C383 120.0
C385 C384 C387 127(6)
C383 C384 C387 113(6)
C384 C383 H383 120.0
C384 C383 C382 120.0
C382 C383 H383 120.0
C381 C382 H382 120.0
C383 C382 C381 120(5)
C383 C382 H382 120.0
C384 C387 C388 98(6)
C389 C387 C384 117(6)
C389 C387 C388 120(7)
C390 C387 C384 101(6)
C390 C387 C388 104(7)
C390 C387 C389 113(7)
C387 C388 H38G 109.5
C387 C388 H38H 109.5
C387 C388 H38I 109.5
H38G C388 H38H 109.5
H38G C388 H38I 109.5
H38H C388 H38I 109.5
C387 C389 H38J 109.5
C387 C389 H38K 109.5
C387 C389 H38L 109.5
H38J C389 H38K 109.5
H38J C389 H38L 109.5
H38K C389 H38L 109.5
C387 C390 H39D 109.5
C387 C390 H39E 109.5
C387 C390 H39F 109.5
H39D C390 H39E 109.5
H39D C390 H39F 109.5
H39E C390 H39F 109.5
C392 C391 S40 114(3)
C392 C391 C396 120.0
C396 C391 S40 126(3)
C391 C392 H392 120.0
C393 C392 C391 120(4)
C393 C392 H392 120.0
C392 C393 H393 120.0
C394 C393 C392 120.00(6)
C394 C393 H393 120.0
C393 C394 C395 120.0
C393 C394 C397 127(4)
C395 C394 C397 113(4)
C394 C395 H395 120.0
C396 C395 C394 120.0
C396 C395 H395 120.0
C391 C396 H396 120.0
C395 C396 C391 120.0
C395 C396 H396 120.0
C394 C397 C398 114(5)
C394 C397 C399 106(5)
C394 C397 C400 99(5)
C398 C397 C399 117(5)
C398 C397 C400 124(5)
C399 C397 C400 92(5)
C397 C398 H39G 109.5
C397 C398 H39H 109.5
C397 C398 H39I 109.5
H39G C398 H39H 109.5
H39G C398 H39I 109.5
H39H C398 H39I 109.5
C397 C399 H39J 109.5
C397 C399 H39K 109.5
C397 C399 H39L 109.5
H39J C399 H39K 109.5
H39J C399 H39L 109.5
H39K C399 H39L 109.5
C406 C401 S41 113(4)
C406 C401 C402 120.0
C402 C401 S41 126(4)
C401 C406 H406 120.0
C401 C406 C405 120(5)
C405 C406 H406 120.0
C406 C405 H405 120.0
C406 C405 C404 120.0
C404 C405 H405 120.0
C405 C404 C407 116(5)
C403 C404 C405 120.0
C403 C404 C407 123(5)
C404 C403 H403 120.0
C402 C403 C404 120.00(7)
C402 C403 H403 120.0
C401 C402 H402 120.0
C403 C402 C401 120.0
C403 C402 H402 120.0
C404 C407 C408 130(6)
C404 C407 C410 114(6)
C408 C407 C410 101(6)
C409 C407 C404 103(5)
C409 C407 C408 112(6)
C409 C407 C410 90(6)
C407 C408 H40D 109.5
C407 C408 H40E 109.5
C407 C408 H40F 109.5
H40D C408 H40E 109.5
H40D C408 H40F 109.5
H40E C408 H40F 109.5
C407 C409 H40G 109.5
C407 C409 H40H 109.5
C407 C409 H40I 109.5
H40G C409 H40H 109.5
H40G C409 H40I 109.5
H40H C409 H40I 109.5
C407 C410 H41A 109.5
C407 C410 H41B 109.5
C407 C410 H41C 109.5
H41A C410 H41B 109.5
H41A C410 H41C 109.5
H41B C410 H41C 109.5
C412 C411 S42 118(4)
C412 C411 C416 120.0
C416 C411 S42 122(4)
C411 C412 H412 120.0
C413 C412 C411 120.0
C413 C412 H412 120.0
C412 C413 H413 120.0
C412 C413 C414 120.0
C414 C413 H413 120.0
C413 C414 C417 114(5)
C415 C414 C413 120.0
C415 C414 C417 122(5)
C414 C415 H415 120.0
C414 C415 C416 120.0
C416 C415 H415 120.0
C411 C416 H416 120.0
C415 C416 C411 120.0
C415 C416 H416 120.0
C414 C417 C418 131(5)
C419 C417 C414 102(5)
C419 C417 C418 104.3(9)
C420 C417 C414 108(5)
C420 C417 C418 104.2(9)
C420 C417 C419 104.3(9)
C417 C418 H41D 109.5
C417 C418 H41E 109.5
C417 C418 H41F 109.5
H41D C418 H41E 109.5
H41D C418 H41F 109.5
H41E C418 H41F 109.5
C417 C419 H41G 109.5
C417 C419 H41H 109.5
C417 C419 H41I 109.5
H41G C419 H41H 109.5
H41G C419 H41I 109.5
H41H C419 H41I 109.5
C417 C420 H42A 109.5
C417 C420 H42B 109.5
C417 C420 H42C 109.5
H42A C420 H42B 109.5
H42A C420 H42C 109.5
H42B C420 H42C 109.5
C426 C421 S43 117(6)
C426 C421 C422 120(6)
C422 C421 S43 123(5)
C421 C426 H426 120.0
C421 C426 C425 120.0
C425 C426 H426 120.0
C426 C425 H425 120.0
C424 C425 C426 120.00(6)
C424 C425 H425 120.0
C425 C424 C427 125(7)
C423 C424 C425 120.00(7)
C423 C424 C427 114(7)
C424 C423 H423 120.0
C424 C423 C422 120.0
C422 C423 H423 120.0
C421 C422 H422 120.0
C423 C422 C421 120(7)
C423 C422 H422 120.0
C424 C427 C428 131(7)
C429 C427 C424 107(7)
C429 C427 C428 103.4(14)
C430 C427 C424 105(6)
C430 C427 C428 103.5(14)
C430 C427 C429 103.7(14)
C427 C428 H42D 109.5
C427 C428 H42E 109.5
C427 C428 H42F 109.5
H42D C428 H42E 109.5
H42D C428 H42F 109.5
H42E C428 H42F 109.5
C427 C429 H42G 109.5
C427 C429 H42H 109.5
C427 C429 H42I 109.5
H42G C429 H42H 109.5
H42G C429 H42I 109.5
H42H C429 H42I 109.5
C427 C430 H43A 109.5
C427 C430 H43B 109.5
C427 C430 H43C 109.5
H43A C430 H43B 109.5
H43A C430 H43C 109.5
H43B C430 H43C 109.5
C432 C431 S44 122(5)
C432 C431 C436 120(6)
C436 C431 S44 117(5)
C431 C432 H432 120.0
C433 C432 C431 120(6)
C433 C432 H432 120.0
C432 C433 H433 120.0
C434 C433 C432 120.00(6)
C434 C433 H433 120.0
C433 C434 C435 120.0
C433 C434 C437 122(6)
C435 C434 C437 115(6)
C434 C435 H435 120.0
C436 C435 C434 120.0
C436 C435 H435 120.0
C431 C436 H436 120.0
C435 C436 C431 120(6)
C435 C436 H436 120.0
C434 C437 C438 113(6)
C434 C437 C439 104.9(13)
C434 C437 C440 123(5)
C439 C437 C438 104.8(13)
C439 C437 C440 104.8(13)
C440 C437 C438 104.9(13)
C437 C438 H43D 109.5
C437 C438 H43E 109.5
C437 C438 H43F 109.5
H43D C438 H43E 109.5
H43D C438 H43F 109.5
H43E C438 H43F 109.5

loop_
_geom_bond_atom_site_label_1
_geom_bond_atom_site_label_2
_geom_bond_distance
Au1 Au2 2.888(3)
Au1 Au3 2.846(3)
Au1 Au5 2.879(2)
Au1 Au6 2.934(2)
Au1 Au7 2.905(2)
Au1 Au9 2.942(2)
Au1 Au30 2.881(2)
Au1 Au39 2.911(3)
Au1 Au42 2.894(3)
Au1 Au45 2.890(3)
Au1 Au48 2.889(2)
Au1 Au71 2.896(3)
Au2 Au3 2.880(2)
Au2 Au4 2.889(2)
Au2 Au5 2.953(2)
Au2 Au9 2.880(3)
Au2 Au10 2.965(3)
Au2 Au33 2.850(3)
Au2 Au39 2.877(3)
Au2 Au51 2.937(2)
Au2 Au63 2.839(3)
Au2 Au65 2.981(3)
Au2 Au77 2.884(3)
Au3 Au4 2.962(2)
Au3 Au5 2.897(2)
Au3 Au7 2.883(3)
Au3 Au8 2.911(3)
Au3 Au30 2.879(3)
Au3 Au33 2.876(3)
Au3 Au36 2.946(2)
Au3 Au54 2.903(3)
Au3 Au69 2.881(3)
Au3 Au75 2.883(3)
Au4 Au9 2.902(3)
Au4 Au19 2.912(2)
Au4 Au30 2.892(3)
Au4 Au33 2.891(3)
Au4 Au51 2.907(3)
Au4 Au54 2.880(3)
Au4 Au57 2.932(3)
Au4 Au58 2.919(3)
Au4 Au81 2.907(3)
Au4 Au87 2.935(3)
Au5 Au6 2.900(3)
Au5 Au8 2.880(3)
Au5 Au36 2.896(3)
Au5 Au48 2.875(3)
Au5 Au60 2.933(2)
Au5 Au63 2.922(3)
Au5 Au65 2.906(3)
Au5 Au83 2.928(3)
Au5 Au89 2.913(3)
Au6 Au7 2.881(3)
Au6 Au12 2.932(2)
Au6 Au15 2.898(3)
Au6 Au17 2.916(3)
Au6 Au36 2.907(3)
Au6 Au45 2.872(3)
Au6 Au48 2.913(3)
Au6 Au60 2.879(3)
Au6 Au67 2.920(3)
Au6 Au85 2.928(3)
Au7 Au13 2.862(3)
Au7 Au16 2.931(3)
Au7 Au30 2.964(2)
Au7 Au36 2.903(3)
Au7 Au45 2.881(3)
Au7 Au61 2.957(3)
Au7 Au67 2.932(2)
Au7 Au68 2.905(3)
Au7 Au69 2.849(3)
Au8 Au11 2.930(3)
Au8 Au33 2.928(2)
Au8 Au36 2.880(3)
Au8 Au40 2.825(3)
Au8 Au52 2.845(3)
Au8 Au63 2.911(3)
Au8 Au70 2.812(3)
Au8 Au73 3.030(2)
Au8 Au75 2.904(3)
Au8 Au83 2.965(3)
Au9 Au30 2.916(3)
Au9 Au31 2.936(3)
Au9 Au37 2.898(3)
Au9 Au39 2.874(3)
Au9 Au42 2.899(3)
Au9 Au51 2.963(3)
Au9 Au57 2.884(3)
Au9 Au79 2.922(3)
Au9 Au91 2.883(2)
Au10 Au23 3.157(3)
Au10 Au33 2.703(3)
Au10 Au51 3.050(3)
Au10 Au63 2.719(3)
Au10 Au77 3.037(3)
Au10 Au86 2.987(3)
Au10 Au87 2.875(3)
Au10 S16 2.405(13)
Au11 Au18 2.987(3)
Au11 Au34 2.735(3)
Au11 Au36 2.892(3)
Au11 Au52 3.022(3)
Au11 Au69 2.822(3)
Au11 Au73 3.179(3)
Au11 Au75 2.860(3)
Au11 S26 2.345(13)
Au12 Au14 2.939(3)
Au12 Au15 2.720(3)
Au12 Au17 2.953(3)
Au12 Au22 3.142(3)
Au12 Au60 2.764(3)
Au12 Au67 3.042(3)
Au12 Au92 2.971(3)
Au12 S39 2.367(15)
Au13 Au16 2.898(3)
Au13 Au30 2.942(3)
Au13 Au54 2.924(3)
Au13 Au61 2.754(3)
Au13 Au69 2.845(3)
Au13 Au88 2.814(4)
Au13 Au90 3.168(3)
Au13 S34 2.420(15)
Au14 Au18 2.714(3)
Au14 Au22 3.051(3)
Au14 Au36 2.920(2)
Au14 Au60 3.019(3)
Au14 Au67 2.763(3)
Au14 Au73 2.945(3)
Au14 Au92 3.201(3)
Au14 S25 2.352(13)
Au15 Au25 3.212(3)
Au15 Au26 3.158(3)
Au15 Au48 2.986(2)
Au15 Au60 2.793(3)
Au15 Au85 2.941(3)
Au15 Au89 2.883(3)
Au15 S41 2.432(16)
Au16 Au30 2.881(3)
Au16 Au42 2.879(3)
Au16 Au45 2.889(3)
Au16 Au68 3.102(3)
Au16 Au74 2.725(3)
Au16 Au80 2.800(3)
Au16 S35 2.411(15)
Au17 Au20 2.959(3)
Au17 Au45 3.019(3)
Au17 Au67 2.832(3)
Au17 Au68 2.795(3)
Au17 Au82 2.768(3)
Au17 Au85 3.144(3)
Au17 S38 2.403(14)
Au18 Au21 3.290(3)
Au18 Au27 3.086(4)
Au18 Au36 2.908(3)
Au18 Au61 2.895(3)
Au18 Au67 2.773(3)
Au18 Au69 3.036(3)
Au18 S27 2.411(17)
Au19 Au28 3.098(3)
Au19 Au35 3.227(3)
Au19 Au51 2.754(3)
Au19 Au57 3.047(3)
Au19 Au58 2.962(3)
Au19 Au87 2.722(3)
Au19 Au91 2.939(3)
Au19 S10 2.378(16)
Au20 Au45 2.805(3)
Au20 Au50 3.352(4)
Au20 Au68 2.897(4)
Au20 Au78 2.789(3)
Au20 Au80 2.740(3)
Au20 S36 2.379(15)
Au21 Au34 2.890(3)
Au21 Au61 3.049(4)
Au21 Au69 3.311(3)
Au21 Au88 3.211(3)
Au21 S27 2.279(15)
Au21 S30 2.301(15)
Au22 Au27 3.324(4)
Au22 Au67 3.206(3)
Au22 Au82 2.915(3)
Au22 S39 2.315(17)
Au22 S40 2.296(17)
Au23 Au28 3.379(4)
Au23 Au49 2.860(4)
Au23 Au51 3.206(3)
Au23 Au87 3.089(3)
Au23 S12 2.313(16)
Au23 S16 2.347(16)
Au24 Au54 2.798(3)
Au24 Au58 2.973(3)
Au24 Au62 3.300(4)
Au24 Au84 2.788(4)
Au24 Au88 2.725(3)
Au24 Au90 2.883(4)
Au24 S32 2.314(16)
Au25 Au43 3.134(3)
Au25 Au48 3.273(3)
Au25 Au64 2.918(3)
Au25 Au89 3.049(3)
Au25 S41 2.280(14)
Au25 S42 2.283(14)
Au26 Au46 2.978(4)
Au26 Au60 3.356(3)
Au26 Au89 3.187(3)
Au26 Au92 3.349(4)
Au26 S23 2.302(14)
Au26 S24 2.280(17)
Au27 Au61 3.194(3)
Au27 Au67 3.220(3)
Au27 Au82 2.879(4)
Au27 S40 2.296(15)
Au27 S43 2.281(15)
Au28 Au49 2.920(3)
Au28 Au51 3.178(3)
Au28 Au91 3.191(3)
Au28 S11 2.312(17)
Au28 S12 2.279(18)
Au29 Au35 2.885(4)
Au29 Au56 3.025(5)
Au29 Au57 2.722(3)
Au29 Au58 2.778(4)
Au29 Au62 3.032(5)
Au29 Au90 2.752(3)
Au29 S33 2.380(18)
Au30 Au42 2.887(3)
Au30 Au54 2.861(3)
Au30 Au57 2.947(2)
Au30 Au74 2.837(3)
Au30 Au90 2.965(3)
Au31 Au37 2.919(3)
Au31 Au42 2.961(3)
Au31 Au56 2.997(4)
Au31 Au57 2.819(3)
Au31 Au74 2.941(3)
Au31 Au91 2.742(3)
Au31 S4 2.409(17)
Au32 Au46 2.988(4)
Au32 Au70 3.321(3)
Au32 S20 2.309(16)
Au32 S21 2.310(17)
Au33 Au40 2.944(3)
Au33 Au63 2.854(3)
Au33 Au75 2.859(3)
Au33 Au76 2.724(3)
Au33 Au81 2.814(3)
Au33 Au86 3.324(3)
Au33 Au87 3.047(2)
Au34 Au44 2.961(4)
Au34 Au69 2.721(3)
Au34 Au75 2.819(3)
Au34 Au84 2.886(3)
Au34 Au88 2.882(3)
Au34 S29 2.422(18)
Au35 Au57 3.208(3)
Au35 Au91 3.021(3)
Au35 S7 2.28(2)
Au35 S10 2.23(2)
Au36 Au60 2.920(3)
Au36 Au67 2.902(3)
Au36 Au69 2.898(3)
Au36 Au73 2.909(3)
Au37 Au39 2.939(3)
Au37 Au42 2.836(3)
Au37 Au66 2.984(3)
Au37 Au71 2.857(2)
Au37 Au72 2.742(3)
Au37 Au79 3.180(3)
Au37 S6 2.425(15)
Au38 Au49 2.907(4)
Au38 Au55 3.201(3)
Au38 S13 2.302(15)
Au38 S14 2.321(17)
Au39 Au43 2.858(3)
Au39 Au48 2.913(2)
Au39 Au55 2.808(3)
Au39 Au65 2.878(3)
Au39 Au66 2.845(3)
Au39 Au71 2.907(3)
Au39 Au77 2.975(3)
Au39 Au79 2.993(2)
Au40 Au52 2.736(3)
Au40 Au63 2.815(3)
Au40 Au70 2.724(3)
Au40 Au76 2.880(3)
Au40 Au86 3.121(3)
Au40 S17 2.343(12)
Au41 Au72 2.893(4)
Au41 Au80 3.096(3)
Au41 S2 2.259(15)
Au41 S4 2.269(16)
Au42 Au45 2.923(2)
Au42 Au71 2.868(3)
Au42 Au72 2.748(3)
Au42 Au74 2.764(3)
Au42 Au80 2.905(3)
Au43 Au48 2.939(3)
Au43 Au55 2.713(3)
Au43 Au64 2.874(3)
Au43 Au65 2.815(3)
Au43 Au66 2.720(3)
Au43 S42 2.334(12)
Au44 Au52 3.020(4)
Au44 S28 2.329(17)
Au44 S29 2.302(16)
Au45 Au68 2.979(3)
Au45 Au71 2.909(3)
Au45 Au78 2.850(3)
Au45 Au80 2.828(3)
Au45 Au85 2.930(3)
Au46 Au60 2.745(3)
Au46 Au73 2.748(3)
Au46 Au83 2.758(3)
Au46 Au92 2.888(3)
Au46 S21 2.380(15)
Au47 Au66 3.001(4)
Au47 Au72 3.124(4)
Au47 S3 2.23(2)
Au47 S5 2.29(2)
Au48 Au64 2.746(3)
Au48 Au65 2.847(3)
Au48 Au71 2.879(3)
Au48 Au85 2.833(3)
Au48 Au89 2.736(3)
Au49 Au51 2.789(3)
Au49 Au77 2.735(3)
Au49 Au79 2.778(3)
Au49 S13 2.377(15)
Au50 Au82 2.953(4)
Au50 S36 2.256(16)
Au50 S37 2.310(17)
Au51 Au77 2.813(3)
Au51 Au79 2.791(3)
Au51 Au87 2.778(3)
Au51 Au91 3.082(3)
Au52 Au70 2.771(3)
Au52 Au75 2.985(3)
Au52 Au76 2.873(3)
Au52 S28 2.425(16)
Au53 Au64 3.015(4)
Au53 Au78 3.076(4)
Au53 S1 2.266(19)
Au53 S44 2.300(16)
Au54 Au58 3.039(3)
Au54 Au69 2.955(2)
Au54 Au75 2.916(3)
Au54 Au81 2.934(3)
Au54 Au84 2.857(3)
Au54 Au88 2.808(3)
Au54 Au90 3.005(3)
Au55 Au66 2.796(3)
Au55 Au77 2.888(3)
Au55 Au79 2.962(3)
Au55 S14 2.393(14)
Au56 Au57 3.310(4)
Au56 Au74 3.162(3)
Au56 S7 2.285(19)
Au56 S8 2.306(18)
Au57 Au58 2.814(3)
Au57 Au74 2.970(3)
Au57 Au90 2.851(3)
Au57 Au91 2.743(3)
Au58 Au81 3.191(3)
Au58 Au90 2.799(3)
Au58 S9 2.431(18)
Au59 Au76 2.889(4)
Au59 Au84 3.108(5)
Au59 S19 2.28(2)
Au59 S31 2.29(2)
Au60 Au73 2.813(3)
Au60 Au83 2.835(3)
Au60 Au89 3.021(3)
Au60 Au92 3.174(3)
Au61 Au67 3.076(3)
Au61 Au68 3.050(4)
Au61 Au69 2.743(3)
Au61 S43 2.408(13)
Au62 S32 2.26(2)
Au62 S33 2.30(2)
Au63 Au65 2.923(3)
Au63 Au83 3.137(3)
Au63 S22 2.401(13)
Au64 Au66 2.880(3)
Au64 Au71 2.811(3)
Au64 Au85 2.739(3)
Au64 S44 2.429(16)
Au65 Au77 3.041(2)
Au65 Au89 2.749(3)
Au65 S15 2.424(14)
Au66 Au71 2.977(3)
Au66 S5 2.406(16)
Au67 Au68 2.805(3)
Au67 Au82 2.761(3)
Au68 Au82 2.736(3)
Au68 S35 2.333(15)
Au69 Au75 2.899(3)
Au69 Au88 2.939(3)
Au70 Au73 2.999(3)
Au70 Au83 2.862(3)
Au70 S20 2.378(14)
Au71 Au72 2.838(3)
Au71 Au78 2.933(3)
Au71 Au85 2.857(2)
Au72 Au78 2.868(3)
Au72 Au80 2.923(3)
Au72 S3 2.392(18)
Au73 Au83 2.772(3)
Au73 S26 2.401(17)
Au74 Au90 2.911(4)
Au74 S8 2.391(18)
Au75 Au76 2.825(3)
Au75 Au81 2.865(2)
Au75 Au84 2.955(3)
Au76 Au81 2.756(3)
Au76 Au86 2.873(3)
Au76 S19 2.382(18)
Au77 Au79 2.800(3)
Au77 S15 2.371(15)
Au78 Au80 2.736(3)
Au78 Au85 2.982(3)
Au78 S1 2.365(16)
Au79 Au91 2.962(3)
Au79 S6 2.461(15)
Au80 S2 2.349(15)
Au81 Au84 2.977(3)
Au81 Au87 2.974(3)
Au81 S9 2.408(14)
Au82 S37 2.376(16)
Au83 Au89 3.030(3)
Au83 S22 2.386(13)
Au84 Au88 2.743(4)
Au84 S31 2.359(17)
Au85 S38 2.404(14)
Au86 Au87 3.299(3)
Au86 S17 2.294(15)
Au86 S18 2.297(15)
Au87 S18 2.393(19)
Au88 S30 2.355(14)
Au89 S23 2.409(15)
Au90 S34 2.356(14)
Au91 S11 2.326(16)
Au92 S24 2.299(18)
Au92 S25 2.325(18)
S1 C1 1.93(10)
S2 C11 1.72(4)
S3 C21 1.88(4)
S4 C31 1.81(5)
S5 C41 1.75(11)
S6 C51 1.79(3)
S7 C61 1.84(8)
S8 C71 1.96(6)
S9 C81 1.78(3)
S10 C91 1.91(4)
S11 C101 1.86(4)
S12 C111 1.90(5)
S13 C121 1.90(4)
S14 C131 1.81(3)
S15 C141 1.77(3)
S16 C151 1.82(4)
S17 C161 1.77(3)
S18 C171 1.75(3)
S19 C181 1.79(4)
S20 C191 1.81(4)
S21 C201 1.80(4)
S22 C211 1.84(4)
S23 C221 1.72(4)
S24 C231 1.85(3)
S25 C241 1.85(4)
S26 C251 1.83(3)
S27 C261 1.85(3)
S28 C271 1.83(4)
S29 C281 1.78(4)
S30 C291 1.80(4)
S31 C301 1.86(4)
S32 C311 1.80(5)
S33 C321 1.79(6)
S34 C331 1.94(5)
S36 C351 1.82(4)
S37 C361 1.85(5)
S38 C371 1.79(3)
S39 C381 1.93(5)
S40 C391 1.84(3)
S41 C401 1.79(4)
S42 C411 1.92(4)
S43 C421 1.87(5)
S44 C431 1.75(4)
C1 C2 1.27(11)
C1 C6 1.34(12)
C2 H2 0.9500
C2 C3 1.37(11)
C3 H3 0.9500
C3 C4 1.42(11)
C4 C5 1.27(11)
C4 C7 1.520(10)
C5 H5 0.9500
C5 C6 1.26(11)
C6 H6 0.9500
C7 C8 1.519(10)
C7 C9 1.519(10)
C7 C10 1.516(10)
C8 H8A 0.9800
C8 H8B 0.9800
C8 H8C 0.9800
C9 H9A 0.9800
C9 H9B 0.9800
C9 H9C 0.9800
C10 H10A 0.9800
C10 H10B 0.9800
C10 H10C 0.9800
C11 C12 1.3900
C11 C16 1.3900
C12 H12 0.9500
C12 C13 1.3900
C13 H13 0.9500
C13 C14 1.3900
C14 C15 1.3900
C14 C17 1.519(7)
C15 H15 0.9500
C15 C16 1.3900
C16 H16 0.9500
C17 C18 1.518(7)
C17 C19 1.518(7)
C17 C20 1.519(7)
C18 H18A 0.9800
C18 H18B 0.9800
C18 H18C 0.9800
C19 H19A 0.9800
C19 H19B 0.9800
C19 H19C 0.9800
C20 H20A 0.9800
C20 H20B 0.9800
C20 H20C 0.9800
C21 C22 1.3900
C21 C26 1.3900
C22 H22 0.9500
C22 C23 1.3900
C23 H23 0.9500
C23 C24 1.3900
C24 C25 1.3900
C24 C27 1.522(9)
C25 H25 0.9500
C25 C26 1.3900
C26 H26 0.9500
C27 C28 1.521(9)
C27 C29 1.520(9)
C27 C30 1.521(9)
C31 C32 1.3900
C31 C36 1.3900
C32 H32 0.9500
C32 C33 1.3900
C33 H33 0.9500
C33 C34 1.3900
C34 C35 1.3900
C34 C37 1.521(10)
C35 H35 0.9500
C35 C36 1.3900
C36 H36 0.9500
C37 C38 1.522(10)
C37 C39 1.520(10)
C37 C40 1.520(10)
C38 H38A 0.9800
C38 H38B 0.9800
C38 H38C 0.9800
C39 H39A 0.9800
C39 H39B 0.9800
C39 H39C 0.9800
C40 H40A 0.9800
C40 H40B 0.9800
C40 H40C 0.9800
C41 C46 1.39(2)
C41 C42 1.39(2)
C46 C45 1.39(2)
C45 H45 0.9500
C45 C44 1.39(2)
C44 C43 1.39(2)
C44 C47 1.521(10)
C43 H43 0.9500
C43 C42 1.40(2)
C47 C50 1.519(10)
C47 C48 1.519(7)
C47 C49 1.519(10)
C50 H50A 0.9800
C50 H50B 0.9800
C50 H50C 0.9800
C48 H48A 0.9800
C48 H48B 0.9800
C48 H48C 0.9800
C49 H49A 0.9800
C49 H49B 0.9800
C49 H49C 0.9800
C51 C52 1.3900
C51 C56 1.3900
C52 H52 0.9500
C52 C53 1.3900
C53 H53 0.9500
C53 C54 1.3900
C54 C55 1.3900
C54 C57 1.519(10)
C55 H55 0.9500
C55 C56 1.3900
C56 H56 0.9500
C57 C58 1.518(10)
C57 C59 1.519(10)
C57 C60 1.519(10)
C58 H58A 0.9800
C58 H58B 0.9800
C58 H58C 0.9800
C59 H59A 0.9800
C59 H59B 0.9800
C59 H59C 0.9800
C60 H60A 0.9800
C60 H60B 0.9800
C60 H60C 0.9800
C61 C66 1.3900
C61 C62 1.3900(19)
C66 H66 0.9500
C66 C65 1.3900(12)
C65 H65 0.9500
C65 C64 1.3900
C64 C63 1.3900
C64 C67 1.521(10)
C63 H63 0.9500
C63 C62 1.3900
C62 H62 0.9500
C67 C70 1.520(10)
C67 C69 1.520(10)
C67 C68 1.520(10)
C69 H69A 0.9800
C69 H69B 0.9800
C69 H69C 0.9800
C68 H68A 0.9800
C68 H68B 0.9800
C68 H68C 0.9800
C71 C76 1.3900(13)
C71 C72 1.3900
C76 H76 0.9500
C76 C75 1.3900(12)
C75 H75 0.9500
C75 C74 1.3900
C74 C73 1.3900
C74 C77 1.508(7)
C73 H73 0.9500
C73 C72 1.3900
C72 H72 0.9500
C77 C80 1.493(10)
C77 C79 1.494(10)
C77 C78 1.493(10)
C80 H80A 0.9800
C80 H80B 0.9800
C80 H80C 0.9800
C79 H79A 0.9800
C79 H79B 0.9800
C79 H79C 0.9800
C81 C82 1.3900
C81 C86 1.3900
C82 H82 0.9500
C82 C83 1.3900
C83 H83 0.9500
C83 C84 1.3900
C84 C85 1.3900
C84 C87 1.519(10)
C85 H85 0.9500
C85 C86 1.3900
C86 H86 0.9500
C87 C88 1.518(10)
C87 C89 1.517(10)
C87 C90 1.519(10)
C88 H88A 0.9800
C88 H88B 0.9800
C88 H88C 0.9800
C89 H89A 0.9800
C89 H89B 0.9800
C89 H89C 0.9800
C90 H90A 0.9800
C90 H90B 0.9800
C90 H90C 0.9800
C91 C92 1.3900
C91 C96 1.3900
C92 H92 0.9500
C92 C93 1.3900
C93 H93 0.9500
C93 C94 1.3900
C94 C95 1.3900
C94 C97 1.521(7)
C95 H95 0.9500
C95 C96 1.3900
C96 H96 0.9500
C97 C100 1.519(10)
C97 C98 1.520(6)
C97 C99 1.520(10)
C100 H10D 0.9800
C100 H10E 0.9800
C100 H10F 0.9800
C98 H98A 0.9800
C98 H98B 0.9800
C98 H98C 0.9800
C99 H99A 0.9800
C99 H99B 0.9800
C99 H99C 0.9800
C101 C106 1.3900
C101 C102 1.3900
C106 H106 0.9500
C106 C105 1.3900
C105 H105 0.9500
C105 C104 1.3900
C104 C103 1.3900
C104 C107 1.524(10)
C103 H103 0.9500
C103 C102 1.3900
C102 H102 0.9500
C107 C108 1.521(7)
C107 C109 1.523(10)
C107 C110 1.521(10)
C108 H10G 0.9800
C108 H10H 0.9800
C108 H10I 0.9800
C109 H10J 0.9800
C109 H10K 0.9800
C109 H10L 0.9800
C110 H11A 0.9800
C110 H11B 0.9800
C110 H11C 0.9800
C111 C112 1.3900
C111 C116 1.3900
C112 H112 0.9500
C112 C113 1.3900
C113 C114 1.3900
C114 C115 1.3900
C114 C117 1.42(10)
C114 C120 2.15(10)
C115 H115 0.9500
C115 C116 1.3900
C116 H116 0.9500
C117 C118 1.45(10)
C117 C119 1.41(10)
C117 C120 1.49(10)
C118 H11D 0.9800
C118 H11E 0.9800
C118 H11F 0.9800
C119 H11G 0.9800
C119 H11H 0.9800
C119 H11I 0.9800
C121 C122 1.3900
C121 C126 1.3900
C122 H122 0.9500
C122 C123 1.3900
C123 H123 0.9500
C123 C124 1.3900
C124 C125 1.3900
C124 C127 1.520(10)
C125 H125 0.9500
C125 C126 1.3900
C126 H126 0.9500
C127 C128 1.521(10)
C127 C129 1.519(10)
C127 C130 1.519(10)
C128 H12A 0.9800
C128 H12B 0.9800
C128 H12C 0.9800
C129 H12D 0.9800
C129 H12E 0.9800
C129 H12F 0.9800
C130 H13A 0.9800
C130 H13B 0.9800
C130 H13C 0.9800
C131 C132 1.3900
C131 C136 1.3900
C132 H132 0.9500
C132 C133 1.3900
C133 H133 0.9500
C133 C134 1.3900
C134 C135 1.3900
C134 C137 1.520(10)
C135 H135 0.9500
C135 C136 1.3900
C136 H136 0.9500
C137 C138 1.519(10)
C137 C139 1.520(10)
C137 C140 1.516(10)
C138 H13D 0.9800
C138 H13E 0.9800
C138 H13F 0.9800
C139 H13G 0.9800
C139 H13H 0.9800
C139 H13I 0.9800
C140 H14A 0.9800
C140 H14B 0.9800
C140 H14C 0.9800
C141 C146 1.3900
C141 C142 1.3900
C146 H146 0.9500
C146 C145 1.3900
C145 H145 0.9500
C145 C144 1.3900
C144 C143 1.3900
C144 C147 1.520(10)
C143 H143 0.9500
C143 C142 1.3900
C142 H142 0.9500
C147 C148 1.517(10)
C147 C149 1.519(10)
C147 C150 1.521(10)
C148 H14D 0.9800
C148 H14E 0.9800
C148 H14F 0.9800
C149 H14G 0.9800
C149 H14H 0.9800
C149 H14I 0.9800
C150 H15A 0.9800
C150 H15B 0.9800
C150 H15C 0.9800
C151 C152 1.3900
C151 C156 1.3900
C152 H152 0.9500
C152 C153 1.3900
C153 H153 0.9500
C153 C154 1.3900
C154 C155 1.3900
C154 C157 1.521(10)
C155 H155 0.9500
C155 C156 1.3900
C156 H156 0.9500
C157 C158 1.519(10)
C157 C159 1.520(10)
C157 C160 1.521(10)
C158 H15D 0.9800
C158 H15E 0.9800
C158 H15F 0.9800
C159 H15G 0.9800
C159 H15H 0.9800
C159 H15I 0.9800
C160 H16A 0.9800
C160 H16B 0.9800
C160 H16C 0.9800
C161 C162 1.3900
C161 C166 1.3900
C162 H162 0.9500
C162 C163 1.3900
C163 H163 0.9500
C163 C164 1.3900
C164 C165 1.3900
C164 C167 1.517(10)
C165 H165 0.9500
C165 C166 1.3900
C166 H166 0.9500
C167 C168 1.520(10)
C167 C169 1.519(10)
C167 C170 1.522(10)
C168 H16D 0.9800
C168 H16E 0.9800
C168 H16F 0.9800
C169 H16G 0.9800
C169 H16H 0.9800
C169 H16I 0.9800
C170 H17A 0.9800
C170 H17B 0.9800
C170 H17C 0.9800
C171 C176 1.3900
C171 C172 1.3900
C176 H176 0.9500
C176 C175 1.3900
C175 H175 0.9500
C175 C174 1.3900
C174 C173 1.3900
C174 C177 1.521(10)
C173 H173 0.9500
C173 C172 1.3900
C172 H172 0.9500
C177 C178 1.520(10)
C177 C179 1.518(10)
C177 C180 1.519(10)
C178 H17D 0.9800
C178 H17E 0.9800
C178 H17F 0.9800
C179 H17G 0.9800
C179 H17H 0.9800
C179 H17I 0.9800
C180 H18D 0.9800
C180 H18E 0.9800
C180 H18F 0.9800
C181 C186 1.3900
C181 C182 1.3900
C186 H186 0.9500
C186 C185 1.3900
C185 H185 0.9500
C185 C184 1.3900
C184 C183 1.3900
C184 C187 1.521(10)
C183 H183 0.9500
C183 C182 1.3900
C182 H182 0.9500
C187 C188 1.521(10)
C187 C189 1.521(10)
C187 C190 1.519(10)
C189 H18G 0.9800
C189 H18H 0.9800
C189 H18I 0.9800
C191 C192 1.3900
C191 C196 1.3900
C192 H192 0.9500
C192 C193 1.3900
C193 H193 0.9500
C193 C194 1.3900
C194 C195 1.3900
C194 C197 1.520(10)
C195 H195 0.9500
C195 C196 1.3900
C196 H196 0.9500
C197 C198 1.520(10)
C197 C199 1.519(10)
C197 C200 1.520(10)
C198 H19D 0.9800
C198 H19E 0.9800
C198 H19F 0.9800
C199 H19G 0.9800
C199 H19H 0.9800
C199 H19I 0.9800
C200 H20D 0.9800
C200 H20E 0.9800
C200 H20F 0.9800
C201 C206 1.3900
C201 C202 1.3900
C206 H206 0.9500
C206 C205 1.3900
C205 H205 0.9500
C205 C204 1.3900
C204 C203 1.3900
C204 C207 1.519(10)
C203 H203 0.9500
C203 C202 1.3900
C202 H202 0.9500
C207 C208 1.518(10)
C207 C209 1.519(10)
C207 C210 1.519(10)
C208 H20G 0.9800
C208 H20H 0.9800
C208 H20I 0.9800
C209 H20J 0.9800
C209 H20K 0.9800
C209 H20L 0.9800
C210 H21A 0.9800
C210 H21B 0.9800
C210 H21C 0.9800
C211 C212 1.3900
C211 C216 1.3900
C212 H212 0.9500
C212 C213 1.3900
C213 H213 0.9500
C213 C214 1.3900
C214 C215 1.3900
C214 C217 1.46(8)
C215 H215 0.9500
C215 C216 1.3900
C216 H216 0.9500
C217 C218 1.40(9)
C217 C219 1.38(9)
C217 C220 1.65(10)
C218 H21D 0.9800
C218 H21E 0.9800
C218 H21F 0.9800
C219 H21G 0.9800
C219 H21H 0.9800
C219 H21I 0.9800
C220 H22A 0.9800
C220 H22B 0.9800
C220 H22C 0.9800
C221 C222 1.3900
C221 C226 1.3900
C222 H222 0.9500
C222 C223 1.3900
C223 H223 0.9500
C223 C224 1.3900
C224 C225 1.3900
C224 C227 1.523(10)
C225 H225 0.9500
C225 C226 1.3900
C226 H226 0.9500
C227 C228 1.520(10)
C227 C229 1.522(7)
C227 C230 1.520(7)
C228 H22D 0.9800
C228 H22E 0.9800
C228 H22F 0.9800
C229 H22G 0.9800
C229 H22H 0.9800
C229 H22I 0.9800
C230 H23A 0.9800
C230 H23B 0.9800
C230 H23C 0.9800
C231 C232 1.3900
C231 C236 1.3900
C232 H232 0.9500
C232 C233 1.3900
C233 H233 0.9500
C233 C234 1.3900
C234 C235 1.3900
C234 C237 1.521(10)
C235 H235 0.9500
C235 C236 1.3900
C236 H236 0.9500
C237 C238 1.521(10)
C237 C239 1.521(10)
C237 C240 1.521(10)
C238 H23D 0.9800
C238 H23E 0.9800
C238 H23F 0.9800
C239 H23G 0.9800
C239 H23H 0.9800
C239 H23I 0.9800
C240 H24A 0.9800
C240 H24B 0.9800
C240 H24C 0.9800
C241 C242 1.3900
C241 C246 1.3900
C242 H242 0.9500
C242 C243 1.3900
C243 H243 0.9500
C243 C244 1.3900
C244 C245 1.3900
C244 C247 1.519(10)
C245 H245 0.9500
C245 C246 1.3900
C246 H246 0.9500
C247 C248 1.519(7)
C247 C249 1.520(7)
C247 C250 1.517(10)
C248 H24D 0.9800
C248 H24E 0.9800
C248 H24F 0.9800
C249 H24G 0.9800
C249 H24H 0.9800
C249 H24I 0.9800
C250 H25A 0.9800
C250 H25B 0.9800
C250 H25C 0.9800
C251 C252 1.3900
C251 C256 1.3900
C252 H252 0.9500
C252 C253 1.3900
C253 H253 0.9500
C253 C254 1.3900
C254 C255 1.3900
C254 C257 1.520(10)
C255 H255 0.9500
C255 C256 1.3900
C256 H256 0.9500
C257 C258 1.521(10)
C257 C259 1.520(10)
C257 C260 1.520(10)
C258 H25D 0.9800
C258 H25E 0.9800
C258 H25F 0.9800
C259 H25G 0.9800
C259 H25H 0.9800
C259 H25I 0.9800
C260 H26A 0.9800
C260 H26B 0.9800
C260 H26C 0.9800
C261 C262 1.3900
C261 C266 1.3900
C262 H262 0.9500
C262 C263 1.3900
C263 H263 0.9500
C263 C264 1.3900
C264 C265 1.3900
C264 C267 1.522(10)
C265 H265 0.9500
C265 C266 1.3900
C266 H266 0.9500
C267 C268 1.521(10)
C267 C269 1.520(10)
C267 C270 1.520(10)
C268 H26D 0.9800
C268 H26E 0.9800
C268 H26F 0.9800
C269 H26G 0.9800
C269 H26H 0.9800
C269 H26I 0.9800
C270 H27A 0.9800
C270 H27B 0.9800
C270 H27C 0.9800
C271 C276 1.3900
C271 C272 1.3900
C276 H276 0.9500
C276 C275 1.3900
C275 H275 0.9500
C275 C274 1.3900
C274 C273 1.3900
C274 C277 1.522(10)
C273 H273 0.9500
C273 C272 1.3900
C272 H272 0.9500
C277 C278 1.520(10)
C277 C279 1.520(10)
C277 C280 1.519(10)
C278 H27D 0.9800
C278 H27E 0.9800
C278 H27F 0.9800
C279 H27G 0.9800
C279 H27H 0.9800
C279 H27I 0.9800
C280 H28A 0.9800
C280 H28B 0.9800
C280 H28C 0.9800
C281 C286 1.3900
C281 C282 1.3900
C286 H286 0.9500
C286 C285 1.3900
C285 H285 0.9500
C285 C284 1.3900
C284 C283 1.3900
C284 C287 1.519(10)
C283 H283 0.9500
C283 C282 1.3900
C282 H282 0.9500
C287 C288 1.520(10)
C287 C289 1.520(10)
C287 C290 1.517(10)
C288 H28D 0.9800
C288 H28E 0.9800
C288 H28F 0.9800
C289 H28G 0.9800
C289 H28H 0.9800
C289 H28I 0.9800
C290 H29A 0.9800
C290 H29B 0.9800
C290 H29C 0.9800
C291 C292 1.3900
C291 C296 1.3900
C292 H292 0.9500
C292 C293 1.3900
C293 H293 0.9500
C293 C294 1.3900
C294 C295 1.3900
C294 C297 1.524(10)
C295 H295 0.9500
C295 C296 1.3900
C296 H296 0.9500
C297 C298 1.521(10)
C297 C299 1.521(10)
C297 C300 1.521(10)
C298 H29D 0.9800
C298 H29E 0.9800
C298 H29F 0.9800
C301 C302 1.3900
C301 C306 1.3900
C302 H302 0.9500
C302 C303 1.3900
C303 H303 0.9500
C303 C304 1.3900
C304 C305 1.3900
C304 C307 1.520(10)
C305 H305 0.9500
C305 C306 1.3900
C306 H306 0.9500
C307 C308 1.520(10)
C307 C309 1.519(10)
C307 C310 1.519(10)
C308 H30A 0.9800
C308 H30B 0.9800
C308 H30C 0.9800
C309 H30D 0.9800
C309 H30E 0.9800
C309 H30F 0.9800
C310 H31A 0.9800
C310 H31B 0.9800
C310 H31C 0.9800
C311 C316 1.3900
C311 C312 1.3900
C316 H316 0.9500
C316 C315 1.3900
C315 H315 0.9500
C315 C314 1.3900
C314 C313 1.3900
C314 C317 1.42(6)
C313 H313 0.9500
C313 C312 1.3900
C312 H312 0.9500
C317 C318 1.519(10)
C317 C319 1.521(10)
C317 C320 1.518(10)
C318 H31D 0.9800
C318 H31E 0.9800
C318 H31F 0.9800
C319 H31G 0.9800
C319 H31H 0.9800
C319 H31I 0.9800
C320 H32A 0.9800
C320 H32B 0.9800
C320 H32C 0.9800
C321 C322 1.3900
C321 C326 1.3900
C322 H322 0.9500
C322 C323 1.3900
C323 H323 0.9500
C323 C324 1.3900
C324 C325 1.3900
C324 C327 1.518(9)
C325 H325 0.9500
C325 C326 1.3900
C326 H326 0.9500
C327 C330 1.51(2)
C327 C328 1.518(9)
C327 C329 1.51(2)
C330 H33A 0.9800
C330 H33B 0.9800
C330 H33C 0.9800
C328 H32D 0.9800
C328 H32E 0.9800
C328 H32F 0.9800
C329 H32G 0.9800
C329 H32H 0.9800
C329 H32I 0.9800
C331 C332 1.3900
C331 C336 1.3900
C332 H332 0.9500
C332 C333 1.3900(11)
C333 H333 0.9500
C333 C334 1.3900
C334 C335 1.3900
C334 C337 1.523(10)
C335 C336 1.3900
C336 H336 0.9500
C337 C340 1.522(10)
C337 C339 1.522(10)
C337 C338 1.522(10)
C340 H34A 0.9800
C340 H34B 0.9800
C340 H34C 0.9800
C339 H33D 0.9800
C339 H33E 0.9800
C339 H33F 0.9800
C338 H33G 0.9800
C338 H33H 0.9800
C338 H33I 0.9800
C351 C352 1.3900
C351 C356 1.3900
C352 H352 0.9500
C352 C353 1.3900
C353 H353 0.9500
C353 C354 1.3900
C354 C355 1.3900
C354 C357 1.518(10)
C355 H355 0.9500
C355 C356 1.3900
C356 H356 0.9500
C357 C358 1.520(10)
C357 C359 1.520(10)
C357 C360 1.521(10)
C358 H35A 0.9800
C358 H35B 0.9800
C358 H35C 0.9800
C359 H35D 0.9800
C359 H35E 0.9800
C359 H35F 0.9800
C360 H36A 0.9800
C360 H36B 0.9800
C360 H36C 0.9800
C361 C366 1.3900
C361 C362 1.3900
C366 H366 0.9500
C366 C365 1.3900(18)
C365 H365 0.9500
C365 C364 1.3900
C364 C363 1.3900
C364 C367 1.519(10)
C363 H363 0.9500
C363 C362 1.3900(11)
C362 H362 0.9500
C367 C368 1.519(10)
C367 C369 1.519(10)
C367 C370 1.519(10)
C368 H36D 0.9800
C368 H36E 0.9800
C368 H36F 0.9800
C369 H36G 0.9800
C369 H36H 0.9800
C369 H36I 0.9800
C370 H37A 0.9800
C370 H37B 0.9800
C370 H37C 0.9800
C371 C372 1.3900
C371 C376 1.3900
C372 H372 0.9500
C372 C373 1.3900
C373 H373 0.9500
C373 C374 1.3900
C374 C375 1.3900
C374 C377 1.519(10)
C375 H375 0.9500
C375 C376 1.3900
C376 H376 0.9500
C377 C378 1.518(10)
C377 C379 1.519(10)
C377 C380 1.518(10)
C378 H37D 0.9800
C378 H37E 0.9800
C378 H37F 0.9800
C379 H37G 0.9800
C379 H37H 0.9800
C379 H37I 0.9800
C380 H38D 0.9800
C380 H38E 0.9800
C380 H38F 0.9800
C381 C386 1.3900
C381 C382 1.3900
C386 H386 0.9500
C386 C385 1.3900
C385 C384 1.3900
C384 C383 1.3900
C384 C387 1.521(10)
C383 H383 0.9500
C383 C382 1.3900
C382 H382 0.9500
C387 C388 1.521(10)
C387 C389 1.521(10)
C387 C390 1.520(10)
C388 H38G 0.9800
C388 H38H 0.9800
C388 H38I 0.9800
C389 H38J 0.9800
C389 H38K 0.9800
C389 H38L 0.9800
C390 H39D 0.9800
C390 H39E 0.9800
C390 H39F 0.9800
C391 C392 1.3900
C391 C396 1.3900
C392 H392 0.9500
C392 C393 1.3900
C393 H393 0.9500
C393 C394 1.3900
C394 C395 1.3900
C394 C397 1.518(10)
C395 H395 0.9500
C395 C396 1.3900
C396 H396 0.9500
C397 C398 1.518(10)
C397 C399 1.519(10)
C397 C400 1.521(10)
C398 H39G 0.9800
C398 H39H 0.9800
C398 H39I 0.9800
C399 H39J 0.9800
C399 H39K 0.9800
C399 H39L 0.9800
C401 C406 1.3900
C401 C402 1.3900
C406 H406 0.9500
C406 C405 1.3900
C405 H405 0.9500
C405 C404 1.3900
C404 C403 1.3900
C404 C407 1.519(10)
C403 H403 0.9500
C403 C402 1.3900
C402 H402 0.9500
C407 C408 1.519(10)
C407 C409 1.518(10)
C407 C410 1.519(10)
C408 H40D 0.9800
C408 H40E 0.9800
C408 H40F 0.9800
C409 H40G 0.9800
C409 H40H 0.9800
C409 H40I 0.9800
C410 H41A 0.9800
C410 H41B 0.9800
C410 H41C 0.9800
C411 C412 1.3900
C411 C416 1.3900
C412 H412 0.9500
C412 C413 1.3900
C413 H413 0.9500
C413 C414 1.3900
C414 C415 1.3900
C414 C417 1.521(10)
C415 H415 0.9500
C415 C416 1.3900
C416 H416 0.9500
C417 C418 1.521(10)
C417 C419 1.519(10)
C417 C420 1.519(10)
C418 H41D 0.9800
C418 H41E 0.9800
C418 H41F 0.9800
C419 H41G 0.9800
C419 H41H 0.9800
C419 H41I 0.9800
C420 H42A 0.9800
C420 H42B 0.9800
C420 H42C 0.9800
C421 C426 1.3900
C421 C422 1.3900
C426 H426 0.9500
C426 C425 1.3900(12)
C425 H425 0.9500
C425 C424 1.3900
C424 C423 1.3900
C424 C427 1.524(10)
C423 H423 0.9500
C423 C422 1.3900
C422 H422 0.9500
C427 C428 1.524(10)
C427 C429 1.523(10)
C427 C430 1.521(10)
C428 H42D 0.9800
C428 H42E 0.9800
C428 H42F 0.9800
C429 H42G 0.9800
C429 H42H 0.9800
C429 H42I 0.9800
C430 H43A 0.9800
C430 H43B 0.9800
C430 H43C 0.9800
C431 C432 1.3900
C431 C436 1.3900
C432 H432 0.9500
C432 C433 1.3900
C433 H433 0.9500
C433 C434 1.3900
C434 C435 1.3900
C434 C437 1.518(7)
C435 H435 0.9500
C435 C436 1.3900
C436 H436 0.9500
C437 C438 1.519(7)
C437 C439 1.518(7)
C437 C440 1.519(7)
C438 H43D 0.9800
C438 H43E 0.9800
C438 H43F 0.9800

loop_
_smtbx_masks_void_nr
_smtbx_masks_void_average_x
_smtbx_masks_void_average_y
_smtbx_masks_void_average_z
_smtbx_masks_void_volume
_smtbx_masks_void_count_electrons
1 -0.605 0.250 0.551 12140.3 4129.3
2 -0.238 -0.250 -0.297 12140.3 4129.3
3 0.012 0.427 -0.001 10.6 0.0
4 -0.012 0.427 0.501 10.6 0.0
5 -0.012 0.573 0.001 10.6 0.0
6 0.012 0.573 0.499 10.6 0.0
7 0.065 0.333 0.127 7.2 0.0
8 0.065 0.667 0.627 7.2 0.0
9 0.076 0.123 0.905 14.2 0.0
10 0.076 0.877 0.405 14.2 0.0
11 0.136 0.219 0.767 12.4 0.0
12 0.136 0.781 0.267 12.4 0.0
13 0.154 0.112 0.975 10.1 0.0
14 0.154 0.888 0.475 10.1 0.0
15 0.233 0.164 0.273 49.3 0.0
16 0.233 0.836 0.773 49.3 0.0
17 0.267 0.336 0.727 49.3 0.0
18 0.267 0.664 0.227 49.3 0.0
19 0.346 0.388 0.025 10.1 0.0
20 0.346 0.612 0.525 10.1 0.0
21 0.364 0.281 0.233 12.4 0.0
22 0.364 0.719 0.733 12.4 0.0
23 0.424 0.377 0.095 14.2 0.0
24 0.424 0.623 0.595 14.2 0.0
25 0.435 0.167 0.873 7.2 0.0
26 0.435 0.833 0.373 7.2 0.0
27 0.488 0.073 0.001 10.6 0.0
28 0.488 0.927 0.501 10.6 0.0
29 0.512 0.073 0.499 10.6 0.0
30 0.512 0.927 -0.001 10.6 0.0
31 0.565 0.167 0.627 7.2 0.0
32 0.565 0.833 0.127 7.2 0.0
33 0.576 0.377 0.405 14.2 0.0
34 0.576 0.623 0.905 14.2 0.0
35 0.636 0.281 0.267 12.4 0.0
36 0.636 0.719 0.767 12.4 0.0
37 0.654 0.388 0.475 10.1 0.0
38 0.654 0.612 0.975 10.1 0.0
39 0.733 0.336 0.773 49.3 0.0
40 0.733 0.664 0.273 49.3 0.0
41 0.767 0.164 0.227 49.3 0.0
42 0.767 0.836 0.727 49.3 0.0
43 0.846 0.112 0.525 10.1 0.0
44 0.846 0.888 0.025 10.1 0.0
45 0.864 0.219 0.733 12.4 0.0
46 0.864 0.781 0.233 12.4 0.0
47 0.924 0.123 0.595 14.2 0.0
48 0.924 0.877 0.095 14.2 0.0
49 0.935 0.333 0.373 7.2 0.0
50 0.935 0.667 0.873 7.2 0.0
